data_4130478
loop_
_publ_author_name
'Cai, Wenting'
'Li, Fang-Fang'
'Bao, Lipiao'
'Xie, Yunpeng'
'Lu, Xing'

_publ_section_title
;
 Isolation and Crystallographic Characterization of La2C2@Cs(574)-C102 and
 La2C2@C2(816)-C104: Evidence for the Top-Down Formation Mechanism of
 Fullerenes.
;
_journal_issue 20
_journal_name_full 'Journal of the American Chemical Society'
_journal_page_first 6670
_journal_page_last 6675
_journal_paper_doi 10.1021/jacs.6b03934
_journal_volume 138
_journal_year 2016
_chemical_formula_sum 'C109 H0 La2 N0 Ni0 S6'
_chemical_formula_weight 1779.27
_space_group_crystal_system orthorhombic
_space_group_IT_number 62
_space_group_name_Hall '-P 2ac 2n'
_space_group_name_H-M_alt 'P n m a'
_atom_sites_solution_primary direct
_atom_sites_solution_secondary difmap
_audit_creation_method SHELXL-2013
_cell_angle_alpha 90
_cell_angle_beta 90
_cell_angle_gamma 90
_cell_formula_units_Z 4
_cell_length_a 24.2162(9)
_cell_length_b 18.0709(7)
_cell_length_c 12.7350(5)
_cell_measurement_temperature 183(2)
_cell_volume 5572.9(4)
_computing_cell_refinement SAINT(Bruker,2013)
_computing_data_collection APEX2(Bruker,2013)
_computing_data_reduction APEX2(Bruker,2013)
_computing_publication_material 'SHELXL-2013 (Sheldrick, 2013)'
_computing_structure_refinement 'SHELXL-2013 (Sheldrick, 2013)'
_computing_structure_solution 'SHELXL-2013 (Sheldrick, 2013)'
_diffrn_ambient_temperature 183(2)
_diffrn_measured_fraction_theta_full 0.997
_diffrn_measured_fraction_theta_max 0.997
_diffrn_measurement_device_type 'Bruker APEX-II CCD'
_diffrn_measurement_method '\f and \w scans'
_diffrn_radiation_type MoK\a
_diffrn_radiation_wavelength 0.71073
_diffrn_reflns_av_R_equivalents 0.0502
_diffrn_reflns_av_unetI/netI 0.0248
_diffrn_reflns_Laue_measured_fraction_full 0.997
_diffrn_reflns_Laue_measured_fraction_max 0.997
_diffrn_reflns_limit_h_max 32
_diffrn_reflns_limit_h_min -32
_diffrn_reflns_limit_k_max 24
_diffrn_reflns_limit_k_min -24
_diffrn_reflns_limit_l_max 16
_diffrn_reflns_limit_l_min -16
_diffrn_reflns_number 95197
_diffrn_reflns_point_group_measured_fraction_full 0.997
_diffrn_reflns_point_group_measured_fraction_max 0.997
_diffrn_reflns_theta_full 25.242
_diffrn_reflns_theta_max 28.342
_diffrn_reflns_theta_min 2.889
_diffrn_source 'sealed tube'
_exptl_absorpt_coefficient_mu 1.812
_exptl_absorpt_correction_T_max 0.776
_exptl_absorpt_correction_T_min 0.729
_exptl_absorpt_correction_type multi-scan
_exptl_absorpt_process_details SADABS
_exptl_crystal_colour black
_exptl_crystal_density_diffrn 2.121
_exptl_crystal_density_method 'not measured'
_exptl_crystal_description block
_exptl_crystal_F_000 3456
_exptl_crystal_size_max 0.18
_exptl_crystal_size_mid 0.17
_exptl_crystal_size_min 0.14
_refine_diff_density_max 1.559
_refine_diff_density_min -0.752
_refine_diff_density_rms 0.126
_refine_ls_extinction_method none
_refine_ls_goodness_of_fit_ref 1.156
_refine_ls_hydrogen_treatment undef
_refine_ls_matrix_type full
_refine_ls_number_parameters 1041
_refine_ls_number_reflns 7146
_refine_ls_number_restraints 1269
_refine_ls_restrained_S_all 1.215
_refine_ls_R_factor_all 0.1061
_refine_ls_R_factor_gt 0.0794
_refine_ls_shift/su_max 0.003
_refine_ls_shift/su_mean 0.000
_refine_ls_structure_factor_coef Fsqd
_refine_ls_weighting_details
;
 w=1/[\s^2^(Fo^2^)+(0.2000P)^2^]
 where P=(Fo^2^+2Fc^2^)/3
;
_refine_ls_weighting_scheme calc
_refine_ls_wR_factor_gt 0.2521
_refine_ls_wR_factor_ref 0.2801
_reflns_Friedel_coverage 0.000
_reflns_number_gt 5224
_reflns_number_total 7146
_reflns_threshold_expression 'I > 2\s(I)'
_cod_data_source_file ja6b03934_si_003.cif
_cod_data_source_block 666
_cod_depositor_comments
;
The following automatic conversions were performed:

data item '_exptl_absorpt_correction_type' value 'Multi-scan' was
changed to 'multi-scan' in accordance with the
/home/saulius/struct/COD-crude-data/automatic-downloads/DataCite-retrospective/ACS/depositions/lib/dictionaries/cif_core.dic
dictionary named 'cif_core.dic' version 2.4.2 last updated on
2011-04-26.

Automatic conversion script
Id: cif_fix_values 6909 2019-04-08 15:41:33Z antanas 
;
_cod_database_code 4130478
_shelx_space_group_comment
;
The symmetry employed for this shelxl refinement is uniquely defined
by the following loop, which should always be used as a source of
symmetry information in preference to the above space-group names.
They are only intended as comments.
;
_shelxl_version_number 2013-2

loop_
_space_group_symop_operation_xyz
'x, y, z'
'-x+1/2, -y, z+1/2'
'x+1/2, -y+1/2, -z+1/2'
'-x, y+1/2, -z'
'-x, -y, -z'
'x-1/2, y, -z-1/2'
'-x-1/2, y-1/2, z-1/2'
'x, -y-1/2, z'

loop_
_atom_site_label
_atom_site_type_symbol
_atom_site_fract_x
_atom_site_fract_y
_atom_site_fract_z
_atom_site_U_iso_or_equiv
_atom_site_adp_type
_atom_site_occupancy
_atom_site_site_symmetry_order
_atom_site_calc_flag
_atom_site_refinement_flags_posn
_atom_site_refinement_flags_adp
_atom_site_refinement_flags_occupancy
_atom_site_disorder_assembly
_atom_site_disorder_group
C1B C 0.4708(4) 0.1772(6) 0.3490(8) 0.090(3) Uani 0.5 1 d D U P A 1
C2B C 0.4814(6) 0.1306(6) 0.4283(9) 0.092(3) Uani 0.5 1 d D U P A 1
C3B C 0.5093(5) 0.1715(6) 0.5044(9) 0.083(3) Uani 0.5 1 d D U P A 1
C4B C 0.5151(3) 0.2500 0.4721(7) 0.080(2) Uani 1 2 d DS TU P A 1
C5B C 0.4904(3) 0.2500 0.3642(5) 0.080(2) Uani 1 2 d DS TU P A 1
C6B C 0.4438(6) 0.0691(7) 0.4506(11) 0.088(3) Uani 0.5 1 d D U P A 1
C7B C 0.4442(7) 0.0505(8) 0.5489(13) 0.080(3) Uani 0.5 1 d D U P A 1
C8B C 0.4734(6) 0.0887(8) 0.6331(12) 0.082(3) Uani 0.5 1 d D U P A 1
C9B C 0.5017(5) 0.1507(7) 0.6099(11) 0.082(3) Uani 0.5 1 d D U P A 1
C10B C 0.5043(5) 0.2125(8) 0.6917(11) 0.071(3) Uani 0.5 1 d D U P A 1
C11B C 0.4812(5) 0.1982(8) 0.7910(12) 0.079(3) Uani 0.5 1 d D U P A 1
C12B C 0.4466(5) 0.1298(7) 0.8103(11) 0.076(3) Uani 0.5 1 d D U P A 1
C13B C 0.4456(5) 0.0803(7) 0.7278(11) 0.077(3) Uani 0.5 1 d D U P A 1
C14B C 0.3982(5) 0.0382(6) 0.7102(10) 0.070(3) Uani 0.5 1 d D U P A 1
C15B C 0.3949(6) 0.0217(8) 0.6012(11) 0.071(3) Uani 0.5 1 d D U P A 1
C16B C 0.3462(6) 0.0179(7) 0.5472(10) 0.063(3) Uani 0.5 1 d D U P A 1
C17B C 0.3530(4) 0.0355(6) 0.4493(7) 0.076(3) Uani 0.5 1 d D U P A 1
C18B C 0.3991(5) 0.0637(7) 0.3930(7) 0.087(3) Uani 0.5 1 d D U P A 1
C19B C 0.3819(7) 0.1211(9) 0.3081(12) 0.086(3) Uani 0.5 1 d D U P A 1
C20B C 0.4189(6) 0.1789(8) 0.2850(11) 0.088(3) Uani 0.5 1 d D U P A 1
C21B C 0.3230(6) 0.1273(7) 0.3115(9) 0.075(3) Uani 0.5 1 d D U P A 1
C22B C 0.3055(6) 0.0726(7) 0.3931(10) 0.071(3) Uani 0.5 1 d D U P A 1
C23B C 0.2543(5) 0.0879(6) 0.4454(8) 0.063(3) Uani 0.5 1 d D U P A 1
C24B C 0.2470(5) 0.0552(6) 0.5478(8) 0.052(2) Uani 0.5 1 d D U P A 1
C25B C 0.2955(5) 0.0253(7) 0.6012(9) 0.055(3) Uani 0.5 1 d D U P A 1
C26B C 0.2981(6) 0.0302(7) 0.7119(10) 0.058(3) Uani 0.5 1 d D U P A 1
C27B C 0.3492(5) 0.0430(6) 0.7703(10) 0.069(3) Uani 0.5 1 d D U P A 1
C28B C 0.3511(5) 0.0844(6) 0.8696(10) 0.071(3) Uani 0.5 1 d D U P A 1
C29B C 0.3997(5) 0.1274(7) 0.8864(10) 0.073(3) Uani 0.5 1 d D U P A 1
C30B C 0.3923(5) 0.1940(8) 0.9603(10) 0.079(3) Uani 0.5 1 d D U P A 1
C31B C 0.3435(5) 0.2110(7) 1.0034(10) 0.068(3) Uani 0.5 1 d D U P A 1
C32B C 0.2959(5) 0.1605(7) 0.9879(7) 0.068(3) Uani 0.5 1 d D U P A 1
C33B C 0.3018(5) 0.1017(6) 0.9186(9) 0.068(3) Uani 0.5 1 d D U P A 1
C34B C 0.2488(5) 0.0827(7) 0.8713(10) 0.064(3) Uani 0.5 1 d D U P A 1
C35B C 0.2491(6) 0.0497(8) 0.7686(10) 0.060(3) Uani 0.5 1 d D U P A 1
C36B C 0.2010(4) 0.0695(6) 0.7173(7) 0.065(3) Uani 0.5 1 d D U P A 1
C37B C 0.1995(5) 0.0745(7) 0.6062(9) 0.057(3) Uani 0.5 1 d D U P A 1
C38B C 0.1638(5) 0.1254(8) 0.5708(10) 0.063(3) Uani 0.5 1 d D U P A 1
C39B C 0.1337(6) 0.1744(10) 0.6387(12) 0.083(3) Uani 0.5 1 d D U P A 1
C40B C 0.1355(7) 0.1747(6) 0.7491(10) 0.097(3) Uani 0.5 1 d D U P A 1
C41B C 0.1699(4) 0.1148(7) 0.7942(8) 0.090(3) Uani 0.5 1 d D U P A 1
C42B C 0.1983(5) 0.1240(7) 0.8877(10) 0.081(3) Uani 0.5 1 d D U P A 1
C43B C 0.1936(6) 0.1969(8) 0.9417(10) 0.090(3) Uani 0.5 1 d D U P A 1
C44B C 0.2430(5) 0.2175(7) 0.9942(10) 0.078(3) Uani 0.5 1 d D U P A 1
C45B C 0.2661(5) 0.2906(7) 1.0003(9) 0.074(3) Uani 0.5 1 d D U P A 1
C46B C 0.3237(5) 0.2865(7) 1.0112(10) 0.074(3) Uani 0.5 1 d D U P A 1
C47B C 0.3557(5) 0.3459(7) 0.9793(8) 0.076(3) Uani 0.5 1 d D U P A 1
C48B C 0.3302(6) 0.4059(7) 0.9206(11) 0.080(3) Uani 0.5 1 d D U P A 1
C49B C 0.2701(6) 0.4025(7) 0.8916(11) 0.078(3) Uani 0.5 1 d D U P A 1
C50B C 0.2376(5) 0.3482(7) 0.9411(9) 0.080(3) Uani 0.5 1 d D U P A 1
C51B C 0.1885(4) 0.3248(5) 0.8977(6) 0.084(3) Uani 0.5 1 d D U P A 1
C52B C 0.1628(3) 0.2500 0.8936(5) 0.084(2) Uani 1 2 d DS TU P A 1
C53B C 0.1327(3) 0.2500 0.7979(7) 0.089(3) Uani 1 2 d DS TU P A 1
C54B C 0.1337(6) 0.3141(7) 0.7444(9) 0.095(3) Uani 0.5 1 d D U P A 1
C55B C 0.1668(5) 0.3623(6) 0.8044(9) 0.082(3) Uani 0.5 1 d D U P A 1
C56B C 0.1312(6) 0.3142(9) 0.6298(11) 0.088(3) Uani 0.5 1 d D U P A 1
C57B C 0.1567(6) 0.3699(10) 0.5891(14) 0.075(3) Uani 0.5 1 d D U P A 1
C58B C 0.1901(6) 0.4238(8) 0.6450(13) 0.078(3) Uani 0.5 1 d D U P A 1
C59B C 0.1978(5) 0.4152(8) 0.7489(11) 0.080(3) Uani 0.5 1 d D U P A 1
C60B C 0.2525(6) 0.4389(8) 0.7976(11) 0.067(3) Uani 0.5 1 d D U P A 1
C61B C 0.2905(7) 0.4750(8) 0.7317(12) 0.069(3) Uani 0.5 1 d D U P A 1
C62B C 0.3419(4) 0.4844(6) 0.7572(7) 0.070(3) Uani 0.5 1 d D U P A 1
C63B C 0.3887(4) 0.4904(5) 0.6864(7) 0.057(3) Uani 0.5 1 d D U P A 1
C64B C 0.4348(5) 0.4576(6) 0.7396(7) 0.066(3) Uani 0.5 1 d D U P A 1
C65B C 0.4190(5) 0.4336(6) 0.8432(8) 0.073(3) Uani 0.5 1 d D U P A 1
C66B C 0.4435(5) 0.3732(6) 0.8849(9) 0.073(3) Uani 0.5 1 d D U P A 1
C67B C 0.4120(5) 0.3260(5) 0.9530(9) 0.073(3) Uani 0.5 1 d D U P A 1
C68B C 0.4296(4) 0.2500 0.9410(7) 0.078(2) Uani 1 2 d DS TU P A 1
C69B C 0.4723(4) 0.2500 0.8603(8) 0.082(2) Uani 1 2 d DS TU P A 1
C70B C 0.4818(5) 0.3287(8) 0.8249(10) 0.072(3) Uani 0.5 1 d D U P A 1
C71B C 0.4960(4) 0.3489(7) 0.7267(10) 0.070(3) Uani 0.5 1 d D U P A 1
C72B C 0.4776(5) 0.4185(7) 0.6839(9) 0.060(2) Uani 0.5 1 d D U P A 1
C73B C 0.5115(6) 0.2865(8) 0.6551(11) 0.069(3) Uani 0.5 1 d D U P A 1
C74B C 0.5170(5) 0.3026(8) 0.5470(10) 0.071(3) Uani 0.5 1 d D U P A 1
C75B C 0.4996(5) 0.3749(7) 0.5104(9) 0.064(2) Uani 0.5 1 d D U P A 1
C76B C 0.4760(5) 0.4284(7) 0.5753(9) 0.058(2) Uani 0.5 1 d D U P A 1
C77B C 0.4747(6) 0.3773(7) 0.4062(10) 0.066(2) Uani 0.5 1 d D U P A 1
C78B C 0.4694(6) 0.3171(8) 0.3356(10) 0.073(3) Uani 0.5 1 d D U P A 1
C79B C 0.4154(6) 0.3172(8) 0.2787(10) 0.074(3) Uani 0.5 1 d D U P A 1
C80B C 0.3919(5) 0.2500 0.2552(6) 0.083(2) Uani 1 2 d DS TU P A 1
C81B C 0.3308(4) 0.2500 0.2639(5) 0.070(2) Uani 1 2 d DS TU P A 1
C82B C 0.2959(5) 0.1906(7) 0.2958(9) 0.069(3) Uani 0.5 1 d D U P A 1
C83B C 0.2461(5) 0.2060(7) 0.3492(9) 0.063(3) Uani 0.5 1 d D U P A 1
C84B C 0.2221(4) 0.1490(6) 0.4145(8) 0.065(2) Uani 0.5 1 d D U P A 1
C85B C 0.1747(5) 0.1698(8) 0.4750(9) 0.066(3) Uani 0.5 1 d D U P A 1
C86B C 0.1558(3) 0.2500 0.4831(8) 0.080(2) Uani 1 2 d DS TU P A 1
C87B C 0.1287(4) 0.2500 0.5820(9) 0.084(2) Uani 1 2 d DS TU P A 1
C88B C 0.1848(4) 0.2989(7) 0.4341(10) 0.068(3) Uani 0.5 1 d D U P A 1
C89B C 0.1834(5) 0.3652(7) 0.4860(11) 0.073(3) Uani 0.5 1 d D U P A 1
C90B C 0.2314(6) 0.4514(7) 0.5806(11) 0.071(3) Uani 0.5 1 d D U P A 1
C91B C 0.2719(5) 0.4057(7) 0.4139(10) 0.067(3) Uani 0.5 1 d D U P A 1
C92B C 0.3684(6) 0.3638(7) 0.3032(9) 0.068(3) Uani 0.5 1 d D U P A 1
C93B C 0.2295(5) 0.2821(7) 0.3669(9) 0.062(3) Uani 0.5 1 d D U P A 1
C94B C 0.3181(5) 0.3220(7) 0.2940(9) 0.062(3) Uani 0.5 1 d D U P A 1
C95B C 0.3610(6) 0.4487(7) 0.8580(10) 0.077(3) Uani 0.5 1 d D U P A 1
C96B C 0.3701(5) 0.4241(6) 0.3797(8) 0.064(3) Uani 0.5 1 d D U P A 1
C97B C 0.3237(5) 0.4447(6) 0.4352(9) 0.059(3) Uani 0.5 1 d D U P A 1
C98B C 0.2685(5) 0.3389(7) 0.3493(8) 0.066(3) Uani 0.5 1 d D U P A 1
C99B C 0.4305(5) 0.4651(6) 0.5246(9) 0.056(3) Uani 0.5 1 d D U P A 1
C1D C 0.4233(5) 0.4353(7) 0.4170(9) 0.066(2) Uani 0.5 1 d D U P A 1
C2D C 0.2816(6) 0.4788(8) 0.6139(11) 0.069(3) Uani 0.5 1 d D U P A 1
C3D C 0.3863(6) 0.4893(7) 0.5779(10) 0.060(3) Uani 0.5 1 d D U P A 1
C4D C 0.3275(5) 0.4792(7) 0.5359(10) 0.065(3) Uani 0.5 1 d D U P A 1
C5D C 0.2277(5) 0.4164(7) 0.4839(11) 0.070(3) Uani 0.5 1 d D U P A 1
C116 C 0.1315(3) 0.2500 0.1756(5) 0.0391(14) Uani 1 2 d S T P B 2
S5 S 0.1317(5) 0.1557(4) 0.1717(8) 0.0438(13) Uani 0.5 1 d . . P B 2
S3 S -0.05725(7) 0.01373(10) 0.38057(14) 0.0669(5) Uani 1 1 d . . . C 2
C1S C -0.0094(3) 0.0713(4) 0.3889(5) 0.0622(16) Uani 1 1 d . . . C 2
S2 S 0.03685(8) 0.12849(13) 0.39978(16) 0.0806(6) Uani 1 1 d . . . C 2
S1 S 0.1311(5) 0.3254(4) 0.1778(9) 0.0506(18) Uani 0.5 1 d . . P B 2
La2 La 0.2269(7) 0.2500 0.6858(16) 0.164(17) Uani 0.04 2 d S T P D 3
La3 La 0.3175(18) 0.2742(10) 0.8404(12) 0.172(16) Uani 0.03 1 d . . P D 3
La1A La 0.39204(17) 0.2726(5) 0.4682(3) 0.111(2) Uani 0.27 1 d . . P E 3
La4 La 0.25356(14) 0.22387(13) 0.7901(3) 0.0414(6) Uani 0.13 1 d . . P D 3
La1 La 0.23528(4) 0.28034(5) 0.73978(14) 0.0403(3) Uani 0.32 1 d . . P D 3
La2A La 0.39338(12) 0.2500 0.4578(3) 0.0757(13) Uani 0.46 2 d S T P F 3
C3 C 0.3308(18) 0.2500 0.690(4) 0.065(10) Uiso 0.232(6) 2 d S . P G 5
C4 C 0.319(3) 0.275(3) 0.634(4) 0.042(10) Uiso 0.116(3) 1 d . . P G 5
C2 C 0.3450(8) 0.2726(8) 0.6288(13) 0.056(4) Uiso 0.384(3) 1 d . . P H 4
C1 C 0.3113(10) 0.2500 0.6141(19) 0.098(7) Uiso 0.768(6) 2 d S . P H 4

loop_
_atom_site_aniso_label
_atom_site_aniso_U_11
_atom_site_aniso_U_22
_atom_site_aniso_U_33
_atom_site_aniso_U_23
_atom_site_aniso_U_13
_atom_site_aniso_U_12
C1B 0.084(6) 0.103(6) 0.082(6) -0.020(6) 0.057(6) 0.016(6)
C2B 0.080(6) 0.096(7) 0.100(7) -0.016(6) 0.062(6) 0.035(5)
C3B 0.050(5) 0.092(6) 0.108(7) 0.001(6) 0.040(5) 0.030(5)
C4B 0.046(4) 0.095(5) 0.098(5) 0.000 0.038(4) 0.000
C5B 0.062(4) 0.099(5) 0.079(5) 0.000 0.054(4) 0.000
C6B 0.092(6) 0.069(6) 0.102(7) -0.026(6) 0.035(6) 0.026(5)
C7B 0.079(6) 0.054(6) 0.105(7) -0.009(6) 0.023(6) 0.028(5)
C8B 0.062(6) 0.069(6) 0.113(7) 0.013(6) 0.004(6) 0.036(5)
C9B 0.049(5) 0.082(6) 0.113(7) 0.011(6) 0.012(5) 0.043(4)
C10B 0.028(4) 0.086(5) 0.098(7) 0.027(5) -0.011(5) 0.017(4)
C11B 0.044(5) 0.102(6) 0.092(6) 0.021(6) -0.025(5) 0.020(5)
C12B 0.056(5) 0.083(6) 0.089(6) 0.039(5) -0.023(5) 0.025(5)
C13B 0.061(5) 0.064(5) 0.105(6) 0.028(5) -0.014(5) 0.031(5)
C14B 0.071(6) 0.048(5) 0.093(6) 0.028(5) -0.004(5) 0.022(5)
C15B 0.082(6) 0.037(5) 0.095(7) 0.001(5) 0.015(6) 0.016(5)
C16B 0.076(6) 0.034(5) 0.080(6) -0.013(5) 0.021(5) -0.009(5)
C17B 0.092(6) 0.056(5) 0.081(6) -0.030(5) 0.019(6) -0.012(5)
C18B 0.101(7) 0.075(6) 0.087(6) -0.036(5) 0.030(6) 0.003(6)
C19B 0.106(7) 0.094(6) 0.057(6) -0.041(5) 0.027(6) -0.013(6)
C20B 0.101(6) 0.109(6) 0.053(6) -0.024(6) 0.043(6) 0.001(6)
C21B 0.093(6) 0.091(6) 0.041(5) -0.035(5) 0.010(5) -0.032(5)
C22B 0.086(6) 0.064(5) 0.061(5) -0.031(5) 0.016(5) -0.027(5)
C23B 0.073(6) 0.063(5) 0.053(5) -0.028(5) -0.001(5) -0.039(5)
C24B 0.064(5) 0.037(4) 0.053(5) -0.015(4) 0.003(4) -0.034(4)
C25B 0.069(6) 0.026(4) 0.069(5) -0.012(4) 0.021(5) -0.028(4)
C26B 0.081(6) 0.026(4) 0.068(6) 0.014(4) 0.012(5) -0.017(4)
C27B 0.085(6) 0.040(5) 0.083(6) 0.031(5) -0.004(5) 0.004(5)
C28B 0.079(6) 0.061(5) 0.072(6) 0.033(5) -0.005(5) 0.006(5)
C29B 0.066(5) 0.081(6) 0.072(6) 0.034(5) -0.022(5) 0.005(5)
C30B 0.074(6) 0.108(6) 0.054(5) 0.016(5) -0.024(5) -0.008(6)
C31B 0.074(6) 0.103(6) 0.029(4) 0.016(5) -0.004(5) -0.017(5)
C32B 0.080(6) 0.101(6) 0.023(4) 0.031(4) 0.006(4) -0.017(5)
C33B 0.073(6) 0.070(5) 0.059(5) 0.042(4) -0.007(5) -0.019(5)
C34B 0.071(5) 0.057(5) 0.065(5) 0.036(4) 0.012(5) -0.031(4)
C35B 0.068(6) 0.046(5) 0.065(6) 0.016(5) 0.017(5) -0.023(5)
C36B 0.074(6) 0.056(5) 0.064(6) 0.006(5) 0.012(5) -0.035(5)
C37B 0.060(5) 0.051(5) 0.060(5) -0.008(4) 0.001(5) -0.036(4)
C38B 0.046(5) 0.073(6) 0.071(6) -0.006(5) -0.014(5) -0.041(5)
C39B 0.044(5) 0.111(6) 0.095(6) -0.013(6) 0.005(5) -0.038(5)
C40B 0.063(6) 0.126(7) 0.103(6) -0.003(6) 0.026(6) -0.034(6)
C41B 0.073(6) 0.100(6) 0.095(6) 0.010(6) 0.027(6) -0.033(6)
C42B 0.085(6) 0.086(6) 0.072(5) 0.011(5) 0.036(5) -0.037(5)
C43B 0.085(6) 0.127(7) 0.059(6) 0.007(5) 0.035(5) -0.024(6)
C44B 0.077(6) 0.122(6) 0.035(4) 0.010(5) 0.023(5) -0.033(5)
C45B 0.080(6) 0.104(6) 0.040(5) -0.014(5) 0.033(5) -0.016(5)
C46B 0.086(7) 0.100(6) 0.035(4) -0.015(5) 0.006(5) -0.027(5)
C47B 0.085(6) 0.097(6) 0.047(5) -0.031(5) 0.002(5) -0.025(5)
C48B 0.083(6) 0.079(6) 0.077(6) -0.046(5) 0.017(6) -0.009(5)
C49B 0.083(6) 0.073(6) 0.078(6) -0.046(5) 0.023(6) 0.001(6)
C50B 0.080(6) 0.096(6) 0.065(5) -0.042(5) 0.038(5) -0.010(5)
C51B 0.065(5) 0.108(6) 0.078(6) -0.032(5) 0.054(5) -0.011(5)
C52B 0.064(5) 0.116(6) 0.072(5) 0.000 0.051(4) 0.000
C53B 0.044(4) 0.126(6) 0.096(5) 0.000 0.028(4) 0.000
C54B 0.044(5) 0.130(7) 0.110(7) -0.011(6) 0.021(6) -0.002(6)
C55B 0.040(5) 0.099(6) 0.107(6) -0.040(6) 0.034(5) -0.003(5)
C56B 0.036(5) 0.117(7) 0.110(7) 0.006(6) 0.007(6) 0.002(6)
C57B 0.033(5) 0.085(6) 0.108(7) 0.007(6) 0.010(5) 0.017(5)
C58B 0.057(5) 0.076(6) 0.102(7) -0.005(6) 0.021(6) 0.025(5)
C59B 0.063(5) 0.085(6) 0.094(6) -0.022(6) 0.031(5) 0.021(5)
C60B 0.067(6) 0.055(6) 0.080(6) -0.037(5) 0.032(5) 0.004(5)
C61B 0.084(6) 0.032(5) 0.090(6) -0.019(5) 0.022(6) 0.005(5)
C62B 0.081(6) 0.041(5) 0.089(6) -0.024(5) 0.018(5) -0.010(5)
C63B 0.067(5) 0.029(4) 0.074(6) -0.008(4) 0.005(5) -0.014(4)
C64B 0.070(6) 0.060(5) 0.067(5) -0.011(5) -0.002(5) -0.019(5)
C65B 0.073(5) 0.078(6) 0.068(5) -0.016(5) -0.004(5) -0.018(5)
C66B 0.066(5) 0.091(6) 0.063(5) -0.002(5) -0.023(5) -0.027(5)
C67B 0.072(6) 0.097(6) 0.052(5) -0.011(5) -0.013(5) -0.023(5)
C68B 0.069(5) 0.112(5) 0.053(4) 0.000 -0.032(4) 0.000
C69B 0.053(4) 0.118(6) 0.076(5) 0.000 -0.034(4) 0.000
C70B 0.046(5) 0.095(6) 0.073(6) 0.002(5) -0.030(5) -0.013(5)
C71B 0.039(4) 0.091(6) 0.079(6) 0.002(5) -0.020(4) -0.014(4)
C72B 0.042(4) 0.072(5) 0.067(5) 0.002(5) -0.013(4) -0.026(4)
C73B 0.033(5) 0.085(5) 0.090(7) 0.013(5) -0.011(5) -0.003(5)
C74B 0.035(4) 0.087(6) 0.091(6) 0.007(5) 0.016(5) -0.020(4)
C75B 0.045(5) 0.076(5) 0.069(5) 0.012(5) 0.012(4) -0.025(4)
C76B 0.042(4) 0.065(5) 0.067(5) 0.008(4) 0.002(4) -0.029(4)
C77B 0.072(4) 0.070(4) 0.057(4) 0.020(3) 0.022(4) -0.028(4)
C78B 0.077(6) 0.093(6) 0.050(5) 0.013(5) 0.032(5) -0.015(5)
C79B 0.090(6) 0.101(6) 0.031(5) 0.011(5) 0.027(5) -0.011(6)
C80B 0.100(5) 0.121(6) 0.029(3) 0.000 0.028(4) 0.000
C81B 0.085(5) 0.106(5) 0.021(3) 0.000 -0.001(3) 0.000
C82B 0.077(6) 0.101(6) 0.029(4) -0.017(5) -0.008(5) -0.017(5)
C83B 0.058(6) 0.096(6) 0.036(5) 0.007(5) -0.022(4) -0.020(5)
C84B 0.059(5) 0.088(6) 0.048(5) -0.010(4) -0.023(4) -0.032(5)
C85B 0.043(5) 0.093(6) 0.062(5) 0.002(5) -0.019(4) -0.023(5)
C86B 0.036(4) 0.123(6) 0.081(5) 0.000 -0.017(4) 0.000
C87B 0.038(4) 0.119(6) 0.097(5) 0.000 -0.005(4) 0.000
C88B 0.042(5) 0.098(6) 0.064(5) 0.025(5) -0.017(4) 0.010(5)
C89B 0.045(5) 0.082(6) 0.091(6) 0.034(5) 0.002(5) 0.025(5)
C90B 0.068(6) 0.051(5) 0.094(7) 0.015(5) 0.025(6) 0.025(5)
C91B 0.062(5) 0.072(5) 0.066(6) 0.039(5) -0.007(5) 0.020(5)
C92B 0.087(6) 0.084(6) 0.033(5) 0.019(5) 0.001(5) -0.016(5)
C93B 0.053(5) 0.095(6) 0.039(5) 0.028(4) -0.025(4) -0.009(4)
C94B 0.074(6) 0.089(6) 0.023(4) 0.023(4) -0.012(4) -0.014(5)
C95B 0.084(6) 0.066(6) 0.080(6) -0.030(5) 0.009(5) -0.012(5)
C96B 0.080(6) 0.067(5) 0.046(5) 0.026(4) -0.004(5) -0.008(5)
C97B 0.067(5) 0.054(5) 0.057(5) 0.028(4) -0.014(5) 0.016(5)
C98B 0.064(5) 0.087(6) 0.046(5) 0.034(4) -0.022(4) -0.003(5)
C99B 0.062(5) 0.043(5) 0.064(5) 0.020(4) 0.013(4) -0.015(4)
C1D 0.072(4) 0.070(4) 0.057(4) 0.020(3) 0.022(4) -0.028(4)
C2D 0.083(6) 0.038(5) 0.085(6) 0.002(5) 0.014(6) 0.032(5)
C3D 0.074(6) 0.033(5) 0.073(6) 0.014(4) 0.010(5) 0.002(4)
C4D 0.076(6) 0.044(5) 0.076(6) 0.016(5) -0.002(5) 0.026(5)
C5D 0.059(5) 0.067(5) 0.085(6) 0.034(5) 0.005(5) 0.027(5)
C116 0.028(3) 0.064(4) 0.026(3) 0.000 -0.002(2) 0.000
S5 0.061(2) 0.020(4) 0.050(2) -0.004(2) -0.0038(14) -0.003(3)
S3 0.0632(10) 0.0703(10) 0.0671(10) 0.0066(8) -0.0114(8) -0.0026(7)
C1S 0.057(3) 0.086(4) 0.043(3) 0.019(3) -0.008(2) 0.010(3)
S2 0.0635(10) 0.1083(15) 0.0701(11) 0.0214(10) -0.0135(8) -0.0193(10)
S1 0.061(2) 0.020(4) 0.071(3) 0.002(3) -0.0223(19) 0.003(3)
La2 0.025(7) 0.43(5) 0.035(9) 0.000 0.012(6) 0.000
La3 0.38(5) 0.106(17) 0.035(7) -0.011(7) 0.052(15) 0.086(19)
La1A 0.085(2) 0.204(6) 0.0440(17) 0.038(2) 0.0401(12) -0.0223(18)
La4 0.0450(15) 0.0392(11) 0.0399(14) 0.0059(9) 0.0255(12) -0.0051(9)
La1 0.0278(5) 0.0430(5) 0.0500(8) -0.0050(5) 0.0191(5) 0.0075(3)
La2A 0.0345(9) 0.172(4) 0.0203(8) 0.000 0.0127(7) 0.000

loop_
_atom_type_symbol
_atom_type_description
_atom_type_scat_dispersion_real
_atom_type_scat_dispersion_imag
_atom_type_scat_source
C C 0.0033 0.0016 'International Tables Vol C Tables 4.2.6.8 and 6.1.1.4'
H H 0.0000 0.0000 'International Tables Vol C Tables 4.2.6.8 and 6.1.1.4'
N N 0.0061 0.0033 'International Tables Vol C Tables 4.2.6.8 and 6.1.1.4'
Ni Ni 0.3393 1.1124 'International Tables Vol C Tables 4.2.6.8 and 6.1.1.4'
La La -0.2871 2.4523 'International Tables Vol C Tables 4.2.6.8 and 6.1.1.4'
S S 0.1246 0.1234 'International Tables Vol C Tables 4.2.6.8 and 6.1.1.4'

loop_
_geom_angle_atom_site_label_1
_geom_angle_atom_site_label_2
_geom_angle_atom_site_label_3
_geom_angle
_geom_angle_site_symmetry_1
_geom_angle_site_symmetry_3
C78B C1B C77B 157(7) 8_565 8_565
C78B C1B C2B 171(7) 8_565 .
C77B C1B C2B 15.1(8) 8_565 .
C78B C1B C5B 72(6) 8_565 .
C77B C1B C5B 129.7(9) 8_565 .
C2B C1B C5B 114.7(7) . .
C78B C1B C20B 53(6) 8_565 .
C77B C1B C20B 113.8(11) 8_565 .
C2B C1B C20B 125.7(10) . .
C5B C1B C20B 109.8(7) . .
C78B C1B C79B 50(6) 8_565 8_565
C77B C1B C79B 116.3(11) 8_565 8_565
C2B C1B C79B 128.0(11) . 8_565
C5B C1B C79B 107.3(8) . 8_565
C20B C1B C79B 2.6(9) . 8_565
C77B C2B C75B 151(4) 8_565 8_565
C77B C2B C1B 64(3) 8_565 .
C75B C2B C1B 145.1(12) 8_565 .
C77B C2B C3B 170(4) 8_565 .
C75B C2B C3B 38.8(8) 8_565 .
C1B C2B C3B 106.4(8) . .
C77B C2B C6B 64(3) 8_565 .
C75B C2B C6B 89.9(11) 8_565 .
C1B C2B C6B 120.2(11) . .
C3B C2B C6B 124.7(10) . .
C77B C2B C78B 63(3) 8_565 8_565
C75B C2B C78B 146.0(13) 8_565 8_565
C1B C2B C78B 1.1(9) . 8_565
C3B C2B C78B 107.3(10) . 8_565
C6B C2B C78B 119.8(12) . 8_565
C77B C2B C1D 48(3) 8_565 8_565
C75B C2B C1D 108.1(11) 8_565 8_565
C1B C2B C1D 101.5(9) . 8_565
C3B C2B C1D 139.9(10) . 8_565
C6B C2B C1D 18.8(7) . 8_565
C78B C2B C1D 101.1(9) 8_565 8_565
C74B C3B C75B 128(2) 8_565 8_565
C74B C3B C2B 165.4(19) 8_565 .
C75B C3B C2B 54.6(11) 8_565 .
C74B C3B C9B 60.1(14) 8_565 .
C75B C3B C9B 68.0(12) 8_565 .
C2B C3B C9B 117.3(10) . .
C74B C3B C4B 64.9(14) 8_565 .
C75B C3B C4B 165.2(15) 8_565 .
C2B C3B C4B 111.2(8) . .
C9B C3B C4B 122.2(10) . .
C74B C3B C77B 165.1(18) 8_565 8_565
C75B C3B C77B 56.5(11) 8_565 8_565
C2B C3B C77B 1.9(7) . 8_565
C9B C3B C77B 119.1(10) . 8_565
C4B C3B C77B 109.3(8) . 8_565
C74B C4B C74B 89.8(12) 8_565 .
C74B C4B C3B 118.8(9) 8_565 8_565
C74B C4B C3B 29.8(7) . 8_565
C74B C4B C3B 29.8(7) 8_565 .
C74B C4B C3B 118.8(9) . .
C3B C4B C3B 145.9(10) 8_565 .
C74B C4B C5B 131.5(7) 8_565 .
C74B C4B C5B 131.5(7) . .
C3B C4B C5B 102.5(5) 8_565 .
C3B C4B C5B 102.5(5) . .
C78B C5B C78B 125.3(13) . 8_565
C78B C5B C1B 8.1(7) . 8_565
C78B C5B C1B 131.6(7) 8_565 8_565
C78B C5B C1B 131.6(7) . .
C78B C5B C1B 8.1(7) 8_565 .
C1B C5B C1B 137.3(7) 8_565 .
C78B C5B C4B 113.2(6) . .
C78B C5B C4B 113.2(6) 8_565 .
C1B C5B C4B 105.1(4) 8_565 .
C1B C5B C4B 105.1(4) . .
C1D C6B C99B 105(2) 8_565 8_565
C1D C6B C7B 127(2) 8_565 .
C99B C6B C7B 24.3(10) 8_565 .
C1D C6B C18B 7.1(14) 8_565 .
C99B C6B C18B 100.6(13) 8_565 .
C7B C6B C18B 121.9(14) . .
C1D C6B C77B 103(2) 8_565 8_565
C99B C6B C77B 150.2(16) 8_565 8_565
C7B C6B C77B 125.9(15) . 8_565
C18B C6B C77B 106.1(13) . 8_565
C1D C6B C2B 116(2) 8_565 .
C99B C6B C2B 136.6(14) 8_565 .
C7B C6B C2B 112.3(13) . .
C18B C6B C2B 117.5(12) . .
C77B C6B C2B 13.7(8) 8_565 .
C1D C6B C76B 156(2) 8_565 8_565
C99B C6B C76B 54.0(9) 8_565 8_565
C7B C6B C76B 30.3(9) . 8_565
C18B C6B C76B 150.2(11) . 8_565
C77B C6B C76B 96.5(11) 8_565 8_565
C2B C6B C76B 83.1(9) . 8_565
C1D C6B C75B 152(2) 8_565 8_565
C99B C6B C75B 99.0(12) 8_565 8_565
C7B C6B C75B 74.9(11) . 8_565
C18B C6B C75B 150.8(11) . 8_565
C77B C6B C75B 51.3(8) 8_565 8_565
C2B C6B C75B 37.9(7) . 8_565
C76B C6B C75B 45.2(7) 8_565 8_565
C1D C6B C96B 17.4(14) 8_565 8_565
C99B C6B C96B 98.6(11) 8_565 8_565
C7B C6B C96B 117.3(12) . 8_565
C18B C6B C96B 10.7(7) . 8_565
C77B C6B C96B 105.2(11) 8_565 8_565
C2B C6B C96B 114.9(11) . 8_565
C76B C6B C96B 142.7(9) 8_565 8_565
C75B C6B C96B 143.3(9) 8_565 8_565
C99B C7B C76B 161(3) 8_565 8_565
C99B C7B C6B 65(2) 8_565 .
C76B C7B C6B 104.6(17) 8_565 .
C99B C7B C8B 168(3) 8_565 .
C76B C7B C8B 29.8(10) 8_565 .
C6B C7B C8B 126.3(15) . .
C99B C7B C15B 64(2) 8_565 .
C76B C7B C15B 131.5(18) 8_565 .
C6B C7B C15B 121.7(16) . .
C8B C7B C15B 103.2(12) . .
C99B C7B C3D 50(2) 8_565 8_565
C76B C7B C3D 145.4(18) 8_565 8_565
C6B C7B C3D 109.2(14) . 8_565
C8B C7B C3D 117.5(12) . 8_565
C15B C7B C3D 14.3(8) . 8_565
C99B C7B C1D 50(2) 8_565 8_565
C76B C7B C1D 121.6(16) 8_565 8_565
C6B C7B C1D 17.3(8) . 8_565
C8B C7B C1D 140.1(13) . 8_565
C15B C7B C1D 104.5(12) . 8_565
C3D C7B C1D 91.9(11) 8_565 8_565
C99B C7B C75B 130(3) 8_565 8_565
C76B C7B C75B 40.3(11) 8_565 8_565
C6B C7B C75B 65.5(10) . 8_565
C8B C7B C75B 61.8(9) . 8_565
C15B C7B C75B 156.2(11) . 8_565
C3D C7B C75B 162.5(11) 8_565 8_565
C1D C7B C75B 81.9(9) 8_565 8_565
C99B C7B C72B 155(3) 8_565 8_565
C76B C7B C72B 39.3(11) 8_565 8_565
C6B C7B C72B 140.2(14) . 8_565
C8B C7B C72B 14.0(7) . 8_565
C15B C7B C72B 92.2(10) . 8_565
C3D C7B C72B 106.3(10) 8_565 8_565
C1D C7B C72B 153.9(11) 8_565 8_565
C75B C7B C72B 75.2(8) 8_565 8_565
C72B C8B C76B 143(3) 8_565 8_565
C72B C8B C9B 107(2) 8_565 .
C76B C8B C9B 94.5(18) 8_565 .
C72B C8B C13B 37.9(14) 8_565 .
C76B C8B C13B 143(2) 8_565 .
C9B C8B C13B 121.9(13) . .
C72B C8B C7B 134(2) 8_565 .
C76B C8B C7B 35.0(13) 8_565 .
C9B C8B C7B 118.7(13) . .
C13B C8B C7B 110.6(13) . .
C72B C8B C71B 54.0(18) 8_565 8_565
C76B C8B C71B 149(2) 8_565 8_565
C9B C8B C71B 56.4(8) . 8_565
C13B C8B C71B 68.1(10) . 8_565
C7B C8B C71B 165.7(11) . 8_565
C72B C8B C75B 149(2) 8_565 8_565
C76B C8B C75B 47.1(14) 8_565 8_565
C9B C8B C75B 47.9(8) . 8_565
C13B C8B C75B 163.5(11) . 8_565
C7B C8B C75B 73.0(10) . 8_565
C71B C8B C75B 104.3(10) 8_565 8_565
C72B C8B C64B 43.7(16) 8_565 8_565
C76B C8B C64B 122.8(19) 8_565 8_565
C9B C8B C64B 142.7(11) . 8_565
C13B C8B C64B 21.2(7) . 8_565
C7B C8B C64B 94.7(11) . 8_565
C71B C8B C64B 87.1(8) 8_565 8_565
C75B C8B C64B 167.4(11) 8_565 8_565
C72B C8B C99B 131(2) 8_565 8_565
C76B C8B C99B 38.1(13) 8_565 8_565
C9B C8B C99B 121.5(11) . 8_565
C13B C8B C99B 107.3(11) . 8_565
C7B C8B C99B 3.3(8) . 8_565
C71B C8B C99B 164.9(9) 8_565 8_565
C75B C8B C99B 76.1(8) 8_565 8_565
C64B C8B C99B 91.5(8) 8_565 8_565
C74B C9B C73B 68.4(11) 8_565 8_565
C74B C9B C8B 150.8(14) 8_565 .
C73B C9B C8B 136.5(13) 8_565 .
C74B C9B C75B 68.4(10) 8_565 8_565
C73B C9B C75B 136.5(14) 8_565 8_565
C8B C9B C75B 84.3(11) . 8_565
C74B C9B C3B 31.7(8) 8_565 .
C73B C9B C3B 99.6(12) 8_565 .
C8B C9B C3B 119.9(12) . .
C75B C9B C3B 36.9(7) 8_565 .
C74B C9B C71B 132.7(14) 8_565 8_565
C73B C9B C71B 64.5(10) 8_565 8_565
C8B C9B C71B 74.9(10) . 8_565
C75B C9B C71B 158.9(13) 8_565 8_565
C3B C9B C71B 164.0(13) . 8_565
C74B C9B C10B 86.0(11) 8_565 .
C73B C9B C10B 18.0(9) 8_565 .
C8B C9B C10B 118.6(11) . .
C75B C9B C10B 153.1(13) 8_565 .
C3B C9B C10B 116.7(11) . .
C71B C9B C10B 47.3(8) 8_565 .
C74B C9B C76B 123.2(12) 8_565 8_565
C73B C9B C76B 164.7(12) 8_565 8_565
C8B C9B C76B 29.5(7) . 8_565
C75B C9B C76B 55.1(8) 8_565 8_565
C3B C9B C76B 91.5(9) . 8_565
C71B C9B C76B 103.9(10) 8_565 8_565
C10B C9B C76B 147.8(11) . 8_565
C74B C9B C72B 173.2(14) 8_565 8_565
C73B C9B C72B 118.0(12) 8_565 8_565
C8B C9B C72B 22.4(7) . 8_565
C75B C9B C72B 105.0(11) 8_565 8_565
C3B C9B C72B 141.6(12) . 8_565
C71B C9B C72B 53.9(8) 8_565 8_565
C10B C9B C72B 100.2(10) . 8_565
C76B C9B C72B 50.1(7) 8_565 8_565
C73B C10B C71B 116(3) 8_565 8_565
C73B C10B C10B 88(3) 8_565 8_565
C71B C10B C10B 156.2(9) 8_565 8_565
C73B C10B C11B 171(4) 8_565 .
C71B C10B C11B 55.6(10) 8_565 .
C10B C10B C11B 100.6(9) 8_565 .
C73B C10B C73B 68(3) 8_565 .
C71B C10B C73B 176.3(15) 8_565 .
C10B C10B C73B 20.4(8) 8_565 .
C11B C10B C73B 121.0(13) . .
C73B C10B C9B 53(3) 8_565 .
C71B C10B C9B 64.9(10) 8_565 .
C10B C10B C9B 137.0(7) 8_565 .
C11B C10B C9B 117.5(13) . .
C73B C10B C9B 117.9(12) . .
C73B C10B C74B 15(3) 8_565 8_565
C71B C10B C74B 104.7(12) 8_565 8_565
C10B C10B C74B 98.3(6) 8_565 8_565
C11B C10B C74B 156.3(13) . 8_565
C73B C10B C74B 78.3(10) . 8_565
C9B C10B C74B 40.1(7) . 8_565
C73B C10B C70B 159(3) 8_565 8_565
C71B C10B C70B 43.7(8) 8_565 8_565
C10B C10B C70B 112.7(6) 8_565 8_565
C11B C10B C70B 13.3(7) . 8_565
C73B C10B C70B 133.1(11) . 8_565
C9B C10B C70B 107.8(10) . 8_565
C74B C10B C70B 147.9(11) 8_565 8_565
C70B C11B C71B 85(2) 8_565 8_565
C70B C11B C69B 95(2) 8_565 .
C71B C11B C69B 172.6(14) 8_565 .
C70B C11B C10B 137(2) 8_565 .
C71B C11B C10B 54.2(10) 8_565 .
C69B C11B C10B 122.7(14) . .
C70B C11B C12B 45.1(17) 8_565 .
C71B C11B C12B 72.9(11) 8_565 .
C69B C11B C12B 112.6(12) . .
C10B C11B C12B 121.1(14) . .
C70B C11B C11B 138(2) 8_565 8_565
C71B C11B C11B 133.6(9) 8_565 8_565
C69B C11B C11B 44.1(7) . 8_565
C10B C11B C11B 79.4(9) . 8_565
C12B C11B C11B 144.7(7) . 8_565
C70B C11B C73B 135(2) 8_565 8_565
C71B C11B C73B 51.9(9) 8_565 8_565
C69B C11B C73B 125.1(12) . 8_565
C10B C11B C73B 2.4(9) . 8_565
C12B C11B C73B 118.7(12) . 8_565
C11B C11B C73B 81.6(7) 8_565 8_565
C70B C11B C66B 28.7(16) 8_565 8_565
C71B C11B C66B 94.9(11) 8_565 8_565
C69B C11B C66B 89.0(9) . 8_565
C10B C11B C66B 147.7(13) . 8_565
C12B C11B C66B 27.8(7) . 8_565
C11B C11B C66B 130.6(5) 8_565 8_565
C73B C11B C66B 145.3(11) 8_565 8_565
C66B C12B C70B 86.3(15) 8_565 8_565
C66B C12B C13B 136.0(15) 8_565 .
C70B C12B C13B 124.0(14) 8_565 .
C66B C12B C65B 67.4(13) 8_565 8_565
C70B C12B C65B 147.7(12) 8_565 8_565
C13B C12B C65B 71.7(10) . 8_565
C66B C12B C29B 44.9(10) 8_565 .
C70B C12B C29B 118.5(14) 8_565 .
C13B C12B C29B 117.5(12) . .
C65B C12B C29B 54.2(8) 8_565 .
C66B C12B C11B 104.6(15) 8_565 .
C70B C12B C11B 23.5(7) 8_565 .
C13B C12B C11B 114.6(12) . .
C65B C12B C11B 171.0(12) 8_565 .
C29B C12B C11B 123.4(12) . .
C66B C12B C71B 135.6(14) 8_565 8_565
C70B C12B C71B 54.1(9) 8_565 8_565
C13B C12B C71B 70.9(10) . 8_565
C65B C12B C71B 137.4(12) 8_565 8_565
C29B C12B C71B 168.1(11) . 8_565
C11B C12B C71B 45.7(8) . 8_565
C66B C12B C64B 115.2(13) 8_565 8_565
C70B C12B C64B 138.9(12) 8_565 8_565
C13B C12B C64B 21.3(6) . 8_565
C65B C12B C64B 50.6(7) 8_565 8_565
C29B C12B C64B 100.0(9) . 8_565
C11B C12B C64B 135.0(11) . 8_565
C71B C12B C64B 89.9(9) 8_565 8_565
C66B C12B C72B 144.5(12) 8_565 8_565
C70B C12B C72B 97.9(11) 8_565 8_565
C13B C12B C72B 26.0(7) . 8_565
C65B C12B C72B 93.6(9) 8_565 8_565
C29B C12B C72B 143.4(11) . 8_565
C11B C12B C72B 91.0(9) . 8_565
C71B C12B C72B 45.8(7) 8_565 8_565
C64B C12B C72B 44.1(6) 8_565 8_565
C64B C13B C72B 115(2) 8_565 8_565
C64B C13B C12B 116.4(17) 8_565 .
C72B C13B C12B 114.6(16) 8_565 .
C64B C13B C8B 116.4(18) 8_565 .
C72B C13B C8B 25.4(9) 8_565 .
C12B C13B C8B 125.5(13) . .
C64B C13B C14B 41.1(12) 8_565 .
C72B C13B C14B 125.9(16) 8_565 .
C12B C13B C14B 119.4(12) . .
C8B C13B C14B 108.6(13) . .
C64B C13B C65B 62.4(12) 8_565 8_565
C72B C13B C65B 148.7(13) 8_565 8_565
C12B C13B C65B 54.4(8) . 8_565
C8B C13B C65B 174.0(10) . 8_565
C14B C13B C65B 74.6(9) . 8_565
C64B C13B C71B 154.8(16) 8_565 8_565
C72B C13B C71B 54.5(11) 8_565 8_565
C12B C13B C71B 61.6(9) . 8_565
C8B C13B C71B 65.2(10) . 8_565
C14B C13B C71B 164.0(10) . 8_565
C65B C13B C71B 113.1(10) 8_565 8_565
C64B C13B C63B 37.8(12) 8_565 8_565
C72B C13B C63B 115.4(14) 8_565 8_565
C12B C13B C63B 130.0(10) . 8_565
C8B C13B C63B 100.3(11) . 8_565
C14B C13B C63B 11.1(6) . 8_565
C65B C13B C63B 82.1(8) 8_565 8_565
C71B C13B C63B 163.5(9) 8_565 8_565
C63B C14B C64B 125.3(19) 8_565 8_565
C63B C14B C13B 144(2) 8_565 .
C64B C14B C13B 30.6(9) 8_565 .
C63B C14B C27B 90.2(18) 8_565 .
C64B C14B C27B 123.7(15) 8_565 .
C13B C14B C27B 124.7(13) . .
C63B C14B C15B 49.5(15) 8_565 .
C64B C14B C15B 116.6(14) 8_565 .
C13B C14B C15B 108.5(12) . .
C27B C14B C15B 119.6(12) . .
C63B C14B C62B 69.7(16) 8_565 8_565
C64B C14B C62B 132.9(14) 8_565 8_565
C13B C14B C62B 143.9(12) . 8_565
C27B C14B C62B 20.9(6) . 8_565
C15B C14B C62B 105.9(11) . 8_565
C63B C14B C3D 43.1(14) 8_565 8_565
C64B C14B C3D 122.6(13) 8_565 8_565
C13B C14B C3D 115.9(11) . 8_565
C27B C14B C3D 113.2(11) . 8_565
C15B C14B C3D 7.5(9) . 8_565
C62B C14B C3D 98.7(9) 8_565 8_565
C63B C14B C65B 139.2(17) 8_565 8_565
C64B C14B C65B 50.9(9) 8_565 8_565
C13B C14B C65B 58.4(9) . 8_565
C27B C14B C65B 73.4(9) . 8_565
C15B C14B C65B 166.6(12) . 8_565
C62B C14B C65B 87.6(8) 8_565 8_565
C3D C14B C65B 173.4(10) 8_565 8_565
C3D C15B C63B 122(4) 8_565 8_565
C3D C15B C99B 83(3) 8_565 8_565
C63B C15B C99B 147.1(16) 8_565 8_565
C3D C15B C16B 35(3) 8_565 .
C63B C15B C16B 111.2(13) 8_565 .
C99B C15B C16B 101.5(12) 8_565 .
C3D C15B C14B 146(4) 8_565 .
C63B C15B C14B 25.9(7) 8_565 .
C99B C15B C14B 130.2(14) 8_565 .
C16B C15B C14B 123.4(12) . .
C3D C15B C7B 105(3) 8_565 .
C63B C15B C7B 128.5(15) 8_565 .
C99B C15B C7B 21.3(8) 8_565 .
C16B C15B C7B 119.5(13) . .
C14B C15B C7B 108.9(13) . .
C3D C15B C4D 39(3) 8_565 8_565
C63B C15B C4D 108.6(12) 8_565 8_565
C99B C15B C4D 104.3(12) 8_565 8_565
C16B C15B C4D 4.0(8) . 8_565
C14B C15B C4D 119.7(11) . 8_565
C7B C15B C4D 121.5(12) . 8_565
C4D C16B C3D 176(3) 8_565 8_565
C4D C16B C17B 79(3) 8_565 .
C3D C16B C17B 105.6(13) 8_565 .
C4D C16B C15B 164(3) 8_565 .
C3D C16B C15B 13.0(10) 8_565 .
C17B C16B C15B 111.2(11) . .
C4D C16B C25B 47(2) 8_565 .
C3D C16B C25B 129.1(14) 8_565 .
C17B C16B C25B 123.7(12) . .
C15B C16B C25B 120.0(11) . .
C4D C16B C97B 52(2) 8_565 8_565
C3D C16B C97B 131.8(13) 8_565 8_565
C17B C16B C97B 28.5(6) . 8_565
C15B C16B C97B 133.7(11) . 8_565
C25B C16B C97B 95.5(10) . 8_565
C4D C16B C2D 46(2) 8_565 8_565
C3D C16B C2D 129.5(14) 8_565 8_565
C17B C16B C2D 124.2(11) . 8_565
C15B C16B C2D 121.1(11) . 8_565
C25B C16B C2D 3.6(9) . 8_565
C97B C16B C2D 96.2(10) 8_565 8_565
C97B C17B C96B 82.7(13) 8_565 8_565
C97B C17B C4D 82.1(14) 8_565 8_565
C96B C17B C4D 154.9(13) 8_565 8_565
C97B C17B C16B 102.0(15) 8_565 .
C96B C17B C16B 152.6(12) 8_565 .
C4D C17B C16B 21.2(9) 8_565 .
C97B C17B C18B 114.6(13) 8_565 .
C96B C17B C18B 32.1(7) 8_565 .
C4D C17B C18B 151.6(9) 8_565 .
C16B C17B C18B 132.2(9) . .
C97B C17B C22B 15.9(11) 8_565 .
C96B C17B C22B 69.4(8) 8_565 .
C4D C17B C22B 97.7(10) 8_565 .
C16B C17B C22B 117.9(11) . .
C18B C17B C22B 101.5(7) . .
C97B C17B C1D 129.3(15) 8_565 8_565
C96B C17B C1D 49.4(8) 8_565 8_565
C4D C17B C1D 134.1(9) 8_565 8_565
C16B C17B C1D 113.9(9) . 8_565
C18B C17B C1D 18.5(5) . 8_565
C22B C17B C1D 118.2(8) . 8_565
C97B C17B C3D 132.1(14) 8_565 8_565
C96B C17B C3D 129.1(10) 8_565 8_565
C4D C17B C3D 54.0(8) 8_565 8_565
C16B C17B C3D 32.8(7) . 8_565
C18B C17B C3D 100.8(6) . 8_565
C22B C17B C3D 147.7(9) . 8_565
C1D C17B C3D 82.2(7) 8_565 8_565
C1D C18B C96B 157(3) 8_565 8_565
C1D C18B C6B 7.1(14) 8_565 .
C96B C18B C6B 150.7(18) 8_565 .
C1D C18B C17B 118.2(15) 8_565 .
C96B C18B C17B 59.1(13) 8_565 .
C6B C18B C17B 113.1(8) . .
C1D C18B C19B 122.8(19) 8_565 .
C96B C18B C19B 53.2(13) 8_565 .
C6B C18B C19B 124.1(10) . .
C17B C18B C19B 112.3(8) . .
C1D C18B C92B 127.5(19) 8_565 8_565
C96B C18B C92B 45.4(12) 8_565 8_565
C6B C18B C92B 127.7(11) . 8_565
C17B C18B C92B 104.1(7) . 8_565
C19B C18B C92B 9.0(8) . 8_565
C1D C18B C97B 136.0(17) 8_565 8_565
C96B C18B C97B 36.5(12) 8_565 8_565
C6B C18B C97B 129.6(9) . 8_565
C17B C18B C97B 22.8(5) . 8_565
C19B C18B C97B 89.6(8) . 8_565
C92B C18B C97B 81.4(6) 8_565 8_565
C1D C18B C99B 41.4(13) 8_565 8_565
C96B C18B C99B 130.2(15) 8_565 8_565
C6B C18B C99B 37.1(7) . 8_565
C17B C18B C99B 76.9(6) . 8_565
C19B C18B C99B 153.8(10) . 8_565
C92B C18B C99B 151.0(9) 8_565 8_565
C97B C18B C99B 96.4(7) 8_565 8_565
C92B C19B C96B 110(3) 8_565 8_565
C92B C19B C20B 89(3) 8_565 .
C96B C19B C20B 141.2(15) 8_565 .
C92B C19B C79B 84(3) 8_565 8_565
C96B C19B C79B 145.8(15) 8_565 8_565
C20B C19B C79B 5.5(9) . 8_565
C92B C19B C21B 37(3) 8_565 .
C96B C19B C21B 78.5(11) 8_565 .
C20B C19B C21B 125.7(14) . .
C79B C19B C21B 120.8(15) 8_565 .
C92B C19B C18B 137(4) 8_565 .
C96B C19B C18B 28.8(8) 8_565 .
C20B C19B C18B 118.0(13) . .
C79B C19B C18B 123.4(13) 8_565 .
C21B C19B C18B 107.3(12) . .
C92B C19B C94B 7(3) 8_565 8_565
C96B C19B C94B 103.8(11) 8_565 8_565
C20B C19B C94B 95.6(11) . 8_565
C79B C19B C94B 90.8(12) 8_565 8_565
C21B C19B C94B 30.0(7) . 8_565
C18B C19B C94B 131.1(11) . 8_565
C92B C19B C1D 144(3) 8_565 8_565
C96B C19B C1D 43.8(9) 8_565 8_565
C20B C19B C1D 101.8(11) . 8_565
C79B C19B C1D 107.2(11) 8_565 8_565
C21B C19B C1D 121.3(11) . 8_565
C18B C19B C1D 16.2(6) . 8_565
C94B C19B C1D 140.0(9) 8_565 8_565
C79B C20B C78B 143(10) 8_565 8_565
C79B C20B C19B 96(10) 8_565 .
C78B C20B C19B 120.3(13) 8_565 .
C79B C20B C92B 81(10) 8_565 8_565
C78B C20B C92B 133.8(13) 8_565 8_565
C19B C20B C92B 17.1(9) . 8_565
C79B C20B C80B 30(10) 8_565 .
C78B C20B C80B 117.4(12) 8_565 .
C19B C20B C80B 114.4(12) . .
C92B C20B C80B 97.3(10) 8_565 .
C79B C20B C1B 148(10) 8_565 .
C78B C20B C1B 6.6(8) 8_565 .
C19B C20B C1B 114.0(12) . .
C92B C20B C1B 127.2(11) 8_565 .
C80B C20B C1B 121.6(10) . .
C94B C21B C92B 87.7(14) 8_565 8_565
C94B C21B C82B 22.6(10) 8_565 .
C92B C21B C82B 110.2(13) 8_565 .
C94B C21B C19B 101.1(14) 8_565 .
C92B C21B C19B 13.4(11) 8_565 .
C82B C21B C19B 123.5(12) . .
C94B C21B C22B 139.9(14) 8_565 .
C92B C21B C22B 116.1(14) 8_565 .
C82B C21B C22B 122.2(12) . .
C19B C21B C22B 104.6(13) . .
C94B C21B C98B 65.3(12) 8_565 8_565
C92B C21B C98B 145.1(13) 8_565 8_565
C82B C21B C98B 44.1(8) . 8_565
C19B C21B C98B 154.1(10) . 8_565
C22B C21B C98B 78.5(9) . 8_565
C94B C21B C96B 136.7(13) 8_565 8_565
C92B C21B C96B 58.0(10) 8_565 8_565
C82B C21B C96B 150.6(10) . 8_565
C19B C21B C96B 46.2(9) . 8_565
C22B C21B C96B 58.4(9) . 8_565
C98B C21B C96B 129.2(9) 8_565 8_565
C94B C21B C91B 112.6(13) 8_565 8_565
C92B C21B C91B 139.0(13) 8_565 8_565
C82B C21B C91B 93.0(10) . 8_565
C19B C21B C91B 130.4(12) . 8_565
C22B C21B C91B 29.4(7) . 8_565
C98B C21B C91B 49.2(7) 8_565 8_565
C96B C21B C91B 85.1(8) 8_565 8_565
C97B C22B C91B 118.3(19) 8_565 8_565
C97B C22B C23B 104.6(16) 8_565 .
C91B C22B C23B 16.6(11) 8_565 .
C97B C22B C21B 126.7(18) 8_565 .
C91B C22B C21B 99.5(15) 8_565 .
C23B C22B C21B 116.1(12) . .
C97B C22B C17B 17.0(12) 8_565 .
C91B C22B C17B 135.2(15) 8_565 .
C23B C22B C17B 121.5(10) . .
C21B C22B C17B 114.1(11) . .
C97B C22B C96B 61.1(14) 8_565 8_565
C91B C22B C96B 151.0(14) 8_565 8_565
C23B C22B C96B 154.5(10) . 8_565
C21B C22B C96B 67.6(9) . 8_565
C17B C22B C96B 46.6(7) . 8_565
C97B C22B C98B 145.0(15) 8_565 8_565
C91B C22B C98B 47.9(12) 8_565 8_565
C23B C22B C98B 64.5(8) . 8_565
C21B C22B C98B 51.6(8) . 8_565
C17B C22B C98B 149.8(9) . 8_565
C96B C22B C98B 113.7(9) 8_565 8_565
C91B C23B C5D 172(3) 8_565 8_565
C91B C23B C84B 93(2) 8_565 .
C5D C23B C84B 78.7(16) 8_565 .
C91B C23B C22B 26.9(18) 8_565 .
C5D C23B C22B 161.2(17) 8_565 .
C84B C23B C22B 120.0(13) . .
C91B C23B C24B 141(2) 8_565 .
C5D C23B C24B 47.1(13) 8_565 .
C84B C23B C24B 120.3(13) . .
C22B C23B C24B 116.6(11) . .
C91B C23B C97B 49.0(19) 8_565 8_565
C5D C23B C97B 139.4(17) 8_565 8_565
C84B C23B C97B 139.5(12) . 8_565
C22B C23B C97B 24.4(7) . 8_565
C24B C23B C97B 92.7(9) . 8_565
C91B C23B C98B 43.7(18) 8_565 8_565
C5D C23B C98B 128.2(17) 8_565 8_565
C84B C23B C98B 49.6(7) . 8_565
C22B C23B C98B 70.6(8) . 8_565
C24B C23B C98B 157.1(9) . 8_565
C97B C23B C98B 90.8(8) 8_565 8_565
C91B C23B C90B 151(2) 8_565 8_565
C5D C23B C90B 37.4(13) 8_565 8_565
C84B C23B C90B 112.0(12) . 8_565
C22B C23B C90B 126.1(10) . 8_565
C24B C23B C90B 9.7(7) . 8_565
C97B C23B C90B 102.3(8) 8_565 8_565
C98B C23B C90B 155.2(9) 8_565 8_565
C91B C23B C89B 135(2) 8_565 8_565
C5D C23B C89B 36.6(13) 8_565 8_565
C84B C23B C89B 42.1(8) . 8_565
C22B C23B C89B 162.1(10) . 8_565
C24B C23B C89B 80.3(9) . 8_565
C97B C23B C89B 167.1(8) 8_565 8_565
C98B C23B C89B 91.6(8) 8_565 8_565
C90B C23B C89B 71.2(7) 8_565 8_565
C90B C24B C5D 111(3) 8_565 8_565
C90B C24B C2D 82(2) 8_565 8_565
C5D C24B C2D 166.7(14) 8_565 8_565
C90B C24B C37B 30(2) 8_565 .
C5D C24B C37B 85.8(12) 8_565 .
C2D C24B C37B 107.0(11) 8_565 .
C90B C24B C23B 145(3) 8_565 .
C5D C24B C23B 33.9(8) 8_565 .
C2D C24B C23B 132.8(11) 8_565 .
C37B C24B C23B 118.5(11) . .
C90B C24B C25B 96(2) 8_565 .
C5D C24B C25B 152.0(12) 8_565 .
C2D C24B C25B 14.8(8) 8_565 .
C37B C24B C25B 120.0(10) . .
C23B C24B C25B 118.2(10) . .
C90B C24B C58B 24.3(19) 8_565 8_565
C5D C24B C58B 94.8(12) 8_565 8_565
C2D C24B C58B 97.8(10) 8_565 8_565
C37B C24B C58B 9.2(8) . 8_565
C23B C24B C58B 126.9(11) . 8_565
C25B C24B C58B 110.8(9) . 8_565
C90B C24B C91B 156(3) 8_565 8_565
C5D C24B C91B 45.0(9) 8_565 8_565
C2D C24B C91B 121.7(10) 8_565 8_565
C37B C24B C91B 128.8(10) . 8_565
C23B C24B C91B 11.1(7) . 8_565
C25B C24B C91B 107.0(8) . 8_565
C58B C24B C91B 136.8(10) 8_565 8_565
C2D C25B C4D 154(4) 8_565 8_565
C2D C25B C16B 163(4) 8_565 .
C4D C25B C16B 17.7(10) 8_565 .
C2D C25B C26B 68(3) 8_565 .
C4D C25B C26B 134.5(14) 8_565 .
C16B C25B C26B 116.9(11) . .
C2D C25B C24B 64(3) 8_565 .
C4D C25B C24B 103.6(12) 8_565 .
C16B C25B C24B 120.4(10) . .
C26B C25B C24B 118.4(11) . .
C2D C25B C90B 44(3) 8_565 8_565
C4D C25B C90B 123.3(13) 8_565 8_565
C16B C25B C90B 140.6(11) . 8_565
C26B C25B C90B 100.7(10) . 8_565
C24B C25B C90B 20.5(6) . 8_565
C2D C25B C61B 61(3) 8_565 8_565
C4D C25B C61B 140.9(14) 8_565 8_565
C16B C25B C61B 123.2(12) . 8_565
C26B C25B C61B 7.7(9) . 8_565
C24B C25B C61B 114.0(10) . 8_565
C90B C25B C61B 95.3(10) 8_565 8_565
C61B C26B C62B 93(5) 8_565 8_565
C61B C26B C2D 122(5) 8_565 8_565
C62B C26B C2D 132.4(14) 8_565 8_565
C61B C26B C25B 137(5) 8_565 .
C62B C26B C25B 119.3(12) 8_565 .
C2D C26B C25B 15.5(8) 8_565 .
C61B C26B C35B 38(4) 8_565 .
C62B C26B C35B 121.8(11) 8_565 .
C2D C26B C35B 104.9(12) 8_565 .
C25B C26B C35B 118.8(12) . .
C61B C26B C27B 97(5) 8_565 .
C62B C26B C27B 21.6(7) 8_565 .
C2D C26B C27B 139.1(13) 8_565 .
C25B C26B C27B 123.6(11) . .
C35B C26B C27B 113.9(11) . .
C61B C26B C60B 38(4) 8_565 8_565
C62B C26B C60B 109.7(11) 8_565 8_565
C2D C26B C60B 117.7(13) 8_565 8_565
C25B C26B C60B 130.7(12) . 8_565
C35B C26B C60B 13.9(8) . 8_565
C27B C26B C60B 100.2(10) . 8_565
C62B C27B C95B 119(2) 8_565 8_565
C62B C27B C14B 93(2) 8_565 .
C95B C27B C14B 108.8(13) 8_565 .
C62B C27B C26B 55.4(18) 8_565 .
C95B C27B C26B 135.8(14) 8_565 .
C14B C27B C26B 115.2(12) . .
C62B C27B C28B 137(2) 8_565 .
C95B C27B C28B 25.9(7) 8_565 .
C14B C27B C28B 118.1(12) . .
C26B C27B C28B 123.0(12) . .
C62B C27B C61B 54.3(18) 8_565 8_565
C95B C27B C61B 124.2(13) 8_565 8_565
C14B C27B C61B 126.1(13) . 8_565
C26B C27B C61B 12.1(8) . 8_565
C28B C27B C61B 114.3(11) . 8_565
C62B C27B C63B 69.0(19) 8_565 8_565
C95B C27B C63B 124.0(13) 8_565 8_565
C14B C27B C63B 24.4(6) . 8_565
C26B C27B C63B 96.3(10) . 8_565
C28B C27B C63B 140.3(11) . 8_565
C61B C27B C63B 105.4(11) 8_565 8_565
C62B C27B C65B 128(2) 8_565 8_565
C95B C27B C65B 46.4(9) 8_565 8_565
C14B C27B C65B 63.2(8) . 8_565
C26B C27B C65B 176.1(9) . 8_565
C28B C27B C65B 57.3(7) . 8_565
C61B C27B C65B 170.5(11) 8_565 8_565
C63B C27B C65B 83.1(7) 8_565 8_565
C95B C28B C48B 125(2) 8_565 8_565
C95B C28B C33B 128(2) 8_565 .
C48B C28B C33B 23.9(12) 8_565 .
C95B C28B C29B 103(2) 8_565 .
C48B C28B C29B 105.4(16) 8_565 .
C33B C28B C29B 121.4(11) . .
C95B C28B C27B 50.2(17) 8_565 .
C48B C28B C27B 138.7(17) 8_565 .
C33B C28B C27B 118.5(11) . .
C29B C28B C27B 115.6(11) . .
C95B C28B C65B 55.5(16) 8_565 8_565
C48B C28B C65B 140.3(17) 8_565 8_565
C33B C28B C65B 164.2(11) . 8_565
C29B C28B C65B 48.7(7) . 8_565
C27B C28B C65B 76.3(9) . 8_565
C95B C28B C47B 138(2) 8_565 8_565
C48B C28B C47B 47.4(13) 8_565 8_565
C33B C28B C47B 64.2(8) . 8_565
C29B C28B C47B 58.4(8) . 8_565
C27B C28B C47B 168.4(10) . 8_565
C65B C28B C47B 102.5(9) 8_565 8_565
C95B C28B C62B 44.5(16) 8_565 8_565
C48B C28B C62B 130.1(16) 8_565 8_565
C33B C28B C62B 112.6(9) . 8_565
C29B C28B C62B 124.3(10) . 8_565
C27B C28B C62B 11.5(6) . 8_565
C65B C28B C62B 80.9(7) 8_565 8_565
C47B C28B C62B 176.5(9) 8_565 8_565
C95B C28B C49B 120(2) 8_565 8_565
C48B C28B C49B 43.6(12) 8_565 8_565
C33B C28B C49B 20.1(6) . 8_565
C29B C28B C49B 136.5(10) . 8_565
C27B C28B C49B 98.7(9) . 8_565
C65B C28B C49B 174.7(10) 8_565 8_565
C47B C28B C49B 82.8(8) 8_565 8_565
C62B C28B C49B 93.9(8) 8_565 8_565
C66B C29B C67B 77.2(11) 8_565 8_565
C66B C29B C65B 68.3(12) 8_565 8_565
C67B C29B C65B 140.8(12) 8_565 8_565
C66B C29B C28B 144.8(14) 8_565 .
C67B C29B C28B 132.5(13) 8_565 .
C65B C29B C28B 76.9(10) 8_565 .
C66B C29B C12B 39.5(8) 8_565 .
C67B C29B C12B 104.1(12) 8_565 .
C65B C29B C12B 59.0(9) 8_565 .
C28B C29B C12B 123.1(12) . .
C66B C29B C30B 97.8(12) 8_565 .
C67B C29B C30B 21.9(7) 8_565 .
C65B C29B C30B 162.1(11) 8_565 .
C28B C29B C30B 115.0(11) . .
C12B C29B C30B 117.5(11) . .
C66B C29B C47B 131.0(13) 8_565 8_565
C67B C29B C47B 57.8(9) 8_565 8_565
C65B C29B C47B 140.0(11) 8_565 8_565
C28B C29B C47B 74.7(9) . 8_565
C12B C29B C47B 160.0(11) . 8_565
C30B C29B C47B 42.6(7) . 8_565
C66B C29B C95B 122.6(13) 8_565 8_565
C67B C29B C95B 146.2(12) 8_565 8_565
C65B C29B C95B 55.3(8) 8_565 8_565
C28B C29B C95B 22.2(6) . 8_565
C12B C29B C95B 107.7(10) . 8_565
C30B C29B C95B 134.2(11) . 8_565
C47B C29B C95B 91.9(9) 8_565 8_565
C66B C29B C48B 156.3(12) 8_565 8_565
C67B C29B C48B 106.4(11) 8_565 8_565
C65B C29B C48B 98.6(10) 8_565 8_565
C28B C29B C48B 26.2(7) . 8_565
C12B C29B C48B 149.2(11) . 8_565
C30B C29B C48B 90.3(9) . 8_565
C47B C29B C48B 48.7(7) 8_565 8_565
C95B C29B C48B 44.2(7) 8_565 8_565
C67B C30B C47B 105(2) 8_565 8_565
C67B C30B C31B 153(2) 8_565 .
C47B C30B C31B 52.1(9) 8_565 .
C67B C30B C68B 84.1(18) 8_565 .
C47B C30B C68B 170.8(14) 8_565 .
C31B C30B C68B 118.9(12) . .
C67B C30B C29B 49.2(17) 8_565 .
C47B C30B C29B 74.4(11) 8_565 .
C31B C30B C29B 122.2(11) . .
C68B C30B C29B 112.9(11) . .
C67B C30B C46B 153(2) 8_565 8_565
C47B C30B C46B 49.6(8) 8_565 8_565
C31B C30B C46B 4.1(8) . 8_565
C68B C30B C46B 121.3(11) . 8_565
C29B C30B C46B 118.4(10) . 8_565
C67B C30B C66B 21.2(16) 8_565 8_565
C47B C30B C66B 101.3(12) 8_565 8_565
C31B C30B C66B 152.9(12) . 8_565
C68B C30B C66B 87.4(8) . 8_565
C29B C30B C66B 32.0(6) . 8_565
C46B C30B C66B 149.5(10) 8_565 8_565
C67B C30B C30B 126.7(18) 8_565 8_565
C47B C30B C30B 128.1(9) 8_565 8_565
C31B C30B C30B 76.7(8) . 8_565
C68B C30B C30B 42.8(6) . 8_565
C29B C30B C30B 141.5(6) . 8_565
C46B C30B C30B 78.8(6) 8_565 8_565
C66B C30B C30B 127.8(5) 8_565 8_565
C46B C31B C47B 114(3) 8_565 8_565
C46B C31B C30B 165(3) 8_565 .
C47B C31B C30B 56.0(10) 8_565 .
C46B C31B C31B 85(3) 8_565 8_565
C47B C31B C31B 157.5(9) 8_565 8_565
C30B C31B C31B 103.3(8) . 8_565
C46B C31B C46B 65(3) 8_565 .
C47B C31B C46B 167.5(16) 8_565 .
C30B C31B C46B 122.4(11) . .
C31B C31B C46B 19.7(7) 8_565 .
C46B C31B C32B 48(2) 8_565 .
C47B C31B C32B 66.5(10) 8_565 .
C30B C31B C32B 119.4(12) . .
C31B C31B C32B 128.0(7) 8_565 .
C46B C31B C32B 109.4(10) . .
C46B C31B C45B 14(2) 8_565 8_565
C47B C31B C45B 104.2(11) 8_565 8_565
C30B C31B C45B 150.5(11) . 8_565
C31B C31B C45B 90.9(6) 8_565 8_565
C46B C31B C45B 71.7(8) . 8_565
C32B C31B C45B 37.9(7) . 8_565
C46B C31B C67B 162(3) 8_565 8_565
C47B C31B C67B 49.4(9) 8_565 8_565
C30B C31B C67B 8.2(7) . 8_565
C31B C31B C67B 110.6(5) 8_565 8_565
C46B C31B C67B 130.0(9) . 8_565
C32B C31B C67B 114.6(9) . 8_565
C45B C31B C67B 149.3(9) 8_565 8_565
C45B C32B C46B 73.0(12) 8_565 8_565
C45B C32B C33B 137.6(12) 8_565 .
C46B C32B C33B 134.9(11) 8_565 .
C45B C32B C47B 134.0(13) 8_565 8_565
C46B C32B C47B 61.8(9) 8_565 8_565
C33B C32B C47B 77.8(9) . 8_565
C45B C32B C31B 89.8(11) 8_565 .
C46B C32B C31B 17.5(8) 8_565 .
C33B C32B C31B 118.4(10) . .
C47B C32B C31B 44.5(8) 8_565 .
C45B C32B C50B 63.7(10) 8_565 8_565
C46B C32B C50B 133.4(12) 8_565 8_565
C33B C32B C50B 76.7(9) . 8_565
C47B C32B C50B 150.9(10) 8_565 8_565
C31B C32B C50B 145.7(10) . 8_565
C45B C32B C44B 12.9(9) 8_565 .
C46B C32B C44B 85.7(10) 8_565 .
C33B C32B C44B 126.1(10) . .
C47B C32B C44B 145.8(10) 8_565 .
C31B C32B C44B 102.3(9) . .
C50B C32B C44B 50.9(7) 8_565 .
C45B C32B C48B 157.0(11) 8_565 8_565
C46B C32B C48B 114.4(11) 8_565 8_565
C33B C32B C48B 23.8(7) . 8_565
C47B C32B C48B 54.4(8) 8_565 8_565
C31B C32B C48B 97.1(9) . 8_565
C50B C32B C48B 100.4(9) 8_565 8_565
C44B C32B C48B 148.2(9) . 8_565
C45B C32B C49B 111.3(11) 8_565 8_565
C46B C32B C49B 150.3(10) 8_565 8_565
C33B C32B C49B 27.3(6) . 8_565
C47B C32B C49B 104.2(9) 8_565 8_565
C31B C32B C49B 139.1(9) . 8_565
C50B C32B C49B 49.4(7) 8_565 8_565
C44B C32B C49B 99.2(9) . 8_565
C48B C32B C49B 51.1(7) 8_565 8_565
C48B C33B C49B 153(3) 8_565 8_565
C48B C33B C28B 29.1(15) 8_565 .
C49B C33B C28B 125.5(16) 8_565 .
C48B C33B C32B 103.1(18) 8_565 .
C49B C33B C32B 103.5(16) 8_565 .
C28B C33B C32B 123.2(11) . .
C48B C33B C34B 146(2) 8_565 .
C49B C33B C34B 8.5(12) 8_565 .
C28B C33B C34B 121.3(11) . .
C32B C33B C34B 110.7(11) . .
C48B C33B C47B 51.1(15) 8_565 8_565
C49B C33B C47B 152.4(16) 8_565 8_565
C28B C33B C47B 71.6(8) . 8_565
C32B C33B C47B 52.7(7) . 8_565
C34B C33B C47B 160.9(11) . 8_565
C48B C33B C50B 158.0(19) 8_565 8_565
C49B C33B C50B 48.2(13) 8_565 8_565
C28B C33B C50B 156.9(9) . 8_565
C32B C33B C50B 55.4(8) . 8_565
C34B C33B C50B 55.3(8) . 8_565
C47B C33B C50B 106.9(8) 8_565 8_565
C48B C33B C95B 33.5(15) 8_565 8_565
C49B C33B C95B 119.1(16) 8_565 8_565
C28B C33B C95B 16.1(6) . 8_565
C32B C33B C95B 135.6(10) . 8_565
C34B C33B C95B 113.0(10) . 8_565
C47B C33B C95B 82.9(8) 8_565 8_565
C50B C33B C95B 164.5(9) 8_565 8_565
C49B C34B C60B 118(2) 8_565 8_565
C49B C34B C35B 123(2) 8_565 .
C60B C34B C35B 5.1(12) 8_565 .
C49B C34B C42B 114(2) 8_565 .
C60B C34B C42B 113.8(14) 8_565 .
C35B C34B C42B 110.4(11) . .
C49B C34B C33B 11.4(17) 8_565 .
C60B C34B C33B 113.1(14) 8_565 .
C35B C34B C33B 118.0(12) . .
C42B C34B C33B 124.2(11) . .
C49B C34B C50B 64.6(19) 8_565 8_565
C60B C34B C50B 147.9(14) 8_565 8_565
C35B C34B C50B 148.5(11) . 8_565
C42B C34B C50B 49.9(8) . 8_565
C33B C34B C50B 74.3(9) . 8_565
C49B C34B C59B 145(2) 8_565 8_565
C60B C34B C59B 48.8(11) 8_565 8_565
C35B C34B C59B 45.4(8) . 8_565
C42B C34B C59B 65.1(8) . 8_565
C33B C34B C59B 150.0(9) . 8_565
C50B C34B C59B 108.9(10) 8_565 8_565
C60B C35B C61B 111(4) 8_565 8_565
C60B C35B C36B 116(4) 8_565 .
C61B C35B C36B 128.2(13) 8_565 .
C60B C35B C59B 96(4) 8_565 8_565
C61B C35B C59B 146.5(15) 8_565 8_565
C36B C35B C59B 20.3(7) . 8_565
C60B C35B C26B 113(4) 8_565 .
C61B C35B C26B 9.7(11) 8_565 .
C36B C35B C26B 121.5(10) . .
C59B C35B C26B 138.3(12) 8_565 .
C60B C35B C34B 12(3) 8_565 .
C61B C35B C34B 121.2(14) 8_565 .
C36B C35B C34B 108.6(11) . .
C59B C35B C34B 88.4(11) 8_565 .
C26B C35B C34B 124.4(12) . .
C60B C35B C49B 5(3) 8_565 8_565
C61B C35B C49B 106.0(13) 8_565 8_565
C36B C35B C49B 120.5(11) . 8_565
C59B C35B C49B 100.4(10) 8_565 8_565
C26B C35B C49B 108.2(10) . 8_565
C34B C35B C49B 16.7(6) . 8_565
C59B C36B C58B 132(3) 8_565 8_565
C59B C36B C35B 84(2) 8_565 .
C58B C36B C35B 135.5(14) 8_565 .
C59B C36B C37B 141(2) 8_565 .
C58B C36B C37B 14.9(11) 8_565 .
C35B C36B C37B 120.6(10) . .
C59B C36B C41B 22(2) 8_565 .
C58B C36B C41B 115.0(12) 8_565 .
C35B C36B C41B 105.0(7) . .
C37B C36B C41B 127.7(8) . .
C59B C36B C60B 70(2) 8_565 8_565
C58B C36B C60B 145.5(14) 8_565 8_565
C35B C36B C60B 13.8(8) . 8_565
C37B C36B C60B 130.9(10) . 8_565
C41B C36B C60B 91.6(7) . 8_565
C59B C36B C55B 21.7(19) 8_565 8_565
C58B C36B C55B 111.4(13) 8_565 8_565
C35B C36B C55B 105.5(8) . 8_565
C37B C36B C55B 122.9(8) . 8_565
C41B C36B C55B 8.2(7) . 8_565
C60B C36B C55B 91.7(8) 8_565 8_565
C59B C36B C90B 155(3) 8_565 8_565
C58B C36B C90B 42.9(10) 8_565 8_565
C35B C36B C90B 93.1(9) . 8_565
C37B C36B C90B 28.4(7) . 8_565
C41B C36B C90B 154.0(7) . 8_565
C60B C36B C90B 104.9(8) 8_565 8_565
C55B C36B C90B 147.3(8) 8_565 8_565
C58B C37B C90B 132(3) 8_565 8_565
C58B C37B C38B 90(3) 8_565 .
C90B C37B C38B 137.6(15) 8_565 .
C58B C37B C24B 146(3) 8_565 .
C90B C37B C24B 17.5(10) 8_565 .
C38B C37B C24B 121.1(11) . .
C58B C37B C36B 27(2) 8_565 .
C90B C37B C36B 106.8(14) 8_565 .
C38B C37B C36B 113.3(11) . .
C24B C37B C36B 119.3(11) . .
C58B C37B C57B 78(3) 8_565 8_565
C90B C37B C57B 148.9(16) 8_565 8_565
C38B C37B C57B 11.4(10) . 8_565
C24B C37B C57B 132.0(12) . 8_565
C36B C37B C57B 102.1(11) . 8_565
C58B C37B C5D 171(3) 8_565 8_565
C90B C37B C5D 54.3(11) 8_565 8_565
C38B C37B C5D 83.4(9) . 8_565
C24B C37B C5D 38.6(7) . 8_565
C36B C37B C5D 155.0(10) . 8_565
C57B C37B C5D 94.7(11) 8_565 8_565
C58B C37B C59B 23(2) 8_565 8_565
C90B C37B C59B 114.0(15) 8_565 8_565
C38B C37B C59B 104.5(10) . 8_565
C24B C37B C59B 124.6(10) . 8_565
C36B C37B C59B 9.9(7) . 8_565
C57B C37B C59B 93.5(10) 8_565 8_565
C5D C37B C59B 155.0(9) 8_565 8_565
C58B C37B C89B 127(3) 8_565 8_565
C90B C37B C89B 99.8(13) 8_565 8_565
C38B C37B C89B 37.9(7) . 8_565
C24B C37B C89B 83.4(8) . 8_565
C36B C37B C89B 146.8(10) . 8_565
C57B C37B C89B 49.1(9) 8_565 8_565
C5D C37B C89B 45.5(7) 8_565 8_565
C59B C37B C89B 136.9(10) 8_565 8_565
C57B C38B C89B 153(7) 8_565 8_565
C57B C38B C37B 107(6) 8_565 .
C89B C38B C37B 98.4(14) 8_565 .
C57B C38B C39B 22(5) 8_565 .
C89B C38B C39B 131.3(16) 8_565 .
C37B C38B C39B 123.2(12) . .
C57B C38B C58B 85(6) 8_565 8_565
C89B C38B C58B 120.4(15) 8_565 8_565
C37B C38B C58B 22.2(7) . 8_565
C39B C38B C58B 102.0(12) . 8_565
C57B C38B C85B 126(6) 8_565 .
C89B C38B C85B 26.8(9) 8_565 .
C37B C38B C85B 122.2(12) . .
C39B C38B C85B 104.6(13) . .
C58B C38B C85B 142.4(12) 8_565 .
C57B C38B C56B 30(5) 8_565 8_565
C89B C38B C56B 123.0(15) 8_565 8_565
C37B C38B C56B 130.7(11) . 8_565
C39B C38B C56B 8.4(10) . 8_565
C58B C38B C56B 110.0(11) 8_565 8_565
C85B C38B C56B 96.3(12) . 8_565
C56B C39B C57B 117(6) 8_565 8_565
C56B C39B C54B 109(6) 8_565 8_565
C57B C39B C54B 129.9(19) 8_565 8_565
C56B C39B C40B 118(6) 8_565 .
C57B C39B C40B 122.0(17) 8_565 .
C54B C39B C40B 8.8(7) 8_565 .
C56B C39B C38B 112(6) 8_565 .
C57B C39B C38B 5.6(13) 8_565 .
C54B C39B C38B 133.5(15) 8_565 .
C40B C39B C38B 126.0(14) . .
C56B C39B C87B 10(6) 8_565 .
C57B C39B C87B 113.1(15) 8_565 .
C54B C39B C87B 109.0(13) 8_565 .
C40B C39B C87B 117.7(13) . .
C38B C39B C87B 107.6(12) . .
C54B C40B C55B 142(6) 8_565 8_565
C54B C40B C39B 74(5) 8_565 .
C55B C40B C39B 126.2(14) 8_565 .
C54B C40B C41B 155(7) 8_565 .
C55B C40B C41B 15.4(7) 8_565 .
C39B C40B C41B 113.8(12) . .
C54B C40B C53B 42(4) 8_565 .
C55B C40B C53B 106.5(10) 8_565 .
C39B C40B C53B 114.6(11) . .
C41B C40B C53B 121.9(10) . .
C54B C40B C56B 66(5) 8_565 8_565
C55B C40B C56B 132.8(14) 8_565 8_565
C39B C40B C56B 8.0(11) . 8_565
C41B C40B C56B 121.2(11) . 8_565
C53B C40B C56B 106.8(9) . 8_565
C55B C41B C59B 140(3) 8_565 8_565
C55B C41B C42B 74(2) 8_565 .
C59B C41B C42B 102.5(12) 8_565 .
C55B C41B C40B 48.1(18) 8_565 .
C59B C41B C40B 122.0(12) 8_565 .
C42B C41B C40B 121.6(10) . .
C55B C41B C36B 143(3) 8_565 .
C59B C41B C36B 10.3(9) 8_565 .
C42B C41B C36B 112.4(8) . .
C40B C41B C36B 115.6(8) . .
C55B C41B C54B 45.8(17) 8_565 8_565
C59B C41B C54B 121.9(12) 8_565 8_565
C42B C41B C54B 119.4(10) . 8_565
C40B C41B C54B 3.1(9) . 8_565
C36B C41B C54B 116.0(7) . 8_565
C55B C41B C51B 40.9(18) 8_565 8_565
C59B C41B C51B 124.6(12) 8_565 8_565
C42B C41B C51B 32.7(7) . 8_565
C40B C41B C51B 89.0(8) . 8_565
C36B C41B C51B 134.6(8) . 8_565
C54B C41B C51B 86.7(7) 8_565 8_565
C51B C42B C50B 74.6(11) 8_565 8_565
C51B C42B C55B 77.6(11) 8_565 8_565
C50B C42B C55B 141.5(12) 8_565 8_565
C51B C42B C41B 96.2(12) 8_565 .
C50B C42B C41B 151.5(11) 8_565 .
C55B C42B C41B 18.5(7) 8_565 .
C51B C42B C34B 136.2(13) 8_565 .
C50B C42B C34B 69.5(10) 8_565 .
C55B C42B C34B 117.8(11) 8_565 .
C41B C42B C34B 103.5(11) . .
C51B C42B C43B 21.8(8) 8_565 .
C50B C42B C43B 57.5(9) 8_565 .
C55B C42B C43B 99.2(10) 8_565 .
C41B C42B C43B 117.7(11) . .
C34B C42B C43B 125.9(11) . .
C51B C42B C49B 119.2(12) 8_565 8_565
C50B C42B C49B 50.9(8) 8_565 8_565
C55B C42B C49B 128.6(11) 8_565 8_565
C41B C42B C49B 118.1(10) . 8_565
C34B C42B C49B 18.7(6) . 8_565
C43B C42B C49B 107.2(10) . 8_565
C51B C42B C59B 118.6(12) 8_565 8_565
C50B C42B C59B 130.4(10) 8_565 8_565
C55B C42B C59B 47.6(7) 8_565 8_565
C41B C42B C59B 32.2(7) . 8_565
C34B C42B C59B 71.3(8) . 8_565
C43B C42B C59B 139.2(10) . 8_565
C49B C42B C59B 86.2(8) 8_565 8_565
C51B C43B C50B 78.1(16) 8_565 8_565
C51B C43B C52B 86.5(15) 8_565 .
C50B C43B C52B 149.5(11) 8_565 .
C51B C43B C44B 132.6(19) 8_565 .
C50B C43B C44B 59.5(10) 8_565 .
C52B C43B C44B 119.2(11) . .
C51B C43B C42B 31.0(13) 8_565 .
C50B C43B C42B 53.1(9) 8_565 .
C52B C43B C42B 117.2(10) . .
C44B C43B C42B 112.6(12) . .
C51B C43B C43B 124.3(15) 8_565 8_565
C50B C43B C43B 127.4(8) 8_565 8_565
C52B C43B C43B 45.2(6) . 8_565
C44B C43B C43B 74.8(8) . 8_565
C42B C43B C43B 152.1(6) . 8_565
C51B C43B C45B 122.7(17) 8_565 8_565
C50B C43B C45B 49.3(8) 8_565 8_565
C52B C43B C45B 126.4(10) . 8_565
C44B C43B C45B 10.4(7) . 8_565
C42B C43B C45B 102.3(10) . 8_565
C43B C43B C45B 83.3(6) 8_565 8_565
C45B C44B C44B 105(2) 8_565 8_565
C45B C44B C50B 87(2) 8_565 8_565
C44B C44B C50B 149.9(7) 8_565 8_565
C45B C44B C43B 143(2) 8_565 .
C44B C44B C43B 105.2(8) 8_565 .
C50B C44B C43B 57.3(9) 8_565 .
C45B C44B C45B 81(2) 8_565 .
C44B C44B C45B 23.2(7) 8_565 .
C50B C44B C45B 149.2(12) 8_565 .
C43B C44B C45B 126.5(12) . .
C45B C44B C32B 26.2(18) 8_565 .
C44B C44B C32B 128.7(6) 8_565 .
C50B C44B C32B 60.6(8) 8_565 .
C43B C44B C32B 117.9(11) . .
C45B C44B C32B 105.9(9) . .
C45B C44B C51B 129(2) 8_565 8_565
C44B C44B C51B 113.0(5) 8_565 8_565
C50B C44B C51B 44.7(7) 8_565 8_565
C43B C44B C51B 15.1(6) . 8_565
C45B C44B C51B 130.9(10) . 8_565
C32B C44B C51B 104.4(8) . 8_565
C45B C44B C46B 12.6(17) 8_565 8_565
C44B C44B C46B 92.1(6) 8_565 8_565
C50B C44B C46B 96.7(10) 8_565 8_565
C43B C44B C46B 151.5(11) . 8_565
C45B C44B C46B 69.0(8) . 8_565
C32B C44B C46B 37.7(6) . 8_565
C51B C44B C46B 136.3(9) 8_565 8_565
C44B C45B C32B 141(3) 8_565 8_565
C44B C45B C46B 162(2) 8_565 .
C32B C45B C46B 55.3(9) 8_565 .
C44B C45B C44B 52(2) 8_565 .
C32B C45B C44B 160.4(13) 8_565 .
C46B C45B C44B 110.1(11) . .
C44B C45B C50B 70(2) 8_565 .
C32B C45B C50B 71.3(10) 8_565 .
C46B C45B C50B 124.0(11) . .
C44B C45B C50B 116.3(11) . .
C44B C45B C45B 75(2) 8_565 8_565
C32B C45B C45B 140.1(9) 8_565 8_565
C46B C45B C45B 86.9(7) . 8_565
C44B C45B C45B 23.2(7) . 8_565
C50B C45B C45B 135.5(7) . 8_565
C44B C45B C31B 163(2) 8_565 8_565
C32B C45B C31B 52.3(8) 8_565 8_565
C46B C45B C31B 4.9(8) . 8_565
C44B C45B C31B 112.1(10) . 8_565
C50B C45B C31B 119.7(9) . 8_565
C45B C45B C31B 89.1(6) 8_565 8_565
C44B C45B C43B 26.1(18) 8_565 8_565
C32B C45B C43B 115.4(12) 8_565 8_565
C46B C45B C43B 162.3(10) . 8_565
C44B C45B C43B 74.4(9) . 8_565
C50B C45B C43B 44.1(7) . 8_565
C45B C45B C43B 96.7(6) 8_565 8_565
C31B C45B C43B 157.4(9) 8_565 8_565
C44B C45B C46B 121(2) 8_565 8_565
C32B C45B C46B 96.2(10) 8_565 8_565
C46B C45B C46B 41.8(9) . 8_565
C44B C45B C46B 68.3(8) . 8_565
C50B C45B C46B 150.8(9) . 8_565
C45B C45B C46B 45.2(5) 8_565 8_565
C31B C45B C46B 44.1(6) 8_565 8_565
C43B C45B C46B 139.0(9) 8_565 8_565
C31B C46B C32B 115(3) 8_565 8_565
C31B C46B C46B 95(3) 8_565 8_565
C32B C46B C46B 142.5(8) 8_565 8_565
C31B C46B C47B 47(2) 8_565 .
C32B C46B C47B 68.0(10) 8_565 .
C46B C46B C47B 140.8(8) 8_565 .
C31B C46B C45B 161(3) 8_565 .
C32B C46B C45B 51.7(9) 8_565 .
C46B C46B C45B 93.1(7) 8_565 .
C47B C46B C45B 119.0(12) . .
C31B C46B C31B 76(3) 8_565 .
C32B C46B C31B 156.1(14) 8_565 .
C46B C46B C31B 19.7(7) 8_565 .
C47B C46B C31B 121.7(12) . .
C45B C46B C31B 111.8(10) . .
C31B C46B C30B 11(2) 8_565 8_565
C32B C46B C30B 105.6(11) 8_565 8_565
C46B C46B C30B 101.2(6) 8_565 8_565
C47B C46B C30B 40.0(8) . 8_565
C45B C46B C30B 149.7(11) . 8_565
C31B C46B C30B 81.7(9) . 8_565
C31B C46B C44B 162(3) 8_565 8_565
C32B C46B C44B 56.5(8) 8_565 8_565
C46B C46B C44B 87.9(6) 8_565 8_565
C47B C46B C44B 123.5(11) . 8_565
C45B C46B C44B 5.2(7) . 8_565
C31B C46B C44B 106.6(9) . 8_565
C30B C46B C44B 151.2(10) 8_565 8_565
C31B C46B C45B 138(3) 8_565 8_565
C32B C46B C45B 98.6(10) 8_565 8_565
C46B C46B C45B 45.2(5) 8_565 8_565
C47B C46B C45B 157.0(11) . 8_565
C45B C46B C45B 47.9(9) . 8_565
C31B C46B C45B 64.2(7) . 8_565
C30B C46B C45B 139.2(9) 8_565 8_565
C44B C46B C45B 42.7(6) 8_565 8_565
C31B C47B C30B 71.9(12) 8_565 8_565
C31B C47B C46B 19.0(9) 8_565 .
C30B C47B C46B 90.4(12) 8_565 .
C31B C47B C67B 94.9(11) 8_565 .
C30B C47B C67B 23.8(8) 8_565 .
C46B C47B C67B 113.7(11) . .
C31B C47B C48B 135.9(13) 8_565 .
C30B C47B C48B 132.5(13) 8_565 .
C46B C47B C48B 119.4(12) . .
C67B C47B C48B 117.7(10) . .
C31B C47B C32B 69.0(10) 8_565 8_565
C30B C47B C32B 136.2(12) 8_565 8_565
C46B C47B C32B 50.2(8) . 8_565
C67B C47B C32B 158.9(10) . 8_565
C48B C47B C32B 71.1(9) . 8_565
C31B C47B C29B 129.4(12) 8_565 8_565
C30B C47B C29B 63.0(10) 8_565 8_565
C46B C47B C29B 142.4(10) . 8_565
C67B C47B C29B 46.0(7) . 8_565
C48B C47B C29B 72.0(8) . 8_565
C32B C47B C29B 135.6(10) 8_565 8_565
C31B C47B C33B 114.5(11) 8_565 8_565
C30B C47B C33B 142.4(11) 8_565 8_565
C46B C47B C33B 97.4(10) . 8_565
C67B C47B C33B 135.9(9) . 8_565
C48B C47B C33B 22.1(6) . 8_565
C32B C47B C33B 49.4(7) 8_565 8_565
C29B C47B C33B 90.4(8) 8_565 8_565
C31B C47B C28B 143.8(11) 8_565 8_565
C30B C47B C28B 107.7(11) 8_565 8_565
C46B C47B C28B 134.7(10) . 8_565
C67B C47B C28B 92.9(8) . 8_565
C48B C47B C28B 25.3(6) . 8_565
C32B C47B C28B 92.9(9) 8_565 8_565
C29B C47B C28B 46.9(6) 8_565 8_565
C33B C47B C28B 44.2(6) 8_565 8_565
C33B C48B C28B 127(2) 8_565 8_565
C33B C48B C95B 130(2) 8_565 .
C28B C48B C95B 23.7(11) 8_565 .
C33B C48B C47B 106.8(18) 8_565 .
C28B C48B C47B 107.3(16) 8_565 .
C95B C48B C47B 120.0(12) . .
C33B C48B C49B 15.0(14) 8_565 .
C28B C48B C49B 113.7(17) 8_565 .
C95B C48B C49B 114.7(12) . .
C47B C48B C49B 120.5(11) . .
C33B C48B C32B 53.1(15) 8_565 8_565
C28B C48B C32B 146.5(15) 8_565 8_565
C95B C48B C32B 170.1(11) . 8_565
C47B C48B C32B 54.5(7) . 8_565
C49B C48B C32B 67.7(9) . 8_565
C33B C48B C29B 145.6(17) 8_565 8_565
C28B C48B C29B 48.4(12) 8_565 8_565
C95B C48B C29B 62.4(9) . 8_565
C47B C48B C29B 59.3(8) . 8_565
C49B C48B C29B 144.6(10) . 8_565
C32B C48B C29B 109.7(9) 8_565 8_565
C34B C49B C33B 160(3) 8_565 8_565
C34B C49B C50B 91(2) 8_565 .
C33B C49B C50B 105.3(17) 8_565 .
C34B C49B C60B 39.2(16) 8_565 .
C33B C49B C60B 130.7(18) 8_565 .
C50B C49B C60B 122.0(13) . .
C34B C49B C48B 150(2) 8_565 .
C33B C49B C48B 12.4(12) 8_565 .
C50B C49B C48B 117.4(13) . .
C60B C49B C48B 118.3(12) . .
C34B C49B C32B 146(2) 8_565 8_565
C33B C49B C32B 49.1(13) 8_565 8_565
C50B C49B C32B 56.2(9) . 8_565
C60B C49B C32B 166.3(11) . 8_565
C48B C49B C32B 61.2(9) . 8_565
C34B C49B C42B 47.1(18) 8_565 8_565
C33B C49B C42B 149.7(18) 8_565 8_565
C50B C49B C42B 44.6(8) . 8_565
C60B C49B C42B 79.2(9) . 8_565
C48B C49B C42B 162.0(12) . 8_565
C32B C49B C42B 100.7(9) 8_565 8_565
C34B C49B C35B 40.6(17) 8_565 8_565
C33B C49B C35B 129.3(16) 8_565 8_565
C50B C49B C35B 123.3(12) . 8_565
C60B C49B C35B 1.4(9) . 8_565
C48B C49B C35B 116.9(11) . 8_565
C32B C49B C35B 165.9(9) 8_565 8_565
C42B C49B C35B 80.6(9) 8_565 8_565
C34B C49B C28B 134(2) 8_565 8_565
C33B C49B C28B 34.4(11) 8_565 8_565
C50B C49B C28B 134.1(12) . 8_565
C60B C49B C28B 96.9(10) . 8_565
C48B C49B C28B 22.7(7) . 8_565
C32B C49B C28B 80.1(8) 8_565 8_565
C42B C49B C28B 167.1(9) 8_565 8_565
C35B C49B C28B 95.5(8) 8_565 8_565
C42B C50B C43B 69.4(11) 8_565 8_565
C42B C50B C44B 132.5(13) 8_565 8_565
C43B C50B C44B 63.1(10) 8_565 8_565
C42B C50B C51B 42.4(8) 8_565 .
C43B C50B C51B 29.6(7) 8_565 .
C44B C50B C51B 90.8(10) 8_565 .
C42B C50B C49B 84.5(12) 8_565 .
C43B C50B C49B 150.5(14) 8_565 .
C44B C50B C49B 140.3(13) 8_565 .
C51B C50B C49B 121.1(12) . .
C42B C50B C45B 155.7(13) 8_565 .
C43B C50B C45B 86.6(10) 8_565 .
C44B C50B C45B 23.5(7) 8_565 .
C51B C50B C45B 113.4(10) . .
C49B C50B C45B 117.6(12) . .
C42B C50B C32B 158.8(13) 8_565 8_565
C43B C50B C32B 131.6(12) 8_565 8_565
C44B C50B C32B 68.5(9) 8_565 8_565
C51B C50B C32B 156.1(11) . 8_565
C49B C50B C32B 74.4(10) . 8_565
C45B C50B C32B 45.0(7) . 8_565
C42B C50B C34B 60.6(9) 8_565 8_565
C43B C50B C34B 129.0(12) 8_565 8_565
C44B C50B C34B 163.4(11) 8_565 8_565
C51B C50B C34B 99.7(10) . 8_565
C49B C50B C34B 24.1(7) . 8_565
C45B C50B C34B 141.6(11) . 8_565
C32B C50B C34B 98.2(9) 8_565 8_565
C42B C50B C33B 111.0(11) 8_565 8_565
C43B C50B C33B 168.7(10) 8_565 8_565
C44B C50B C33B 115.2(11) 8_565 8_565
C51B C50B C33B 145.6(10) . 8_565
C49B C50B C33B 26.5(7) . 8_565
C45B C50B C33B 91.8(9) . 8_565
C32B C50B C33B 47.9(7) 8_565 8_565
C34B C50B C33B 50.4(7) 8_565 8_565
C43B C51B C42B 127.2(19) 8_565 8_565
C43B C51B C50B 72.4(15) 8_565 .
C42B C51B C50B 63.0(10) 8_565 .
C43B C51B C55B 168.0(17) 8_565 .
C42B C51B C55B 62.4(10) 8_565 .
C50B C51B C55B 119.6(9) . .
C43B C51B C52B 65.8(15) 8_565 .
C42B C51B C52B 165.8(10) 8_565 .
C50B C51B C52B 130.9(8) . .
C55B C51B C52B 103.9(5) . .
C43B C51B C41B 173.5(18) 8_565 8_565
C42B C51B C41B 51.1(9) 8_565 8_565
C50B C51B C41B 109.3(8) . 8_565
C55B C51B C41B 11.4(5) . 8_565
C52B C51B C41B 115.3(5) . 8_565
C43B C51B C44B 32.3(14) 8_565 8_565
C42B C51B C44B 107.0(10) 8_565 8_565
C50B C51B C44B 44.5(7) . 8_565
C55B C51B C44B 158.7(8) . 8_565
C52B C51B C44B 87.1(6) . 8_565
C41B C51B C44B 151.7(8) 8_565 8_565
C43B C52B C43B 89.7(12) 8_565 .
C43B C52B C53B 131.8(6) 8_565 .
C43B C52B C53B 131.8(6) . .
C43B C52B C51B 27.7(6) 8_565 .
C43B C52B C51B 113.2(7) . .
C53B C52B C51B 104.2(3) . .
C43B C52B C51B 113.2(7) 8_565 8_565
C43B C52B C51B 27.7(6) . 8_565
C53B C52B C51B 104.2(3) . 8_565
C51B C52B C51B 130.2(7) . 8_565
C54B C53B C54B 119.1(13) . 8_565
C54B C53B C52B 115.2(6) . .
C54B C53B C52B 115.2(6) 8_565 .
C54B C53B C40B 6.1(8) . 8_565
C54B C53B C40B 124.9(9) 8_565 8_565
C52B C53B C40B 109.5(6) . 8_565
C54B C53B C40B 124.9(9) . .
C54B C53B C40B 6.1(8) 8_565 .
C52B C53B C40B 109.5(6) . .
C40B C53B C40B 130.6(11) 8_565 .
C40B C54B C53B 132(5) 8_565 .
C40B C54B C39B 97(5) 8_565 8_565
C53B C54B C39B 129.2(14) . 8_565
C40B C54B C55B 32(5) 8_565 .
C53B C54B C55B 105.5(7) . .
C39B C54B C55B 116.2(12) 8_565 .
C40B C54B C56B 106(5) 8_565 .
C53B C54B C56B 120.5(11) . .
C39B C54B C56B 9.0(12) 8_565 .
C55B C54B C56B 124.4(10) . .
C40B C54B C41B 22(6) 8_565 8_565
C53B C54B C41B 118.5(8) . 8_565
C39B C54B C41B 104.9(11) 8_565 8_565
C55B C54B C41B 13.0(6) . 8_565
C56B C54B C41B 113.5(9) . 8_565
C41B C55B C40B 117(2) 8_565 8_565
C41B C55B C42B 87.8(19) 8_565 8_565
C40B C55B C42B 155.6(11) 8_565 8_565
C41B C55B C59B 29(2) 8_565 .
C40B C55B C59B 114.2(12) 8_565 .
C42B C55B C59B 88.2(10) 8_565 .
C41B C55B C54B 121(2) 8_565 .
C40B C55B C54B 5.4(9) 8_565 .
C42B C55B C54B 150.9(10) 8_565 .
C59B C55B C54B 116.8(10) . .
C41B C55B C51B 128(2) 8_565 .
C40B C55B C51B 115.8(9) 8_565 .
C42B C55B C51B 39.9(7) 8_565 .
C59B C55B C51B 122.0(10) . .
C54B C55B C51B 111.0(7) . .
C41B C55B C36B 29(2) 8_565 8_565
C40B C55B C36B 107.0(9) 8_565 8_565
C42B C55B C36B 95.6(9) 8_565 8_565
C59B C55B C36B 7.5(7) . 8_565
C54B C55B C36B 109.9(8) . 8_565
C51B C55B C36B 129.2(8) . 8_565
C39B C56B C57B 54(6) 8_565 .
C39B C56B C87B 168(7) 8_565 .
C57B C56B C87B 121.8(14) . .
C39B C56B C54B 62(6) 8_565 .
C57B C56B C54B 112.5(13) . .
C87B C56B C54B 117.6(12) . .
C39B C56B C40B 54(6) 8_565 8_565
C57B C56B C40B 105.2(14) . 8_565
C87B C56B C40B 125.3(11) . 8_565
C54B C56B C40B 7.8(6) . 8_565
C39B C56B C38B 60(6) 8_565 8_565
C57B C56B C38B 6.7(11) . 8_565
C87B C56B C38B 115.1(12) . 8_565
C54B C56B C38B 117.8(11) . 8_565
C40B C56B C38B 110.8(12) 8_565 8_565
C38B C57B C39B 152(7) 8_565 8_565
C38B C57B C56B 143(6) 8_565 .
C39B C57B C56B 9.7(13) 8_565 .
C38B C57B C58B 83(6) 8_565 .
C39B C57B C58B 117.6(17) 8_565 .
C56B C57B C58B 126.4(15) . .
C38B C57B C37B 61(5) 8_565 8_565
C39B C57B C37B 137.2(18) 8_565 8_565
C56B C57B C37B 144.8(16) . 8_565
C58B C57B C37B 21.6(7) . 8_565
C38B C57B C89B 22(5) 8_565 .
C39B C57B C89B 131.1(18) 8_565 .
C56B C57B C89B 121.7(16) . .
C58B C57B C89B 103.4(12) . .
C37B C57B C89B 82.0(11) 8_565 .
C38B C57B C85B 46(5) 8_565 8_565
C39B C57B C85B 107.5(16) 8_565 8_565
C56B C57B C85B 97.9(14) . 8_565
C58B C57B C85B 124.5(11) . 8_565
C37B C57B C85B 103.8(11) 8_565 8_565
C89B C57B C85B 23.8(7) . 8_565
C37B C58B C36B 138(3) 8_565 8_565
C37B C58B C59B 147(3) 8_565 .
C36B C58B C59B 15.9(10) 8_565 .
C37B C58B C90B 31(2) 8_565 .
C36B C58B C90B 108.8(15) 8_565 .
C59B C58B C90B 121.6(13) . .
C37B C58B C38B 68(2) 8_565 8_565
C36B C58B C38B 145.2(17) 8_565 8_565
C59B C58B C38B 129.3(13) . 8_565
C90B C58B C38B 98.7(12) . 8_565
C37B C58B C57B 80(3) 8_565 .
C36B C58B C57B 134.7(17) 8_565 .
C59B C58B C57B 118.8(13) . .
C90B C58B C57B 110.6(13) . .
C38B C58B C57B 12.0(9) 8_565 .
C37B C58B C24B 24(2) 8_565 8_565
C36B C58B C24B 113.6(14) 8_565 8_565
C59B C58B C24B 124.5(11) . 8_565
C90B C58B C24B 9.8(7) . 8_565
C38B C58B C24B 90.9(10) 8_565 8_565
C57B C58B C24B 102.7(11) . 8_565
C36B C59B C41B 148(3) 8_565 8_565
C36B C59B C58B 32(2) 8_565 .
C41B C59B C58B 121.0(13) 8_565 .
C36B C59B C55B 151(3) 8_565 .
C41B C59B C55B 11.7(10) 8_565 .
C58B C59B C55B 119.9(11) . .
C36B C59B C35B 76(2) 8_565 8_565
C41B C59B C35B 134.8(15) 8_565 8_565
C58B C59B C35B 104.1(11) . 8_565
C55B C59B C35B 133.1(13) . 8_565
C36B C59B C60B 92(2) 8_565 .
C41B C59B C60B 119.0(14) 8_565 .
C58B C59B C60B 119.2(11) . .
C55B C59B C60B 116.8(12) . .
C35B C59B C60B 16.3(8) 8_565 .
C36B C59B C37B 29.5(19) 8_565 8_565
C41B C59B C37B 128.3(14) 8_565 8_565
C58B C59B C37B 9.3(8) . 8_565
C55B C59B C37B 125.5(11) . 8_565
C35B C59B C37B 96.3(10) 8_565 8_565
C60B C59B C37B 110.8(10) . 8_565
C36B C59B C42B 164(3) 8_565 8_565
C41B C59B C42B 45.2(8) 8_565 8_565
C58B C59B C42B 163.1(11) . 8_565
C55B C59B C42B 44.3(7) . 8_565
C35B C59B C42B 89.8(10) 8_565 8_565
C60B C59B C42B 73.8(9) . 8_565
C37B C59B C42B 163.9(10) 8_565 8_565
C36B C59B C34B 122(2) 8_565 8_565
C41B C59B C34B 88.8(11) 8_565 8_565
C58B C59B C34B 148.7(11) . 8_565
C55B C59B C34B 87.2(9) . 8_565
C35B C59B C34B 46.2(7) 8_565 8_565
C60B C59B C34B 30.2(7) . 8_565
C37B C59B C34B 139.7(9) 8_565 8_565
C42B C59B C34B 43.6(6) 8_565 8_565
C35B C60B C34B 163(4) 8_565 8_565
C35B C60B C61B 53(3) 8_565 .
C34B C60B C61B 141.6(17) 8_565 .
C35B C60B C49B 174(4) 8_565 .
C34B C60B C49B 23.2(9) 8_565 .
C61B C60B C49B 121.2(13) . .
C35B C60B C59B 68(3) 8_565 .
C34B C60B C59B 100.9(14) 8_565 .
C61B C60B C59B 117.2(13) . .
C49B C60B C59B 118.0(12) . .
C35B C60B C36B 50(3) 8_565 8_565
C34B C60B C36B 118.4(14) 8_565 8_565
C61B C60B C36B 99.9(12) . 8_565
C49B C60B C36B 135.5(12) . 8_565
C59B C60B C36B 17.7(7) . 8_565
C35B C60B C26B 53(3) 8_565 8_565
C34B C60B C26B 142.9(16) 8_565 8_565
C61B C60B C26B 8.1(9) . 8_565
C49B C60B C26B 120.7(12) . 8_565
C59B C60B C26B 114.1(11) . 8_565
C36B C60B C26B 97.4(10) 8_565 8_565
C26B C61B C35B 132(5) 8_565 8_565
C26B C61B C62B 72(5) 8_565 .
C35B C61B C62B 139.1(16) 8_565 .
C26B C61B C60B 134(5) 8_565 .
C35B C61B C60B 16.6(10) 8_565 .
C62B C61B C60B 122.6(14) . .
C26B C61B C2D 48(4) 8_565 .
C35B C61B C2D 106.7(14) 8_565 .
C62B C61B C2D 112.3(12) . .
C60B C61B C2D 121.2(14) . .
C26B C61B C27B 71(4) 8_565 8_565
C35B C61B C27B 124.8(14) 8_565 8_565
C62B C61B C27B 20.2(6) . 8_565
C60B C61B C27B 108.4(13) . 8_565
C2D C61B C27B 117.2(12) . 8_565
C26B C61B C25B 35(4) 8_565 8_565
C35B C61B C25B 116.9(15) 8_565 8_565
C62B C61B C25B 100.4(11) . 8_565
C60B C61B C25B 129.9(13) . 8_565
C2D C61B C25B 12.7(7) . 8_565
C27B C61B C25B 104.6(11) 8_565 8_565
C27B C62B C26B 103(2) 8_565 8_565
C27B C62B C61B 105(2) 8_565 .
C26B C62B C61B 14.5(9) 8_565 .
C27B C62B C63B 90(2) 8_565 .
C26B C62B C63B 113.3(9) 8_565 .
C61B C62B C63B 127.0(9) . .
C27B C62B C95B 42.4(16) 8_565 .
C26B C62B C95B 124.7(11) 8_565 .
C61B C62B C95B 116.9(12) . .
C63B C62B C95B 108.7(7) . .
C27B C62B C14B 66.2(19) 8_565 8_565
C26B C62B C14B 121.4(11) 8_565 8_565
C61B C62B C14B 135.7(11) . 8_565
C63B C62B C14B 24.5(6) . 8_565
C95B C62B C14B 86.9(8) . 8_565
C27B C62B C28B 32.0(17) 8_565 8_565
C26B C62B C28B 108.2(10) 8_565 8_565
C61B C62B C28B 102.4(10) . 8_565
C63B C62B C28B 115.0(7) . 8_565
C95B C62B C28B 17.8(6) . 8_565
C14B C62B C28B 90.9(8) 8_565 8_565
C14B C63B C15B 104.6(19) 8_565 8_565
C14B C63B C3D 118.4(18) 8_565 .
C15B C63B C3D 14.6(11) 8_565 .
C14B C63B C64B 33.3(13) 8_565 .
C15B C63B C64B 105.8(12) 8_565 .
C3D C63B C64B 119.9(10) . .
C14B C63B C62B 85.8(16) 8_565 .
C15B C63B C62B 133.9(10) 8_565 .
C3D C63B C62B 126.0(8) . .
C64B C63B C62B 106.4(7) . .
C14B C63B C27B 65.4(16) 8_565 8_565
C15B C63B C27B 132.4(12) 8_565 8_565
C3D C63B C27B 130.9(10) . 8_565
C64B C63B C27B 89.6(8) . 8_565
C62B C63B C27B 20.8(5) . 8_565
C14B C63B C13B 24.7(14) 8_565 8_565
C15B C63B C13B 92.2(11) 8_565 8_565
C3D C63B C13B 106.8(9) . 8_565
C64B C63B C13B 18.6(5) . 8_565
C62B C63B C13B 109.5(7) . 8_565
C27B C63B C13B 89.7(7) 8_565 8_565
C13B C64B C14B 108.3(17) 8_565 8_565
C13B C64B C63B 123.6(15) 8_565 .
C14B C64B C63B 21.4(8) 8_565 .
C13B C64B C65B 90.2(14) 8_565 .
C14B C64B C65B 97.7(13) 8_565 .
C63B C64B C65B 110.5(10) . .
C13B C64B C72B 37.0(13) 8_565 .
C14B C64B C72B 120.5(12) 8_565 .
C63B C64B C72B 121.9(9) . .
C65B C64B C72B 119.7(9) . .
C13B C64B C12B 42.2(13) 8_565 8_565
C14B C64B C12B 113.6(12) 8_565 8_565
C63B C64B C12B 135.0(9) . 8_565
C65B C64B C12B 48.3(7) . 8_565
C72B C64B C12B 73.1(8) . 8_565
C13B C64B C8B 42.3(14) 8_565 8_565
C14B C64B C8B 102.4(11) 8_565 8_565
C63B C64B C8B 103.5(8) . 8_565
C65B C64B C8B 132.2(10) . 8_565
C72B C64B C8B 18.7(6) . 8_565
C12B C64B C8B 83.8(8) 8_565 8_565
C29B C65B C66B 46.8(8) 8_565 .
C29B C65B C12B 66.8(9) 8_565 8_565
C66B C65B C12B 40.7(8) . 8_565
C29B C65B C64B 136.8(11) 8_565 .
C66B C65B C64B 119.1(14) . .
C12B C65B C64B 81.0(10) 8_565 .
C29B C65B C95B 76.1(9) 8_565 .
C66B C65B C95B 121.9(12) . .
C12B C65B C95B 131.5(10) 8_565 .
C64B C65B C95B 108.8(9) . .
C29B C65B C13B 112.9(10) 8_565 8_565
C66B C65B C13B 93.3(11) . 8_565
C12B C65B C13B 53.8(8) 8_565 8_565
C64B C65B C13B 27.4(6) . 8_565
C95B C65B C13B 122.3(10) . 8_565
C29B C65B C28B 54.5(8) 8_565 8_565
C66B C65B C28B 101.1(10) . 8_565
C12B C65B C28B 111.4(9) 8_565 8_565
C64B C65B C28B 119.6(9) . 8_565
C95B C65B C28B 22.2(6) . 8_565
C13B C65B C28B 122.0(9) 8_565 8_565
C29B C65B C14B 121.4(9) 8_565 8_565
C66B C65B C14B 134.9(10) . 8_565
C12B C65B C14B 94.7(9) 8_565 8_565
C64B C65B C14B 31.3(6) . 8_565
C95B C65B C14B 78.6(8) . 8_565
C13B C65B C14B 47.0(7) 8_565 8_565
C28B C65B C14B 88.3(8) 8_565 8_565
C29B C65B C27B 94.2(9) 8_565 8_565
C66B C65B C27B 137.2(8) . 8_565
C12B C65B C27B 116.5(8) 8_565 8_565
C64B C65B C27B 74.5(7) . 8_565
C95B C65B C27B 35.7(7) . 8_565
C13B C65B C27B 87.0(8) 8_565 8_565
C28B C65B C27B 46.4(7) 8_565 8_565
C14B C65B C27B 43.4(6) 8_565 8_565
C12B C66B C29B 95.5(13) 8_565 8_565
C12B C66B C65B 71.9(12) 8_565 .
C29B C66B C65B 64.9(12) 8_565 .
C12B C66B C67B 127.5(13) 8_565 .
C29B C66B C67B 56.8(11) 8_565 .
C65B C66B C67B 119.0(14) . .
C12B C66B C70B 52.5(11) 8_565 .
C29B C66B C70B 130.2(12) 8_565 .
C65B C66B C70B 121.5(12) . .
C67B C66B C70B 109.2(10) . .
C12B C66B C11B 47.6(11) 8_565 8_565
C29B C66B C11B 117.7(10) 8_565 8_565
C65B C66B C11B 119.4(10) . 8_565
C67B C66B C11B 102.9(9) . 8_565
C70B C66B C11B 12.4(6) . 8_565
C12B C66B C30B 119.8(11) 8_565 8_565
C29B C66B C30B 50.3(9) 8_565 8_565
C65B C66B C30B 114.3(11) . 8_565
C67B C66B C30B 8.8(7) . 8_565
C70B C66B C30B 108.4(9) . 8_565
C11B C66B C30B 100.5(8) 8_565 8_565
C30B C67B C29B 109(2) 8_565 8_565
C30B C67B C66B 150(2) 8_565 .
C29B C67B C66B 46.0(7) 8_565 .
C30B C67B C68B 71.3(17) 8_565 .
C29B C67B C68B 130.4(11) 8_565 .
C66B C67B C68B 110.2(10) . .
C30B C67B C47B 51.1(18) 8_565 .
C29B C67B C47B 76.2(10) 8_565 .
C66B C67B C47B 119.5(9) . .
C68B C67B C47B 122.4(9) . .
C30B C67B C31B 18.3(17) 8_565 8_565
C29B C67B C31B 105.2(10) 8_565 8_565
C66B C67B C31B 151.2(10) . 8_565
C68B C67B C31B 87.6(7) . 8_565
C47B C67B C31B 35.7(6) . 8_565
C30B C68B C30B 94.5(13) . 8_565
C30B C68B C67B 119.1(10) . .
C30B C68B C67B 24.6(7) 8_565 .
C30B C68B C67B 24.6(7) . 8_565
C30B C68B C67B 119.1(10) 8_565 8_565
C67B C68B C67B 143.6(12) . 8_565
C30B C68B C69B 126.2(7) . .
C30B C68B C69B 126.2(7) 8_565 .
C67B C68B C69B 106.5(6) . .
C67B C68B C69B 106.5(6) 8_565 .
C11B C69B C11B 91.8(15) 8_565 .
C11B C69B C68B 126.4(8) 8_565 .
C11B C69B C68B 126.4(8) . .
C11B C69B C70B 116.7(12) 8_565 8_565
C11B C69B C70B 25.3(7) . 8_565
C68B C69B C70B 108.6(6) . 8_565
C11B C69B C70B 25.3(7) 8_565 .
C11B C69B C70B 116.7(12) . .
C68B C69B C70B 108.6(6) . .
C70B C69B C70B 140.8(13) 8_565 .
C11B C70B C12B 111(2) 8_565 8_565
C11B C70B C71B 65.9(19) 8_565 .
C12B C70B C71B 82.1(12) 8_565 .
C11B C70B C66B 139(2) 8_565 .
C12B C70B C66B 41.2(9) 8_565 .
C71B C70B C66B 120.3(12) . .
C11B C70B C69B 59.4(19) 8_565 .
C12B C70B C69B 123.4(12) 8_565 .
C71B C70B C69B 124.9(12) . .
C66B C70B C69B 105.6(10) . .
C11B C70B C10B 30.0(17) 8_565 8_565
C12B C70B C10B 108.6(11) 8_565 8_565
C71B C70B C10B 38.5(8) . 8_565
C66B C70B C10B 149.3(10) . 8_565
C69B C70B C10B 86.7(9) . 8_565
C10B C71B C11B 70.2(12) 8_565 8_565
C10B C71B C70B 97.8(12) 8_565 .
C11B C71B C70B 28.7(8) 8_565 .
C10B C71B C72B 135.3(12) 8_565 .
C11B C71B C72B 139.7(13) 8_565 .
C70B C71B C72B 120.6(12) . .
C10B C71B C9B 67.9(10) 8_565 8_565
C11B C71B C9B 133.8(13) 8_565 8_565
C70B C71B C9B 161.6(12) . 8_565
C72B C71B C9B 69.4(9) . 8_565
C10B C71B C73B 17.4(9) 8_565 .
C11B C71B C73B 87.6(12) 8_565 .
C70B C71B C73B 115.2(12) . .
C72B C71B C73B 120.2(11) . .
C9B C71B C73B 51.2(8) 8_565 .
C10B C71B C12B 124.9(12) 8_565 8_565
C11B C71B C12B 61.4(10) 8_565 8_565
C70B C71B C12B 43.8(8) . 8_565
C72B C71B C12B 79.4(9) . 8_565
C9B C71B C12B 135.2(10) 8_565 8_565
C73B C71B C12B 138.7(11) . 8_565
C10B C71B C8B 113.3(11) 8_565 8_565
C11B C71B C8B 144.6(11) 8_565 8_565
C70B C71B C8B 137.3(12) . 8_565
C72B C71B C8B 22.0(6) . 8_565
C9B C71B C8B 48.7(8) 8_565 8_565
C73B C71B C8B 98.6(10) . 8_565
C12B C71B C8B 93.6(9) 8_565 8_565
C10B C71B C13B 141.2(11) 8_565 8_565
C11B C71B C13B 107.1(11) 8_565 8_565
C70B C71B C13B 90.7(10) . 8_565
C72B C71B C13B 32.6(6) . 8_565
C9B C71B C13B 93.9(9) 8_565 8_565
C73B C71B C13B 136.2(10) . 8_565
C12B C71B C13B 47.5(7) 8_565 8_565
C8B C71B C13B 46.7(7) 8_565 8_565
C8B C72B C13B 117(2) 8_565 8_565
C8B C72B C76B 20.0(15) 8_565 .
C13B C72B C76B 123.7(14) 8_565 .
C8B C72B C64B 118(2) 8_565 .
C13B C72B C64B 28.1(10) 8_565 .
C76B C72B C64B 114.0(10) . .
C8B C72B C71B 104(2) 8_565 .
C13B C72B C71B 92.8(13) 8_565 .
C76B C72B C71B 119.7(11) . .
C64B C72B C71B 117.6(10) . .
C8B C72B C9B 50.3(18) 8_565 8_565
C13B C72B C9B 129.1(13) 8_565 8_565
C76B C72B C9B 63.0(9) . 8_565
C64B C72B C9B 153.7(9) . 8_565
C71B C72B C9B 56.8(8) . 8_565
C8B C72B C12B 130.1(18) 8_565 8_565
C13B C72B C12B 39.4(11) 8_565 8_565
C76B C72B C12B 148.5(8) . 8_565
C64B C72B C12B 62.8(7) . 8_565
C71B C72B C12B 54.9(7) . 8_565
C9B C72B C12B 105.1(8) 8_565 8_565
C8B C72B C7B 32.0(18) 8_565 8_565
C13B C72B C7B 99.8(13) 8_565 8_565
C76B C72B C7B 24.8(7) . 8_565
C64B C72B C7B 89.8(8) . 8_565
C71B C72B C7B 134.5(10) . 8_565
C9B C72B C7B 82.2(8) 8_565 8_565
C12B C72B C7B 132.6(8) 8_565 8_565
C10B C73B C9B 109(3) 8_565 8_565
C10B C73B C73B 92(3) 8_565 8_565
C9B C73B C73B 151.3(9) 8_565 8_565
C10B C73B C74B 160(3) 8_565 .
C9B C73B C74B 53.4(10) 8_565 .
C73B C73B C74B 101.9(8) 8_565 .
C10B C73B C10B 72(3) 8_565 .
C9B C73B C10B 160.9(17) 8_565 .
C73B C73B C10B 20.4(8) 8_565 .
C74B C73B C10B 121.5(13) . .
C10B C73B C71B 47(3) 8_565 .
C9B C73B C71B 64.3(10) 8_565 .
C73B C73B C71B 138.8(7) 8_565 .
C74B C73B C71B 117.5(12) . .
C10B C73B C71B 118.4(12) . .
C10B C73B C11B 7(3) 8_565 8_565
C9B C73B C11B 102.0(11) 8_565 8_565
C73B C73B C11B 98.4(7) 8_565 8_565
C74B C73B C11B 153.4(12) . 8_565
C10B C73B C11B 78.0(10) . 8_565
C71B C73B C11B 40.4(7) . 8_565
C3B C74B C9B 88.2(17) 8_565 8_565
C3B C74B C4B 85.3(15) 8_565 .
C9B C74B C4B 160.3(12) 8_565 .
C3B C74B C73B 145.0(19) 8_565 .
C9B C74B C73B 58.3(10) 8_565 .
C4B C74B C73B 122.7(12) . .
C3B C74B C75B 28.6(12) 8_565 .
C9B C74B C75B 60.0(10) 8_565 .
C4B C74B C75B 113.5(10) . .
C73B C74B C75B 118.1(12) . .
C3B C74B C10B 139.9(18) 8_565 8_565
C9B C74B C10B 53.8(9) 8_565 8_565
C4B C74B C10B 125.6(10) . 8_565
C73B C74B C10B 5.2(9) . 8_565
C75B C74B C10B 113.4(10) . 8_565
C3B C74B C74B 129.1(15) 8_565 8_565
C9B C74B C74B 133.7(8) 8_565 8_565
C4B C74B C74B 45.1(6) . 8_565
C73B C74B C74B 78.1(8) . 8_565
C75B C74B C74B 154.3(7) . 8_565
C10B C74B C74B 81.7(6) 8_565 8_565
C3B C75B C2B 86.6(13) 8_565 8_565
C3B C75B C9B 75.1(12) 8_565 8_565
C2B C75B C9B 147.9(12) 8_565 8_565
C3B C75B C76B 145.8(14) 8_565 .
C2B C75B C76B 116.5(13) 8_565 .
C9B C75B C76B 72.4(10) 8_565 .
C3B C75B C74B 23.8(10) 8_565 .
C2B C75B C74B 109.3(11) 8_565 .
C9B C75B C74B 51.6(8) 8_565 .
C76B C75B C74B 123.6(11) . .
C3B C75B C77B 93.5(13) 8_565 .
C2B C75B C77B 6.8(9) 8_565 .
C9B C75B C77B 151.7(11) 8_565 .
C76B C75B C77B 110.5(11) . .
C74B C75B C77B 116.1(11) . .
C3B C75B C8B 121.2(13) 8_565 8_565
C2B C75B C8B 133.5(12) 8_565 8_565
C9B C75B C8B 47.8(8) 8_565 8_565
C76B C75B C8B 24.9(7) . 8_565
C74B C75B C8B 98.8(9) . 8_565
C77B C75B C8B 129.0(10) . 8_565
C3B C75B C6B 133.2(14) 8_565 8_565
C2B C75B C6B 52.2(8) 8_565 8_565
C9B C75B C6B 127.0(10) 8_565 8_565
C76B C75B C6B 64.3(8) . 8_565
C74B C75B C6B 146.9(10) . 8_565
C77B C75B C6B 46.2(8) . 8_565
C8B C75B C6B 84.3(8) 8_565 8_565
C3B C75B C7B 149.8(13) 8_565 8_565
C2B C75B C7B 91.4(11) 8_565 8_565
C9B C75B C7B 91.6(10) 8_565 8_565
C76B C75B C7B 25.4(7) . 8_565
C74B C75B C7B 137.5(9) . 8_565
C77B C75B C7B 85.7(9) . 8_565
C8B C75B C7B 45.2(7) 8_565 8_565
C6B C75B C7B 39.6(7) 8_565 8_565
C8B C76B C7B 115(2) 8_565 8_565
C8B C76B C75B 108.1(18) 8_565 .
C7B C76B C75B 114.3(16) 8_565 .
C8B C76B C72B 16.6(12) 8_565 .
C7B C76B C72B 115.9(15) 8_565 .
C75B C76B C72B 119.2(12) . .
C8B C76B C99B 121.8(17) 8_565 .
C7B C76B C99B 6.8(11) 8_565 .
C75B C76B C99B 111.5(10) . .
C72B C76B C99B 121.6(11) . .
C8B C76B C9B 56.0(15) 8_565 8_565
C7B C76B C9B 141.6(14) 8_565 8_565
C75B C76B C9B 52.6(8) . 8_565
C72B C76B C9B 66.9(9) . 8_565
C99B C76B C9B 145.3(10) . 8_565
C8B C76B C6B 143.0(15) 8_565 8_565
C7B C76B C6B 45.1(12) 8_565 8_565
C75B C76B C6B 70.5(8) . 8_565
C72B C76B C6B 154.7(10) . 8_565
C99B C76B C6B 41.3(7) . 8_565
C9B C76B C6B 115.8(9) 8_565 8_565
C2B C77B C1B 101(4) 8_565 8_565
C2B C77B C6B 102(3) 8_565 8_565
C1B C77B C6B 141.4(15) 8_565 8_565
C2B C77B C78B 104(3) 8_565 .
C1B C77B C78B 3.1(9) 8_565 .
C6B C77B C78B 140.1(14) 8_565 .
C2B C77B C75B 22(3) 8_565 .
C1B C77B C75B 123.2(12) 8_565 .
C6B C77B C75B 82.5(11) 8_565 .
C78B C77B C75B 126.3(11) . .
C2B C77B C1D 123(4) 8_565 .
C1B C77B C1D 120.4(11) 8_565 .
C6B C77B C1D 23.1(8) 8_565 .
C78B C77B C1D 118.5(11) . .
C75B C77B C1D 104.9(9) . .
C2B C77B C3B 8(3) 8_565 8_565
C1B C77B C3B 93.3(10) 8_565 8_565
C6B C77B C3B 109.2(11) 8_565 8_565
C78B C77B C3B 96.3(10) . 8_565
C75B C77B C3B 30.0(6) . 8_565
C1D C77B C3B 129.1(9) . 8_565
C1B C78B C5B 100(6) 8_565 .
C1B C78B C20B 121(7) 8_565 8_565
C5B C78B C20B 120.1(12) . 8_565
C1B C78B C77B 20(6) 8_565 .
C5B C78B C77B 118.6(11) . .
C20B C78B C77B 109.6(13) 8_565 .
C1B C78B C79B 124(6) 8_565 .
C5B C78B C79B 117.2(10) . .
C20B C78B C79B 3.2(10) 8_565 .
C77B C78B C79B 112.7(12) . .
C1B C78B C2B 7(6) 8_565 8_565
C5B C78B C2B 105.7(10) . 8_565
C20B C78B C2B 119.4(12) 8_565 8_565
C77B C78B C2B 12.9(7) . 8_565
C79B C78B C2B 122.4(12) . 8_565
C20B C79B C80B 148(10) 8_565 .
C20B C79B C19B 78(10) 8_565 8_565
C80B C79B C19B 120.8(13) . 8_565
C20B C79B C92B 93(10) 8_565 .
C80B C79B C92B 103.6(11) . .
C19B C79B C92B 17.2(9) 8_565 .
C20B C79B C78B 34(10) 8_565 .
C80B C79B C78B 117.8(11) . .
C19B C79B C78B 111.7(12) 8_565 .
C92B C79B C78B 125.7(11) . .
C20B C79B C1B 29(10) 8_565 8_565
C80B C79B C1B 121.3(12) . 8_565
C19B C79B C1B 106.1(11) 8_565 8_565
C92B C79B C1B 119.7(10) . 8_565
C78B C79B C1B 6.0(8) . 8_565
C79B C80B C79B 124.2(14) . 8_565
C79B C80B C81B 113.4(7) . .
C79B C80B C81B 113.4(7) 8_565 .
C79B C80B C20B 2.8(9) . 8_565
C79B C80B C20B 121.6(10) 8_565 8_565
C81B C80B C20B 114.7(7) . 8_565
C79B C80B C20B 121.6(10) . .
C79B C80B C20B 2.8(9) 8_565 .
C81B C80B C20B 114.7(7) . .
C20B C80B C20B 119.0(13) 8_565 .
C94B C81B C94B 138.6(11) 8_565 .
C94B C81B C82B 119.7(10) 8_565 8_565
C94B C81B C82B 23.9(7) . 8_565
C94B C81B C82B 23.9(7) 8_565 .
C94B C81B C82B 119.7(10) . .
C82B C81B C82B 97.8(12) 8_565 .
C94B C81B C80B 104.0(6) 8_565 .
C94B C81B C80B 104.0(6) . .
C82B C81B C80B 127.8(7) 8_565 .
C82B C81B C80B 127.8(7) . .
C94B C82B C98B 113(2) 8_565 8_565
C94B C82B C21B 38.7(19) 8_565 .
C98B C82B C21B 77.6(11) 8_565 .
C94B C82B C83B 152(2) 8_565 .
C98B C82B C83B 43.7(9) 8_565 .
C21B C82B C83B 121.1(11) . .
C94B C82B C81B 75(2) 8_565 .
C98B C82B C81B 155.1(13) 8_565 .
C21B C82B C81B 113.4(11) . .
C83B C82B C81B 119.6(11) . .
C94B C82B C93B 153(2) 8_565 8_565
C98B C82B C93B 47.0(9) 8_565 8_565
C21B C82B C93B 124.3(10) . 8_565
C83B C82B C93B 3.5(8) . 8_565
C81B C82B C93B 116.1(10) . 8_565
C94B C82B C92B 8.0(19) 8_565 8_565
C98B C82B C92B 105.2(12) 8_565 8_565
C21B C82B C92B 31.4(7) . 8_565
C83B C82B C92B 144.9(10) . 8_565
C81B C82B C92B 82.1(7) . 8_565
C93B C82B C92B 146.9(9) 8_565 8_565
C93B C83B C98B 142(3) 8_565 8_565
C93B C83B C82B 167(3) 8_565 .
C98B C83B C82B 50.4(11) 8_565 .
C93B C83B C84B 74(2) 8_565 .
C98B C83B C84B 68.2(11) 8_565 .
C82B C83B C84B 118.6(12) . .
C93B C83B C93B 47(2) 8_565 .
C98B C83B C93B 160.5(16) 8_565 .
C82B C83B C93B 120.0(10) . .
C84B C83B C93B 118.3(10) . .
C93B C83B C83B 65(2) 8_565 8_565
C98B C83B C83B 146.3(10) 8_565 8_565
C82B C83B C83B 101.4(7) . 8_565
C84B C83B C83B 135.4(7) . 8_565
C93B C83B C83B 18.6(6) . 8_565
C93B C83B C88B 28(2) 8_565 8_565
C98B C83B C88B 113.9(13) 8_565 8_565
C82B C83B C88B 164.3(12) . 8_565
C84B C83B C88B 45.8(7) . 8_565
C93B C83B C88B 74.3(8) . 8_565
C83B C83B C88B 92.8(6) 8_565 8_565
C93B C83B C94B 168(3) 8_565 8_565
C98B C83B C94B 44.6(10) 8_565 8_565
C82B C83B C94B 8.1(7) . 8_565
C84B C83B C94B 112.5(10) . 8_565
C93B C83B C94B 123.5(9) . 8_565
C83B C83B C94B 105.1(6) 8_565 8_565
C88B C83B C94B 157.3(10) 8_565 8_565
C88B C84B C89B 61.9(9) 8_565 8_565
C88B C84B C93B 62.4(9) 8_565 8_565
C89B C84B C93B 124.0(12) 8_565 8_565
C88B C84B C23B 151.6(14) 8_565 .
C89B C84B C23B 92.8(12) 8_565 .
C93B C84B C23B 138.6(13) 8_565 .
C88B C84B C98B 122.8(11) 8_565 8_565
C89B C84B C98B 172.1(12) 8_565 8_565
C93B C84B C98B 60.4(8) 8_565 8_565
C23B C84B C98B 81.0(11) . 8_565
C88B C84B C85B 33.7(7) 8_565 .
C89B C84B C85B 28.3(7) 8_565 .
C93B C84B C85B 95.8(10) 8_565 .
C23B C84B C85B 120.0(13) . .
C98B C84B C85B 155.8(12) 8_565 .
C88B C84B C83B 83.0(10) 8_565 .
C89B C84B C83B 144.4(12) 8_565 .
C93B C84B C83B 20.5(7) 8_565 .
C23B C84B C83B 119.8(12) . .
C98B C84B C83B 39.9(7) 8_565 .
C85B C84B C83B 116.4(11) . .
C88B C84B C5D 121.0(12) 8_565 8_565
C89B C84B C5D 60.2(9) 8_565 8_565
C93B C84B C5D 163.5(10) 8_565 8_565
C23B C84B C5D 32.6(7) . 8_565
C98B C84B C5D 113.6(11) 8_565 8_565
C85B C84B C5D 87.8(10) . 8_565
C83B C84B C5D 151.0(11) . 8_565
C88B C84B C91B 167.5(10) 8_565 8_565
C89B C84B C91B 115.2(11) 8_565 8_565
C93B C84B C91B 117.7(11) 8_565 8_565
C23B C84B C91B 22.4(6) . 8_565
C98B C84B C91B 58.7(9) 8_565 8_565
C85B C84B C91B 142.1(11) . 8_565
C83B C84B C91B 97.9(10) . 8_565
C5D C84B C91B 55.0(8) 8_565 8_565
C89B C85B C88B 134(3) 8_565 8_565
C89B C85B C84B 67.7(17) 8_565 .
C88B C85B C84B 66.1(13) 8_565 .
C89B C85B C38B 51.8(16) 8_565 .
C88B C85B C38B 164.6(17) 8_565 .
C84B C85B C38B 116.3(12) . .
C89B C85B C86B 164(2) 8_565 .
C88B C85B C86B 57.9(13) 8_565 .
C84B C85B C86B 121.9(10) . .
C38B C85B C86B 113.9(11) . .
C89B C85B C57B 60.2(17) 8_565 8_565
C88B C85B C57B 159.7(18) 8_565 8_565
C84B C85B C57B 124.2(11) . 8_565
C38B C85B C57B 8.4(10) . 8_565
C86B C85B C57B 105.7(10) . 8_565
C89B C85B C5D 22.7(14) 8_565 8_565
C88B C85B C5D 112.7(15) 8_565 8_565
C84B C85B C5D 47.1(7) . 8_565
C38B C85B C5D 69.5(9) . 8_565
C86B C85B C5D 157.0(8) . 8_565
C57B C85B C5D 77.7(9) 8_565 8_565
C88B C86B C88B 86.5(14) 8_565 .
C88B C86B C87B 132.9(8) 8_565 .
C88B C86B C87B 132.9(8) . .
C88B C86B C85B 117.1(10) 8_565 8_565
C88B C86B C85B 31.9(7) . 8_565
C87B C86B C85B 101.5(6) . 8_565
C88B C86B C85B 31.9(7) 8_565 .
C88B C86B C85B 117.1(10) . .
C87B C86B C85B 101.5(6) . .
C85B C86B C85B 144.0(11) 8_565 .
C56B C87B C56B 124.5(14) . 8_565
C56B C87B C86B 112.9(7) . .
C56B C87B C86B 112.9(7) 8_565 .
C56B C87B C39B 124.1(9) . .
C56B C87B C39B 1.8(11) 8_565 .
C86B C87B C39B 112.1(7) . .
C56B C87B C39B 1.8(11) . 8_565
C56B C87B C39B 124.1(9) 8_565 8_565
C86B C87B C39B 112.1(7) . 8_565
C39B C87B C39B 123.7(13) . 8_565
C85B C88B C86B 90.2(15) 8_565 .
C85B C88B C84B 80.2(15) 8_565 8_565
C86B C88B C84B 161.3(12) . 8_565
C85B C88B C89B 21.1(13) 8_565 .
C86B C88B C89B 110.7(11) . .
C84B C88B C89B 59.2(9) 8_565 .
C85B C88B C93B 140.7(17) 8_565 .
C86B C88B C93B 124.3(12) . .
C84B C88B C93B 61.1(8) 8_565 .
C89B C88B C93B 120.0(11) . .
C85B C88B C88B 134.5(14) 8_565 8_565
C86B C88B C88B 46.7(7) . 8_565
C84B C88B C88B 135.1(7) 8_565 8_565
C89B C88B C88B 151.1(7) . 8_565
C93B C88B C88B 77.6(7) . 8_565
C85B C88B C83B 131.1(16) 8_565 8_565
C86B C88B C83B 133.7(11) . 8_565
C84B C88B C83B 51.3(7) 8_565 8_565
C89B C88B C83B 110.3(10) . 8_565
C93B C88B C83B 9.9(7) . 8_565
C88B C88B C83B 87.2(6) 8_565 8_565
C85B C88B C93B 161.4(14) 8_565 8_565
C86B C88B C93B 90.0(9) . 8_565
C84B C88B C93B 94.0(8) 8_565 8_565
C89B C88B C93B 148.9(10) . 8_565
C93B C88B C93B 34.3(8) . 8_565
C88B C88B C93B 43.3(5) 8_565 8_565
C83B C88B C93B 44.0(5) 8_565 8_565
C85B C89B C38B 101(2) 8_565 8_565
C85B C89B C84B 84.0(18) 8_565 8_565
C38B C89B C84B 158.0(14) 8_565 8_565
C85B C89B C88B 25.1(14) 8_565 .
C38B C89B C88B 124.9(14) 8_565 .
C84B C89B C88B 58.9(9) 8_565 .
C85B C89B C5D 147(2) 8_565 .
C38B C89B C5D 103.0(14) 8_565 .
C84B C89B C5D 65.2(9) 8_565 .
C88B C89B C5D 122.9(12) . .
C85B C89B C57B 96(2) 8_565 .
C38B C89B C57B 5.5(13) 8_565 .
C84B C89B C57B 159.0(12) 8_565 .
C88B C89B C57B 119.7(13) . .
C5D C89B C57B 108.2(13) . .
C85B C89B C37B 139(2) 8_565 8_565
C38B C89B C37B 43.7(10) 8_565 8_565
C84B C89B C37B 120.7(11) 8_565 8_565
C88B C89B C37B 151.3(10) . 8_565
C5D C89B C37B 59.3(9) . 8_565
C57B C89B C37B 48.9(9) . 8_565
C85B C89B C23B 127.5(19) 8_565 8_565
C38B C89B C23B 121.3(14) 8_565 8_565
C84B C89B C23B 45.1(8) 8_565 8_565
C88B C89B C23B 103.1(9) . 8_565
C5D C89B C23B 20.1(6) . 8_565
C57B C89B C23B 126.2(12) . 8_565
C37B C89B C23B 77.8(7) 8_565 8_565
C24B C90B C37B 132(3) 8_565 8_565
C24B C90B C2D 74(2) 8_565 .
C37B C90B C2D 141.2(16) 8_565 .
C24B C90B C58B 146(3) 8_565 .
C37B C90B C58B 16.9(11) 8_565 .
C2D C90B C58B 125.7(13) . .
C24B C90B C5D 46(2) 8_565 .
C37B C90B C5D 91.6(15) 8_565 .
C2D C90B C5D 119.6(12) . .
C58B C90B C5D 108.4(13) . .
C24B C90B C25B 63(2) 8_565 8_565
C37B C90B C25B 146.9(15) 8_565 8_565
C2D C90B C25B 11.0(8) . 8_565
C58B C90B C25B 133.2(12) . 8_565
C5D C90B C25B 108.8(10) . 8_565
C24B C90B C36B 150(2) 8_565 8_565
C37B C90B C36B 44.8(10) 8_565 8_565
C2D C90B C36B 97.4(10) . 8_565
C58B C90B C36B 28.3(8) . 8_565
C5D C90B C36B 133.5(11) . 8_565
C25B C90B C36B 105.6(9) 8_565 8_565
C24B C90B C23B 25.0(19) 8_565 8_565
C37B C90B C23B 110.7(15) 8_565 8_565
C2D C90B C23B 98.7(10) . 8_565
C58B C90B C23B 126.9(12) . 8_565
C5D C90B C23B 20.9(7) . 8_565
C25B C90B C23B 88.0(8) 8_565 8_565
C36B C90B C23B 146.9(9) 8_565 8_565
C23B C91B C22B 137(3) 8_565 8_565
C23B C91B C5D 4.8(18) 8_565 .
C22B C91B C5D 141.2(16) 8_565 .
C23B C91B C98B 120(2) 8_565 .
C22B C91B C98B 103.5(14) 8_565 .
C5D C91B C98B 115.3(12) . .
C23B C91B C97B 113(2) 8_565 .
C22B C91B C97B 27.2(10) 8_565 .
C5D C91B C97B 118.0(12) . .
C98B C91B C97B 123.3(11) . .
C23B C91B C84B 64(2) 8_565 8_565
C22B C91B C84B 159.0(17) 8_565 8_565
C5D C91B C84B 59.7(9) . 8_565
C98B C91B C84B 55.7(7) . 8_565
C97B C91B C84B 165.2(10) . 8_565
C23B C91B C21B 172(2) 8_565 8_565
C22B C91B C21B 51.1(11) 8_565 8_565
C5D C91B C21B 167.7(12) . 8_565
C98B C91B C21B 52.4(8) . 8_565
C97B C91B C21B 73.7(9) . 8_565
C84B C91B C21B 108.0(10) 8_565 8_565
C23B C91B C24B 27.9(17) 8_565 8_565
C22B C91B C24B 111.4(14) 8_565 8_565
C5D C91B C24B 32.5(7) . 8_565
C98B C91B C24B 140.9(10) . 8_565
C97B C91B C24B 85.9(9) . 8_565
C84B C91B C24B 89.2(9) 8_565 8_565
C21B C91B C24B 157.3(9) 8_565 8_565
C19B C92B C21B 130(4) 8_565 8_565
C19B C92B C94B 171(4) 8_565 .
C21B C92B C94B 41.3(9) 8_565 .
C19B C92B C79B 79(3) 8_565 .
C21B C92B C79B 151.4(14) 8_565 .
C94B C92B C79B 110.1(11) . .
C19B C92B C20B 74(3) 8_565 8_565
C21B C92B C20B 156.1(15) 8_565 8_565
C94B C92B C20B 114.8(12) . 8_565
C79B C92B C20B 5.4(9) . 8_565
C19B C92B C96B 54(3) 8_565 .
C21B C92B C96B 81.7(12) 8_565 .
C94B C92B C96B 117.9(12) . .
C79B C92B C96B 123.7(11) . .
C20B C92B C96B 118.4(11) 8_565 .
C19B C92B C18B 34(3) 8_565 8_565
C21B C92B C18B 103.2(12) 8_565 8_565
C94B C92B C18B 138.2(11) . 8_565
C79B C92B C18B 102.9(10) . 8_565
C20B C92B C18B 97.6(9) 8_565 8_565
C96B C92B C18B 21.6(6) . 8_565
C19B C92B C82B 168(4) 8_565 8_565
C21B C92B C82B 38.4(9) 8_565 8_565
C94B C92B C82B 3.2(7) . 8_565
C79B C92B C82B 113.0(10) . 8_565
C20B C92B C82B 117.7(11) 8_565 8_565
C96B C92B C82B 114.7(10) . 8_565
C18B C92B C82B 135.1(9) 8_565 8_565
C83B C93B C93B 115(2) 8_565 8_565
C83B C93B C84B 85(2) 8_565 8_565
C93B C93B C84B 153.1(6) 8_565 8_565
C83B C93B C88B 142(3) 8_565 .
C93B C93B C88B 102.4(7) 8_565 .
C84B C93B C88B 56.5(9) 8_565 .
C83B C93B C98B 25(2) 8_565 .
C93B C93B C98B 136.6(7) 8_565 .
C84B C93B C98B 60.4(8) 8_565 .
C88B C93B C98B 116.9(12) . .
C83B C93B C83B 96(3) 8_565 .
C93B C93B C83B 18.6(6) 8_565 .
C84B C93B C83B 161.5(13) 8_565 .
C88B C93B C83B 120.7(10) . .
C98B C93B C83B 118.5(11) . .
C83B C93B C82B 10(2) 8_565 8_565
C93B C93B C82B 105.0(6) 8_565 8_565
C84B C93B C82B 94.8(9) 8_565 8_565
C88B C93B C82B 151.2(11) . 8_565
C98B C93B C82B 34.3(7) . 8_565
C83B C93B C82B 86.4(9) . 8_565
C83B C93B C88B 157(3) 8_565 8_565
C93B C93B C88B 43.3(5) 8_565 8_565
C84B C93B C88B 113.3(9) 8_565 8_565
C88B C93B C88B 59.1(9) . 8_565
C98B C93B C88B 162.9(9) . 8_565
C83B C93B C88B 61.7(6) . 8_565
C82B C93B C88B 147.4(9) 8_565 8_565
C82B C94B C21B 119(3) 8_565 8_565
C82B C94B C81B 81(2) 8_565 .
C21B C94B C81B 159.8(15) 8_565 .
C82B C94B C98B 44.7(18) 8_565 .
C21B C94B C98B 77.4(13) 8_565 .
C81B C94B C98B 121.6(10) . .
C82B C94B C92B 169(3) 8_565 .
C21B C94B C92B 50.9(11) 8_565 .
C81B C94B C92B 109.0(11) . .
C98B C94B C92B 124.1(12) . .
C82B C94B C19B 167(2) 8_565 8_565
C21B C94B C19B 48.9(11) 8_565 8_565
C81B C94B C19B 111.0(10) . 8_565
C98B C94B C19B 122.1(11) . 8_565
C92B C94B C19B 2.1(9) . 8_565
C82B C94B C83B 20.0(17) 8_565 8_565
C21B C94B C83B 106.1(14) 8_565 8_565
C81B C94B C83B 93.1(8) . 8_565
C98B C94B C83B 28.8(6) . 8_565
C92B C94B C83B 150.0(10) . 8_565
C19B C94B C83B 148.3(10) 8_565 8_565
C28B C95B C27B 104(2) 8_565 8_565
C28B C95B C48B 30.9(15) 8_565 .
C27B C95B C48B 120.6(13) 8_565 .
C28B C95B C65B 102.3(19) 8_565 .
C27B C95B C65B 97.9(12) 8_565 .
C48B C95B C65B 120.8(12) . .
C28B C95B C62B 118(2) 8_565 .
C27B C95B C62B 18.7(7) 8_565 .
C48B C95B C62B 125.6(12) . .
C65B C95B C62B 105.5(10) . .
C28B C95B C29B 54.8(17) 8_565 8_565
C27B C95B C29B 116.3(11) 8_565 8_565
C48B C95B C29B 73.4(9) . 8_565
C65B C95B C29B 48.7(7) . 8_565
C62B C95B C29B 134.0(10) . 8_565
C28B C95B C33B 35.6(15) 8_565 8_565
C27B C95B C33B 105.7(11) 8_565 8_565
C48B C95B C33B 16.8(7) . 8_565
C65B C95B C33B 135.3(10) . 8_565
C62B C95B C33B 108.9(9) . 8_565
C29B C95B C33B 86.7(8) 8_565 8_565
C18B C96B C17B 88.8(15) 8_565 8_565
C18B C96B C19B 98.0(17) 8_565 8_565
C17B C96B C19B 173.0(14) 8_565 8_565
C18B C96B C97B 124.3(16) 8_565 .
C17B C96B C97B 35.9(7) 8_565 .
C19B C96B C97B 137.2(13) 8_565 .
C18B C96B C1D 10.7(12) 8_565 .
C17B C96B C1D 88.8(9) 8_565 .
C19B C96B C1D 97.5(13) 8_565 .
C97B C96B C1D 122.8(11) . .
C18B C96B C92B 113.0(17) 8_565 .
C17B C96B C92B 157.0(12) 8_565 .
C19B C96B C92B 16.0(10) 8_565 .
C97B C96B C92B 121.4(11) . .
C1D C96B C92B 111.1(11) . .
C18B C96B C22B 152.8(17) 8_565 8_565
C17B C96B C22B 64.0(8) 8_565 8_565
C19B C96B C22B 109.3(12) 8_565 8_565
C97B C96B C22B 29.0(7) . 8_565
C1D C96B C22B 151.6(11) . 8_565
C92B C96B C22B 94.2(9) . 8_565
C18B C96B C21B 153.2(17) 8_565 8_565
C17B C96B C21B 117.9(10) 8_565 8_565
C19B C96B C21B 55.3(10) 8_565 8_565
C97B C96B C21B 82.2(9) . 8_565
C1D C96B C21B 150.7(11) . 8_565
C92B C96B C21B 40.4(7) . 8_565
C22B C96B C21B 54.0(7) 8_565 8_565
C18B C96B C6B 18.7(11) 8_565 8_565
C17B C96B C6B 86.4(8) 8_565 8_565
C19B C96B C6B 99.4(10) 8_565 8_565
C97B C96B C6B 118.5(9) . 8_565
C1D C96B C6B 8.2(7) . 8_565
C92B C96B C6B 111.7(10) . 8_565
C22B C96B C6B 146.4(9) 8_565 8_565
C21B C96B C6B 148.9(9) 8_565 8_565
C22B C97B C17B 147(2) 8_565 8_565
C22B C97B C96B 89.9(16) 8_565 .
C17B C97B C96B 61.5(12) 8_565 .
C22B C97B C4D 148.1(19) 8_565 .
C17B C97B C4D 63.5(12) 8_565 .
C96B C97B C4D 121.8(11) . .
C22B C97B C91B 34.5(12) 8_565 .
C17B C97B C91B 176.8(15) 8_565 .
C96B C97B C91B 118.2(11) . .
C4D C97B C91B 115.6(11) . .
C22B C97B C16B 163.1(18) 8_565 8_565
C17B C97B C16B 49.5(11) 8_565 8_565
C96B C97B C16B 106.5(10) . 8_565
C4D C97B C16B 15.3(7) . 8_565
C91B C97B C16B 129.2(11) . 8_565
C22B C97B C23B 51.0(13) 8_565 8_565
C17B C97B C23B 161.6(16) 8_565 8_565
C96B C97B C23B 135.6(10) . 8_565
C4D C97B C23B 98.0(10) . 8_565
C91B C97B C23B 17.9(6) . 8_565
C16B C97B C23B 112.2(9) 8_565 8_565
C22B C97B C18B 108.8(16) 8_565 8_565
C17B C97B C18B 42.7(10) 8_565 8_565
C96B C97B C18B 19.1(6) . 8_565
C4D C97B C18B 103.1(9) . 8_565
C91B C97B C18B 136.8(10) . 8_565
C16B C97B C18B 87.8(7) 8_565 8_565
C23B C97B C18B 153.4(9) 8_565 8_565
C83B C98B C82B 85.9(14) 8_565 8_565
C83B C98B C84B 71.9(10) 8_565 8_565
C82B C98B C84B 157.8(14) 8_565 8_565
C83B C98B C93B 12.8(10) 8_565 .
C82B C98B C93B 98.7(13) 8_565 .
C84B C98B C93B 59.2(8) 8_565 .
C83B C98B C94B 106.7(13) 8_565 .
C82B C98B C94B 22.1(9) 8_565 .
C84B C98B C94B 173.1(10) 8_565 .
C93B C98B C94B 119.0(12) . .
C83B C98B C91B 136.0(14) 8_565 .
C82B C98B C91B 136.1(13) 8_565 .
C84B C98B C91B 65.7(9) 8_565 .
C93B C98B C91B 123.2(11) . .
C94B C98B C91B 114.1(10) . .
C83B C98B C21B 144.0(15) 8_565 8_565
C82B C98B C21B 58.3(10) 8_565 8_565
C84B C98B C21B 143.9(12) 8_565 8_565
C93B C98B C21B 156.3(12) . 8_565
C94B C98B C21B 37.3(7) . 8_565
C91B C98B C21B 78.4(9) . 8_565
C83B C98B C23B 119.9(12) 8_565 8_565
C82B C98B C23B 152.1(12) 8_565 8_565
C84B C98B C23B 49.4(9) 8_565 8_565
C93B C98B C23B 107.0(10) . 8_565
C94B C98B C23B 130.0(10) . 8_565
C91B C98B C23B 16.4(7) . 8_565
C21B C98B C23B 94.8(9) 8_565 8_565
C83B C98B C22B 162.7(13) 8_565 8_565
C82B C98B C22B 107.8(11) 8_565 8_565
C84B C98B C22B 94.2(9) 8_565 8_565
C93B C98B C22B 150.8(10) . 8_565
C94B C98B C22B 85.9(8) . 8_565
C91B C98B C22B 28.6(6) . 8_565
C21B C98B C22B 49.9(7) 8_565 8_565
C23B C98B C22B 44.9(6) 8_565 8_565
C7B C99B C6B 91(3) 8_565 8_565
C7B C99B C15B 94(3) 8_565 8_565
C6B C99B C15B 150.1(15) 8_565 8_565
C7B C99B C3D 112(3) 8_565 .
C6B C99B C3D 143.0(15) 8_565 .
C15B C99B C3D 17.9(9) 8_565 .
C7B C99B C76B 12(2) 8_565 .
C6B C99B C76B 84.7(12) 8_565 .
C15B C99B C76B 104.6(11) 8_565 .
C3D C99B C76B 122.3(11) . .
C7B C99B C1D 115(3) 8_565 .
C6B C99B C1D 25.5(9) 8_565 .
C15B C99B C1D 132.1(13) 8_565 .
C3D C99B C1D 119.6(12) . .
C76B C99B C1D 109.7(10) . .
C7B C99B C18B 128(3) 8_565 8_565
C6B C99B C18B 42.3(9) 8_565 8_565
C15B C99B C18B 115.9(11) 8_565 8_565
C3D C99B C18B 102.5(10) . 8_565
C76B C99B C18B 124.9(10) . 8_565
C1D C99B C18B 17.1(6) . 8_565
C7B C99B C8B 9(2) 8_565 8_565
C6B C99B C8B 99.1(11) 8_565 8_565
C15B C99B C8B 85.2(10) 8_565 8_565
C3D C99B C8B 103.0(9) . 8_565
C76B C99B C8B 20.1(6) . 8_565
C1D C99B C8B 121.8(10) . 8_565
C18B C99B C8B 133.3(9) 8_565 8_565
C6B C1D C18B 166(3) 8_565 8_565
C6B C1D C96B 154(2) 8_565 .
C18B C1D C96B 12.3(14) 8_565 .
C6B C1D C99B 49.9(17) 8_565 .
C18B C1D C99B 121.4(18) 8_565 .
C96B C1D C99B 118.5(10) . .
C6B C1D C77B 53.4(18) 8_565 .
C18B C1D C77B 130.8(19) 8_565 .
C96B C1D C77B 125.9(10) . .
C99B C1D C77B 102.8(10) . .
C6B C1D C7B 35.8(16) 8_565 8_565
C18B C1D C7B 133.4(17) 8_565 8_565
C96B C1D C7B 127.6(10) . 8_565
C99B C1D C7B 15.9(7) . 8_565
C77B C1D C7B 87.4(9) . 8_565
C6B C1D C17B 126.0(19) 8_565 8_565
C18B C1D C17B 43.2(13) 8_565 8_565
C96B C1D C17B 41.8(7) . 8_565
C99B C1D C17B 78.3(8) . 8_565
C77B C1D C17B 156.0(9) . 8_565
C7B C1D C17B 90.6(8) 8_565 8_565
C6B C1D C2B 45.5(17) 8_565 8_565
C18B C1D C2B 136.7(19) 8_565 8_565
C96B C1D C2B 129.8(10) . 8_565
C99B C1D C2B 94.1(9) . 8_565
C77B C1D C2B 9.3(6) . 8_565
C7B C1D C2B 78.6(8) 8_565 8_565
C17B C1D C2B 151.2(9) 8_565 8_565
C6B C1D C19B 140(2) 8_565 8_565
C18B C1D C19B 41.0(14) 8_565 8_565
C96B C1D C19B 38.8(7) . 8_565
C99B C1D C19B 152.7(9) . 8_565
C77B C1D C19B 89.8(8) . 8_565
C7B C1D C19B 151.4(9) 8_565 8_565
C17B C1D C19B 80.5(7) 8_565 8_565
C2B C1D C19B 96.2(8) 8_565 8_565
C25B C2D C26B 96(4) 8_565 8_565
C25B C2D C24B 101(4) 8_565 8_565
C26B C2D C24B 136.6(15) 8_565 8_565
C25B C2D C90B 125(4) 8_565 .
C26B C2D C90B 120.8(14) 8_565 .
C24B C2D C90B 24.4(6) 8_565 .
C25B C2D C4D 20(3) 8_565 .
C26B C2D C4D 113.8(12) 8_565 .
C24B C2D C4D 92.9(10) 8_565 .
C90B C2D C4D 117.1(12) . .
C25B C2D C61B 106(4) 8_565 .
C26B C2D C61B 10.5(9) 8_565 .
C24B C2D C61B 133.6(13) 8_565 .
C90B C2D C61B 114.4(12) . .
C4D C2D C61B 123.5(12) . .
C25B C2D C16B 13(3) 8_565 8_565
C26B C2D C16B 100.9(12) 8_565 8_565
C24B C2D C16B 105.4(10) 8_565 8_565
C90B C2D C16B 129.7(12) . 8_565
C4D C2D C16B 13.3(7) . 8_565
C61B C2D C16B 110.3(11) . 8_565
C15B C3D C16B 132(4) 8_565 8_565
C15B C3D C99B 79(3) 8_565 .
C16B C3D C99B 120.4(14) 8_565 .
C15B C3D C63B 43(3) 8_565 .
C16B C3D C63B 114.2(13) 8_565 .
C99B C3D C63B 118.5(12) . .
C15B C3D C4D 131(4) 8_565 .
C16B C3D C4D 1.3(10) 8_565 .
C99B C3D C4D 121.7(12) . .
C63B C3D C4D 112.9(11) . .
C15B C3D C7B 61(3) 8_565 8_565
C16B C3D C7B 131.1(15) 8_565 8_565
C99B C3D C7B 17.8(8) . 8_565
C63B C3D C7B 101.5(11) . 8_565
C4D C3D C7B 132.2(12) . 8_565
C15B C3D C14B 26(3) 8_565 8_565
C16B C3D C14B 117.7(13) 8_565 8_565
C99B C3D C14B 105.0(10) . 8_565
C63B C3D C14B 18.5(5) . 8_565
C4D C3D C14B 116.6(10) . 8_565
C7B C3D C14B 87.3(10) 8_565 8_565
C15B C3D C17B 137(4) 8_565 8_565
C16B C3D C17B 41.6(9) 8_565 8_565
C99B C3D C17B 79.8(9) . 8_565
C63B C3D C17B 153.0(11) . 8_565
C4D C3D C17B 43.0(7) . 8_565
C7B C3D C17B 93.8(9) 8_565 8_565
C14B C3D C17B 145.8(9) 8_565 8_565
C16B C4D C25B 116(3) 8_565 8_565
C16B C4D C17B 80(2) 8_565 8_565
C25B C4D C17B 158.9(16) 8_565 8_565
C16B C4D C97B 112(3) 8_565 .
C25B C4D C97B 125.4(15) 8_565 .
C17B C4D C97B 34.3(7) 8_565 .
C16B C4D C2D 120(3) 8_565 .
C25B C4D C2D 6.5(10) 8_565 .
C17B C4D C2D 157.5(13) 8_565 .
C97B C4D C2D 123.2(12) . .
C16B C4D C3D 3(2) 8_565 .
C25B C4D C3D 112.7(13) 8_565 .
C17B C4D C3D 83.1(10) 8_565 .
C97B C4D C3D 115.2(11) . .
C2D C4D C3D 117.5(11) . .
C16B C4D C15B 12(2) 8_565 8_565
C25B C4D C15B 105.9(12) 8_565 8_565
C17B C4D C15B 87.8(9) 8_565 8_565
C97B C4D C15B 117.4(10) . 8_565
C2D C4D C15B 111.3(10) . 8_565
C3D C4D C15B 9.8(7) . 8_565
C23B C5D C24B 99.0(17) 8_565 8_565
C23B C5D C90B 121.7(18) 8_565 .
C24B C5D C90B 22.7(8) 8_565 .
C23B C5D C91B 3.5(13) 8_565 .
C24B C5D C91B 102.4(13) 8_565 .
C90B C5D C91B 125.2(13) . .
C23B C5D C89B 123.3(18) 8_565 .
C24B C5D C89B 129.0(14) 8_565 .
C90B C5D C89B 109.2(12) . .
C91B C5D C89B 119.9(12) . .
C23B C5D C84B 68.7(16) 8_565 8_565
C24B C5D C84B 151.1(12) 8_565 8_565
C90B C5D C84B 153.9(11) . 8_565
C91B C5D C84B 65.3(9) . 8_565
C89B C5D C84B 54.7(9) . 8_565
C23B C5D C37B 150.9(17) 8_565 8_565
C24B C5D C37B 55.5(10) 8_565 8_565
C90B C5D C37B 34.1(8) . 8_565
C91B C5D C37B 153.4(11) . 8_565
C89B C5D C37B 75.1(10) . 8_565
C84B C5D C37B 125.7(11) 8_565 8_565
C23B C5D C85B 113.3(16) 8_565 8_565
C24B C5D C85B 133.6(12) 8_565 8_565
C90B C5D C85B 116.2(10) . 8_565
C91B C5D C85B 109.9(10) . 8_565
C89B C5D C85B 10.7(7) . 8_565
C84B C5D C85B 45.1(7) 8_565 8_565
C37B C5D C85B 82.7(8) 8_565 8_565
S1 C116 S1 177.5(12) . 8_565
S1 C116 S5 2.9(8) . 8_565
S1 C116 S5 179.5(6) 8_565 8_565
S1 C116 S5 179.5(6) . .
S1 C116 S5 2.9(8) 8_565 .
S5 C116 S5 176.6(8) 8_565 .
S1 S5 C116 11(3) 8_565 .
S2 C1S S3 178.5(5) . .
S5 S1 C116 166(4) 8_565 .
La1 La2 La1 74.8(16) 8_565 .
La1 La2 La4 55.9(11) 8_565 8_565
La1 La2 La4 21.4(6) . 8_565
La1 La2 La4 21.4(6) 8_565 .
La1 La2 La4 55.9(11) . .
La4 La2 La4 35.5(5) 8_565 .
La1 La2 La3 54.5(11) 8_565 .
La1 La2 La3 40.7(9) . .
La4 La2 La3 23.5(6) 8_565 .
La4 La2 La3 34.1(6) . .
La1 La2 La3 40.7(9) 8_565 8_565
La1 La2 La3 54.5(11) . 8_565
La4 La2 La3 34.1(6) 8_565 8_565
La4 La2 La3 23.5(6) . 8_565
La3 La2 La3 16.8(7) . 8_565
La3 La3 La4 91.2(6) 8_565 8_565
La3 La3 La4 61.5(7) 8_565 .
La4 La3 La4 29.7(7) 8_565 .
La3 La3 La1 92.7(5) 8_565 .
La4 La3 La1 10.4(2) 8_565 .
La4 La3 La1 32.7(7) . .
La3 La3 La1 67.4(4) 8_565 8_565
La4 La3 La1 25.8(5) 8_565 8_565
La4 La3 La1 11.0(2) . 8_565
La1 La3 La1 25.3(4) . 8_565
La3 La3 La2 81.6(3) 8_565 .
La4 La3 La2 21.6(4) 8_565 .
La4 La3 La2 27.1(5) . .
La1 La3 La2 14.4(3) . .
La1 La3 La2 16.6(3) 8_565 .
La1 La4 La4 95.57(19) 8_565 8_565
La1 La4 La1 58.2(2) 8_565 .
La4 La4 La1 37.37(13) 8_565 .
La1 La4 La2 24.8(3) 8_565 .
La4 La4 La2 72.3(3) 8_565 .
La1 La4 La2 35.6(3) . .
La1 La4 La3 146.9(7) 8_565 8_565
La4 La4 La3 88.8(7) 8_565 8_565
La1 La4 La3 119.5(6) . 8_565
La2 La4 La3 134.9(7) . 8_565
La1 La4 La3 141.3(6) 8_565 .
La4 La4 La3 61.5(7) 8_565 .
La1 La4 La3 94.0(6) . .
La2 La4 La3 118.8(7) . .
La3 La4 La3 27.2(11) 8_565 .
La4 La1 La2 133.8(9) 8_565 .
La4 La1 La1 84.4(2) 8_565 8_565
La2 La1 La1 52.6(8) . 8_565
La4 La1 La4 47.1(3) 8_565 .
La2 La1 La4 88.6(8) . .
La1 La1 La4 37.37(13) 8_565 .
La4 La1 La3 22.7(6) 8_565 .
La2 La1 La3 125.0(10) . .
La1 La1 La3 87.3(5) 8_565 .
La4 La1 La3 53.3(6) . .
La4 La1 La3 27.7(5) 8_565 8_565
La2 La1 La3 108.8(10) . 8_565
La1 La1 La3 67.4(4) 8_565 8_565
La4 La1 La3 34.7(5) . 8_565
La3 La1 La3 19.9(8) . 8_565
C4 C3 C4 61(8) 8_565 .
C3 C4 C4 59(4) . 8_565
C2 C2 C1 64.0(12) 8_565 .
C2 C1 C2 52(2) . 8_565

loop_
_geom_bond_atom_site_label_1
_geom_bond_atom_site_label_2
_geom_bond_distance
_geom_bond_site_symmetry_2
C1B C78B 0.202(17) 8_565
C1B C77B 1.229(16) 8_565
C1B C2B 1.341(12) .
C1B C5B 1.412(11) .
C1B C20B 1.496(13) .
C1B C79B 1.615(16) 8_565
C2B C77B 0.355(18) 8_565
C2B C75B 1.138(17) 8_565
C2B C3B 1.394(13) .
C2B C6B 1.463(13) .
C2B C78B 1.541(19) 8_565
C2B C1D 1.847(18) 8_565
C3B C74B 0.739(16) 8_565
C3B C75B 0.874(15) 8_565
C3B C9B 1.407(16) .
C3B C4B 1.483(11) .
C3B C77B 1.745(17) 8_565
C4B C74B 1.348(14) 8_565
C4B C74B 1.348(14) .
C4B C3B 1.483(11) 8_565
C4B C5B 1.498(10) .
C5B C78B 1.365(15) .
C5B C78B 1.365(15) 8_565
C5B C1B 1.412(11) 8_565
C6B C1D 0.660(19) 8_565
C6B C99B 1.173(18) 8_565
C6B C7B 1.30(2) .
C6B C18B 1.310(18) .
C6B C77B 1.35(2) 8_565
C6B C76B 1.771(19) 8_565
C6B C75B 1.85(2) 8_565
C6B C96B 2.00(2) 8_565
C7B C99B 0.53(2) 8_565
C7B C76B 0.923(19) 8_565
C7B C8B 1.46(2) .
C7B C15B 1.46(2) .
C7B C3D 1.62(2) 8_565
C7B C1D 1.77(2) 8_565
C7B C75B 1.96(2) 8_565
C7B C72B 1.98(2) 8_565
C8B C72B 0.668(16) 8_565
C8B C76B 0.801(16) 8_565
C8B C9B 1.347(19) .
C8B C13B 1.389(19) .
C8B C71B 1.73(2) 8_565
C8B C75B 1.811(19) 8_565
C8B C64B 1.847(19) 8_565
C8B C99B 1.982(19) 8_565
C9B C74B 1.221(18) 8_565
C9B C73B 1.293(19) 8_565
C9B C75B 1.350(17) 8_565
C9B C71B 1.494(18) 8_565
C9B C10B 1.529(19) .
C9B C76B 1.620(19) 8_565
C9B C72B 1.672(19) 8_565
C10B C73B 0.50(2) 8_565
C10B C71B 1.212(19) 8_565
C10B C10B 1.35(3) 8_565
C10B C11B 1.407(19) .
C10B C73B 1.427(16) .
C10B C74B 1.889(18) 8_565
C10B C70B 1.930(19) 8_565
C11B C70B 0.649(16) 8_565
C11B C71B 1.233(19) 8_565
C11B C69B 1.305(17) .
C11B C12B 1.513(19) .
C11B C11B 1.87(3) 8_565
C11B C73B 1.90(2) 8_565
C11B C66B 1.982(19) 8_565
C12B C66B 0.955(16) 8_565
C12B C70B 1.150(18) 8_565
C12B C13B 1.381(19) .
C12B C65B 1.392(17) 8_565
C12B C29B 1.493(17) .
C12B C71B 1.647(18) 8_565
C12B C64B 1.840(17) 8_565
C12B C72B 1.979(19) 8_565
C13B C64B 0.747(15) 8_565
C13B C72B 0.955(16) 8_565
C13B C14B 1.394(19) .
C13B C65B 1.625(18) 8_565
C13B C71B 1.770(19) 8_565
C13B C63B 1.950(17) 8_565
C14B C63B 0.641(15) 8_565
C14B C64B 0.965(16) 8_565
C14B C27B 1.414(17) .
C14B C15B 1.421(19) .
C14B C62B 1.544(17) 8_565
C14B C3D 1.780(19) 8_565
C14B C65B 1.838(18) 8_565
C15B C3D 0.41(2) 8_565
C15B C63B 1.117(17) 8_565
C15B C99B 1.323(19) 8_565
C15B C16B 1.368(19) .
C15B C4D 1.83(2) 8_565
C16B C4D 0.48(2) 8_565
C16B C3D 1.06(2) 8_565
C16B C17B 1.297(14) .
C16B C25B 1.413(16) .
C16B C97B 1.669(18) 8_565
C16B C2D 1.781(19) 8_565
C17B C97B 0.813(14) 8_565
C17B C96B 1.220(16) 8_565
C17B C4D 1.291(16) 8_565
C17B C18B 1.422(15) .
C17B C22B 1.510(15) .
C17B C1D 1.830(16) 8_565
C17B C3D 1.881(17) 8_565
C18B C1D 0.660(15) 8_565
C18B C96B 0.757(14) 8_565
C18B C19B 1.555(19) .
C18B C92B 1.892(16) 8_565
C18B C97B 1.909(17) 8_565
C18B C99B 1.912(15) 8_565
C19B C92B 0.43(2) 8_565
C19B C96B 1.26(2) 8_565
C19B C20B 1.407(15) .
C19B C79B 1.43(2) 8_565
C19B C21B 1.43(2) .
C19B C94B 1.87(2) 8_565
C19B C1D 1.99(2) 8_565
C20B C79B 0.14(2) 8_565
C20B C78B 1.383(19) 8_565
C20B C92B 1.46(2) 8_565
C20B C80B 1.492(14) .
C21B C94B 0.951(17) 8_565
C21B C92B 1.117(18) 8_565
C21B C82B 1.333(18) .
C21B C22B 1.494(17) .
C21B C98B 1.531(18) 8_565
C21B C96B 1.707(19) 8_565
C21B C91B 1.893(18) 8_565
C22B C97B 0.761(17) 8_565
C22B C91B 0.942(17) 8_565
C22B C23B 1.434(16) .
C22B C96B 1.573(18) 8_565
C22B C98B 1.915(19) 8_565
C23B C91B 0.596(15) 8_565
C23B C5D 0.815(14) 8_565
C23B C84B 1.41(2) .
C23B C24B 1.442(15) .
C23B C97B 1.785(18) 8_565
C23B C98B 1.834(17) 8_565
C23B C90B 1.944(17) 8_565
C23B C89B 1.985(18) 8_565
C24B C90B 0.576(14) 8_565
C24B C5D 1.069(18) 8_565
C24B C2D 1.34(2) 8_565
C24B C37B 1.412(16) .
C24B C25B 1.462(16) .
C24B C58B 1.890(18) 8_565
C24B C91B 1.942(17) 8_565
C25B C2D 0.381(19) 8_565
C25B C4D 1.140(17) 8_565
C25B C26B 1.414(15) .
C25B C90B 1.63(2) 8_565
C25B C61B 1.67(2) 8_565
C26B C61B 0.33(2) 8_565
C26B C62B 1.237(17) 8_565
C26B C2D 1.32(2) 8_565
C26B C35B 1.432(18) .
C26B C27B 1.464(18) .
C26B C60B 1.648(19) 8_565
C27B C62B 0.552(14) 8_565
C27B C95B 1.163(18) 8_565
C27B C28B 1.469(18) .
C27B C61B 1.54(2) 8_565
C27B C63B 1.555(17) 8_565
C27B C65B 1.972(18) 8_565
C28B C95B 0.660(15) 8_565
C28B C48B 0.842(17) 8_565
C28B C33B 1.384(17) .
C28B C29B 1.427(17) .
C28B C65B 1.708(17) 8_565
C28B C47B 1.885(19) 8_565
C28B C62B 1.908(17) 8_565
C28B C49B 1.996(19) 8_565
C29B C66B 1.059(15) 8_565
C29B C67B 1.232(16) 8_565
C29B C65B 1.317(16) 8_565
C29B C30B 1.539(18) .
C29B C47B 1.664(17) 8_565
C29B C95B 1.702(18) 8_565
C29B C48B 1.840(18) 8_565
C30B C67B 0.606(15) 8_565
C30B C47B 1.169(18) 8_565
C30B C31B 1.340(17) .
C30B C68B 1.377(15) .
C30B C46B 1.818(17) 8_565
C30B C66B 1.983(18) 8_565
C30B C30B 2.02(3) 8_565
C31B C46B 0.491(17) 8_565
C31B C47B 1.113(17) 8_565
C31B C31B 1.41(3) 8_565
C31B C46B 1.448(15) .
C31B C32B 1.482(16) .
C31B C45B 1.874(17) 8_565
C31B C67B 1.902(17) 8_565
C32B C45B 1.151(16) 8_565
C32B C46B 1.207(17) 8_565
C32B C33B 1.390(16) .
C32B C47B 1.456(16) 8_565
C32B C50B 1.542(17) 8_565
C32B C44B 1.646(17) .
C32B C48B 1.693(18) 8_565
C32B C49B 1.787(19) 8_565
C33B C48B 0.702(15) 8_565
C33B C49B 0.844(16) 8_565
C33B C34B 1.458(16) .
C33B C47B 1.788(17) 8_565
C33B C50B 1.822(17) 8_565
C33B C95B 1.866(18) 8_565
C34B C49B 0.635(17) 8_565
C34B C60B 1.021(18) 8_565
C34B C35B 1.437(16) .
C34B C42B 1.449(18) .
C34B C50B 1.557(18) 8_565
C34B C59B 1.990(19) 8_565
C35B C60B 0.43(2) 8_565
C35B C61B 1.19(2) 8_565
C35B C36B 1.383(15) .
C35B C59B 1.42(2) 8_565
C35B C49B 1.86(2) 8_565
C36B C59B 0.494(17) 8_565
C36B C58B 0.965(18) 8_565
C36B C37B 1.419(13) .
C36B C41B 1.482(15) .
C36B C60B 1.620(18) 8_565
C36B C55B 1.853(15) 8_565
C36B C90B 1.928(17) 8_565
C37B C58B 0.546(17) 8_565
C37B C90B 0.958(18) 8_565
C37B C38B 1.341(18) .
C37B C57B 1.46(2) 8_565
C37B C5D 1.708(18) 8_565
C37B C59B 1.828(18) 8_565
C37B C89B 1.92(2) 8_565
C38B C57B 0.30(2) 8_565
C38B C89B 1.191(19) 8_565
C38B C39B 1.44(2) .
C38B C58B 1.45(2) 8_565
C38B C85B 1.484(18) .
C38B C56B 1.54(2) 8_565
C39B C56B 0.24(3) 8_565
C39B C57B 1.16(2) 8_565
C39B C54B 1.36(2) 8_565
C39B C40B 1.407(14) .
C39B C87B 1.550(18) .
C40B C54B 0.216(18) 8_565
C40B C55B 1.230(17) 8_565
C40B C41B 1.480(14) .
C40B C53B 1.498(11) .
C40B C56B 1.54(2) 8_565
C41B C55B 0.440(16) 8_565
C41B C59B 1.041(17) 8_565
C41B C42B 1.385(15) .
C41B C54B 1.679(15) 8_565
C41B C51B 1.770(13) 8_565
C42B C51B 0.963(16) 8_565
C42B C50B 1.272(18) 8_565
C42B C55B 1.330(17) 8_565
C42B C43B 1.489(19) .
C42B C49B 1.80(2) 8_565
C42B C59B 1.90(2) 8_565
C43B C51B 0.694(14) 8_565
C43B C50B 1.341(18) 8_565
C43B C52B 1.361(15) .
C43B C44B 1.421(18) .
C43B C43B 1.92(3) 8_565
C43B C45B 1.922(19) 8_565
C44B C45B 0.584(17) 8_565
C44B C44B 1.17(3) 8_565
C44B C50B 1.373(18) 8_565
C44B C45B 1.437(15) .
C44B C51B 1.958(14) 8_565
C44B C46B 1.967(18) 8_565
C45B C44B 0.584(17) 8_565
C45B C32B 1.151(16) 8_565
C45B C46B 1.403(17) .
C45B C50B 1.459(18) .
C45B C45B 1.47(3) 8_565
C45B C31B 1.874(17) 8_565
C45B C43B 1.922(19) 8_565
C45B C46B 1.976(18) 8_565
C46B C31B 0.491(17) 8_565
C46B C32B 1.207(17) 8_565
C46B C46B 1.32(3) 8_565
C46B C47B 1.384(16) .
C46B C30B 1.818(17) 8_565
C46B C44B 1.967(18) 8_565
C46B C45B 1.976(18) 8_565
C47B C31B 1.113(17) 8_565
C47B C30B 1.169(18) 8_565
C47B C67B 1.450(17) .
C47B C48B 1.454(18) .
C47B C32B 1.456(16) 8_565
C47B C29B 1.665(18) 8_565
C47B C33B 1.788(17) 8_565
C47B C28B 1.885(19) 8_565
C48B C33B 0.702(15) 8_565
C48B C28B 0.842(17) 8_565
C48B C95B 1.338(17) .
C48B C49B 1.503(19) .
C48B C32B 1.693(18) 8_565
C48B C29B 1.840(18) 8_565
C49B C34B 0.635(17) 8_565
C49B C33B 0.844(17) 8_565
C49B C50B 1.408(17) .
C49B C60B 1.431(16) .
C49B C32B 1.787(19) 8_565
C49B C42B 1.80(2) 8_565
C49B C35B 1.86(2) 8_565
C49B C28B 1.996(19) 8_565
C50B C42B 1.272(18) 8_565
C50B C43B 1.341(19) 8_565
C50B C44B 1.373(18) 8_565
C50B C51B 1.377(15) .
C50B C32B 1.542(17) 8_565
C50B C34B 1.557(18) 8_565
C50B C33B 1.822(17) 8_565
C51B C43B 0.694(14) 8_565
C51B C42B 0.963(16) 8_565
C51B C55B 1.466(11) .
C51B C52B 1.490(9) .
C51B C41B 1.770(13) 8_565
C51B C44B 1.959(14) 8_565
C52B C43B 1.361(15) 8_565
C52B C53B 1.420(10) .
C52B C51B 1.490(9) 8_565
C53B C54B 1.344(11) .
C53B C54B 1.344(11) 8_565
C53B C40B 1.498(11) 8_565
C54B C40B 0.216(18) 8_565
C54B C39B 1.36(2) 8_565
C54B C55B 1.408(12) .
C54B C56B 1.461(12) .
C54B C41B 1.679(15) 8_565
C55B C41B 0.440(16) 8_565
C55B C40B 1.230(17) 8_565
C55B C42B 1.330(17) 8_565
C55B C59B 1.406(16) .
C55B C36B 1.853(15) 8_565
C56B C39B 0.24(3) 8_565
C56B C57B 1.29(2) .
C56B C87B 1.312(17) .
C56B C40B 1.54(2) 8_565
C56B C38B 1.54(2) 8_565
C57B C38B 0.30(2) 8_565
C57B C39B 1.16(2) 8_565
C57B C58B 1.45(2) .
C57B C37B 1.46(2) 8_565
C57B C89B 1.47(2) .
C57B C85B 1.68(2) 8_565
C58B C37B 0.546(17) 8_565
C58B C36B 0.966(18) 8_565
C58B C59B 1.345(19) .
C58B C90B 1.386(18) .
C58B C38B 1.45(2) 8_565
C58B C24B 1.890(18) 8_565
C59B C36B 0.494(17) 8_565
C59B C41B 1.041(17) 8_565
C59B C35B 1.42(2) 8_565
C59B C60B 1.525(19) .
C59B C37B 1.828(18) 8_565
C59B C42B 1.90(2) 8_565
C59B C34B 1.990(19) 8_565
C60B C35B 0.43(2) 8_565
C60B C34B 1.021(18) 8_565
C60B C61B 1.405(19) .
C60B C36B 1.620(18) 8_565
C60B C26B 1.648(19) 8_565
C61B C26B 0.33(2) 8_565
C61B C35B 1.19(2) 8_565
C61B C62B 1.297(17) .
C61B C2D 1.52(2) .
C61B C27B 1.54(2) 8_565
C61B C25B 1.67(2) 8_565
C62B C27B 0.552(14) 8_565
C62B C26B 1.237(17) 8_565
C62B C63B 1.452(14) .
C62B C95B 1.510(15) .
C62B C14B 1.544(17) 8_565
C62B C28B 1.908(17) 8_565
C63B C14B 0.642(15) 8_565
C63B C15B 1.117(17) 8_565
C63B C3D 1.383(15) .
C63B C64B 1.435(10) .
C63B C27B 1.556(17) 8_565
C63B C13B 1.950(17) 8_565
C64B C13B 0.747(15) 8_565
C64B C14B 0.965(16) 8_565
C64B C65B 1.440(10) .
C64B C72B 1.440(17) .
C64B C12B 1.840(17) 8_565
C64B C8B 1.847(19) 8_565
C65B C29B 1.317(16) 8_565
C65B C66B 1.35(2) .
C65B C12B 1.392(17) 8_565
C65B C95B 1.441(17) .
C65B C13B 1.625(18) 8_565
C65B C28B 1.708(17) 8_565
C65B C14B 1.838(18) 8_565
C65B C27B 1.972(18) 8_565
C66B C12B 0.955(16) 8_565
C66B C29B 1.059(15) 8_565
C66B C67B 1.435(10) .
C66B C70B 1.447(17) .
C66B C11B 1.982(19) 8_565
C66B C30B 1.983(18) 8_565
C67B C30B 0.606(15) 8_565
C67B C29B 1.232(16) 8_565
C67B C68B 1.446(10) .
C67B C31B 1.902(17) 8_565
C68B C30B 1.377(15) 8_565
C68B C67B 1.446(10) 8_565
C68B C69B 1.459(14) .
C69B C11B 1.305(17) 8_565
C69B C70B 1.509(14) 8_565
C69B C70B 1.509(14) .
C70B C11B 0.649(16) 8_565
C70B C12B 1.150(18) 8_565
C70B C71B 1.346(17) .
C70B C10B 1.930(19) 8_565
C71B C10B 1.212(19) 8_565
C71B C11B 1.233(19) 8_565
C71B C72B 1.443(17) .
C71B C9B 1.494(18) 8_565
C71B C73B 1.497(18) .
C71B C12B 1.647(18) 8_565
C71B C8B 1.73(2) 8_565
C71B C13B 1.770(19) 8_565
C72B C8B 0.668(16) 8_565
C72B C13B 0.955(16) 8_565
C72B C76B 1.395(16) .
C72B C9B 1.672(19) 8_565
C72B C12B 1.979(19) 8_565
C72B C7B 1.98(2) 8_565
C73B C10B 0.50(2) 8_565
C73B C9B 1.293(19) 8_565
C73B C73B 1.32(3) 8_565
C73B C74B 1.414(17) .
C73B C11B 1.90(2) 8_565
C74B C3B 0.739(16) 8_565
C74B C9B 1.221(18) 8_565
C74B C75B 1.449(18) .
C74B C10B 1.889(18) 8_565
C74B C74B 1.90(3) 8_565
C75B C3B 0.874(15) 8_565
C75B C2B 1.138(17) 8_565
C75B C9B 1.350(17) 8_565
C75B C76B 1.394(17) .
C75B C77B 1.458(16) .
C75B C8B 1.810(19) 8_565
C75B C6B 1.85(2) 8_565
C75B C7B 1.96(2) 8_565
C76B C8B 0.801(16) 8_565
C76B C7B 0.923(19) 8_565
C76B C99B 1.439(15) .
C76B C9B 1.620(19) 8_565
C76B C6B 1.770(19) 8_565
C77B C2B 0.355(18) 8_565
C77B C1B 1.229(16) 8_565
C77B C6B 1.35(2) 8_565
C77B C78B 1.417(18) .
C77B C1D 1.632(17) .
C77B C3B 1.745(17) 8_565
C78B C1B 0.202(17) 8_565
C78B C20B 1.383(19) 8_565
C78B C79B 1.494(19) .
C78B C2B 1.541(19) 8_565
C79B C20B 0.14(2) 8_565
C79B C80B 1.374(15) .
C79B C19B 1.43(2) 8_565
C79B C92B 1.449(18) .
C79B C1B 1.615(16) 8_565
C80B C79B 1.374(15) 8_565
C80B C81B 1.483(14) .
C80B C20B 1.492(14) 8_565
C81B C94B 1.391(14) 8_565
C81B C94B 1.391(14) .
C81B C82B 1.426(13) 8_565
C81B C82B 1.426(13) .
C82B C94B 0.583(16) 8_565
C82B C98B 1.091(16) 8_565
C82B C83B 1.412(16) .
C82B C93B 1.911(17) 8_565
C82B C92B 2.014(18) 8_565
C83B C93B 0.509(16) 8_565
C83B C98B 0.977(16) 8_565
C83B C84B 1.447(15) .
C83B C93B 1.451(16) .
C83B C83B 1.59(3) 8_565
C83B C88B 1.840(16) 8_565
C83B C94B 1.946(17) 8_565
C84B C88B 1.329(16) 8_565
C84B C89B 1.333(17) 8_565
C84B C93B 1.395(16) 8_565
C84B C98B 1.414(16) 8_565
C84B C85B 1.432(16) .
C84B C5D 1.482(18) 8_565
C84B C91B 1.560(17) 8_565
C85B C89B 0.682(17) 8_565
C85B C88B 0.805(16) 8_565
C85B C86B 1.523(15) .
C85B C57B 1.68(2) 8_565
C85B C5D 2.021(19) 8_565
C86B C88B 1.289(13) 8_565
C86B C88B 1.289(13) .
C86B C87B 1.421(14) .
C86B C85B 1.523(15) 8_565
C87B C56B 1.312(17) 8_565
C87B C39B 1.550(18) 8_565
C88B C85B 0.805(16) 8_565
C88B C84B 1.329(16) 8_565
C88B C89B 1.368(19) .
C88B C93B 1.413(16) .
C88B C88B 1.77(3) 8_565
C88B C83B 1.840(16) 8_565
C88B C93B 2.013(17) 8_565
C89B C85B 0.682(17) 8_565
C89B C38B 1.191(19) 8_565
C89B C84B 1.333(17) 8_565
C89B C5D 1.417(18) .
C89B C37B 1.92(2) 8_565
C89B C23B 1.985(18) 8_565
C90B C24B 0.576(14) 8_565
C90B C37B 0.958(18) 8_565
C90B C2D 1.380(19) .
C90B C5D 1.387(19) .
C90B C25B 1.63(2) 8_565
C90B C36B 1.927(17) 8_565
C90B C23B 1.944(17) 8_565
C91B C23B 0.596(15) 8_565
C91B C22B 0.942(17) 8_565
C91B C5D 1.407(17) .
C91B C98B 1.462(18) .
C91B C97B 1.465(18) .
C91B C84B 1.560(17) 8_565
C91B C21B 1.893(18) 8_565
C91B C24B 1.942(17) 8_565
C92B C19B 0.43(2) 8_565
C92B C21B 1.118(18) 8_565
C92B C94B 1.439(16) .
C92B C20B 1.46(2) 8_565
C92B C96B 1.463(16) .
C92B C18B 1.892(16) 8_565
C92B C82B 2.014(18) 8_565
C93B C83B 0.509(16) 8_565
C93B C93B 1.16(2) 8_565
C93B C84B 1.395(16) 8_565
C93B C98B 1.413(15) .
C93B C82B 1.911(17) 8_565
C93B C88B 2.013(17) 8_565
C94B C82B 0.583(16) 8_565
C94B C21B 0.951(17) 8_565
C94B C98B 1.426(17) .
C94B C19B 1.87(2) 8_565
C94B C83B 1.946(17) 8_565
C95B C28B 0.660(15) 8_565
C95B C27B 1.163(18) 8_565
C95B C29B 1.702(18) 8_565
C95B C33B 1.866(18) 8_565
C96B C18B 0.757(14) 8_565
C96B C17B 1.220(16) 8_565
C96B C19B 1.26(2) 8_565
C96B C97B 1.377(17) .
C96B C1D 1.389(17) .
C96B C22B 1.573(18) 8_565
C96B C21B 1.707(19) 8_565
C96B C6B 2.00(2) 8_565
C97B C22B 0.761(16) 8_565
C97B C17B 0.813(14) 8_565
C97B C4D 1.429(17) .
C97B C16B 1.669(18) 8_565
C97B C23B 1.785(18) 8_565
C97B C18B 1.909(17) 8_565
C98B C83B 0.977(16) 8_565
C98B C82B 1.091(16) 8_565
C98B C84B 1.414(16) 8_565
C98B C21B 1.531(18) 8_565
C98B C23B 1.834(17) 8_565
C98B C22B 1.915(19) 8_565
C99B C7B 0.53(2) 8_565
C99B C6B 1.173(18) 8_565
C99B C15B 1.323(19) 8_565
C99B C3D 1.340(17) .
C99B C1D 1.483(16) .
C99B C18B 1.912(15) 8_565
C99B C8B 1.982(19) 8_565
C1D C6B 0.660(19) 8_565
C1D C18B 0.661(15) 8_565
C1D C7B 1.77(2) 8_565
C1D C17B 1.830(16) 8_565
C1D C2B 1.847(18) 8_565
C1D C19B 1.99(2) 8_565
C2D C25B 0.381(19) 8_565
C2D C26B 1.32(2) 8_565
C2D C24B 1.34(2) 8_565
C2D C4D 1.492(17) .
C2D C16B 1.781(19) 8_565
C3D C15B 0.41(2) 8_565
C3D C16B 1.06(2) 8_565
C3D C4D 1.532(18) .
C3D C7B 1.62(2) 8_565
C3D C14B 1.780(19) 8_565
C3D C17B 1.881(17) 8_565
C4D C16B 0.48(2) 8_565
C4D C25B 1.140(17) 8_565
C4D C17B 1.291(16) 8_565
C4D C15B 1.83(2) 8_565
C5D C23B 0.815(14) 8_565
C5D C24B 1.069(18) 8_565
C5D C84B 1.482(18) 8_565
C5D C37B 1.708(18) 8_565
C5D C85B 2.021(19) 8_565
C116 S1 1.364(7) .
C116 S1 1.364(7) 8_565
C116 S5 1.705(7) 8_565
C116 S5 1.705(7) .
S5 S1 0.350(13) 8_565
S3 C1S 1.560(7) .
C1S S2 1.531(7) .
S1 S5 0.350(13) 8_565
La2 La1 0.902(16) 8_565
La2 La1 0.902(16) .
La2 La4 1.55(2) 8_565
La2 La4 1.55(2) .
La2 La3 2.98(4) .
La2 La3 2.98(4) 8_565
La3 La3 0.87(4) 8_565
La3 La4 1.68(4) 8_565
La3 La4 1.91(4) .
La3 La1 2.37(4) .
La3 La1 2.57(4) 8_565
La1A La1A 0.817(17) 8_565
La4 La1 0.783(3) 8_565
La4 La4 0.944(5) 8_565
La4 La1 1.284(2) .
La4 La3 1.68(4) 8_565
La1 La4 0.783(3) 8_565
La1 La1 1.0964(19) 8_565
La1 La3 2.57(4) 8_565
La2A La1A 0.431(9) 8_565
C3 C4 0.90(6) 8_565
C3 C4 0.90(6) .
C4 C4 0.92(11) 8_565
C2 C2 0.82(3) 8_565
C2 C1 0.93(3) .
C1 C2 0.93(3) 8_565

loop_
_geom_torsion_atom_site_label_1
_geom_torsion_atom_site_label_2
_geom_torsion_atom_site_label_3
_geom_torsion_atom_site_label_4
_geom_torsion
_geom_torsion_site_symmetry_1
_geom_torsion_site_symmetry_4
C5B C1B C2B C77B -177(4) . 8_565
C20B C1B C2B C77B 41(4) . 8_565
C79B C1B C2B C77B 42(5) 8_565 8_565
C77B C1B C2B C75B -179(100) 8_565 8_565
C5B C1B C2B C75B 4(3) . 8_565
C20B C1B C2B C75B -138(2) . 8_565
C79B C1B C2B C75B -137(2) 8_565 8_565
C77B C1B C2B C3B 178(5) 8_565 .
C5B C1B C2B C3B 0.7(15) . .
C20B C1B C2B C3B -141.4(13) . .
C79B C1B C2B C3B -140.1(13) 8_565 .
C77B C1B C2B C6B -33(4) 8_565 .
C5B C1B C2B C6B 150.0(10) . .
C20B C1B C2B C6B 7.8(18) . .
C79B C1B C2B C6B 9(2) 8_565 .
C77B C1B C2B C78B 34(45) 8_565 8_565
C5B C1B C2B C78B -143(46) . 8_565
C20B C1B C2B C78B 75(45) . 8_565
C79B C1B C2B C78B 76(45) 8_565 8_565
C77B C1B C2B C1D -31(4) 8_565 8_565
C5B C1B C2B C1D 151.7(9) . 8_565
C20B C1B C2B C1D 9.5(14) . 8_565
C79B C1B C2B C1D 10.8(17) 8_565 8_565
C75B C2B C3B C74B -104(7) 8_565 8_565
C1B C2B C3B C74B 73(7) . 8_565
C6B C2B C3B C74B -74(7) . 8_565
C78B C2B C3B C74B 74(7) 8_565 8_565
C1D C2B C3B C74B -59(7) 8_565 8_565
C1B C2B C3B C75B 177.2(17) . 8_565
C6B C2B C3B C75B 29.7(16) . 8_565
C78B C2B C3B C75B 177.9(16) 8_565 8_565
C1D C2B C3B C75B 44.8(18) 8_565 8_565
C75B C2B C3B C9B -27.9(12) 8_565 .
C1B C2B C3B C9B 149.3(11) . .
C6B C2B C3B C9B 1.9(18) . .
C78B C2B C3B C9B 150.0(11) 8_565 .
C1D C2B C3B C9B 17(2) 8_565 .
C75B C2B C3B C4B -175.4(16) 8_565 .
C1B C2B C3B C4B 1.9(14) . .
C6B C2B C3B C4B -145.6(12) . .
C78B C2B C3B C4B 2.6(14) 8_565 .
C1D C2B C3B C4B -130.5(14) 8_565 .
C75B C2B C3B C77B 171(29) 8_565 8_565
C1B C2B C3B C77B -12(28) . 8_565
C6B C2B C3B C77B -159(29) . 8_565
C78B C2B C3B C77B -11(28) 8_565 8_565
C1D C2B C3B C77B -144(29) 8_565 8_565
C75B C3B C4B C74B 150(6) 8_565 8_565
C2B C3B C4B C74B 165(2) . 8_565
C9B C3B C4B C74B 19.1(11) . 8_565
C77B C3B C4B C74B 165.2(19) 8_565 8_565
C74B C3B C4B C74B -14.4(13) 8_565 .
C75B C3B C4B C74B 135(5) 8_565 .
C2B C3B C4B C74B 150.2(11) . .
C9B C3B C4B C74B 4.6(14) . .
C77B C3B C4B C74B 150.7(10) 8_565 .
C74B C3B C4B C3B -32(3) 8_565 8_565
C75B C3B C4B C3B 118(5) 8_565 8_565
C2B C3B C4B C3B 132.8(16) . 8_565
C9B C3B C4B C3B -13(3) . 8_565
C77B C3B C4B C3B 133.3(16) 8_565 8_565
C74B C3B C4B C5B -168.1(14) 8_565 .
C75B C3B C4B C5B -18(6) 8_565 .
C2B C3B C4B C5B -3.5(11) . .
C9B C3B C4B C5B -149.1(10) . .
C77B C3B C4B C5B -3.0(9) 8_565 .
C78B C1B C5B C78B 41(7) 8_565 .
C77B C1B C5B C78B -145.6(16) 8_565 .
C2B C1B C5B C78B -144.6(13) . .
C20B C1B C5B C78B 3.4(13) . .
C79B C1B C5B C78B 4.0(12) 8_565 .
C77B C1B C5B C78B 174(8) 8_565 8_565
C2B C1B C5B C78B 175(7) . 8_565
C20B C1B C5B C78B -37(6) . 8_565
C79B C1B C5B C78B -37(6) 8_565 8_565
C78B C1B C5B C1B 49(8) 8_565 8_565
C77B C1B C5B C1B -137.4(10) 8_565 8_565
C2B C1B C5B C1B -136.5(10) . 8_565
C20B C1B C5B C1B 12(2) . 8_565
C79B C1B C5B C1B 12(2) 8_565 8_565
C78B C1B C5B C4B -177(7) 8_565 .
C77B C1B C5B C4B -3.9(17) 8_565 .
C2B C1B C5B C4B -2.9(12) . .
C20B C1B C5B C4B 145.1(9) . .
C79B C1B C5B C4B 145.7(8) 8_565 .
C74B C4B C5B C78B 145.5(10) 8_565 .
C74B C4B C5B C78B 4.6(13) . .
C3B C4B C5B C78B -3.2(10) 8_565 .
C3B C4B C5B C78B 153.4(9) . .
C74B C4B C5B C78B -4.6(13) 8_565 8_565
C74B C4B C5B C78B -145.5(10) . 8_565
C3B C4B C5B C78B -153.4(9) 8_565 8_565
C3B C4B C5B C78B 3.2(10) . 8_565
C74B C4B C5B C1B 145.2(10) 8_565 8_565
C74B C4B C5B C1B 4.2(12) . 8_565
C3B C4B C5B C1B -3.6(9) 8_565 8_565
C3B C4B C5B C1B 153.0(8) . 8_565
C74B C4B C5B C1B -4.2(12) 8_565 .
C74B C4B C5B C1B -145.2(10) . .
C3B C4B C5B C1B -153.0(8) 8_565 .
C3B C4B C5B C1B 3.6(9) . .
C77B C2B C6B C1D -28(5) 8_565 8_565
C75B C2B C6B C1D 167(2) 8_565 8_565
C1B C2B C6B C1D 5(3) . 8_565
C3B C2B C6B C1D 149(2) . 8_565
C78B C2B C6B C1D 4(3) 8_565 8_565
C77B C2B C6B C99B 176(4) 8_565 8_565
C75B C2B C6B C99B 10(2) 8_565 8_565
C1B C2B C6B C99B -151.0(17) . 8_565
C3B C2B C6B C99B -8(3) . 8_565
C78B C2B C6B C99B -152.2(17) 8_565 8_565
C1D C2B C6B C99B -156(4) 8_565 8_565
C77B C2B C6B C7B 176(4) 8_565 .
C75B C2B C6B C7B 10.1(15) 8_565 .
C1B C2B C6B C7B -151.4(13) . .
C3B C2B C6B C7B -8.0(19) . .
C78B C2B C6B C7B -152.6(13) 8_565 .
C1D C2B C6B C7B -157(3) 8_565 .
C77B C2B C6B C18B -35(4) 8_565 .
C75B C2B C6B C18B 159.0(12) 8_565 .
C1B C2B C6B C18B -2.5(18) . .
C3B C2B C6B C18B 140.9(13) . .
C78B C2B C6B C18B -3.7(18) 8_565 .
C1D C2B C6B C18B -7.7(16) 8_565 .
C75B C2B C6B C77B -166(5) 8_565 8_565
C1B C2B C6B C77B 33(4) . 8_565
C3B C2B C6B C77B 176(5) . 8_565
C78B C2B C6B C77B 32(4) 8_565 8_565
C1D C2B C6B C77B 28(5) 8_565 8_565
C77B C2B C6B C76B 167(4) 8_565 8_565
C75B C2B C6B C76B 1.6(9) 8_565 8_565
C1B C2B C6B C76B -159.9(12) . 8_565
C3B C2B C6B C76B -16.5(14) . 8_565
C78B C2B C6B C76B -161.0(12) 8_565 8_565
C1D C2B C6B C76B -165(2) 8_565 8_565
C77B C2B C6B C75B 166(5) 8_565 8_565
C1B C2B C6B C75B -161.5(18) . 8_565
C3B C2B C6B C75B -18.1(9) . 8_565
C78B C2B C6B C75B -162.6(17) 8_565 8_565
C1D C2B C6B C75B -167(2) 8_565 8_565
C77B C2B C6B C96B -47(4) 8_565 8_565
C75B C2B C6B C96B 147.5(10) 8_565 8_565
C1B C2B C6B C96B -14.0(15) . 8_565
C3B C2B C6B C96B 129.4(12) . 8_565
C78B C2B C6B C96B -15.2(15) 8_565 8_565
C1D C2B C6B C96B -19.2(16) 8_565 8_565
C1D C6B C7B C99B 26(3) 8_565 8_565
C18B C6B C7B C99B 32(3) . 8_565
C77B C6B C7B C99B -179(3) 8_565 8_565
C2B C6B C7B C99B 179(3) . 8_565
C76B C6B C7B C99B -164(3) 8_565 8_565
C75B C6B C7B C99B -174(3) 8_565 8_565
C96B C6B C7B C99B 43(3) 8_565 8_565
C1D C6B C7B C76B -170(3) 8_565 8_565
C99B C6B C7B C76B 164(3) 8_565 8_565
C18B C6B C7B C76B -164.2(14) . 8_565
C77B C6B C7B C76B -16(2) 8_565 8_565
C2B C6B C7B C76B -16.9(18) . 8_565
C75B C6B C7B C76B -10.5(12) 8_565 8_565
C96B C6B C7B C76B -153.2(13) 8_565 8_565
C1D C6B C7B C8B -147(3) 8_565 .
C99B C6B C7B C8B -173(3) 8_565 .
C18B C6B C7B C8B -141.3(15) . .
C77B C6B C7B C8B 7(2) 8_565 .
C2B C6B C7B C8B 6(2) . .
C76B C6B C7B C8B 22.9(11) 8_565 .
C75B C6B C7B C8B 12.4(14) 8_565 .
C96B C6B C7B C8B -130.3(14) 8_565 .
C1D C6B C7B C15B -6(3) 8_565 .
C99B C6B C7B C15B -31(2) 8_565 .
C18B C6B C7B C15B 1(2) . .
C77B C6B C7B C15B 149.1(15) 8_565 .
C2B C6B C7B C15B 147.9(13) . .
C76B C6B C7B C15B 165(2) 8_565 .
C75B C6B C7B C15B 154.3(13) 8_565 .
C96B C6B C7B C15B 11.6(18) 8_565 .
C1D C6B C7B C3D 2(3) 8_565 8_565
C99B C6B C7B C3D -24(2) 8_565 8_565
C18B C6B C7B C3D 8.3(18) . 8_565
C77B C6B C7B C3D 156.8(14) 8_565 8_565
C2B C6B C7B C3D 155.6(11) . 8_565
C76B C6B C7B C3D 172(2) 8_565 8_565
C75B C6B C7B C3D 162.0(11) 8_565 8_565
C96B C6B C7B C3D 19.3(15) 8_565 8_565
C99B C6B C7B C1D -26(3) 8_565 8_565
C18B C6B C7B C1D 6(2) . 8_565
C77B C6B C7B C1D 155(4) 8_565 8_565
C2B C6B C7B C1D 153(3) . 8_565
C76B C6B C7B C1D 170(3) 8_565 8_565
C75B C6B C7B C1D 160(3) 8_565 8_565
C96B C6B C7B C1D 17(2) 8_565 8_565
C1D C6B C7B C75B -160(3) 8_565 8_565
C99B C6B C7B C75B 174(3) 8_565 8_565
C18B C6B C7B C75B -153.7(14) . 8_565
C77B C6B C7B C75B -5.2(14) 8_565 8_565
C2B C6B C7B C75B -6.4(10) . 8_565
C76B C6B C7B C75B 10.5(12) 8_565 8_565
C96B C6B C7B C75B -142.7(11) 8_565 8_565
C1D C6B C7B C72B -150(2) 8_565 8_565
C99B C6B C7B C72B -176(4) 8_565 8_565
C18B C6B C7B C72B -143.7(15) . 8_565
C77B C6B C7B C72B 5(3) 8_565 8_565
C2B C6B C7B C72B 4(2) . 8_565
C76B C6B C7B C72B 20.5(12) 8_565 8_565
C75B C6B C7B C72B 10.0(17) 8_565 8_565
C96B C6B C7B C72B -132.7(15) 8_565 8_565
C99B C7B C8B C72B 35(15) 8_565 8_565
C76B C7B C8B C72B -125(4) 8_565 8_565
C6B C7B C8B C72B -174(3) . 8_565
C15B C7B C8B C72B 39(3) . 8_565
C3D C7B C8B C72B 39(3) 8_565 8_565
C1D C7B C8B C72B 172(2) 8_565 8_565
C75B C7B C8B C72B -161(3) 8_565 8_565
C99B C7B C8B C76B 160(15) 8_565 8_565
C6B C7B C8B C76B -49(2) . 8_565
C15B C7B C8B C76B 163(2) . 8_565
C3D C7B C8B C76B 163(3) 8_565 8_565
C1D C7B C8B C76B -64(3) 8_565 8_565
C75B C7B C8B C76B -36.4(19) 8_565 8_565
C72B C7B C8B C76B 125(4) 8_565 8_565
C99B C7B C8B C9B -149(14) 8_565 .
C76B C7B C8B C9B 51(2) 8_565 .
C6B C7B C8B C9B 2(2) . .
C15B C7B C8B C9B -145.3(12) . .
C3D C7B C8B C9B -145.3(12) 8_565 .
C1D C7B C8B C9B -12(2) 8_565 .
C75B C7B C8B C9B 14.9(10) 8_565 .
C72B C7B C8B C9B 176(4) 8_565 .
C99B C7B C8B C13B -1(15) 8_565 .
C76B C7B C8B C13B -161(3) 8_565 .
C6B C7B C8B C13B 150.1(14) . .
C15B C7B C8B C13B 2.8(14) . .
C3D C7B C8B C13B 2.7(17) 8_565 .
C1D C7B C8B C13B 135.7(16) 8_565 .
C75B C7B C8B C13B 162.9(11) 8_565 .
C72B C7B C8B C13B -36(2) 8_565 .
C99B C7B C8B C71B -83(16) 8_565 8_565
C76B C7B C8B C71B 117(6) 8_565 8_565
C6B C7B C8B C71B 68(6) . 8_565
C15B C7B C8B C71B -79(5) . 8_565
C3D C7B C8B C71B -79(5) 8_565 8_565
C1D C7B C8B C71B 54(6) 8_565 8_565
C75B C7B C8B C71B 81(5) 8_565 8_565
C72B C7B C8B C71B -118(7) 8_565 8_565
C99B C7B C8B C75B -164(14) 8_565 8_565
C76B C7B C8B C75B 36.4(19) 8_565 8_565
C6B C7B C8B C75B -12.8(14) . 8_565
C15B C7B C8B C75B -160.2(11) . 8_565
C3D C7B C8B C75B -160.2(13) 8_565 8_565
C1D C7B C8B C75B -27.3(16) 8_565 8_565
C72B C7B C8B C75B 161(3) 8_565 8_565
C99B C7B C8B C64B 14(14) 8_565 8_565
C76B C7B C8B C64B -146(2) 8_565 8_565
C6B C7B C8B C64B 164.6(14) . 8_565
C15B C7B C8B C64B 17.2(11) . 8_565
C3D C7B C8B C64B 17.2(14) 8_565 8_565
C1D C7B C8B C64B 150.1(16) 8_565 8_565
C75B C7B C8B C64B 177.4(9) 8_565 8_565
C72B C7B C8B C64B -22(2) 8_565 8_565
C76B C7B C8B C99B -160(15) 8_565 8_565
C6B C7B C8B C99B 151(15) . 8_565
C15B C7B C8B C99B 3(14) . 8_565
C3D C7B C8B C99B 3(13) 8_565 8_565
C1D C7B C8B C99B 136(15) 8_565 8_565
C75B C7B C8B C99B 164(14) 8_565 8_565
C72B C7B C8B C99B -35(15) 8_565 8_565
C72B C8B C9B C74B 178(2) 8_565 8_565
C76B C8B C9B C74B 28(3) 8_565 8_565
C13B C8B C9B C74B -143(2) . 8_565
C7B C8B C9B C74B 1(3) . 8_565
C71B C8B C9B C74B -163(2) 8_565 8_565
C75B C8B C9B C74B 21(2) 8_565 8_565
C64B C8B C9B C74B -149(2) 8_565 8_565
C99B C8B C9B C74B -1(3) 8_565 8_565
C72B C8B C9B C73B -40(3) 8_565 8_565
C76B C8B C9B C73B 169.7(18) 8_565 8_565
C13B C8B C9B C73B -1(2) . 8_565
C7B C8B C9B C73B 143.1(16) . 8_565
C71B C8B C9B C73B -21.2(16) 8_565 8_565
C75B C8B C9B C73B 162(2) 8_565 8_565
C64B C8B C9B C73B -7(3) 8_565 8_565
C99B C8B C9B C73B 141.0(15) 8_565 8_565
C72B C8B C9B C75B 158(2) 8_565 8_565
C76B C8B C9B C75B 7.3(14) 8_565 8_565
C13B C8B C9B C75B -163.7(12) . 8_565
C7B C8B C9B C75B -19.3(13) . 8_565
C71B C8B C9B C75B 176.4(10) 8_565 8_565
C64B C8B C9B C75B -169.7(16) 8_565 8_565
C99B C8B C9B C75B -21.3(11) 8_565 8_565
C72B C8B C9B C3B 167.9(18) 8_565 .
C76B C8B C9B C3B 17.7(18) 8_565 .
C13B C8B C9B C3B -153.3(11) . .
C7B C8B C9B C3B -9.0(17) . .
C71B C8B C9B C3B -173.2(12) 8_565 .
C75B C8B C9B C3B 10.3(9) 8_565 .
C64B C8B C9B C3B -159.4(14) 8_565 .
C99B C8B C9B C3B -11.0(16) 8_565 .
C72B C8B C9B C71B -18.9(18) 8_565 8_565
C76B C8B C9B C71B -169.1(15) 8_565 8_565
C13B C8B C9B C71B 19.9(12) . 8_565
C7B C8B C9B C71B 164.2(12) . 8_565
C75B C8B C9B C71B -176.4(10) 8_565 8_565
C64B C8B C9B C71B 13.8(17) 8_565 8_565
C99B C8B C9B C71B 162.2(11) 8_565 8_565
C72B C8B C9B C10B -37(2) 8_565 .
C76B C8B C9B C10B 172.4(14) 8_565 .
C13B C8B C9B C10B 1.5(17) . .
C7B C8B C9B C10B 145.8(12) . .
C71B C8B C9B C10B -18.5(9) 8_565 .
C75B C8B C9B C10B 165.1(13) 8_565 .
C64B C8B C9B C10B -5(2) 8_565 .
C99B C8B C9B C10B 143.8(10) 8_565 .
C72B C8B C9B C76B 150(3) 8_565 8_565
C13B C8B C9B C76B -171(2) . 8_565
C7B C8B C9B C76B -26.6(11) . 8_565
C71B C8B C9B C76B 169.1(15) 8_565 8_565
C75B C8B C9B C76B -7.3(14) 8_565 8_565
C64B C8B C9B C76B -177(3) 8_565 8_565
C99B C8B C9B C76B -28.7(11) 8_565 8_565
C76B C8B C9B C72B -150(3) 8_565 8_565
C13B C8B C9B C72B 38.8(15) . 8_565
C7B C8B C9B C72B -177(3) . 8_565
C71B C8B C9B C72B 18.9(18) 8_565 8_565
C75B C8B C9B C72B -158(2) 8_565 8_565
C64B C8B C9B C72B 32.8(15) 8_565 8_565
C99B C8B C9B C72B -179(3) 8_565 8_565
C75B C3B C9B C74B 172(2) 8_565 8_565
C2B C3B C9B C74B -164(2) . 8_565
C4B C3B C9B C74B -20.0(12) . 8_565
C77B C3B C9B C74B -163(2) 8_565 8_565
C74B C3B C9B C73B 9.7(16) 8_565 8_565
C75B C3B C9B C73B -178.2(14) 8_565 8_565
C2B C3B C9B C73B -153.9(12) . 8_565
C4B C3B C9B C73B -10.3(14) . 8_565
C77B C3B C9B C73B -153.2(11) 8_565 8_565
C74B C3B C9B C8B 170.6(17) 8_565 .
C75B C3B C9B C8B -17.3(15) 8_565 .
C2B C3B C9B C8B 7.0(16) . .
C4B C3B C9B C8B 150.6(11) . .
C77B C3B C9B C8B 7.7(16) 8_565 .
C74B C3B C9B C75B -172(2) 8_565 8_565
C2B C3B C9B C75B 24.3(11) . 8_565
C4B C3B C9B C75B 167.9(18) . 8_565
C77B C3B C9B C75B 25.0(10) 8_565 8_565
C74B C3B C9B C71B 15(4) 8_565 8_565
C75B C3B C9B C71B -173(4) 8_565 8_565
C2B C3B C9B C71B -149(4) . 8_565
C4B C3B C9B C71B -5(4) . 8_565
C77B C3B C9B C71B -148(3) 8_565 8_565
C74B C3B C9B C10B 15.3(17) 8_565 .
C75B C3B C9B C10B -172.6(14) 8_565 .
C2B C3B C9B C10B -148.3(11) . .
C4B C3B C9B C10B -4.6(16) . .
C77B C3B C9B C10B -147.6(11) 8_565 .
C74B C3B C9B C76B 179.2(16) 8_565 8_565
C75B C3B C9B C76B -8.7(11) 8_565 8_565
C2B C3B C9B C76B 15.6(12) . 8_565
C4B C3B C9B C76B 159.2(10) . 8_565
C77B C3B C9B C76B 16.3(11) 8_565 8_565
C74B C3B C9B C72B 178.0(18) 8_565 8_565
C75B C3B C9B C72B -9.9(18) 8_565 8_565
C2B C3B C9B C72B 14(2) . 8_565
C4B C3B C9B C72B 158.0(12) . 8_565
C77B C3B C9B C72B 15(2) 8_565 8_565
C74B C9B C10B C73B -10(3) 8_565 8_565
C8B C9B C10B C73B -174(3) . 8_565
C75B C9B C10B C73B -28(4) 8_565 8_565
C3B C9B C10B C73B -18(3) . 8_565
C71B C9B C10B C73B 162(4) 8_565 8_565
C76B C9B C10B C73B -167(3) 8_565 8_565
C72B C9B C10B C73B 173(3) 8_565 8_565
C74B C9B C10B C71B -171.9(12) 8_565 8_565
C73B C9B C10B C71B -162(4) 8_565 8_565
C8B C9B C10B C71B 24.6(12) . 8_565
C75B C9B C10B C71B 170(2) 8_565 8_565
C3B C9B C10B C71B -179.9(12) . 8_565
C76B C9B C10B C71B 31.6(19) 8_565 8_565
C72B C9B C10B C71B 11.0(9) 8_565 8_565
C74B C9B C10B C10B 20.0(12) 8_565 8_565
C73B C9B C10B C10B 30(3) 8_565 8_565
C8B C9B C10B C10B -143.5(9) . 8_565
C75B C9B C10B C10B 2(3) 8_565 8_565
C3B C9B C10B C10B 12.0(15) . 8_565
C71B C9B C10B C10B -168.1(12) 8_565 8_565
C76B C9B C10B C10B -136.5(15) 8_565 8_565
C72B C9B C10B C10B -157.1(6) 8_565 8_565
C74B C9B C10B C11B 169.6(12) 8_565 .
C73B C9B C10B C11B 180(4) 8_565 .
C8B C9B C10B C11B 6.1(16) . .
C75B C9B C10B C11B 152(2) 8_565 .
C3B C9B C10B C11B 161.6(11) . .
C71B C9B C10B C11B -18.5(10) 8_565 .
C76B C9B C10B C11B 13(2) 8_565 .
C72B C9B C10B C11B -7.5(13) 8_565 .
C74B C9B C10B C73B 10.8(15) 8_565 .
C73B C9B C10B C73B 21(2) 8_565 .
C8B C9B C10B C73B -152.7(14) . .
C75B C9B C10B C73B -7(3) 8_565 .
C3B C9B C10B C73B 2.8(18) . .
C71B C9B C10B C73B -177.3(18) 8_565 .
C76B C9B C10B C73B -145.7(17) 8_565 .
C72B C9B C10B C73B -166.3(13) 8_565 .
C73B C9B C10B C74B 10(3) 8_565 8_565
C8B C9B C10B C74B -163.6(15) . 8_565
C75B C9B C10B C74B -18(2) 8_565 8_565
C3B C9B C10B C74B -8.0(9) . 8_565
C71B C9B C10B C74B 171.9(12) 8_565 8_565
C76B C9B C10B C74B -157(2) 8_565 8_565
C72B C9B C10B C74B -177.1(11) 8_565 8_565
C74B C9B C10B C70B 179.5(10) 8_565 8_565
C73B C9B C10B C70B -170(4) 8_565 8_565
C8B C9B C10B C70B 16.0(13) . 8_565
C75B C9B C10B C70B 162(2) 8_565 8_565
C3B C9B C10B C70B 171.5(9) . 8_565
C71B C9B C10B C70B -8.6(7) 8_565 8_565
C76B C9B C10B C70B 23(2) 8_565 8_565
C72B C9B C10B C70B 2.4(10) 8_565 8_565
C71B C10B C11B C70B 25(3) 8_565 8_565
C10B C10B C11B C70B -155(3) 8_565 8_565
C73B C10B C11B C70B -157(3) . 8_565
C9B C10B C11B C70B 45(4) . 8_565
C74B C10B C11B C70B 62(4) 8_565 8_565
C10B C10B C11B C71B 179.8(8) 8_565 8_565
C73B C10B C11B C71B 178.5(19) . 8_565
C9B C10B C11B C71B 20.4(11) . 8_565
C74B C10B C11B C71B 37(3) 8_565 8_565
C70B C10B C11B C71B -25(3) 8_565 8_565
C71B C10B C11B C69B 171.9(15) 8_565 .
C10B C10B C11B C69B -8.3(12) 8_565 .
C73B C10B C11B C69B -10(2) . .
C9B C10B C11B C69B -167.7(10) . .
C74B C10B C11B C69B -151(2) 8_565 .
C70B C10B C11B C69B 147(4) 8_565 .
C71B C10B C11B C12B -30.9(12) 8_565 .
C10B C10B C11B C12B 148.9(9) 8_565 .
C73B C10B C11B C12B 147.6(15) . .
C9B C10B C11B C12B -10.5(17) . .
C74B C10B C11B C12B 6(3) 8_565 .
C70B C10B C11B C12B -56(3) 8_565 .
C71B C10B C11B C11B -179.8(8) 8_565 8_565
C10B C10B C11B C11B 0.001(4) 8_565 8_565
C73B C10B C11B C11B -1.3(14) . 8_565
C9B C10B C11B C11B -159.4(11) . 8_565
C74B C10B C11B C11B -143(3) 8_565 8_565
C70B C10B C11B C11B 155(3) 8_565 8_565
C71B C10B C11B C73B -21(21) 8_565 8_565
C10B C10B C11B C73B 159(21) 8_565 8_565
C73B C10B C11B C73B 158(22) . 8_565
C9B C10B C11B C73B 0(20) . 8_565
C74B C10B C11B C73B 16(19) 8_565 8_565
C70B C10B C11B C73B -46(22) 8_565 8_565
C71B C10B C11B C66B -19.4(18) 8_565 8_565
C10B C10B C11B C66B 160.4(16) 8_565 8_565
C73B C10B C11B C66B 159.1(16) . 8_565
C9B C10B C11B C66B 1(2) . 8_565
C74B C10B C11B C66B 18(4) 8_565 8_565
C70B C10B C11B C66B -44(3) 8_565 8_565
C70B C11B C12B C66B 40(2) 8_565 8_565
C71B C11B C12B C66B 141.0(13) 8_565 8_565
C69B C11B C12B C66B -33.8(14) . 8_565
C10B C11B C12B C66B 166.8(13) . 8_565
C11B C11B C12B C66B -74.6(14) 8_565 8_565
C73B C11B C12B C66B 166.3(12) 8_565 8_565
C71B C11B C12B C70B 101(2) 8_565 8_565
C69B C11B C12B C70B -74(2) . 8_565
C10B C11B C12B C70B 127(3) . 8_565
C11B C11B C12B C70B -115(3) 8_565 8_565
C73B C11B C12B C70B 126(3) 8_565 8_565
C66B C11B C12B C70B -40(2) 8_565 8_565
C70B C11B C12B C13B -119(2) 8_565 .
C71B C11B C12B C13B -18.4(11) 8_565 .
C69B C11B C12B C13B 166.8(10) . .
C10B C11B C12B C13B 7.4(15) . .
C11B C11B C12B C13B 126.0(11) 8_565 .
C73B C11B C12B C13B 6.9(14) 8_565 .
C66B C11B C12B C13B -159.4(16) 8_565 .
C70B C11B C12B C29B 85(3) 8_565 .
C71B C11B C12B C29B -173.8(11) 8_565 .
C69B C11B C12B C29B 11.4(15) . .
C10B C11B C12B C29B -148.0(12) . .
C11B C11B C12B C29B -29.4(18) 8_565 .
C73B C11B C12B C29B -148.5(11) 8_565 .
C66B C11B C12B C29B 45.2(12) 8_565 .
C70B C11B C12B C71B -101(2) 8_565 8_565
C69B C11B C12B C71B -174.8(14) . 8_565
C10B C11B C12B C71B 25.8(10) . 8_565
C11B C11B C12B C71B 144.4(14) 8_565 8_565
C73B C11B C12B C71B 25.3(9) 8_565 8_565
C66B C11B C12B C71B -141.0(13) 8_565 8_565
C70B C11B C12B C64B -112(3) 8_565 8_565
C71B C11B C12B C64B -11.0(14) 8_565 8_565
C69B C11B C12B C64B 174.2(9) . 8_565
C10B C11B C12B C64B 14.8(18) . 8_565
C11B C11B C12B C64B 133.5(10) 8_565 8_565
C73B C11B C12B C64B 14.4(17) 8_565 8_565
C66B C11B C12B C64B -151.9(18) 8_565 8_565
C70B C11B C12B C72B -108(2) 8_565 8_565
C71B C11B C12B C72B -6.8(8) 8_565 8_565
C69B C11B C12B C72B 178.3(9) . 8_565
C10B C11B C12B C72B 19.0(12) . 8_565
C11B C11B C12B C72B 137.6(10) 8_565 8_565
C73B C11B C12B C72B 18.5(10) 8_565 8_565
C66B C11B C12B C72B -147.8(12) 8_565 8_565
C66B C12B C13B C64B 15(3) 8_565 8_565
C70B C12B C13B C64B 140.6(19) 8_565 8_565
C65B C12B C13B C64B -7.7(17) 8_565 8_565
C29B C12B C13B C64B -38(2) . 8_565
C11B C12B C13B C64B 165.4(16) . 8_565
C71B C12B C13B C64B 151.6(18) 8_565 8_565
C72B C12B C13B C64B 138(2) 8_565 8_565
C66B C12B C13B C72B -123(2) 8_565 8_565
C70B C12B C13B C72B 2.4(19) 8_565 8_565
C65B C12B C13B C72B -145.9(14) 8_565 8_565
C29B C12B C13B C72B -175.9(12) . 8_565
C11B C12B C13B C72B 27.2(16) . 8_565
C71B C12B C13B C72B 13.3(12) 8_565 8_565
C64B C12B C13B C72B -138(2) 8_565 8_565
C66B C12B C13B C8B -150.2(17) 8_565 .
C70B C12B C13B C8B -24.3(19) 8_565 .
C65B C12B C13B C8B -172.6(13) 8_565 .
C29B C12B C13B C8B 157.4(11) . .
C11B C12B C13B C8B 0.5(16) . .
C71B C12B C13B C8B -13.3(12) 8_565 .
C64B C12B C13B C8B -165(2) 8_565 .
C72B C12B C13B C8B -26.7(11) 8_565 .
C66B C12B C13B C14B 61(2) 8_565 .
C70B C12B C13B C14B -172.7(12) 8_565 .
C65B C12B C13B C14B 39.0(11) 8_565 .
C29B C12B C13B C14B 9.0(15) . .
C11B C12B C13B C14B -147.9(11) . .
C71B C12B C13B C14B -161.7(11) 8_565 .
C64B C12B C13B C14B 46.7(16) 8_565 .
C72B C12B C13B C14B -175(2) 8_565 .
C66B C12B C13B C65B 22.4(18) 8_565 8_565
C70B C12B C13B C65B 148.3(14) 8_565 8_565
C29B C12B C13B C65B -30.0(9) . 8_565
C11B C12B C13B C65B 173.1(11) . 8_565
C71B C12B C13B C65B 159.3(8) 8_565 8_565
C64B C12B C13B C65B 7.7(17) 8_565 8_565
C72B C12B C13B C65B 145.9(14) 8_565 8_565
C66B C12B C13B C71B -136.8(19) 8_565 8_565
C70B C12B C13B C71B -11.0(12) 8_565 8_565
C65B C12B C13B C71B -159.3(8) 8_565 8_565
C29B C12B C13B C71B 170.8(10) . 8_565
C11B C12B C13B C71B 13.8(8) . 8_565
C64B C12B C13B C71B -151.6(18) 8_565 8_565
C72B C12B C13B C71B -13.3(12) 8_565 8_565
C66B C12B C13B C63B 57(2) 8_565 8_565
C70B C12B C13B C63B -176.7(11) 8_565 8_565
C65B C12B C13B C63B 35.0(11) 8_565 8_565
C29B C12B C13B C63B 5.0(15) . 8_565
C11B C12B C13B C63B -151.9(10) . 8_565
C71B C12B C13B C63B -165.8(11) 8_565 8_565
C64B C12B C13B C63B 42.7(15) 8_565 8_565
C72B C12B C13B C63B -179(2) 8_565 8_565
C72B C8B C13B C64B -93(3) 8_565 8_565
C76B C8B C13B C64B 25(3) 8_565 8_565
C9B C8B C13B C64B -169.8(17) . 8_565
C7B C8B C13B C64B 43(2) . 8_565
C71B C8B C13B C64B -152.0(18) 8_565 8_565
C75B C8B C13B C64B 143(4) 8_565 8_565
C99B C8B C13B C64B 43.3(19) 8_565 8_565
C76B C8B C13B C72B 118(4) 8_565 8_565
C9B C8B C13B C72B -77(3) . 8_565
C7B C8B C13B C72B 136(3) . 8_565
C71B C8B C13B C72B -59(3) 8_565 8_565
C75B C8B C13B C72B -124(6) 8_565 8_565
C64B C8B C13B C72B 93(3) 8_565 8_565
C99B C8B C13B C72B 136(3) 8_565 8_565
C72B C8B C13B C12B 72(3) 8_565 .
C76B C8B C13B C12B -170(2) 8_565 .
C9B C8B C13B C12B -4.9(19) . .
C7B C8B C13B C12B -151.7(12) . .
C71B C8B C13B C12B 12.9(11) 8_565 .
C75B C8B C13B C12B -52(5) 8_565 .
C64B C8B C13B C12B 165(2) 8_565 .
C99B C8B C13B C12B -151.8(10) 8_565 .
C72B C8B C13B C14B -137(3) 8_565 .
C76B C8B C13B C14B -19(3) 8_565 .
C9B C8B C13B C14B 146.3(12) . .
C7B C8B C13B C14B -0.6(14) . .
C71B C8B C13B C14B 164.1(10) 8_565 .
C75B C8B C13B C14B 99(5) 8_565 .
C64B C8B C13B C14B -43.9(16) 8_565 .
C99B C8B C13B C14B -0.6(12) 8_565 .
C72B C8B C13B C71B 59(3) 8_565 8_565
C76B C8B C13B C71B 177(3) 8_565 8_565
C9B C8B C13B C71B -17.8(11) . 8_565
C7B C8B C13B C71B -164.7(12) . 8_565
C75B C8B C13B C71B -65(5) 8_565 8_565
C64B C8B C13B C71B 152.0(18) 8_565 8_565
C99B C8B C13B C71B -164.7(10) 8_565 8_565
C72B C8B C13B C63B -129(3) 8_565 8_565
C76B C8B C13B C63B -11(3) 8_565 8_565
C9B C8B C13B C63B 154.0(11) . 8_565
C7B C8B C13B C63B 7.1(12) . 8_565
C71B C8B C13B C63B 171.8(8) 8_565 8_565
C75B C8B C13B C63B 107(5) 8_565 8_565
C64B C8B C13B C63B -36.2(15) 8_565 8_565
C99B C8B C13B C63B 7.1(9) 8_565 8_565
C64B C13B C14B C63B -66(3) 8_565 8_565
C72B C13B C14B C63B 22(4) 8_565 8_565
C12B C13B C14B C63B -164(3) . 8_565
C8B C13B C14B C63B 43(3) . 8_565
C65B C13B C14B C63B -132(3) 8_565 8_565
C71B C13B C14B C63B 107(5) 8_565 8_565
C72B C13B C14B C64B 88(2) 8_565 8_565
C12B C13B C14B C64B -98(2) . 8_565
C8B C13B C14B C64B 109(2) . 8_565
C65B C13B C14B C64B -65.5(16) 8_565 8_565
C71B C13B C14B C64B 174(5) 8_565 8_565
C63B C13B C14B C64B 66(3) 8_565 8_565
C64B C13B C14B C27B 99(2) 8_565 .
C72B C13B C14B C27B -173.1(14) 8_565 .
C12B C13B C14B C27B 1.3(17) . .
C8B C13B C14B C27B -151.9(11) . .
C65B C13B C14B C27B 33.4(11) 8_565 .
C71B C13B C14B C27B -88(5) 8_565 .
C63B C13B C14B C27B 165(4) 8_565 .
C64B C13B C14B C15B -111.2(19) 8_565 .
C72B C13B C14B C15B -23.3(18) 8_565 .
C12B C13B C14B C15B 151.2(11) . .
C8B C13B C14B C15B -2.1(13) . .
C65B C13B C14B C15B -176.7(10) 8_565 .
C71B C13B C14B C15B 62(5) 8_565 .
C63B C13B C14B C15B -45(3) 8_565 .
C64B C13B C14B C62B 87(2) 8_565 8_565
C72B C13B C14B C62B 175.2(16) 8_565 8_565
C12B C13B C14B C62B -10(2) . 8_565
C8B C13B C14B C62B -163.6(15) . 8_565
C65B C13B C14B C62B 21.7(16) 8_565 8_565
C71B C13B C14B C62B -99(5) 8_565 8_565
C63B C13B C14B C62B 153(4) 8_565 8_565
C64B C13B C14B C3D -110.8(19) 8_565 8_565
C72B C13B C14B C3D -22.8(19) 8_565 8_565
C12B C13B C14B C3D 151.7(10) . 8_565
C8B C13B C14B C3D -1.6(13) . 8_565
C65B C13B C14B C3D -176.2(10) 8_565 8_565
C71B C13B C14B C3D 63(5) 8_565 8_565
C63B C13B C14B C3D -45(3) 8_565 8_565
C64B C13B C14B C65B 65.5(16) 8_565 8_565
C72B C13B C14B C65B 153.4(17) 8_565 8_565
C12B C13B C14B C65B -32.1(9) . 8_565
C8B C13B C14B C65B 174.7(11) . 8_565
C71B C13B C14B C65B -121(4) 8_565 8_565
C63B C13B C14B C65B 132(3) 8_565 8_565
C63B C14B C15B C3D 30(7) 8_565 8_565
C64B C14B C15B C3D 145(7) 8_565 8_565
C13B C14B C15B C3D 177(7) . 8_565
C27B C14B C15B C3D -32(7) . 8_565
C62B C14B C15B C3D -15(7) 8_565 8_565
C65B C14B C15B C3D 165(6) 8_565 8_565
C64B C14B C15B C63B 115(2) 8_565 8_565
C13B C14B C15B C63B 147(2) . 8_565
C27B C14B C15B C63B -61(2) . 8_565
C62B C14B C15B C63B -44.2(17) 8_565 8_565
C3D C14B C15B C63B -30(7) 8_565 8_565
C65B C14B C15B C63B 135(5) 8_565 8_565
C63B C14B C15B C99B -141(2) 8_565 8_565
C64B C14B C15B C99B -26(2) 8_565 8_565
C13B C14B C15B C99B 6.1(19) . 8_565
C27B C14B C15B C99B 157.8(14) . 8_565
C62B C14B C15B C99B 175.0(14) 8_565 8_565
C3D C14B C15B C99B -170(8) 8_565 8_565
C65B C14B C15B C99B -6(5) 8_565 8_565
C63B C14B C15B C16B 69(2) 8_565 .
C64B C14B C15B C16B -176.4(14) 8_565 .
C13B C14B C15B C16B -144.3(13) . .
C27B C14B C15B C16B 7.3(19) . .
C62B C14B C15B C16B 24.5(16) 8_565 .
C3D C14B C15B C16B 39(6) 8_565 .
C65B C14B C15B C16B -156(4) 8_565 .
C63B C14B C15B C7B -143(2) 8_565 .
C64B C14B C15B C7B -28.2(18) 8_565 .
C13B C14B C15B C7B 3.9(14) . .
C27B C14B C15B C7B 155.5(11) . .
C62B C14B C15B C7B 172.7(10) 8_565 .
C3D C14B C15B C7B -173(7) 8_565 .
C65B C14B C15B C7B -8(5) 8_565 .
C63B C14B C15B C4D 70(2) 8_565 8_565
C64B C14B C15B C4D -174.5(13) 8_565 8_565
C13B C14B C15B C4D -142.5(11) . 8_565
C27B C14B C15B C4D 9.1(17) . 8_565
C62B C14B C15B C4D 26.3(14) 8_565 8_565
C3D C14B C15B C4D 41(6) 8_565 8_565
C65B C14B C15B C4D -155(4) 8_565 8_565
C99B C7B C15B C3D -1(4) 8_565 8_565
C76B C7B C15B C3D -169(4) 8_565 8_565
C6B C7B C15B C3D 31(4) . 8_565
C8B C7B C15B C3D -180(4) . 8_565
C1D C7B C15B C3D 29(4) 8_565 8_565
C75B C7B C15B C3D 132(4) 8_565 8_565
C72B C7B C15B C3D -171(4) 8_565 8_565
C99B C7B C15B C63B 156(3) 8_565 8_565
C76B C7B C15B C63B -13(3) 8_565 8_565
C6B C7B C15B C63B -172.8(15) . 8_565
C8B C7B C15B C63B -24(2) . 8_565
C3D C7B C15B C63B 156(5) 8_565 8_565
C1D C7B C15B C63B -174.5(15) 8_565 8_565
C75B C7B C15B C63B -71(4) 8_565 8_565
C72B C7B C15B C63B -14.8(17) 8_565 8_565
C76B C7B C15B C99B -168(4) 8_565 8_565
C6B C7B C15B C99B 32(2) . 8_565
C8B C7B C15B C99B -179(3) . 8_565
C3D C7B C15B C99B 1(4) 8_565 8_565
C1D C7B C15B C99B 30(2) 8_565 8_565
C75B C7B C15B C99B 133(5) 8_565 8_565
C72B C7B C15B C99B -170(3) 8_565 8_565
C99B C7B C15B C16B -35(3) 8_565 .
C76B C7B C15B C16B 156.5(19) 8_565 .
C6B C7B C15B C16B -4(2) . .
C8B C7B C15B C16B 145.6(13) . .
C3D C7B C15B C16B -35(3) 8_565 .
C1D C7B C15B C16B -5.3(16) 8_565 .
C75B C7B C15B C16B 98(3) 8_565 .
C72B C7B C15B C16B 154.4(12) 8_565 .
C99B C7B C15B C14B 175(3) 8_565 .
C76B C7B C15B C14B 7(2) 8_565 .
C6B C7B C15B C14B -153.2(13) . .
C8B C7B C15B C14B -4.0(14) . .
C3D C7B C15B C14B 176(4) 8_565 .
C1D C7B C15B C14B -154.9(10) 8_565 .
C75B C7B C15B C14B -52(4) 8_565 .
C72B C7B C15B C14B 4.8(11) 8_565 .
C99B C7B C15B C4D -39(3) 8_565 8_565
C76B C7B C15B C4D 152.5(19) 8_565 8_565
C6B C7B C15B C4D -8(2) . 8_565
C8B C7B C15B C4D 141.6(12) . 8_565
C3D C7B C15B C4D -39(3) 8_565 8_565
C1D C7B C15B C4D -9.3(15) 8_565 8_565
C75B C7B C15B C4D 94(3) 8_565 8_565
C72B C7B C15B C4D 150.4(11) 8_565 8_565
C3D C15B C16B C4D 166(13) 8_565 8_565
C63B C15B C16B C4D 49(12) 8_565 8_565
C99B C15B C16B C4D -134(12) 8_565 8_565
C14B C15B C16B C4D 23(12) . 8_565
C7B C15B C16B C4D -122(11) . 8_565
C63B C15B C16B C3D -116(6) 8_565 8_565
C99B C15B C16B C3D 60(5) 8_565 8_565
C14B C15B C16B C3D -142(6) . 8_565
C7B C15B C16B C3D 73(5) . 8_565
C4D C15B C16B C3D -166(13) 8_565 8_565
C3D C15B C16B C17B -67(5) 8_565 .
C63B C15B C16B C17B 176.9(12) 8_565 .
C99B C15B C16B C17B -6.4(15) 8_565 .
C14B C15B C16B C17B 151.0(12) . .
C7B C15B C16B C17B 6.0(17) . .
C4D C15B C16B C17B 128(12) 8_565 .
C3D C15B C16B C25B 138(5) 8_565 .
C63B C15B C16B C25B 21.2(18) 8_565 .
C99B C15B C16B C25B -162.1(11) 8_565 .
C14B C15B C16B C25B -4.7(19) . .
C7B C15B C16B C25B -149.7(12) . .
C4D C15B C16B C25B -28(11) 8_565 .
C3D C15B C16B C97B -88(5) 8_565 8_565
C63B C15B C16B C97B 155.9(13) 8_565 8_565
C99B C15B C16B C97B -27.4(18) 8_565 8_565
C14B C15B C16B C97B 130.0(14) . 8_565
C7B C15B C16B C97B -15(2) . 8_565
C4D C15B C16B C97B 107(12) 8_565 8_565
C3D C15B C16B C2D 134(5) 8_565 8_565
C63B C15B C16B C2D 17.2(18) 8_565 8_565
C99B C15B C16B C2D -166.0(11) 8_565 8_565
C14B C15B C16B C2D -8.6(19) . 8_565
C7B C15B C16B C2D -153.7(12) . 8_565
C4D C15B C16B C2D -32(11) 8_565 8_565
C4D C16B C17B C97B 21(3) 8_565 8_565
C3D C16B C17B C97B -159.4(16) 8_565 8_565
C15B C16B C17B C97B -147.0(15) . 8_565
C25B C16B C17B C97B 7.7(19) . 8_565
C2D C16B C17B C97B 11.9(19) 8_565 8_565
C4D C16B C17B C96B 118(3) 8_565 8_565
C3D C16B C17B C96B -62(3) 8_565 8_565
C15B C16B C17B C96B -50(3) . 8_565
C25B C16B C17B C96B 105(3) . 8_565
C97B C16B C17B C96B 97(3) 8_565 8_565
C2D C16B C17B C96B 109(2) 8_565 8_565
C3D C16B C17B C4D -180(4) 8_565 8_565
C15B C16B C17B C4D -168(3) . 8_565
C25B C16B C17B C4D -13(2) . 8_565
C97B C16B C17B C4D -21(3) 8_565 8_565
C2D C16B C17B C4D -9(2) 8_565 8_565
C4D C16B C17B C18B 161(3) 8_565 .
C3D C16B C17B C18B -19.2(19) 8_565 .
C15B C16B C17B C18B -6.8(18) . .
C25B C16B C17B C18B 147.8(13) . .
C97B C16B C17B C18B 140(2) 8_565 .
C2D C16B C17B C18B 152.1(12) 8_565 .
C4D C16B C17B C22B 19(3) 8_565 .
C3D C16B C17B C22B -161.0(12) 8_565 .
C15B C16B C17B C22B -148.6(11) . .
C25B C16B C17B C22B 6.1(17) . .
C97B C16B C17B C22B -1.6(10) 8_565 .
C2D C16B C17B C22B 10.3(17) 8_565 .
C4D C16B C17B C1D 164(3) 8_565 8_565
C3D C16B C17B C1D -15.9(15) 8_565 8_565
C15B C16B C17B C1D -3.5(14) . 8_565
C25B C16B C17B C1D 151.1(11) . 8_565
C97B C16B C17B C1D 143.5(18) 8_565 8_565
C2D C16B C17B C1D 155.4(11) 8_565 8_565
C4D C16B C17B C3D 180(4) 8_565 8_565
C15B C16B C17B C3D 12.4(11) . 8_565
C25B C16B C17B C3D 167(2) . 8_565
C97B C16B C17B C3D 159.4(16) 8_565 8_565
C2D C16B C17B C3D 171(2) 8_565 8_565
C99B C6B C18B C1D -124(13) 8_565 8_565
C7B C6B C18B C1D -137(13) . 8_565
C77B C6B C18B C1D 69(13) 8_565 8_565
C2B C6B C18B C1D 77(13) . 8_565
C76B C6B C18B C1D -153(14) 8_565 8_565
C75B C6B C18B C1D 104(13) 8_565 8_565
C96B C6B C18B C1D 156(14) 8_565 8_565
C1D C6B C18B C96B -156(14) 8_565 8_565
C99B C6B C18B C96B 80(4) 8_565 8_565
C7B C6B C18B C96B 67(4) . 8_565
C77B C6B C18B C96B -87(4) 8_565 8_565
C2B C6B C18B C96B -78(4) . 8_565
C76B C6B C18B C96B 51(5) 8_565 8_565
C75B C6B C18B C96B -52(5) 8_565 8_565
C1D C6B C18B C17B 137(13) 8_565 .
C99B C6B C18B C17B 12.5(14) 8_565 .
C7B C6B C18B C17B -0.4(18) . .
C77B C6B C18B C17B -154.3(11) 8_565 .
C2B C6B C18B C17B -146.1(11) . .
C76B C6B C18B C17B -16(3) 8_565 .
C75B C6B C18B C17B -119(2) 8_565 .
C96B C6B C18B C17B -68(3) 8_565 .
C1D C6B C18B C19B -81(13) 8_565 .
C99B C6B C18B C19B 154.4(13) 8_565 .
C7B C6B C18B C19B 141.6(14) . .
C77B C6B C18B C19B -12.4(16) 8_565 .
C2B C6B C18B C19B -4.2(17) . .
C76B C6B C18B C19B 126(2) 8_565 .
C75B C6B C18B C19B 23(3) 8_565 .
C96B C6B C18B C19B 74(3) 8_565 .
C1D C6B C18B C92B -92(13) 8_565 8_565
C99B C6B C18B C92B 144.2(11) 8_565 8_565
C7B C6B C18B C92B 131.4(13) . 8_565
C77B C6B C18B C92B -22.6(17) 8_565 8_565
C2B C6B C18B C92B -14.4(18) . 8_565
C76B C6B C18B C92B 115(2) 8_565 8_565
C75B C6B C18B C92B 13(3) 8_565 8_565
C96B C6B C18B C92B 64(3) 8_565 8_565
C1D C6B C18B C97B 155(13) 8_565 8_565
C99B C6B C18B C97B 31.1(16) 8_565 8_565
C7B C6B C18B C97B 18(2) . 8_565
C77B C6B C18B C97B -135.7(12) 8_565 8_565
C2B C6B C18B C97B -127.4(12) . 8_565
C76B C6B C18B C97B 2(3) 8_565 8_565
C75B C6B C18B C97B -101(2) 8_565 8_565
C96B C6B C18B C97B -49(3) 8_565 8_565
C1D C6B C18B C99B 124(13) 8_565 8_565
C7B C6B C18B C99B -12.8(11) . 8_565
C77B C6B C18B C99B -166.8(17) 8_565 8_565
C2B C6B C18B C99B -158.6(17) . 8_565
C76B C6B C18B C99B -28.9(17) 8_565 8_565
C75B C6B C18B C99B -132(3) 8_565 8_565
C96B C6B C18B C99B -80(4) 8_565 8_565
C97B C17B C18B C1D 146(2) 8_565 8_565
C96B C17B C18B C1D 154(3) 8_565 8_565
C4D C17B C18B C1D 24(4) 8_565 8_565
C16B C17B C18B C1D 10(3) . 8_565
C22B C17B C18B C1D 156(2) . 8_565
C3D C17B C18B C1D -1(2) 8_565 8_565
C97B C17B C18B C96B -7.6(18) 8_565 8_565
C4D C17B C18B C96B -130(3) 8_565 8_565
C16B C17B C18B C96B -144.1(18) . 8_565
C22B C17B C18B C96B 2.0(14) . 8_565
C1D C17B C18B C96B -154(3) 8_565 8_565
C3D C17B C18B C96B -154.5(15) 8_565 8_565
C97B C17B C18B C6B 140.5(15) 8_565 .
C96B C17B C18B C6B 148(2) 8_565 .
C4D C17B C18B C6B 19(3) 8_565 .
C16B C17B C18B C6B 4.1(18) . .
C22B C17B C18B C6B 150.1(10) . .
C1D C17B C18B C6B -5.5(18) 8_565 .
C3D C17B C18B C6B -6.4(12) 8_565 .
C97B C17B C18B C19B -6.0(17) 8_565 .
C96B C17B C18B C19B 1.6(12) 8_565 .
C4D C17B C18B C19B -128(2) 8_565 .
C16B C17B C18B C19B -142.4(12) . .
C22B C17B C18B C19B 3.6(12) . .
C1D C17B C18B C19B -152(3) 8_565 .
C3D C17B C18B C19B -152.9(9) 8_565 .
C97B C17B C18B C92B -2.0(16) 8_565 8_565
C96B C17B C18B C92B 5.7(11) 8_565 8_565
C4D C17B C18B C92B -124(2) 8_565 8_565
C16B C17B C18B C92B -138.4(12) . 8_565
C22B C17B C18B C92B 7.6(10) . 8_565
C1D C17B C18B C92B -148(3) 8_565 8_565
C3D C17B C18B C92B -148.8(8) 8_565 8_565
C96B C17B C18B C97B 7.6(18) 8_565 8_565
C4D C17B C18B C97B -122(3) 8_565 8_565
C16B C17B C18B C97B -136(2) . 8_565
C22B C17B C18B C97B 9.6(11) . 8_565
C1D C17B C18B C97B -146(2) 8_565 8_565
C3D C17B C18B C97B -146.9(17) 8_565 8_565
C97B C17B C18B C99B 148.2(15) 8_565 8_565
C96B C17B C18B C99B 155.8(16) 8_565 8_565
C4D C17B C18B C99B 26(2) 8_565 8_565
C16B C17B C18B C99B 11.8(13) . 8_565
C22B C17B C18B C99B 157.8(8) . 8_565
C1D C17B C18B C99B 2.1(19) 8_565 8_565
C3D C17B C18B C99B 1.3(7) 8_565 8_565
C1D C18B C19B C92B -125(6) 8_565 8_565
C96B C18B C19B C92B 28(5) 8_565 8_565
C6B C18B C19B C92B -116(5) . 8_565
C17B C18B C19B C92B 26(6) . 8_565
C97B C18B C19B C92B 24(5) 8_565 8_565
C99B C18B C19B C92B -80(6) 8_565 8_565
C1D C18B C19B C96B -152(3) 8_565 8_565
C6B C18B C19B C96B -144(2) . 8_565
C17B C18B C19B C96B -1.7(13) . 8_565
C92B C18B C19B C96B -28(5) 8_565 8_565
C97B C18B C19B C96B -4.1(13) 8_565 8_565
C99B C18B C19B C96B -108(3) 8_565 8_565
C1D C18B C19B C20B -3(3) 8_565 .
C96B C18B C19B C20B 150(2) 8_565 .
C6B C18B C19B C20B 5.9(18) . .
C17B C18B C19B C20B 148.1(13) . .
C92B C18B C19B C20B 122(6) 8_565 .
C97B C18B C19B C20B 145.8(12) 8_565 .
C99B C18B C19B C20B 42(3) 8_565 .
C1D C18B C19B C79B -3(3) 8_565 8_565
C96B C18B C19B C79B 149(2) 8_565 8_565
C6B C18B C19B C79B 4.9(19) . 8_565
C17B C18B C19B C79B 147.2(13) . 8_565
C92B C18B C19B C79B 121(6) 8_565 8_565
C97B C18B C19B C79B 144.8(13) 8_565 8_565
C99B C18B C19B C79B 41(3) 8_565 8_565
C1D C18B C19B C21B -152(2) 8_565 .
C96B C18B C19B C21B 0.8(15) 8_565 .
C6B C18B C19B C21B -143.1(13) . .
C17B C18B C19B C21B -0.9(13) . .
C92B C18B C19B C21B -27(5) 8_565 .
C97B C18B C19B C21B -3.2(10) 8_565 .
C99B C18B C19B C21B -107(2) 8_565 .
C1D C18B C19B C94B -130(2) 8_565 8_565
C96B C18B C19B C94B 22.3(18) 8_565 8_565
C6B C18B C19B C94B -121.7(15) . 8_565
C17B C18B C19B C94B 20.5(17) . 8_565
C92B C18B C19B C94B -6(4) 8_565 8_565
C97B C18B C19B C94B 18.2(14) 8_565 8_565
C99B C18B C19B C94B -85(3) 8_565 8_565
C96B C18B C19B C1D 152(3) 8_565 8_565
C6B C18B C19B C1D 8.4(17) . 8_565
C17B C18B C19B C1D 151(3) . 8_565
C92B C18B C19B C1D 125(6) 8_565 8_565
C97B C18B C19B C1D 148(2) 8_565 8_565
C99B C18B C19B C1D 45(2) 8_565 8_565
C92B C19B C20B C79B -27(12) 8_565 8_565
C96B C19B C20B C79B -149(11) 8_565 8_565
C21B C19B C20B C79B -29(12) . 8_565
C18B C19B C20B C79B -172(12) . 8_565
C94B C19B C20B C79B -29(12) 8_565 8_565
C1D C19B C20B C79B -172(12) 8_565 8_565
C92B C19B C20B C78B 146(3) 8_565 8_565
C96B C19B C20B C78B 24(3) 8_565 8_565
C79B C19B C20B C78B 173(13) 8_565 8_565
C21B C19B C20B C78B 144.0(15) . 8_565
C18B C19B C20B C78B 1(2) . 8_565
C94B C19B C20B C78B 144.3(14) 8_565 8_565
C1D C19B C20B C78B 0.5(17) 8_565 8_565
C96B C19B C20B C92B -122(4) 8_565 8_565
C79B C19B C20B C92B 27(12) 8_565 8_565
C21B C19B C20B C92B -2(2) . 8_565
C18B C19B C20B C92B -144(4) . 8_565
C94B C19B C20B C92B -1(3) 8_565 8_565
C1D C19B C20B C92B -145(3) 8_565 8_565
C92B C19B C20B C80B -3(3) 8_565 .
C96B C19B C20B C80B -124(2) 8_565 .
C79B C19B C20B C80B 25(11) 8_565 .
C21B C19B C20B C80B -4(2) . .
C18B C19B C20B C80B -147.1(11) . .
C94B C19B C20B C80B -4.0(13) 8_565 .
C1D C19B C20B C80B -147.8(10) 8_565 .
C92B C19B C20B C1B 144(3) 8_565 .
C96B C19B C20B C1B 22(3) 8_565 .
C79B C19B C20B C1B 171(13) 8_565 .
C21B C19B C20B C1B 141.9(14) . .
C18B C19B C20B C1B -0.9(18) . .
C94B C19B C20B C1B 142.2(11) 8_565 .
C1D C19B C20B C1B -1.6(14) 8_565 .
C78B C1B C20B C79B -34(24) 8_565 8_565
C77B C1B C20B C79B 167(23) 8_565 8_565
C2B C1B C20B C79B 157(23) . 8_565
C5B C1B C20B C79B 13(23) . 8_565
C77B C1B C20B C78B -159(9) 8_565 8_565
C2B C1B C20B C78B -170(9) . 8_565
C5B C1B C20B C78B 47(8) . 8_565
C79B C1B C20B C78B 34(24) 8_565 8_565
C78B C1B C20B C19B 164(8) 8_565 .
C77B C1B C20B C19B 4.9(19) 8_565 .
C2B C1B C20B C19B -5.8(19) . .
C5B C1B C20B C19B -149.4(12) . .
C79B C1B C20B C19B -163(24) 8_565 .
C78B C1B C20B C92B 176(8) 8_565 8_565
C77B C1B C20B C92B 18(2) 8_565 8_565
C2B C1B C20B C92B 7(2) . 8_565
C5B C1B C20B C92B -136.7(14) . 8_565
C79B C1B C20B C92B -150(24) 8_565 8_565
C78B C1B C20B C80B -53(8) 8_565 .
C77B C1B C20B C80B 148.5(12) 8_565 .
C2B C1B C20B C80B 137.8(14) . .
C5B C1B C20B C80B -5.9(16) . .
C79B C1B C20B C80B -19(22) 8_565 .
C92B C19B C21B C94B -2(5) 8_565 8_565
C96B C19B C21B C94B 147.0(13) 8_565 8_565
C20B C19B C21B C94B 0.7(19) . 8_565
C79B C19B C21B C94B -2.4(18) 8_565 8_565
C18B C19B C21B C94B 146.6(12) . 8_565
C1D C19B C21B C94B 137.7(13) 8_565 8_565
C96B C19B C21B C92B 149(5) 8_565 8_565
C20B C19B C21B C92B 3(4) . 8_565
C79B C19B C21B C92B 0(4) 8_565 8_565
C18B C19B C21B C92B 149(5) . 8_565
C94B C19B C21B C92B 2(5) 8_565 8_565
C1D C19B C21B C92B 140(5) 8_565 8_565
C92B C19B C21B C82B -5(5) 8_565 .
C96B C19B C21B C82B 144.4(12) 8_565 .
C20B C19B C21B C82B -2(2) . .
C79B C19B C21B C82B -5(2) 8_565 .
C18B C19B C21B C82B 144.0(12) . .
C94B C19B C21B C82B -2.6(11) 8_565 .
C1D C19B C21B C82B 135.0(12) 8_565 .
C92B C19B C21B C22B -151(5) 8_565 .
C96B C19B C21B C22B -1.9(11) 8_565 .
C20B C19B C21B C22B -148.3(14) . .
C79B C19B C21B C22B -151.4(12) 8_565 .
C18B C19B C21B C22B -2.3(12) . .
C94B C19B C21B C22B -149.0(15) 8_565 .
C1D C19B C21B C22B -11.3(13) 8_565 .
C92B C19B C21B C98B -57(6) 8_565 8_565
C96B C19B C21B C98B 92(3) 8_565 8_565
C20B C19B C21B C98B -55(4) . 8_565
C79B C19B C21B C98B -58(4) 8_565 8_565
C18B C19B C21B C98B 91(3) . 8_565
C94B C19B C21B C98B -55(3) 8_565 8_565
C1D C19B C21B C98B 82(3) 8_565 8_565
C92B C19B C21B C96B -149(5) 8_565 8_565
C20B C19B C21B C96B -146.4(19) . 8_565
C79B C19B C21B C96B -149.4(18) 8_565 8_565
C18B C19B C21B C96B -0.4(8) . 8_565
C94B C19B C21B C96B -147.0(13) 8_565 8_565
C1D C19B C21B C96B -9.4(7) 8_565 8_565
C92B C19B C21B C91B -135(4) 8_565 8_565
C96B C19B C21B C91B 14.2(15) 8_565 8_565
C20B C19B C21B C91B -132.2(15) . 8_565
C79B C19B C21B C91B -135.3(13) 8_565 8_565
C18B C19B C21B C91B 13.7(16) . 8_565
C94B C19B C21B C91B -132.9(17) 8_565 8_565
C1D C19B C21B C91B 4.8(18) 8_565 8_565
C94B C21B C22B C97B -110(3) 8_565 8_565
C92B C21B C22B C97B 11(2) 8_565 8_565
C82B C21B C22B C97B -129(2) . 8_565
C19B C21B C22B C97B 18(2) . 8_565
C98B C21B C22B C97B -135(2) 8_565 8_565
C96B C21B C22B C97B 16.5(18) 8_565 8_565
C91B C21B C22B C97B -136(3) 8_565 8_565
C94B C21B C22B C91B 26(3) 8_565 8_565
C92B C21B C22B C91B 147.4(15) 8_565 8_565
C82B C21B C22B C91B 7.6(17) . 8_565
C19B C21B C22B C91B 154.5(13) . 8_565
C98B C21B C22B C91B 0.9(12) 8_565 8_565
C96B C21B C22B C91B 152.9(14) 8_565 8_565
C94B C21B C22B C23B 26(3) 8_565 .
C92B C21B C22B C23B 146.7(13) 8_565 .
C82B C21B C22B C23B 7.0(16) . .
C19B C21B C22B C23B 153.9(11) . .
C98B C21B C22B C23B 0.3(10) 8_565 .
C96B C21B C22B C23B 152.2(12) 8_565 .
C91B C21B C22B C23B -0.6(10) 8_565 .
C94B C21B C22B C17B -123(2) 8_565 .
C92B C21B C22B C17B -2.2(16) 8_565 .
C82B C21B C22B C17B -142.0(11) . .
C19B C21B C22B C17B 4.9(12) . .
C98B C21B C22B C17B -148.7(9) 8_565 .
C96B C21B C22B C17B 3.3(8) 8_565 .
C91B C21B C22B C17B -149.6(16) 8_565 .
C94B C21B C22B C96B -127(2) 8_565 8_565
C92B C21B C22B C96B -5.5(11) 8_565 8_565
C82B C21B C22B C96B -145.3(12) . 8_565
C19B C21B C22B C96B 1.6(9) . 8_565
C98B C21B C22B C96B -151.9(8) 8_565 8_565
C91B C21B C22B C96B -152.9(14) 8_565 8_565
C94B C21B C22B C98B 25(2) 8_565 8_565
C92B C21B C22B C98B 146.4(14) 8_565 8_565
C82B C21B C22B C98B 6.7(9) . 8_565
C19B C21B C22B C98B 153.6(10) . 8_565
C96B C21B C22B C98B 151.9(8) 8_565 8_565
C91B C21B C22B C98B -0.9(12) 8_565 8_565
C96B C17B C22B C97B -145(4) 8_565 8_565
C4D C17B C22B C97B 13(4) 8_565 8_565
C16B C17B C22B C97B 6(4) . 8_565
C18B C17B C22B C97B -146(4) . 8_565
C1D C17B C22B C97B -138(4) 8_565 8_565
C3D C17B C22B C97B -14(4) 8_565 8_565
C97B C17B C22B C91B 6(4) 8_565 8_565
C96B C17B C22B C91B -139(2) 8_565 8_565
C4D C17B C22B C91B 19(2) 8_565 8_565
C16B C17B C22B C91B 12(2) . 8_565
C18B C17B C22B C91B -140.2(18) . 8_565
C1D C17B C22B C91B -131.7(18) 8_565 8_565
C3D C17B C22B C91B -7(3) 8_565 8_565
C97B C17B C22B C23B -6(4) 8_565 .
C96B C17B C22B C23B -151.3(12) 8_565 .
C4D C17B C22B C23B 6.5(14) 8_565 .
C16B C17B C22B C23B -0.3(16) . .
C18B C17B C22B C23B -152.4(10) . .
C1D C17B C22B C23B -143.8(10) 8_565 .
C3D C17B C22B C23B -20(2) 8_565 .
C97B C17B C22B C21B 141(4) 8_565 .
C96B C17B C22B C21B -4.2(10) 8_565 .
C4D C17B C22B C21B 153.6(10) 8_565 .
C16B C17B C22B C21B 146.8(11) . .
C18B C17B C22B C21B -5.3(12) . .
C1D C17B C22B C21B 3.3(13) 8_565 .
C3D C17B C22B C21B 127.5(16) 8_565 .
C97B C17B C22B C96B 145(4) 8_565 8_565
C4D C17B C22B C96B 157.8(12) 8_565 8_565
C16B C17B C22B C96B 151.0(14) . 8_565
C18B C17B C22B C96B -1.1(8) . 8_565
C1D C17B C22B C96B 7.4(8) 8_565 8_565
C3D C17B C22B C96B 131.7(19) 8_565 8_565
C97B C17B C22B C98B 87(4) 8_565 8_565
C96B C17B C22B C98B -58.3(19) 8_565 8_565
C4D C17B C22B C98B 99.5(19) 8_565 8_565
C16B C17B C22B C98B 93(2) . 8_565
C18B C17B C22B C98B -59(2) . 8_565
C1D C17B C22B C98B -51(2) 8_565 8_565
C3D C17B C22B C98B 73(3) 8_565 8_565
C97B C22B C23B C91B 147(4) 8_565 8_565
C21B C22B C23B C91B 2(3) . 8_565
C17B C22B C23B C91B 149(4) . 8_565
C96B C22B C23B C91B 95(4) 8_565 8_565
C98B C22B C23B C91B 2(3) 8_565 8_565
C97B C22B C23B C5D -39(5) 8_565 8_565
C91B C22B C23B C5D 174(7) 8_565 8_565
C21B C22B C23B C5D 176(4) . 8_565
C17B C22B C23B C5D -37(5) . 8_565
C96B C22B C23B C5D -91(5) 8_565 8_565
C98B C22B C23B C5D 177(5) 8_565 8_565
C97B C22B C23B C84B 148.4(14) 8_565 .
C91B C22B C23B C84B 2(3) 8_565 .
C21B C22B C23B C84B 3.7(14) . .
C17B C22B C23B C84B 150.2(9) . .
C96B C22B C23B C84B 96(3) 8_565 .
C98B C22B C23B C84B 4.0(8) 8_565 .
C97B C22B C23B C24B -11.9(18) 8_565 .
C91B C22B C23B C24B -159(4) 8_565 .
C21B C22B C23B C24B -156.6(10) . .
C17B C22B C23B C24B -10.1(15) . .
C96B C22B C23B C24B -64(3) 8_565 .
C98B C22B C23B C24B -156.3(10) 8_565 .
C91B C22B C23B C97B -147(4) 8_565 8_565
C21B C22B C23B C97B -145(2) . 8_565
C17B C22B C23B C97B 1.8(11) . 8_565
C96B C22B C23B C97B -52(2) 8_565 8_565
C98B C22B C23B C97B -144.4(15) 8_565 8_565
C97B C22B C23B C98B 144.4(15) 8_565 8_565
C91B C22B C23B C98B -2(3) 8_565 8_565
C21B C22B C23B C98B -0.3(9) . 8_565
C17B C22B C23B C98B 146.2(11) . 8_565
C96B C22B C23B C98B 92(3) 8_565 8_565
C97B C22B C23B C90B -14.6(19) 8_565 8_565
C91B C22B C23B C90B -162(4) 8_565 8_565
C21B C22B C23B C90B -159.3(9) . 8_565
C17B C22B C23B C90B -12.8(16) . 8_565
C96B C22B C23B C90B -67(3) 8_565 8_565
C98B C22B C23B C90B -159.0(10) 8_565 8_565
C97B C22B C23B C89B 148(3) 8_565 8_565
C91B C22B C23B C89B 1(3) 8_565 8_565
C21B C22B C23B C89B 4(3) . 8_565
C17B C22B C23B C89B 150(3) . 8_565
C96B C22B C23B C89B 96(4) 8_565 8_565
C98B C22B C23B C89B 4(3) 8_565 8_565
C91B C23B C24B C90B 178(4) 8_565 8_565
C5D C23B C24B C90B 2(4) 8_565 8_565
C84B C23B C24B C90B 33(4) . 8_565
C22B C23B C24B C90B -167(4) . 8_565
C97B C23B C24B C90B -172(4) 8_565 8_565
C98B C23B C24B C90B 90(4) 8_565 8_565
C89B C23B C24B C90B 19(4) 8_565 8_565
C91B C23B C24B C5D 177(4) 8_565 8_565
C84B C23B C24B C5D 31.3(14) . 8_565
C22B C23B C24B C5D -168.5(18) . 8_565
C97B C23B C24B C5D -173.4(16) 8_565 8_565
C98B C23B C24B C5D 88(3) 8_565 8_565
C90B C23B C24B C5D -2(4) 8_565 8_565
C89B C23B C24B C5D 17.6(12) 8_565 8_565
C91B C23B C24B C2D -3(4) 8_565 8_565
C5D C23B C24B C2D -180(2) 8_565 8_565
C84B C23B C24B C2D -148.7(13) . 8_565
C22B C23B C24B C2D 11.6(18) . 8_565
C97B C23B C24B C2D 6.7(15) 8_565 8_565
C98B C23B C24B C2D -92(3) 8_565 8_565
C90B C23B C24B C2D 179(5) 8_565 8_565
C89B C23B C24B C2D -162.4(14) 8_565 8_565
C91B C23B C24B C37B 159(3) 8_565 .
C5D C23B C24B C37B -17.5(15) 8_565 .
C84B C23B C24B C37B 13.8(14) . .
C22B C23B C24B C37B 174.1(9) . .
C97B C23B C24B C37B 169.2(8) 8_565 .
C98B C23B C24B C37B 71(3) 8_565 .
C90B C23B C24B C37B -19(3) 8_565 .
C89B C23B C24B C37B 0.1(9) 8_565 .
C91B C23B C24B C25B 0(4) 8_565 .
C5D C23B C24B C25B -176.9(17) 8_565 .
C84B C23B C24B C25B -145.6(10) . .
C22B C23B C24B C25B 14.7(14) . .
C97B C23B C24B C25B 9.8(10) 8_565 .
C98B C23B C24B C25B -89(3) 8_565 .
C90B C23B C24B C25B -178(4) 8_565 .
C89B C23B C24B C25B -159.3(9) 8_565 .
C91B C23B C24B C58B 155(3) 8_565 8_565
C5D C23B C24B C58B -21.8(16) 8_565 8_565
C84B C23B C24B C58B 9.5(15) . 8_565
C22B C23B C24B C58B 169.7(10) . 8_565
C97B C23B C24B C58B 164.8(9) 8_565 8_565
C98B C23B C24B C58B 66(3) 8_565 8_565
C90B C23B C24B C58B -23(3) 8_565 8_565
C89B C23B C24B C58B -4.2(10) 8_565 8_565
C5D C23B C24B C91B -177(4) 8_565 8_565
C84B C23B C24B C91B -145(4) . 8_565
C22B C23B C24B C91B 15(3) . 8_565
C97B C23B C24B C91B 10(3) 8_565 8_565
C98B C23B C24B C91B -88(4) 8_565 8_565
C90B C23B C24B C91B -178(4) 8_565 8_565
C89B C23B C24B C91B -159(4) 8_565 8_565
C4D C16B C25B C2D 81(13) 8_565 8_565
C3D C16B C25B C2D -98(13) 8_565 8_565
C17B C16B C25B C2D 98(13) . 8_565
C15B C16B C25B C2D -109(13) . 8_565
C97B C16B C25B C2D 102(13) 8_565 8_565
C3D C16B C25B C4D -179(5) 8_565 8_565
C17B C16B C25B C4D 18(3) . 8_565
C15B C16B C25B C4D 170(4) . 8_565
C97B C16B C25B C4D 21(3) 8_565 8_565
C2D C16B C25B C4D -81(13) 8_565 8_565
C4D C16B C25B C26B -175(4) 8_565 .
C3D C16B C25B C26B 6(2) 8_565 .
C17B C16B C25B C26B -157.6(12) . .
C15B C16B C25B C26B -5.1(17) . .
C97B C16B C25B C26B -153.9(11) 8_565 .
C2D C16B C25B C26B 104(13) 8_565 .
C4D C16B C25B C24B -19(4) 8_565 .
C3D C16B C25B C24B 162.7(15) 8_565 .
C17B C16B C25B C24B -1.1(18) . .
C15B C16B C25B C24B 151.4(12) . .
C97B C16B C25B C24B 2.6(13) 8_565 .
C2D C16B C25B C24B -100(13) 8_565 .
C4D C16B C25B C90B -14(4) 8_565 8_565
C3D C16B C25B C90B 167.6(17) 8_565 8_565
C17B C16B C25B C90B 4(2) . 8_565
C15B C16B C25B C90B 156.4(15) . 8_565
C97B C16B C25B C90B 7.5(18) 8_565 8_565
C2D C16B C25B C90B -95(13) 8_565 8_565
C4D C16B C25B C61B 180(4) 8_565 8_565
C3D C16B C25B C61B 1(2) 8_565 8_565
C17B C16B C25B C61B -162.7(12) . 8_565
C15B C16B C25B C61B -10.1(18) . 8_565
C97B C16B C25B C61B -159.0(11) 8_565 8_565
C2D C16B C25B C61B 99(13) 8_565 8_565
C90B C24B C25B C2D 10(4) 8_565 8_565
C5D C24B C25B C2D -175(4) 8_565 8_565
C37B C24B C25B C2D 30(4) . 8_565
C23B C24B C25B C2D -171(4) . 8_565
C58B C24B C25B C2D 30(4) 8_565 8_565
C91B C24B C25B C2D -171(4) 8_565 8_565
C90B C24B C25B C4D 165(2) 8_565 8_565
C5D C24B C25B C4D -19(3) 8_565 8_565
C2D C24B C25B C4D 156(5) 8_565 8_565
C37B C24B C25B C4D -174.6(11) . 8_565
C23B C24B C25B C4D -15.6(15) . 8_565
C58B C24B C25B C4D -174.4(11) 8_565 8_565
C91B C24B C25B C4D -15.6(13) 8_565 8_565
C90B C24B C25B C16B 171(2) 8_565 .
C5D C24B C25B C16B -14(3) 8_565 .
C2D C24B C25B C16B 161(4) 8_565 .
C37B C24B C25B C16B -168.9(10) . .
C23B C24B C25B C16B -9.8(15) . .
C58B C24B C25B C16B -168.7(10) 8_565 .
C91B C24B C25B C16B -9.9(13) 8_565 .
C90B C24B C25B C26B -33(2) 8_565 .
C5D C24B C25B C26B 143(2) 8_565 .
C2D C24B C25B C26B -43(3) 8_565 .
C37B C24B C25B C26B -12.7(15) . .
C23B C24B C25B C26B 146.3(10) . .
C58B C24B C25B C26B -12.5(13) 8_565 .
C91B C24B C25B C26B 146.2(10) 8_565 .
C5D C24B C25B C90B 175(4) 8_565 8_565
C2D C24B C25B C90B -10(4) 8_565 8_565
C37B C24B C25B C90B 20.0(17) . 8_565
C23B C24B C25B C90B 179(2) . 8_565
C58B C24B C25B C90B 20.2(17) 8_565 8_565
C91B C24B C25B C90B 179(2) 8_565 8_565
C90B C24B C25B C61B -26(2) 8_565 8_565
C5D C24B C25B C61B 150(2) 8_565 8_565
C2D C24B C25B C61B -36(3) 8_565 8_565
C37B C24B C25B C61B -5.7(15) . 8_565
C23B C24B C25B C61B 153.3(10) . 8_565
C58B C24B C25B C61B -5.5(13) 8_565 8_565
C91B C24B C25B C61B 153.3(9) 8_565 8_565
C2D C25B C26B C61B 16(8) 8_565 8_565
C4D C25B C26B C61B -148(7) 8_565 8_565
C16B C25B C26B C61B -146(7) . 8_565
C24B C25B C26B C61B 57(8) . 8_565
C90B C25B C26B C61B 45(7) 8_565 8_565
C2D C25B C26B C62B 150(4) 8_565 8_565
C4D C25B C26B C62B -14(2) 8_565 8_565
C16B C25B C26B C62B -12.2(18) . 8_565
C24B C25B C26B C62B -169.2(12) . 8_565
C90B C25B C26B C62B 179.7(13) 8_565 8_565
C61B C25B C26B C62B 134(8) 8_565 8_565
C4D C25B C26B C2D -164(5) 8_565 8_565
C16B C25B C26B C2D -162(5) . 8_565
C24B C25B C26B C2D 41(3) . 8_565
C90B C25B C26B C2D 30(3) 8_565 8_565
C61B C25B C26B C2D -16(8) 8_565 8_565
C2D C25B C26B C35B -28(4) 8_565 .
C4D C25B C26B C35B 167.8(17) 8_565 .
C16B C25B C26B C35B 169.9(12) . .
C24B C25B C26B C35B 12.9(16) . .
C90B C25B C26B C35B 1.8(14) 8_565 .
C61B C25B C26B C35B -44(7) 8_565 .
C2D C25B C26B C27B 175(4) 8_565 .
C4D C25B C26B C27B 11(2) 8_565 .
C16B C25B C26B C27B 12.7(18) . .
C24B C25B C26B C27B -144.3(12) . .
C90B C25B C26B C27B -155.5(12) 8_565 .
C61B C25B C26B C27B 159(8) 8_565 .
C2D C25B C26B C60B -37(4) 8_565 8_565
C4D C25B C26B C60B 159.0(17) 8_565 8_565
C16B C25B C26B C60B 161.1(13) . 8_565
C24B C25B C26B C60B 4.1(19) . 8_565
C90B C25B C26B C60B -7.0(16) 8_565 8_565
C61B C25B C26B C60B -53(7) 8_565 8_565
C63B C14B C27B C62B 11(2) 8_565 8_565
C64B C14B C27B C62B -123(2) 8_565 8_565
C13B C14B C27B C62B -160.4(19) . 8_565
C15B C14B C27B C62B 53(2) . 8_565
C3D C14B C27B C62B 48.5(19) 8_565 8_565
C65B C14B C27B C62B -131.1(19) 8_565 8_565
C63B C14B C27B C95B 132.9(17) 8_565 8_565
C64B C14B C27B C95B -1.3(19) 8_565 8_565
C13B C14B C27B C95B -38.5(16) . 8_565
C15B C14B C27B C95B 174.8(12) . 8_565
C62B C14B C27B C95B 122(2) 8_565 8_565
C3D C14B C27B C95B 170.5(11) 8_565 8_565
C65B C14B C27B C95B -9.1(10) 8_565 8_565
C63B C14B C27B C26B -41.9(17) 8_565 .
C64B C14B C27B C26B -176.1(14) 8_565 .
C13B C14B C27B C26B 146.7(12) . .
C15B C14B C27B C26B -0.1(15) . .
C62B C14B C27B C26B -52.9(18) 8_565 .
C3D C14B C27B C26B -4.3(13) 8_565 .
C65B C14B C27B C26B 176.0(10) 8_565 .
C63B C14B C27B C28B 159.3(16) 8_565 .
C64B C14B C27B C28B 25.1(18) 8_565 .
C13B C14B C27B C28B -12.1(16) . .
C15B C14B C27B C28B -158.9(11) . .
C62B C14B C27B C28B 148(2) 8_565 .
C3D C14B C27B C28B -163.1(10) 8_565 .
C65B C14B C27B C28B 17.2(9) 8_565 .
C63B C14B C27B C61B -35.8(19) 8_565 8_565
C64B C14B C27B C61B -170.0(15) 8_565 8_565
C13B C14B C27B C61B 152.8(13) . 8_565
C15B C14B C27B C61B 6.0(17) . 8_565
C62B C14B C27B C61B -46.7(17) 8_565 8_565
C3D C14B C27B C61B 1.8(15) 8_565 8_565
C65B C14B C27B C61B -177.9(12) 8_565 8_565
C64B C14B C27B C63B -134(2) 8_565 8_565
C13B C14B C27B C63B -171(2) . 8_565
C15B C14B C27B C63B 41.9(15) . 8_565
C62B C14B C27B C63B -11(2) 8_565 8_565
C3D C14B C27B C63B 37.6(13) 8_565 8_565
C65B C14B C27B C63B -142.0(16) 8_565 8_565
C63B C14B C27B C65B 142.0(16) 8_565 8_565
C64B C14B C27B C65B 7.9(13) 8_565 8_565
C13B C14B C27B C65B -29.3(10) . 8_565
C15B C14B C27B C65B -176.1(12) . 8_565
C62B C14B C27B C65B 131.1(19) 8_565 8_565
C3D C14B C27B C65B 179.6(10) 8_565 8_565
C61B C26B C27B C62B 81(5) 8_565 8_565
C2D C26B C27B C62B -83(3) 8_565 8_565
C25B C26B C27B C62B -85(2) . 8_565
C35B C26B C27B C62B 117(2) . 8_565
C60B C26B C27B C62B 119(2) 8_565 8_565
C61B C26B C27B C95B -17(5) 8_565 8_565
C62B C26B C27B C95B -98(3) 8_565 8_565
C2D C26B C27B C95B 179.1(18) 8_565 8_565
C25B C26B C27B C95B 177.0(15) . 8_565
C35B C26B C27B C95B 19(2) . 8_565
C60B C26B C27B C95B 20.8(19) 8_565 8_565
C61B C26B C27B C14B 156(5) 8_565 .
C62B C26B C27B C14B 75(2) 8_565 .
C2D C26B C27B C14B -8(2) 8_565 .
C25B C26B C27B C14B -10.0(17) . .
C35B C26B C27B C14B -168.2(11) . .
C60B C26B C27B C14B -166.2(10) 8_565 .
C61B C26B C27B C28B -47(5) 8_565 .
C62B C26B C27B C28B -127(3) 8_565 .
C2D C26B C27B C28B 149.8(18) 8_565 .
C25B C26B C27B C28B 147.7(13) . .
C35B C26B C27B C28B -10.6(16) . .
C60B C26B C27B C28B -8.5(14) 8_565 .
C62B C26B C27B C61B -81(5) 8_565 8_565
C2D C26B C27B C61B -164(6) 8_565 8_565
C25B C26B C27B C61B -166(6) . 8_565
C35B C26B C27B C61B 36(4) . 8_565
C60B C26B C27B C61B 38(4) 8_565 8_565
C61B C26B C27B C63B 140(5) 8_565 8_565
C62B C26B C27B C63B 59(2) 8_565 8_565
C2D C26B C27B C63B -24(2) 8_565 8_565
C25B C26B C27B C63B -26.1(14) . 8_565
C35B C26B C27B C63B 175.7(10) . 8_565
C60B C26B C27B C63B 177.7(9) 8_565 8_565
C62B C27B C28B C95B 56(4) 8_565 8_565
C14B C27B C28B C95B -75(2) . 8_565
C26B C27B C28B C95B 128(2) . 8_565
C61B C27B C28B C95B 119(2) 8_565 8_565
C63B C27B C28B C95B -61(3) 8_565 8_565
C65B C27B C28B C95B -56.2(19) 8_565 8_565
C62B C27B C28B C48B -46(4) 8_565 8_565
C95B C27B C28B C48B -101(3) 8_565 8_565
C14B C27B C28B C48B -176(2) . 8_565
C26B C27B C28B C48B 27(3) . 8_565
C61B C27B C28B C48B 17(3) 8_565 8_565
C63B C27B C28B C48B -163(2) 8_565 8_565
C65B C27B C28B C48B -158(2) 8_565 8_565
C62B C27B C28B C33B -62(3) 8_565 .
C95B C27B C28B C33B -118(2) 8_565 .
C14B C27B C28B C33B 167.7(10) . .
C26B C27B C28B C33B 10.7(16) . .
C61B C27B C28B C33B 1.1(15) 8_565 .
C63B C27B C28B C33B -179.1(12) 8_565 .
C65B C27B C28B C33B -174.0(12) 8_565 .
C62B C27B C28B C29B 142(3) 8_565 .
C95B C27B C28B C29B 86(2) 8_565 .
C14B C27B C28B C29B 11.2(14) . .
C26B C27B C28B C29B -145.8(11) . .
C61B C27B C28B C29B -155.4(11) 8_565 .
C63B C27B C28B C29B 24.5(19) 8_565 .
C65B C27B C28B C29B 29.6(8) 8_565 .
C62B C27B C28B C65B 112(3) 8_565 8_565
C95B C27B C28B C65B 56.2(19) 8_565 8_565
C14B C27B C28B C65B -18.3(10) . 8_565
C26B C27B C28B C65B -175.4(11) . 8_565
C61B C27B C28B C65B 175.0(10) 8_565 8_565
C63B C27B C28B C65B -5.1(15) 8_565 8_565
C62B C27B C28B C47B -162(5) 8_565 8_565
C95B C27B C28B C47B 142(6) 8_565 8_565
C14B C27B C28B C47B 67(6) . 8_565
C26B C27B C28B C47B -90(5) . 8_565
C61B C27B C28B C47B -99(5) 8_565 8_565
C63B C27B C28B C47B 81(6) 8_565 8_565
C65B C27B C28B C47B 86(5) 8_565 8_565
C95B C27B C28B C62B -56(4) 8_565 8_565
C14B C27B C28B C62B -130(4) . 8_565
C26B C27B C28B C62B 73(3) . 8_565
C61B C27B C28B C62B 63(3) 8_565 8_565
C63B C27B C28B C62B -117(4) 8_565 8_565
C65B C27B C28B C62B -112(3) 8_565 8_565
C62B C27B C28B C49B -66(3) 8_565 8_565
C95B C27B C28B C49B -122(2) 8_565 8_565
C14B C27B C28B C49B 163.7(9) . 8_565
C26B C27B C28B C49B 6.6(13) . 8_565
C61B C27B C28B C49B -3.0(12) 8_565 8_565
C63B C27B C28B C49B 176.9(13) 8_565 8_565
C65B C27B C28B C49B -178.0(9) 8_565 8_565
C95B C28B C29B C66B 3(3) 8_565 8_565
C48B C28B C29B C66B 136(2) 8_565 8_565
C33B C28B C29B C66B 155(2) . 8_565
C27B C28B C29B C66B -49(3) . 8_565
C65B C28B C29B C66B -9.2(19) 8_565 8_565
C47B C28B C29B C66B 142(2) 8_565 8_565
C62B C28B C29B C66B -40(3) 8_565 8_565
C49B C28B C29B C66B 172.8(18) 8_565 8_565
C95B C28B C29B C67B -138(2) 8_565 8_565
C48B C28B C29B C67B -5(2) 8_565 8_565
C33B C28B C29B C67B 15(2) . 8_565
C27B C28B C29B C67B 170.5(13) . 8_565
C65B C28B C29B C67B -149.9(17) 8_565 8_565
C47B C28B C29B C67B 1.8(12) 8_565 8_565
C62B C28B C29B C67B 179.1(11) 8_565 8_565
C49B C28B C29B C67B 32(2) 8_565 8_565
C95B C28B C29B C65B 12.2(19) 8_565 8_565
C48B C28B C29B C65B 145.2(15) 8_565 8_565
C33B C28B C29B C65B 164.6(12) . 8_565
C27B C28B C29B C65B -39.7(11) . 8_565
C47B C28B C29B C65B 151.6(9) 8_565 8_565
C62B C28B C29B C65B -31.1(11) 8_565 8_565
C49B C28B C29B C65B -178.0(14) 8_565 8_565
C95B C28B C29B C12B 51(2) 8_565 .
C48B C28B C29B C12B -176.4(14) 8_565 .
C33B C28B C29B C12B -156.9(10) . .
C27B C28B C29B C12B -1.2(15) . .
C65B C28B C29B C12B 38.4(10) 8_565 .
C47B C28B C29B C12B -169.9(12) 8_565 .
C62B C28B C29B C12B 7.4(16) 8_565 .
C49B C28B C29B C12B -139.6(13) 8_565 .
C95B C28B C29B C30B -153.6(19) 8_565 .
C48B C28B C29B C30B -20.6(17) 8_565 .
C33B C28B C29B C30B -1.2(16) . .
C27B C28B C29B C30B 154.5(10) . .
C65B C28B C29B C30B -165.8(12) 8_565 .
C47B C28B C29B C30B -14.2(8) 8_565 .
C62B C28B C29B C30B 163.2(9) 8_565 .
C49B C28B C29B C30B 16.2(18) 8_565 .
C95B C28B C29B C47B -139(2) 8_565 8_565
C48B C28B C29B C47B -6.5(13) 8_565 8_565
C33B C28B C29B C47B 13.0(11) . 8_565
C27B C28B C29B C47B 168.7(10) . 8_565
C65B C28B C29B C47B -151.6(9) 8_565 8_565
C62B C28B C29B C47B 177.3(10) 8_565 8_565
C49B C28B C29B C47B 30.4(14) 8_565 8_565
C48B C28B C29B C95B 133(3) 8_565 8_565
C33B C28B C29B C95B 152(3) . 8_565
C27B C28B C29B C95B -51.9(18) . 8_565
C65B C28B C29B C95B -12.2(19) 8_565 8_565
C47B C28B C29B C95B 139(2) 8_565 8_565
C62B C28B C29B C95B -43.3(16) 8_565 8_565
C49B C28B C29B C95B 170(3) 8_565 8_565
C95B C28B C29B C48B -133(3) 8_565 8_565
C33B C28B C29B C48B 19.4(11) . 8_565
C27B C28B C29B C48B 175(2) . 8_565
C65B C28B C29B C48B -145.2(15) 8_565 8_565
C47B C28B C29B C48B 6.5(13) 8_565 8_565
C62B C28B C29B C48B -176(2) 8_565 8_565
C49B C28B C29B C48B 36.8(13) 8_565 8_565
C70B C12B C29B C66B -49.6(16) 8_565 8_565
C13B C12B C29B C66B 128.8(16) . 8_565
C65B C12B C29B C66B 93.0(16) 8_565 8_565
C11B C12B C29B C66B -76.5(17) . 8_565
C71B C12B C29B C66B -98(6) 8_565 8_565
C64B C12B C29B C66B 115.7(14) 8_565 8_565
C72B C12B C29B C66B 125.7(19) 8_565 8_565
C66B C12B C29B C67B 48.4(14) 8_565 8_565
C70B C12B C29B C67B -1.2(15) 8_565 8_565
C13B C12B C29B C67B 177.2(10) . 8_565
C65B C12B C29B C67B 141.4(12) 8_565 8_565
C11B C12B C29B C67B -28.1(14) . 8_565
C71B C12B C29B C67B -50(5) 8_565 8_565
C64B C12B C29B C67B 164.1(10) 8_565 8_565
C72B C12B C29B C67B 174.1(12) 8_565 8_565
C66B C12B C29B C65B -93.0(16) 8_565 8_565
C70B C12B C29B C65B -142.5(13) 8_565 8_565
C13B C12B C29B C65B 35.8(10) . 8_565
C11B C12B C29B C65B -169.5(13) . 8_565
C71B C12B C29B C65B 169(5) 8_565 8_565
C64B C12B C29B C65B 22.8(8) 8_565 8_565
C72B C12B C29B C65B 32.8(14) 8_565 8_565
C66B C12B C29B C28B -137.9(17) 8_565 .
C70B C12B C29B C28B 172.5(12) 8_565 .
C13B C12B C29B C28B -9.1(15) . .
C65B C12B C29B C28B -45.0(11) 8_565 .
C11B C12B C29B C28B 145.6(12) . .
C71B C12B C29B C28B 124(5) 8_565 .
C64B C12B C29B C28B -22.2(12) 8_565 .
C72B C12B C29B C28B -12.2(19) 8_565 .
C66B C12B C29B C30B 66.9(15) 8_565 .
C70B C12B C29B C30B 17.3(15) 8_565 .
C13B C12B C29B C30B -164.3(10) . .
C65B C12B C29B C30B 159.9(12) 8_565 .
C11B C12B C29B C30B -9.6(15) . .
C71B C12B C29B C30B -32(6) 8_565 .
C64B C12B C29B C30B -177.4(9) 8_565 .
C72B C12B C29B C30B -167.4(11) 8_565 .
C66B C12B C29B C47B 72(3) 8_565 8_565
C70B C12B C29B C47B 22(3) 8_565 8_565
C13B C12B C29B C47B -160(2) . 8_565
C65B C12B C29B C47B 165(3) 8_565 8_565
C11B C12B C29B C47B -5(3) . 8_565
C71B C12B C29B C47B -27(7) 8_565 8_565
C64B C12B C29B C47B -173(3) 8_565 8_565
C72B C12B C29B C47B -163(2) 8_565 8_565
C66B C12B C29B C95B -120.1(15) 8_565 8_565
C70B C12B C29B C95B -169.6(13) 8_565 8_565
C13B C12B C29B C95B 8.7(12) . 8_565
C65B C12B C29B C95B -27.1(8) 8_565 8_565
C11B C12B C29B C95B 163.4(11) . 8_565
C71B C12B C29B C95B 141(5) 8_565 8_565
C64B C12B C29B C95B -4.3(9) 8_565 8_565
C72B C12B C29B C95B 5.7(17) 8_565 8_565
C66B C12B C29B C48B -141(2) 8_565 8_565
C70B C12B C29B C48B 169.4(15) 8_565 8_565
C13B C12B C29B C48B -12(2) . 8_565
C65B C12B C29B C48B -48.1(17) 8_565 8_565
C11B C12B C29B C48B 142.5(16) . 8_565
C71B C12B C29B C48B 120(5) 8_565 8_565
C64B C12B C29B C48B -25.3(19) 8_565 8_565
C72B C12B C29B C48B -15(3) 8_565 8_565
C66B C29B C30B C67B -20(2) 8_565 8_565
C65B C29B C30B C67B 18(5) 8_565 8_565
C28B C29B C30B C67B 147(2) . 8_565
C12B C29B C30B C67B -56(2) . 8_565
C47B C29B C30B C67B 127(3) 8_565 8_565
C95B C29B C30B C67B 134(2) 8_565 8_565
C48B C29B C30B C67B 138(2) 8_565 8_565
C66B C29B C30B C47B -146.2(12) 8_565 8_565
C67B C29B C30B C47B -127(3) 8_565 8_565
C65B C29B C30B C47B -108(4) 8_565 8_565
C28B C29B C30B C47B 20.4(12) . 8_565
C12B C29B C30B C47B 177.6(11) . 8_565
C95B C29B C30B C47B 6.8(15) 8_565 8_565
C48B C29B C30B C47B 11.5(9) 8_565 8_565
C66B C29B C30B C31B -168.1(13) 8_565 .
C67B C29B C30B C31B -149(3) 8_565 .
C65B C29B C30B C31B -130(4) 8_565 .
C28B C29B C30B C31B -1.5(16) . .
C12B C29B C30B C31B 155.7(11) . .
C47B C29B C30B C31B -21.9(10) 8_565 .
C95B C29B C30B C31B -15.1(19) 8_565 .
C48B C29B C30B C31B -10.4(13) 8_565 .
C66B C29B C30B C68B 39.6(13) 8_565 .
C67B C29B C30B C68B 59(2) 8_565 .
C65B C29B C30B C68B 77(4) 8_565 .
C28B C29B C30B C68B -153.8(10) . .
C12B C29B C30B C68B 3.4(14) . .
C47B C29B C30B C68B -174.2(14) 8_565 .
C95B C29B C30B C68B -167.3(10) 8_565 .
C48B C29B C30B C68B -162.7(9) 8_565 .
C66B C29B C30B C46B -169.9(11) 8_565 8_565
C67B C29B C30B C46B -150(3) 8_565 8_565
C65B C29B C30B C46B -132(4) 8_565 8_565
C28B C29B C30B C46B -3.3(15) . 8_565
C12B C29B C30B C46B 153.9(10) . 8_565
C47B C29B C30B C46B -23.7(8) 8_565 8_565
C95B C29B C30B C46B -16.9(18) 8_565 8_565
C48B C29B C30B C46B -12.2(11) 8_565 8_565
C67B C29B C30B C66B 20(2) 8_565 8_565
C65B C29B C30B C66B 38(4) 8_565 8_565
C28B C29B C30B C66B 166.6(16) . 8_565
C12B C29B C30B C66B -36.2(9) . 8_565
C47B C29B C30B C66B 146.2(12) 8_565 8_565
C95B C29B C30B C66B 153.0(18) 8_565 8_565
C48B C29B C30B C66B 157.7(12) 8_565 8_565
C66B C29B C30B C30B 81.1(12) 8_565 8_565
C67B C29B C30B C30B 101(2) 8_565 8_565
C65B C29B C30B C30B 119(4) 8_565 8_565
C28B C29B C30B C30B -112.3(10) . 8_565
C12B C29B C30B C30B 44.9(14) . 8_565
C47B C29B C30B C30B -132.7(12) 8_565 8_565
C95B C29B C30B C30B -125.9(11) 8_565 8_565
C48B C29B C30B C30B -121.2(9) 8_565 8_565
C67B C30B C31B C46B -85(13) 8_565 8_565
C47B C30B C31B C46B -50(11) 8_565 8_565
C68B C30B C31B C46B 128(11) . 8_565
C29B C30B C31B C46B -23(12) . 8_565
C66B C30B C31B C46B -37(13) 8_565 8_565
C30B C30B C31B C46B 120(12) 8_565 8_565
C67B C30B C31B C47B -35(5) 8_565 8_565
C68B C30B C31B C47B 177.8(15) . 8_565
C29B C30B C31B C47B 27.1(12) . 8_565
C46B C30B C31B C47B 50(11) 8_565 8_565
C66B C30B C31B C47B 13(2) 8_565 8_565
C30B C30B C31B C47B 170.4(9) 8_565 8_565
C67B C30B C31B C31B 155(5) 8_565 8_565
C47B C30B C31B C31B -170.4(9) 8_565 8_565
C68B C30B C31B C31B 7.4(11) . 8_565
C29B C30B C31B C31B -143.3(10) . 8_565
C46B C30B C31B C31B -120(12) 8_565 8_565
C66B C30B C31B C31B -157(2) 8_565 8_565
C30B C30B C31B C31B -0.001(2) 8_565 8_565
C67B C30B C31B C46B 160(5) 8_565 .
C47B C30B C31B C46B -165.1(18) 8_565 .
C68B C30B C31B C46B 13(2) . .
C29B C30B C31B C46B -138.1(14) . .
C46B C30B C31B C46B -115(12) 8_565 .
C66B C30B C31B C46B -151.9(19) 8_565 .
C30B C30B C31B C46B 5.2(12) 8_565 .
C67B C30B C31B C32B -56(6) 8_565 .
C47B C30B C31B C32B -21.2(11) 8_565 .
C68B C30B C31B C32B 156.5(10) . .
C29B C30B C31B C32B 5.8(17) . .
C46B C30B C31B C32B 29(11) 8_565 .
C66B C30B C31B C32B -8(3) 8_565 .
C30B C30B C31B C32B 149.1(11) 8_565 .
C67B C30B C31B C45B -89(6) 8_565 8_565
C47B C30B C31B C45B -54(2) 8_565 8_565
C68B C30B C31B C45B 124(2) . 8_565
C29B C30B C31B C45B -27(3) . 8_565
C46B C30B C31B C45B -4(10) 8_565 8_565
C66B C30B C31B C45B -40(4) 8_565 8_565
C30B C30B C31B C45B 117(2) 8_565 8_565
C47B C30B C31B C67B 35(5) 8_565 8_565
C68B C30B C31B C67B -147(6) . 8_565
C29B C30B C31B C67B 62(5) . 8_565
C46B C30B C31B C67B 85(13) 8_565 8_565
C66B C30B C31B C67B 48(4) 8_565 8_565
C30B C30B C31B C67B -155(5) 8_565 8_565
C46B C31B C32B C45B 16(3) 8_565 8_565
C47B C31B C32B C45B -173.7(12) 8_565 8_565
C30B C31B C32B C45B -154.6(12) . 8_565
C31B C31B C32B C45B -13.9(10) 8_565 8_565
C46B C31B C32B C45B -6.4(13) . 8_565
C67B C31B C32B C45B -162.1(10) 8_565 8_565
C47B C31B C32B C46B 171(4) 8_565 8_565
C30B C31B C32B C46B -170(4) . 8_565
C31B C31B C32B C46B -29(3) 8_565 8_565
C46B C31B C32B C46B -22(2) . 8_565
C45B C31B C32B C46B -16(3) 8_565 8_565
C67B C31B C32B C46B -178(4) 8_565 8_565
C46B C31B C32B C33B 162(3) 8_565 .
C47B C31B C32B C33B -26.8(12) 8_565 .
C30B C31B C32B C33B -7.7(16) . .
C31B C31B C32B C33B 133.0(8) 8_565 .
C46B C31B C32B C33B 140.5(12) . .
C45B C31B C32B C33B 146.9(13) 8_565 .
C67B C31B C32B C33B -15.2(13) 8_565 .
C46B C31B C32B C47B -171(4) 8_565 8_565
C30B C31B C32B C47B 19.1(10) . 8_565
C31B C31B C32B C47B 159.8(10) 8_565 8_565
C46B C31B C32B C47B 167.3(16) . 8_565
C45B C31B C32B C47B 173.7(12) 8_565 8_565
C67B C31B C32B C47B 11.6(8) 8_565 8_565
C46B C31B C32B C50B 53(4) 8_565 8_565
C47B C31B C32B C50B -136.1(17) 8_565 8_565
C30B C31B C32B C50B -117.0(18) . 8_565
C31B C31B C32B C50B 24(2) 8_565 8_565
C46B C31B C32B C50B 31(2) . 8_565
C45B C31B C32B C50B 37.7(15) 8_565 8_565
C67B C31B C32B C50B -124.4(16) 8_565 8_565
C46B C31B C32B C44B 19(3) 8_565 .
C47B C31B C32B C44B -170.4(10) 8_565 .
C30B C31B C32B C44B -151.3(11) . .
C31B C31B C32B C44B -10.6(9) 8_565 .
C46B C31B C32B C44B -3.1(13) . .
C45B C31B C32B C44B 3.4(9) 8_565 .
C67B C31B C32B C44B -158.7(8) 8_565 .
C46B C31B C32B C48B 174(3) 8_565 8_565
C47B C31B C32B C48B -15.7(9) 8_565 8_565
C30B C31B C32B C48B 3.4(13) . 8_565
C31B C31B C32B C48B 144.1(6) 8_565 8_565
C46B C31B C32B C48B 151.6(11) . 8_565
C45B C31B C32B C48B 158.0(11) 8_565 8_565
C67B C31B C32B C48B -4.1(10) 8_565 8_565
C46B C31B C32B C49B 139(3) 8_565 8_565
C47B C31B C32B C49B -50.3(16) 8_565 8_565
C30B C31B C32B C49B -31(2) . 8_565
C31B C31B C32B C49B 109.5(14) 8_565 8_565
C46B C31B C32B C49B 117.0(16) . 8_565
C45B C31B C32B C49B 123.5(16) 8_565 8_565
C67B C31B C32B C49B -38.6(18) 8_565 8_565
C95B C28B C33B C48B 92(4) 8_565 8_565
C29B C28B C33B C48B -52(3) . 8_565
C27B C28B C33B C48B 153(3) . 8_565
C65B C28B C33B C48B -5(4) 8_565 8_565
C47B C28B C33B C48B -40(3) 8_565 8_565
C62B C28B C33B C48B 142(3) 8_565 8_565
C49B C28B C33B C48B 164(4) 8_565 8_565
C95B C28B C33B C49B -72(3) 8_565 8_565
C48B C28B C33B C49B -164(4) 8_565 8_565
C29B C28B C33B C49B 143.3(18) . 8_565
C27B C28B C33B C49B -12(2) . 8_565
C65B C28B C33B C49B -170(3) 8_565 8_565
C47B C28B C33B C49B 155.6(19) 8_565 8_565
C62B C28B C33B C49B -23(2) 8_565 8_565
C95B C28B C33B C32B 144(3) 8_565 .
C48B C28B C33B C32B 52(3) 8_565 .
C29B C28B C33B C32B -0.9(17) . .
C27B C28B C33B C32B -155.9(10) . .
C65B C28B C33B C32B 46(4) 8_565 .
C47B C28B C33B C32B 11.4(9) 8_565 .
C62B C28B C33B C32B -166.9(9) 8_565 .
C49B C28B C33B C32B -144(2) 8_565 .
C95B C28B C33B C34B -63(3) 8_565 .
C48B C28B C33B C34B -155(3) 8_565 .
C29B C28B C33B C34B 152.3(11) . .
C27B C28B C33B C34B -2.8(15) . .
C65B C28B C33B C34B -161(3) 8_565 .
C47B C28B C33B C34B 164.5(11) 8_565 .
C62B C28B C33B C34B -13.8(14) 8_565 .
C49B C28B C33B C34B 8.9(15) 8_565 .
C95B C28B C33B C47B 133(3) 8_565 8_565
C48B C28B C33B C47B 40(3) 8_565 8_565
C29B C28B C33B C47B -12.3(10) . 8_565
C27B C28B C33B C47B -167.3(11) . 8_565
C65B C28B C33B C47B 35(4) 8_565 8_565
C62B C28B C33B C47B -178.3(9) 8_565 8_565
C49B C28B C33B C47B -155.6(19) 8_565 8_565
C95B C28B C33B C50B -137(3) 8_565 8_565
C48B C28B C33B C50B 130(4) 8_565 8_565
C29B C28B C33B C50B 78(3) . 8_565
C27B C28B C33B C50B -77(3) . 8_565
C65B C28B C33B C50B 125(3) 8_565 8_565
C47B C28B C33B C50B 90(3) 8_565 8_565
C62B C28B C33B C50B -88(3) 8_565 8_565
C49B C28B C33B C50B -65(3) 8_565 8_565
C48B C28B C33B C95B -92(4) 8_565 8_565
C29B C28B C33B C95B -145(3) . 8_565
C27B C28B C33B C95B 60(2) . 8_565
C65B C28B C33B C95B -98(4) 8_565 8_565
C47B C28B C33B C95B -133(3) 8_565 8_565
C62B C28B C33B C95B 49(2) 8_565 8_565
C49B C28B C33B C95B 72(3) 8_565 8_565
C45B C32B C33B C48B 154.2(19) 8_565 8_565
C46B C32B C33B C48B 36(2) 8_565 8_565
C47B C32B C33B C48B 9.4(16) 8_565 8_565
C31B C32B C33B C48B 28.3(19) . 8_565
C50B C32B C33B C48B 175.2(17) 8_565 8_565
C44B C32B C33B C48B 162.3(16) . 8_565
C49B C32B C33B C48B 174(3) 8_565 8_565
C45B C32B C33B C49B -19(2) 8_565 8_565
C46B C32B C33B C49B -138.0(18) 8_565 8_565
C47B C32B C33B C49B -164.3(14) 8_565 8_565
C31B C32B C33B C49B -145.4(14) . 8_565
C50B C32B C33B C49B 1.5(13) 8_565 8_565
C44B C32B C33B C49B -11.3(18) . 8_565
C48B C32B C33B C49B -174(3) 8_565 8_565
C45B C32B C33B C28B 131.2(16) 8_565 .
C46B C32B C33B C28B 13(2) 8_565 .
C47B C32B C33B C28B -13.6(11) 8_565 .
C31B C32B C33B C28B 5.3(16) . .
C50B C32B C33B C28B 152.2(11) 8_565 .
C44B C32B C33B C28B 139.3(11) . .
C48B C32B C33B C28B -23.0(13) 8_565 .
C49B C32B C33B C28B 151(2) 8_565 .
C45B C32B C33B C34B -24.4(19) 8_565 .
C46B C32B C33B C34B -143.0(15) 8_565 .
C47B C32B C33B C34B -169.2(9) 8_565 .
C31B C32B C33B C34B -150.4(10) . .
C50B C32B C33B C34B -3.5(8) 8_565 .
C44B C32B C33B C34B -16.3(13) . .
C48B C32B C33B C34B -179(2) 8_565 .
C49B C32B C33B C34B -5.0(12) 8_565 .
C45B C32B C33B C47B 144.8(17) 8_565 8_565
C46B C32B C33B C47B 26.2(14) 8_565 8_565
C31B C32B C33B C47B 18.9(8) . 8_565
C50B C32B C33B C47B 165.8(8) 8_565 8_565
C44B C32B C33B C47B 152.9(11) . 8_565
C48B C32B C33B C47B -9.4(16) 8_565 8_565
C49B C32B C33B C47B 164.3(14) 8_565 8_565
C45B C32B C33B C50B -20.9(15) 8_565 8_565
C46B C32B C33B C50B -139.6(17) 8_565 8_565
C47B C32B C33B C50B -165.8(8) 8_565 8_565
C31B C32B C33B C50B -146.9(11) . 8_565
C44B C32B C33B C50B -12.8(9) . 8_565
C48B C32B C33B C50B -175.2(17) 8_565 8_565
C49B C32B C33B C50B -1.5(13) 8_565 8_565
C45B C32B C33B C95B 144.7(15) 8_565 8_565
C46B C32B C33B C95B 26(2) 8_565 8_565
C47B C32B C33B C95B -0.1(12) 8_565 8_565
C31B C32B C33B C95B 18.8(17) . 8_565
C50B C32B C33B C95B 165.7(12) 8_565 8_565
C44B C32B C33B C95B 152.8(11) . 8_565
C48B C32B C33B C95B -9.5(12) 8_565 8_565
C49B C32B C33B C95B 164(2) 8_565 8_565
C48B C33B C34B C49B -143(9) 8_565 8_565
C28B C33B C34B C49B -122(8) . 8_565
C32B C33B C34B C49B 35(8) . 8_565
C47B C33B C34B C49B 8(8) 8_565 8_565
C50B C33B C34B C49B 31(8) 8_565 8_565
C95B C33B C34B C49B -137(8) 8_565 8_565
C48B C33B C34B C60B -27(4) 8_565 8_565
C49B C33B C34B C60B 116(8) 8_565 8_565
C28B C33B C34B C60B -5.9(18) . 8_565
C32B C33B C34B C60B 150.3(13) . 8_565
C47B C33B C34B C60B 123(3) 8_565 8_565
C50B C33B C34B C60B 146.8(15) 8_565 8_565
C95B C33B C34B C60B -21.5(16) 8_565 8_565
C48B C33B C34B C35B -25(4) 8_565 .
C49B C33B C34B C35B 118(8) 8_565 .
C28B C33B C34B C35B -4.1(16) . .
C32B C33B C34B C35B 152.1(11) . .
C47B C33B C34B C35B 125(3) 8_565 .
C50B C33B C34B C35B 148.6(12) 8_565 .
C95B C33B C34B C35B -19.6(14) 8_565 .
C48B C33B C34B C42B -172(3) 8_565 .
C49B C33B C34B C42B -29(8) 8_565 .
C28B C33B C34B C42B -151.1(11) . .
C32B C33B C34B C42B 5.1(14) . .
C47B C33B C34B C42B -22(3) 8_565 .
C50B C33B C34B C42B 1.6(9) 8_565 .
C95B C33B C34B C42B -166.7(10) 8_565 .
C48B C33B C34B C50B -174(3) 8_565 8_565
C49B C33B C34B C50B -31(8) 8_565 8_565
C28B C33B C34B C50B -152.7(11) . 8_565
C32B C33B C34B C50B 3.5(8) . 8_565
C47B C33B C34B C50B -24(3) 8_565 8_565
C95B C33B C34B C50B -168.3(9) 8_565 8_565
C48B C33B C34B C59B -73(4) 8_565 8_565
C49B C33B C34B C59B 70(8) 8_565 8_565
C28B C33B C34B C59B -52(3) . 8_565
C32B C33B C34B C59B 104(2) . 8_565
C47B C33B C34B C59B 77(4) 8_565 8_565
C50B C33B C34B C59B 101(2) 8_565 8_565
C95B C33B C34B C59B -68(2) 8_565 8_565
C61B C26B C35B C60B 79(8) 8_565 8_565
C62B C26B C35B C60B 31(4) 8_565 8_565
C2D C26B C35B C60B -158(4) 8_565 8_565
C25B C26B C35B C60B -151(4) . 8_565
C27B C26B C35B C60B 8(4) . 8_565
C62B C26B C35B C61B -48(6) 8_565 8_565
C2D C26B C35B C61B 123(7) 8_565 8_565
C25B C26B C35B C61B 130(7) . 8_565
C27B C26B C35B C61B -70(7) . 8_565
C60B C26B C35B C61B -79(8) 8_565 8_565
C61B C26B C35B C36B -136(7) 8_565 .
C62B C26B C35B C36B 176.8(13) 8_565 .
C2D C26B C35B C36B -12.8(17) 8_565 .
C25B C26B C35B C36B -5.4(18) . .
C27B C26B C35B C36B 154.0(11) . .
C60B C26B C35B C36B 146(5) 8_565 .
C61B C26B C35B C59B -151(7) 8_565 8_565
C62B C26B C35B C59B 161.8(16) 8_565 8_565
C2D C26B C35B C59B -28(2) 8_565 8_565
C25B C26B C35B C59B -20(2) . 8_565
C27B C26B C35B C59B 139.0(16) . 8_565
C60B C26B C35B C59B 131(5) 8_565 8_565
C61B C26B C35B C34B 74(7) 8_565 .
C62B C26B C35B C34B 26(2) 8_565 .
C2D C26B C35B C34B -163.6(13) 8_565 .
C25B C26B C35B C34B -156.1(12) . .
C27B C26B C35B C34B 3.2(18) . .
C60B C26B C35B C34B -5(3) 8_565 .
C61B C26B C35B C49B 78(7) 8_565 8_565
C62B C26B C35B C49B 30.7(17) 8_565 8_565
C2D C26B C35B C49B -158.9(11) 8_565 8_565
C25B C26B C35B C49B -151.4(11) . 8_565
C27B C26B C35B C49B 8.0(14) . 8_565
C60B C26B C35B C49B 0(3) 8_565 8_565
C49B C34B C35B C60B -7(14) 8_565 8_565
C42B C34B C35B C60B 132(14) . 8_565
C33B C34B C35B C60B -19(14) . 8_565
C50B C34B C35B C60B 87(15) 8_565 8_565
C59B C34B C35B C60B 130(15) 8_565 8_565
C49B C34B C35B C61B 27(3) 8_565 8_565
C60B C34B C35B C61B 34(14) 8_565 8_565
C42B C34B C35B C61B 166.0(14) . 8_565
C33B C34B C35B C61B 15(2) . 8_565
C50B C34B C35B C61B 121(2) 8_565 8_565
C59B C34B C35B C61B 163(2) 8_565 8_565
C49B C34B C35B C36B -138(3) 8_565 .
C60B C34B C35B C36B -131(15) 8_565 .
C42B C34B C35B C36B 1.1(13) . .
C33B C34B C35B C36B -150.2(10) . .
C50B C34B C35B C36B -44(2) 8_565 .
C59B C34B C35B C36B -1.6(9) 8_565 .
C49B C34B C35B C59B -137(3) 8_565 8_565
C60B C34B C35B C59B -130(15) 8_565 8_565
C42B C34B C35B C59B 2.7(12) . 8_565
C33B C34B C35B C59B -148.5(11) . 8_565
C50B C34B C35B C59B -42(2) 8_565 8_565
C49B C34B C35B C26B 16(3) 8_565 .
C60B C34B C35B C26B 23(14) 8_565 .
C42B C34B C35B C26B 155.1(12) . .
C33B C34B C35B C26B 3.8(18) . .
C50B C34B C35B C26B 110(2) 8_565 .
C59B C34B C35B C26B 152.3(18) 8_565 .
C60B C34B C35B C49B 7(14) 8_565 8_565
C42B C34B C35B C49B 139(3) . 8_565
C33B C34B C35B C49B -12(2) . 8_565
C50B C34B C35B C49B 94(3) 8_565 8_565
C59B C34B C35B C49B 137(3) 8_565 8_565
C60B C35B C36B C59B -6(4) 8_565 8_565
C61B C35B C36B C59B -159(3) 8_565 8_565
C26B C35B C36B C59B -150(3) . 8_565
C34B C35B C36B C59B 5(3) . 8_565
C49B C35B C36B C59B -8(3) 8_565 8_565
C60B C35B C36B C58B 142(4) 8_565 8_565
C61B C35B C36B C58B -11(3) 8_565 8_565
C59B C35B C36B C58B 147(4) 8_565 8_565
C26B C35B C36B C58B -3(3) . 8_565
C34B C35B C36B C58B 152.2(19) . 8_565
C49B C35B C36B C58B 139.3(19) 8_565 8_565
C60B C35B C36B C37B 142(4) 8_565 .
C61B C35B C36B C37B -12(2) 8_565 .
C59B C35B C36B C37B 147(3) 8_565 .
C26B C35B C36B C37B -3.0(17) . .
C34B C35B C36B C37B 151.9(11) . .
C49B C35B C36B C37B 139.0(11) 8_565 .
C60B C35B C36B C41B -12(4) 8_565 .
C61B C35B C36B C41B -165.0(16) 8_565 .
C59B C35B C36B C41B -6(2) 8_565 .
C26B C35B C36B C41B -156.4(12) . .
C34B C35B C36B C41B -1.5(12) . .
C49B C35B C36B C41B -14.4(13) 8_565 .
C61B C35B C36B C60B -153(5) 8_565 8_565
C59B C35B C36B C60B 6(4) 8_565 8_565
C26B C35B C36B C60B -145(5) . 8_565
C34B C35B C36B C60B 10(3) . 8_565
C49B C35B C36B C60B -3(3) 8_565 8_565
C60B C35B C36B C55B -3(4) 8_565 8_565
C61B C35B C36B C55B -156.5(16) 8_565 8_565
C59B C35B C36B C55B 2(2) 8_565 8_565
C26B C35B C36B C55B -147.9(11) . 8_565
C34B C35B C36B C55B 7.0(12) . 8_565
C49B C35B C36B C55B -5.9(13) 8_565 8_565
C60B C35B C36B C90B 149(4) 8_565 8_565
C61B C35B C36B C90B -3.8(17) 8_565 8_565
C59B C35B C36B C90B 155(3) 8_565 8_565
C26B C35B C36B C90B 4.9(13) . 8_565
C34B C35B C36B C90B 159.7(9) . 8_565
C49B C35B C36B C90B 146.9(10) 8_565 8_565
C90B C24B C37B C58B 44(5) 8_565 8_565
C5D C24B C37B C58B -167(5) 8_565 8_565
C2D C24B C37B C58B 9(5) 8_565 8_565
C23B C24B C37B C58B -158(4) . 8_565
C25B C24B C37B C58B 1(5) . 8_565
C91B C24B C37B C58B -153(4) 8_565 8_565
C5D C24B C37B C90B 149(4) 8_565 8_565
C2D C24B C37B C90B -35(3) 8_565 8_565
C23B C24B C37B C90B 158(4) . 8_565
C25B C24B C37B C90B -43(3) . 8_565
C58B C24B C37B C90B -44(5) 8_565 8_565
C91B C24B C37B C90B 163(4) 8_565 8_565
C90B C24B C37B C38B -163(4) 8_565 .
C5D C24B C37B C38B -13.9(13) 8_565 .
C2D C24B C37B C38B 162.4(11) 8_565 .
C23B C24B C37B C38B -4.2(15) . .
C25B C24B C37B C38B 154.8(11) . .
C58B C24B C37B C38B 154(5) 8_565 .
C91B C24B C37B C38B 0.9(15) 8_565 .
C90B C24B C37B C36B 47(3) 8_565 .
C5D C24B C37B C36B -164.1(11) 8_565 .
C2D C24B C37B C36B 12.2(13) 8_565 .
C23B C24B C37B C36B -154.4(10) . .
C25B C24B C37B C36B 4.6(15) . .
C58B C24B C37B C36B 3(4) 8_565 .
C91B C24B C37B C36B -149.3(10) 8_565 .
C90B C24B C37B C57B -167(4) 8_565 8_565
C5D C24B C37B C57B -18.1(16) 8_565 8_565
C2D C24B C37B C57B 158.2(14) 8_565 8_565
C23B C24B C37B C57B -8.4(18) . 8_565
C25B C24B C37B C57B 150.6(13) . 8_565
C58B C24B C37B C57B 149(5) 8_565 8_565
C91B C24B C37B C57B -3.3(18) 8_565 8_565
C90B C24B C37B C5D -149(4) 8_565 8_565
C2D C24B C37B C5D 176.3(14) 8_565 8_565
C23B C24B C37B C5D 9.7(8) . 8_565
C25B C24B C37B C5D 168.7(14) . 8_565
C58B C24B C37B C5D 167(5) 8_565 8_565
C91B C24B C37B C5D 14.8(8) 8_565 8_565
C90B C24B C37B C59B 57(4) 8_565 8_565
C5D C24B C37B C59B -154.3(12) 8_565 8_565
C2D C24B C37B C59B 22.0(14) 8_565 8_565
C23B C24B C37B C59B -144.6(11) . 8_565
C25B C24B C37B C59B 14.4(15) . 8_565
C58B C24B C37B C59B 13(4) 8_565 8_565
C91B C24B C37B C59B -139.5(11) 8_565 8_565
C90B C24B C37B C89B -158(4) 8_565 8_565
C5D C24B C37B C89B -9.8(8) 8_565 8_565
C2D C24B C37B C89B 166.5(9) 8_565 8_565
C23B C24B C37B C89B -0.1(9) . 8_565
C25B C24B C37B C89B 158.9(9) . 8_565
C58B C24B C37B C89B 158(5) 8_565 8_565
C91B C24B C37B C89B 5.0(10) 8_565 8_565
C59B C36B C37B C58B -59(6) 8_565 8_565
C35B C36B C37B C58B 179(5) . 8_565
C41B C36B C37B C58B -34(5) . 8_565
C60B C36B C37B C58B -170(5) 8_565 8_565
C55B C36B C37B C58B -42(4) 8_565 8_565
C90B C36B C37B C58B 163(5) 8_565 8_565
C59B C36B C37B C90B 138(4) 8_565 8_565
C58B C36B C37B C90B -163(5) 8_565 8_565
C35B C36B C37B C90B 16.6(16) . 8_565
C41B C36B C37B C90B 163.5(13) . 8_565
C60B C36B C37B C90B 27.9(19) 8_565 8_565
C55B C36B C37B C90B 155.3(12) 8_565 8_565
C59B C36B C37B C38B -27(4) 8_565 .
C58B C36B C37B C38B 32(4) 8_565 .
C35B C36B C37B C38B -149.1(11) . .
C41B C36B C37B C38B -2.3(16) . .
C60B C36B C37B C38B -137.9(12) 8_565 .
C55B C36B C37B C38B -10.4(14) 8_565 .
C90B C36B C37B C38B -165.8(17) 8_565 .
C59B C36B C37B C24B 125(4) 8_565 .
C58B C36B C37B C24B -176(5) 8_565 .
C35B C36B C37B C24B 3.3(15) . .
C41B C36B C37B C24B 150.1(11) . .
C60B C36B C37B C24B 14.5(18) 8_565 .
C55B C36B C37B C24B 142.0(10) 8_565 .
C90B C36B C37B C24B -13.4(10) 8_565 .
C59B C36B C37B C57B -30(4) 8_565 8_565
C58B C36B C37B C57B 29(4) 8_565 8_565
C35B C36B C37B C57B -151.6(12) . 8_565
C41B C36B C37B C57B -4.7(15) . 8_565
C60B C36B C37B C57B -140.3(13) 8_565 8_565
C55B C36B C37B C57B -12.9(13) 8_565 8_565
C90B C36B C37B C57B -168.2(17) 8_565 8_565
C59B C36B C37B C5D 101(4) 8_565 8_565
C58B C36B C37B C5D 160(6) 8_565 8_565
C35B C36B C37B C5D -21(3) . 8_565
C41B C36B C37B C5D 126(2) . 8_565
C60B C36B C37B C5D -9(3) 8_565 8_565
C55B C36B C37B C5D 118(2) 8_565 8_565
C90B C36B C37B C5D -37(2) 8_565 8_565
C58B C36B C37B C59B 59(6) 8_565 8_565
C35B C36B C37B C59B -122(4) . 8_565
C41B C36B C37B C59B 25(3) . 8_565
C60B C36B C37B C59B -110(4) 8_565 8_565
C55B C36B C37B C59B 17(3) 8_565 8_565
C90B C36B C37B C59B -138(4) 8_565 8_565
C59B C36B C37B C89B -3(5) 8_565 8_565
C58B C36B C37B C89B 56(5) 8_565 8_565
C35B C36B C37B C89B -124.9(17) . 8_565
C41B C36B C37B C89B 22(2) . 8_565
C60B C36B C37B C89B -113.6(18) 8_565 8_565
C55B C36B C37B C89B 14(2) 8_565 8_565
C90B C36B C37B C89B -142(2) 8_565 8_565
C58B C37B C38B C57B 2(5) 8_565 8_565
C90B C37B C38B C57B -172(5) 8_565 8_565
C24B C37B C38B C57B -164(5) . 8_565
C36B C37B C38B C57B -12(5) . 8_565
C5D C37B C38B C57B -173(5) 8_565 8_565
C59B C37B C38B C57B -17(5) 8_565 8_565
C89B C37B C38B C57B -171(6) 8_565 8_565
C58B C37B C38B C89B 172(2) 8_565 8_565
C90B C37B C38B C89B -1(2) 8_565 8_565
C24B C37B C38B C89B 6.6(14) . 8_565
C36B C37B C38B C89B 158.5(11) . 8_565
C57B C37B C38B C89B 171(6) 8_565 8_565
C5D C37B C38B C89B -2.0(9) 8_565 8_565
C59B C37B C38B C89B 153.8(10) 8_565 8_565
C58B C37B C38B C39B 19(3) 8_565 .
C90B C37B C38B C39B -154.5(19) 8_565 .
C24B C37B C38B C39B -146.8(12) . .
C36B C37B C38B C39B 5.1(16) . .
C57B C37B C38B C39B 17(5) 8_565 .
C5D C37B C38B C39B -155.4(12) 8_565 .
C59B C37B C38B C39B 0.4(15) 8_565 .
C89B C37B C38B C39B -153.4(17) 8_565 .
C90B C37B C38B C58B -173(4) 8_565 8_565
C24B C37B C38B C58B -166(3) . 8_565
C36B C37B C38B C58B -13.8(18) . 8_565
C57B C37B C38B C58B -2(5) 8_565 8_565
C5D C37B C38B C58B -174(2) 8_565 8_565
C59B C37B C38B C58B -18.5(18) 8_565 8_565
C89B C37B C38B C58B -172(2) 8_565 8_565
C58B C37B C38B C85B 159(2) 8_565 .
C90B C37B C38B C85B -14(2) 8_565 .
C24B C37B C38B C85B -6.6(16) . .
C36B C37B C38B C85B 145.3(11) . .
C57B C37B C38B C85B 157(6) 8_565 .
C5D C37B C38B C85B -15.2(11) 8_565 .
C59B C37B C38B C85B 140.6(11) 8_565 .
C89B C37B C38B C85B -13.2(9) 8_565 .
C58B C37B C38B C56B 24(3) 8_565 8_565
C90B C37B C38B C56B -149.6(19) 8_565 8_565
C24B C37B C38B C56B -141.9(14) . 8_565
C36B C37B C38B C56B 10.0(18) . 8_565
C57B C37B C38B C56B 22(4) 8_565 8_565
C5D C37B C38B C56B -150.5(14) 8_565 8_565
C59B C37B C38B C56B 5.3(17) 8_565 8_565
C89B C37B C38B C56B -148.5(19) 8_565 8_565
C57B C38B C39B C56B -158(14) 8_565 8_565
C89B C38B C39B C56B 10(7) 8_565 8_565
C37B C38B C39B C56B 154(7) . 8_565
C58B C38B C39B C56B 161(7) 8_565 8_565
C85B C38B C39B C56B 8(7) . 8_565
C89B C38B C39B C57B 168(13) 8_565 8_565
C37B C38B C39B C57B -49(12) . 8_565
C58B C38B C39B C57B -41(12) 8_565 8_565
C85B C38B C39B C57B 165(12) . 8_565
C56B C38B C39B C57B 158(14) 8_565 8_565
C57B C38B C39B C54B 52(12) 8_565 8_565
C89B C38B C39B C54B -140.3(19) 8_565 8_565
C37B C38B C39B C54B 4(3) . 8_565
C58B C38B C39B C54B 11(2) 8_565 8_565
C85B C38B C39B C54B -142.4(18) . 8_565
C56B C38B C39B C54B -150(8) 8_565 8_565
C57B C38B C39B C40B 46(12) 8_565 .
C89B C38B C39B C40B -146.1(16) 8_565 .
C37B C38B C39B C40B -2(2) . .
C58B C38B C39B C40B 5.0(18) 8_565 .
C85B C38B C39B C40B -148.2(14) . .
C56B C38B C39B C40B -156(8) 8_565 .
C57B C38B C39B C87B -167(12) 8_565 .
C89B C38B C39B C87B 0(2) 8_565 .
C37B C38B C39B C87B 144.1(11) . .
C58B C38B C39B C87B 151.3(10) 8_565 .
C85B C38B C39B C87B -1.8(12) . .
C56B C38B C39B C87B -10(6) 8_565 .
C56B C39B C40B C54B -4(10) 8_565 8_565
C57B C39B C40B C54B 156(7) 8_565 8_565
C38B C39B C40B C54B 151(7) . 8_565
C87B C39B C40B C54B 8(8) . 8_565
C56B C39B C40B C55B -148(7) 8_565 8_565
C57B C39B C40B C55B 12(3) 8_565 8_565
C54B C39B C40B C55B -144(8) 8_565 8_565
C38B C39B C40B C55B 7(2) . 8_565
C87B C39B C40B C55B -136.5(15) . 8_565
C56B C39B C40B C41B -159(7) 8_565 .
C57B C39B C40B C41B 1(2) 8_565 .
C54B C39B C40B C41B -155(8) 8_565 .
C38B C39B C40B C41B -4(2) . .
C87B C39B C40B C41B -147.2(12) . .
C56B C39B C40B C53B -12(8) 8_565 .
C57B C39B C40B C53B 147.9(16) 8_565 .
C54B C39B C40B C53B -8(7) 8_565 .
C38B C39B C40B C53B 143.1(14) . .
C87B C39B C40B C53B -0.4(18) . .
C57B C39B C40B C56B 160(9) 8_565 8_565
C54B C39B C40B C56B 4(10) 8_565 8_565
C38B C39B C40B C56B 155(8) . 8_565
C87B C39B C40B C56B 11(7) . 8_565
C54B C40B C41B C55B 42(15) 8_565 8_565
C39B C40B C41B C55B 146(4) . 8_565
C53B C40B C41B C55B 1(3) . 8_565
C56B C40B C41B C55B 142(4) 8_565 8_565
C54B C40B C41B C59B -88(15) 8_565 8_565
C55B C40B C41B C59B -130(4) 8_565 8_565
C39B C40B C41B C59B 15(2) . 8_565
C53B C40B C41B C59B -129.0(16) . 8_565
C56B C40B C41B C59B 12(2) 8_565 8_565
C54B C40B C41B C42B 45(15) 8_565 .
C55B C40B C41B C42B 3(3) 8_565 .
C39B C40B C41B C42B 148.4(13) . .
C53B C40B C41B C42B 4.2(18) . .
C56B C40B C41B C42B 145.0(13) 8_565 .
C54B C40B C41B C36B -97(15) 8_565 .
C55B C40B C41B C36B -140(4) 8_565 .
C39B C40B C41B C36B 6.0(16) . .
C53B C40B C41B C36B -138.2(12) . .
C56B C40B C41B C36B 2.6(18) 8_565 .
C55B C40B C41B C54B -42(15) 8_565 8_565
C39B C40B C41B C54B 103(16) . 8_565
C53B C40B C41B C54B -41(14) . 8_565
C56B C40B C41B C54B 100(16) 8_565 8_565
C54B C40B C41B C51B 43(15) 8_565 8_565
C55B C40B C41B C51B 1(3) 8_565 8_565
C39B C40B C41B C51B 146.4(12) . 8_565
C53B C40B C41B C51B 2.2(13) . 8_565
C56B C40B C41B C51B 143.0(13) 8_565 8_565
C59B C36B C41B C55B 77(7) 8_565 8_565
C58B C36B C41B C55B -66(4) 8_565 8_565
C35B C36B C41B C55B 94(3) . 8_565
C37B C36B C41B C55B -57(4) . 8_565
C60B C36B C41B C55B 91(3) 8_565 8_565
C90B C36B C41B C55B -39(4) 8_565 8_565
C58B C36B C41B C59B -143(7) 8_565 8_565
C35B C36B C41B C59B 17(6) . 8_565
C37B C36B C41B C59B -134(6) . 8_565
C60B C36B C41B C59B 14(6) 8_565 8_565
C55B C36B C41B C59B -77(7) 8_565 8_565
C90B C36B C41B C59B -116(7) 8_565 8_565
C59B C36B C41B C42B -15(6) 8_565 .
C58B C36B C41B C42B -158.4(14) 8_565 .
C35B C36B C41B C42B 1.5(13) . .
C37B C36B C41B C42B -149.3(11) . .
C60B C36B C41B C42B -1.3(11) 8_565 .
C55B C36B C41B C42B -92(4) 8_565 .
C90B C36B C41B C42B -131.3(16) 8_565 .
C59B C36B C41B C40B 131(6) 8_565 .
C58B C36B C41B C40B -12.6(18) 8_565 .
C35B C36B C41B C40B 147.4(11) . .
C37B C36B C41B C40B -3.4(17) . .
C60B C36B C41B C40B 144.6(11) 8_565 .
C55B C36B C41B C40B 53(3) 8_565 .
C90B C36B C41B C40B 15(2) 8_565 .
C59B C36B C41B C54B 127(6) 8_565 8_565
C58B C36B C41B C54B -16.0(18) 8_565 8_565
C35B C36B C41B C54B 144.0(10) . 8_565
C37B C36B C41B C54B -6.9(16) . 8_565
C60B C36B C41B C54B 141.2(10) 8_565 8_565
C55B C36B C41B C54B 50(3) 8_565 8_565
C90B C36B C41B C54B 11(2) 8_565 8_565
C59B C36B C41B C51B 14(6) 8_565 8_565
C58B C36B C41B C51B -129.0(14) 8_565 8_565
C35B C36B C41B C51B 30.9(14) . 8_565
C37B C36B C41B C51B -119.9(10) . 8_565
C60B C36B C41B C51B 28.1(12) 8_565 8_565
C55B C36B C41B C51B -63(4) 8_565 8_565
C90B C36B C41B C51B -101.9(16) 8_565 8_565
C55B C41B C42B C51B -2(3) 8_565 8_565
C59B C41B C42B C51B 137.0(15) 8_565 8_565
C40B C41B C42B C51B -3.8(15) . 8_565
C36B C41B C42B C51B 139.8(12) . 8_565
C54B C41B C42B C51B -1.3(16) 8_565 8_565
C55B C41B C42B C50B -70(4) 8_565 8_565
C59B C41B C42B C50B 68(3) 8_565 8_565
C40B C41B C42B C50B -73(3) . 8_565
C36B C41B C42B C50B 71(3) . 8_565
C54B C41B C42B C50B -70(3) 8_565 8_565
C51B C41B C42B C50B -69(3) 8_565 8_565
C59B C41B C42B C55B 139(3) 8_565 8_565
C40B C41B C42B C55B -2(2) . 8_565
C36B C41B C42B C55B 141(3) . 8_565
C54B C41B C42B C55B 0(2) 8_565 8_565
C51B C41B C42B C55B 2(3) 8_565 8_565
C55B C41B C42B C34B -142(3) 8_565 .
C59B C41B C42B C34B -3.6(14) 8_565 .
C40B C41B C42B C34B -144.4(12) . .
C36B C41B C42B C34B -0.8(12) . .
C54B C41B C42B C34B -141.8(11) 8_565 .
C51B C41B C42B C34B -140.6(14) 8_565 .
C55B C41B C42B C43B 2(3) 8_565 .
C59B C41B C42B C43B 140.4(13) 8_565 .
C40B C41B C42B C43B -0.4(16) . .
C36B C41B C42B C43B 143.1(11) . .
C54B C41B C42B C43B 2.1(17) 8_565 .
C51B C41B C42B C43B 3.4(9) 8_565 .
C55B C41B C42B C49B -129(3) 8_565 8_565
C59B C41B C42B C49B 9.1(16) 8_565 8_565
C40B C41B C42B C49B -131.7(12) . 8_565
C36B C41B C42B C49B 11.9(14) . 8_565
C54B C41B C42B C49B -129.1(12) 8_565 8_565
C51B C41B C42B C49B -127.9(14) 8_565 8_565
C55B C41B C42B C59B -139(3) 8_565 8_565
C40B C41B C42B C59B -140.8(19) . 8_565
C36B C41B C42B C59B 2.7(11) . 8_565
C54B C41B C42B C59B -138.3(19) 8_565 8_565
C51B C41B C42B C59B -137.0(15) 8_565 8_565
C49B C34B C42B C51B 29(3) 8_565 8_565
C60B C34B C42B C51B -110(2) 8_565 8_565
C35B C34B C42B C51B -114.4(19) . 8_565
C33B C34B C42B C51B 35(2) . 8_565
C50B C34B C42B C51B 36.8(17) 8_565 8_565
C59B C34B C42B C51B -112(2) 8_565 8_565
C49B C34B C42B C50B -8(2) 8_565 8_565
C60B C34B C42B C50B -147.0(14) 8_565 8_565
C35B C34B C42B C50B -151.2(10) . 8_565
C33B C34B C42B C50B -2.1(11) . 8_565
C59B C34B C42B C50B -149.0(9) 8_565 8_565
C49B C34B C42B C55B 130(2) 8_565 8_565
C60B C34B C42B C55B -8.7(17) 8_565 8_565
C35B C34B C42B C55B -12.9(14) . 8_565
C33B C34B C42B C55B 136.3(12) . 8_565
C50B C34B C42B C55B 138.3(13) 8_565 8_565
C59B C34B C42B C55B -10.7(10) 8_565 8_565
C49B C34B C42B C41B 143(2) 8_565 .
C60B C34B C42B C41B 4.0(15) 8_565 .
C35B C34B C42B C41B -0.1(12) . .
C33B C34B C42B C41B 149.0(11) . .
C50B C34B C42B C41B 151.0(12) 8_565 .
C59B C34B C42B C41B 2.0(8) 8_565 .
C49B C34B C42B C43B 3(3) 8_565 .
C60B C34B C42B C43B -135.9(15) 8_565 .
C35B C34B C42B C43B -140.1(12) . .
C33B C34B C42B C43B 9.0(17) . .
C50B C34B C42B C43B 11.1(10) 8_565 .
C59B C34B C42B C43B -137.9(13) 8_565 .
C60B C34B C42B C49B -139(3) 8_565 8_565
C35B C34B C42B C49B -143(3) . 8_565
C33B C34B C42B C49B 6.1(17) . 8_565
C50B C34B C42B C49B 8(2) 8_565 8_565
C59B C34B C42B C49B -141(2) 8_565 8_565
C49B C34B C42B C59B 141(2) 8_565 8_565
C60B C34B C42B C59B 2.0(12) 8_565 8_565
C35B C34B C42B C59B -2.2(9) . 8_565
C33B C34B C42B C59B 147.0(11) . 8_565
C50B C34B C42B C59B 149.0(9) 8_565 8_565
C50B C42B C43B C51B 138(3) 8_565 8_565
C55B C42B C43B C51B -8(2) 8_565 8_565
C41B C42B C43B C51B -9(3) . 8_565
C34B C42B C43B C51B 126(3) . 8_565
C49B C42B C43B C51B 127(3) 8_565 8_565
C59B C42B C43B C51B 22(3) 8_565 8_565
C51B C42B C43B C50B -138(3) 8_565 8_565
C55B C42B C43B C50B -146.8(11) 8_565 8_565
C41B C42B C43B C50B -147.4(13) . 8_565
C34B C42B C43B C50B -12.4(11) . 8_565
C49B C42B C43B C50B -11.4(8) 8_565 8_565
C59B C42B C43B C50B -116.0(15) 8_565 8_565
C51B C42B C43B C52B 7(2) 8_565 .
C50B C42B C43B C52B 145.7(13) 8_565 .
C55B C42B C43B C52B -1.1(13) 8_565 .
C41B C42B C43B C52B -1.7(16) . .
C34B C42B C43B C52B 133.3(12) . .
C49B C42B C43B C52B 134.3(10) 8_565 .
C59B C42B C43B C52B 30(2) 8_565 .
C51B C42B C43B C44B -137(3) 8_565 .
C50B C42B C43B C44B 1.5(10) 8_565 .
C55B C42B C43B C44B -145.3(11) 8_565 .
C41B C42B C43B C44B -145.8(11) . .
C34B C42B C43B C44B -10.8(16) . .
C49B C42B C43B C44B -9.8(13) 8_565 .
C59B C42B C43B C44B -114.4(15) 8_565 .
C51B C42B C43B C43B -36(2) 8_565 8_565
C50B C42B C43B C43B 101.9(15) 8_565 8_565
C55B C42B C43B C43B -44.9(18) 8_565 8_565
C41B C42B C43B C43B -45(2) . 8_565
C34B C42B C43B C43B 89.6(18) . 8_565
C49B C42B C43B C43B 90.6(15) 8_565 8_565
C59B C42B C43B C43B -14(3) 8_565 8_565
C51B C42B C43B C45B -135(3) 8_565 8_565
C50B C42B C43B C45B 3.0(8) 8_565 8_565
C55B C42B C43B C45B -143.8(9) 8_565 8_565
C41B C42B C43B C45B -144.4(10) . 8_565
C34B C42B C43B C45B -9.4(14) . 8_565
C49B C42B C43B C45B -8.4(10) 8_565 8_565
C59B C42B C43B C45B -113.0(14) 8_565 8_565
C51B C43B C44B C45B -21(5) 8_565 8_565
C50B C43B C44B C45B 9(4) 8_565 8_565
C52B C43B C44B C45B -136(4) . 8_565
C42B C43B C44B C45B 8(4) . 8_565
C43B C43B C44B C45B -144(4) 8_565 8_565
C51B C43B C44B C44B 123(2) 8_565 8_565
C50B C43B C44B C44B 152.9(7) 8_565 8_565
C52B C43B C44B C44B 8.2(11) . 8_565
C42B C43B C44B C44B 151.5(8) . 8_565
C43B C43B C44B C44B -0.003(2) 8_565 8_565
C45B C43B C44B C44B 144(4) 8_565 8_565
C51B C43B C44B C50B -30(2) 8_565 8_565
C52B C43B C44B C50B -144.7(13) . 8_565
C42B C43B C44B C50B -1.4(9) . 8_565
C43B C43B C44B C50B -152.9(7) 8_565 8_565
C45B C43B C44B C50B -9(4) 8_565 8_565
C51B C43B C44B C45B 113(3) 8_565 .
C50B C43B C44B C45B 142.7(16) 8_565 .
C52B C43B C44B C45B -2(2) . .
C42B C43B C44B C45B 141.3(13) . .
C43B C43B C44B C45B -10.2(12) 8_565 .
C45B C43B C44B C45B 134(5) 8_565 .
C51B C43B C44B C32B -29(3) 8_565 .
C50B C43B C44B C32B 1.5(9) 8_565 .
C52B C43B C44B C32B -143.2(10) . .
C42B C43B C44B C32B 0.1(14) . .
C43B C43B C44B C32B -151.4(10) 8_565 .
C45B C43B C44B C32B -8(3) 8_565 .
C50B C43B C44B C51B 30(2) 8_565 8_565
C52B C43B C44B C51B -115(3) . 8_565
C42B C43B C44B C51B 29(2) . 8_565
C43B C43B C44B C51B -123(2) 8_565 8_565
C45B C43B C44B C51B 21(5) 8_565 8_565
C51B C43B C44B C46B -3(4) 8_565 8_565
C50B C43B C44B C46B 27(2) 8_565 8_565
C52B C43B C44B C46B -117(2) . 8_565
C42B C43B C44B C46B 26(3) . 8_565
C43B C43B C44B C46B -125(2) 8_565 8_565
C45B C43B C44B C46B 18(3) 8_565 8_565
C46B C32B C44B C45B -10(4) 8_565 8_565
C33B C32B C44B C45B -155(4) . 8_565
C47B C32B C44B C45B -27(4) 8_565 8_565
C31B C32B C44B C45B -15(4) . 8_565
C50B C32B C44B C45B -171(4) 8_565 8_565
C48B C32B C44B C45B -141(4) 8_565 8_565
C49B C32B C44B C45B -160(4) 8_565 8_565
C45B C32B C44B C44B 26(4) 8_565 8_565
C46B C32B C44B C44B 16.3(9) 8_565 8_565
C33B C32B C44B C44B -129.0(9) . 8_565
C47B C32B C44B C44B -1.4(19) 8_565 8_565
C31B C32B C44B C44B 10.7(9) . 8_565
C50B C32B C44B C44B -145.2(8) 8_565 8_565
C48B C32B C44B C44B -115.5(15) 8_565 8_565
C49B C32B C44B C44B -134.3(6) 8_565 8_565
C45B C32B C44B C50B 171(4) 8_565 8_565
C46B C32B C44B C50B 161.5(10) 8_565 8_565
C33B C32B C44B C50B 16.2(11) . 8_565
C47B C32B C44B C50B 143.8(16) 8_565 8_565
C31B C32B C44B C50B 155.9(9) . 8_565
C48B C32B C44B C50B 29.7(17) 8_565 8_565
C49B C32B C44B C50B 10.9(8) 8_565 8_565
C45B C32B C44B C43B 170(4) 8_565 .
C46B C32B C44B C43B 160.0(11) 8_565 .
C33B C32B C44B C43B 14.7(15) . .
C47B C32B C44B C43B 142.4(15) 8_565 .
C31B C32B C44B C43B 154.4(10) . .
C50B C32B C44B C43B -1.5(9) 8_565 .
C48B C32B C44B C43B 28(2) 8_565 .
C49B C32B C44B C43B 9.5(12) 8_565 .
C45B C32B C44B C45B 21(3) 8_565 .
C46B C32B C44B C45B 11.6(12) 8_565 .
C33B C32B C44B C45B -133.7(12) . .
C47B C32B C44B C45B -6(2) 8_565 .
C31B C32B C44B C45B 6.0(12) . .
C50B C32B C44B C45B -149.9(13) 8_565 .
C48B C32B C44B C45B -120.2(17) 8_565 .
C49B C32B C44B C45B -138.9(10) 8_565 .
C45B C32B C44B C51B 162(4) 8_565 8_565
C46B C32B C44B C51B 152.6(9) 8_565 8_565
C33B C32B C44B C51B 7.3(12) . 8_565
C47B C32B C44B C51B 135.0(14) 8_565 8_565
C31B C32B C44B C51B 147.0(8) . 8_565
C50B C32B C44B C51B -8.9(6) 8_565 8_565
C48B C32B C44B C51B 20.8(19) 8_565 8_565
C49B C32B C44B C51B 2.1(9) 8_565 8_565
C45B C32B C44B C46B 10(4) 8_565 8_565
C33B C32B C44B C46B -145.3(13) . 8_565
C47B C32B C44B C46B -17.7(14) 8_565 8_565
C31B C32B C44B C46B -5.6(9) . 8_565
C50B C32B C44B C46B -161.5(10) 8_565 8_565
C48B C32B C44B C46B -131.8(18) 8_565 8_565
C49B C32B C44B C46B -150.5(10) 8_565 8_565
C45B C44B C45B C44B 179.998(3) 8_565 8_565
C50B C44B C45B C44B 112(2) 8_565 8_565
C43B C44B C45B C44B 26(3) . 8_565
C32B C44B C45B C44B 170.7(13) . 8_565
C51B C44B C45B C44B 44(3) 8_565 8_565
C46B C44B C45B C44B 178.3(19) 8_565 8_565
C45B C44B C45B C32B 41(6) 8_565 8_565
C44B C44B C45B C32B -139(6) 8_565 8_565
C50B C44B C45B C32B -27(6) 8_565 8_565
C43B C44B C45B C32B -113(4) . 8_565
C32B C44B C45B C32B 32(5) . 8_565
C51B C44B C45B C32B -94(4) 8_565 8_565
C46B C44B C45B C32B 40(4) 8_565 8_565
C45B C44B C45B C46B 2(3) 8_565 .
C44B C44B C45B C46B -178(3) 8_565 .
C50B C44B C45B C46B -66(3) 8_565 .
C43B C44B C45B C46B -151.7(12) . .
C32B C44B C45B C46B -6.9(15) . .
C51B C44B C45B C46B -133.1(11) 8_565 .
C46B C44B C45B C46B 0.7(7) 8_565 .
C45B C44B C45B C50B 150.1(14) 8_565 .
C44B C44B C45B C50B -29.9(14) 8_565 .
C50B C44B C45B C50B 82(2) 8_565 .
C43B C44B C45B C50B -4.0(19) . .
C32B C44B C45B C50B 140.8(8) . .
C51B C44B C45B C50B 14.6(18) 8_565 .
C46B C44B C45B C50B 148.4(10) 8_565 .
C44B C44B C45B C45B 180.002(2) 8_565 8_565
C50B C44B C45B C45B -68(2) 8_565 8_565
C43B C44B C45B C45B -154(3) . 8_565
C32B C44B C45B C45B -9.3(13) . 8_565
C51B C44B C45B C45B -136(3) 8_565 8_565
C46B C44B C45B C45B -1.7(19) 8_565 8_565
C45B C44B C45B C31B 7(3) 8_565 8_565
C44B C44B C45B C31B -173(3) 8_565 8_565
C50B C44B C45B C31B -61(3) 8_565 8_565
C43B C44B C45B C31B -146.9(11) . 8_565
C32B C44B C45B C31B -2.1(13) . 8_565
C51B C44B C45B C31B -128.3(11) 8_565 8_565
C46B C44B C45B C31B 5.5(9) 8_565 8_565
C45B C44B C45B C43B 164.4(18) 8_565 8_565
C44B C44B C45B C43B -15.6(18) 8_565 8_565
C50B C44B C45B C43B 96(2) 8_565 8_565
C43B C44B C45B C43B 10.3(12) . 8_565
C32B C44B C45B C43B 155.1(8) . 8_565
C51B C44B C45B C43B 28.8(12) 8_565 8_565
C46B C44B C45B C43B 162.7(7) 8_565 8_565
C45B C44B C45B C46B 1.7(19) 8_565 8_565
C44B C44B C45B C46B -178.3(19) 8_565 8_565
C50B C44B C45B C46B -66(2) 8_565 8_565
C43B C44B C45B C46B -152.4(14) . 8_565
C32B C44B C45B C46B -7.6(8) . 8_565
C51B C44B C45B C46B -133.8(12) 8_565 8_565
C44B C45B C46B C31B 108(11) 8_565 8_565
C32B C45B C46B C31B -50(9) 8_565 8_565
C44B C45B C46B C31B 115(9) . 8_565
C50B C45B C46B C31B -30(10) . 8_565
C45B C45B C46B C31B 116(9) 8_565 8_565
C43B C45B C46B C31B 13(11) 8_565 8_565
C46B C45B C46B C31B 116(9) 8_565 8_565
C44B C45B C46B C32B 159(8) 8_565 8_565
C44B C45B C46B C32B 165.1(15) . 8_565
C50B C45B C46B C32B 20.4(11) . 8_565
C45B C45B C46B C32B 166.0(8) 8_565 8_565
C31B C45B C46B C32B 50(9) 8_565 8_565
C43B C45B C46B C32B 63(4) 8_565 8_565
C46B C45B C46B C32B 166.0(8) 8_565 8_565
C44B C45B C46B C46B -7(8) 8_565 8_565
C32B C45B C46B C46B -166.0(8) 8_565 8_565
C44B C45B C46B C46B -0.9(10) . 8_565
C50B C45B C46B C46B -145.7(10) . 8_565
C45B C45B C46B C46B 0.001(1) 8_565 8_565
C31B C45B C46B C46B -116(9) 8_565 8_565
C43B C45B C46B C46B -103(4) 8_565 8_565
C44B C45B C46B C47B 149(8) 8_565 .
C32B C45B C46B C47B -9.4(11) 8_565 .
C44B C45B C46B C47B 155.7(12) . .
C50B C45B C46B C47B 10.9(18) . .
C45B C45B C46B C47B 156.6(10) 8_565 .
C31B C45B C46B C47B 41(9) 8_565 .
C43B C45B C46B C47B 54(4) 8_565 .
C46B C45B C46B C47B 156.6(10) 8_565 .
C44B C45B C46B C31B -1(8) 8_565 .
C32B C45B C46B C31B -159.8(15) 8_565 .
C44B C45B C46B C31B 5.3(17) . .
C50B C45B C46B C31B -139.4(13) . .
C45B C45B C46B C31B 6.2(10) 8_565 .
C31B C45B C46B C31B -109(10) 8_565 .
C43B C45B C46B C31B -96(4) 8_565 .
C46B C45B C46B C31B 6.2(10) 8_565 .
C44B C45B C46B C30B 111(8) 8_565 8_565
C32B C45B C46B C30B -48(2) 8_565 8_565
C44B C45B C46B C30B 117(2) . 8_565
C50B C45B C46B C30B -27(3) . 8_565
C45B C45B C46B C30B 118(2) 8_565 8_565
C31B C45B C46B C30B 3(8) 8_565 8_565
C43B C45B C46B C30B 16(5) 8_565 8_565
C46B C45B C46B C30B 118(2) 8_565 8_565
C32B C45B C46B C44B -159(8) 8_565 8_565
C44B C45B C46B C44B 6(7) . 8_565
C50B C45B C46B C44B -139(9) . 8_565
C45B C45B C46B C44B 7(8) 8_565 8_565
C31B C45B C46B C44B -108(11) 8_565 8_565
C43B C45B C46B C44B -96(9) 8_565 8_565
C46B C45B C46B C44B 7(8) 8_565 8_565
C44B C45B C46B C45B -7(8) 8_565 8_565
C32B C45B C46B C45B -166.0(8) 8_565 8_565
C44B C45B C46B C45B -0.9(10) . 8_565
C50B C45B C46B C45B -145.7(10) . 8_565
C31B C45B C46B C45B -116(9) 8_565 8_565
C43B C45B C46B C45B -103(4) 8_565 8_565
C46B C45B C46B C45B -0.001(1) 8_565 8_565
C46B C31B C46B C31B 179.999(2) 8_565 8_565
C47B C31B C46B C31B -94(6) 8_565 8_565
C30B C31B C46B C31B -15(3) . 8_565
C32B C31B C46B C31B -162.3(18) . 8_565
C45B C31B C46B C31B -166(2) 8_565 8_565
C67B C31B C46B C31B -12(4) 8_565 8_565
C46B C31B C46B C32B -61(5) 8_565 8_565
C47B C31B C46B C32B 26(8) 8_565 8_565
C30B C31B C46B C32B 104(3) . 8_565
C31B C31B C46B C32B 119(5) 8_565 8_565
C32B C31B C46B C32B -43(3) . 8_565
C45B C31B C46B C32B -47(3) 8_565 8_565
C67B C31B C46B C32B 108(3) 8_565 8_565
C47B C31B C46B C46B 86(6) 8_565 8_565
C30B C31B C46B C46B 165(3) . 8_565
C31B C31B C46B C46B 180.001(3) 8_565 8_565
C32B C31B C46B C46B 17.7(18) . 8_565
C45B C31B C46B C46B 14(2) 8_565 8_565
C67B C31B C46B C46B 168(4) 8_565 8_565
C46B C31B C46B C47B -168.2(15) 8_565 .
C47B C31B C46B C47B -82(6) 8_565 .
C30B C31B C46B C47B -3(2) . .
C31B C31B C46B C47B 11.8(15) 8_565 .
C32B C31B C46B C47B -150.5(10) . .
C45B C31B C46B C47B -154.6(13) 8_565 .
C67B C31B C46B C47B 0(2) 8_565 .
C46B C31B C46B C45B -19(3) 8_565 .
C47B C31B C46B C45B 68(6) 8_565 .
C30B C31B C46B C45B 146.1(11) . .
C31B C31B C46B C45B 161(3) 8_565 .
C32B C31B C46B C45B -1.0(16) . .
C45B C31B C46B C45B -5.1(9) 8_565 .
C67B C31B C46B C45B 149.7(10) 8_565 .
C46B C31B C46B C30B -170(2) 8_565 8_565
C47B C31B C46B C30B -84(6) 8_565 8_565
C30B C31B C46B C30B -5.7(13) . 8_565
C31B C31B C46B C30B 10(2) 8_565 8_565
C32B C31B C46B C30B -152.8(8) . 8_565
C45B C31B C46B C30B -156.9(7) 8_565 8_565
C67B C31B C46B C30B -2.1(15) 8_565 8_565
C46B C31B C46B C44B -19(3) 8_565 8_565
C47B C31B C46B C44B 67(6) 8_565 8_565
C30B C31B C46B C44B 146.0(11) . 8_565
C31B C31B C46B C44B 161(3) 8_565 8_565
C32B C31B C46B C44B -1.0(13) . 8_565
C45B C31B C46B C44B -5.2(9) 8_565 8_565
C67B C31B C46B C44B 149.7(10) 8_565 8_565
C46B C31B C46B C45B -14(2) 8_565 8_565
C47B C31B C46B C45B 73(6) 8_565 8_565
C30B C31B C46B C45B 151.2(14) . 8_565
C31B C31B C46B C45B 166(2) 8_565 8_565
C32B C31B C46B C45B 4.2(8) . 8_565
C67B C31B C46B C45B 154.9(14) 8_565 8_565
C32B C46B C47B C31B -171(3) 8_565 8_565
C46B C46B C47B C31B -22(3) 8_565 8_565
C45B C46B C47B C31B -163(4) . 8_565
C31B C46B C47B C31B -16(2) . 8_565
C30B C46B C47B C31B -12(3) 8_565 8_565
C44B C46B C47B C31B -160(4) 8_565 8_565
C45B C46B C47B C31B -114(4) 8_565 8_565
C31B C46B C47B C30B 12(3) 8_565 8_565
C32B C46B C47B C30B -158.9(12) 8_565 8_565
C46B C46B C47B C30B -9.8(14) 8_565 8_565
C45B C46B C47B C30B -150.9(13) . 8_565
C31B C46B C47B C30B -3.5(16) . 8_565
C44B C46B C47B C30B -147.8(12) 8_565 8_565
C45B C46B C47B C30B -102(3) 8_565 8_565
C31B C46B C47B C67B 7(3) 8_565 .
C32B C46B C47B C67B -163.8(11) 8_565 .
C46B C46B C47B C67B -14.8(15) 8_565 .
C45B C46B C47B C67B -155.9(11) . .
C31B C46B C47B C67B -8.5(18) . .
C30B C46B C47B C67B -4.9(10) 8_565 .
C44B C46B C47B C67B -152.7(10) 8_565 .
C45B C46B C47B C67B -107(3) 8_565 .
C31B C46B C47B C48B 153(3) 8_565 .
C32B C46B C47B C48B -17.6(11) 8_565 .
C46B C46B C47B C48B 131.5(10) 8_565 .
C45B C46B C47B C48B -9.6(16) . .
C31B C46B C47B C48B 137.8(14) . .
C30B C46B C47B C48B 141.3(14) 8_565 .
C44B C46B C47B C48B -6.4(16) 8_565 .
C45B C46B C47B C48B 39(3) 8_565 .
C31B C46B C47B C32B 171(3) 8_565 8_565
C46B C46B C47B C32B 149.1(12) 8_565 8_565
C45B C46B C47B C32B 8.0(9) . 8_565
C31B C46B C47B C32B 155.4(17) . 8_565
C30B C46B C47B C32B 158.9(12) 8_565 8_565
C44B C46B C47B C32B 11.1(8) 8_565 8_565
C45B C46B C47B C32B 57(3) 8_565 8_565
C31B C46B C47B C29B 55(4) 8_565 8_565
C32B C46B C47B C29B -116.2(18) 8_565 8_565
C46B C46B C47B C29B 33(2) 8_565 8_565
C45B C46B C47B C29B -108.2(19) . 8_565
C31B C46B C47B C29B 39(3) . 8_565
C30B C46B C47B C29B 42.7(16) 8_565 8_565
C44B C46B C47B C29B -105.1(19) 8_565 8_565
C45B C46B C47B C29B -59(4) 8_565 8_565
C31B C46B C47B C33B 155(3) 8_565 8_565
C32B C46B C47B C33B -15.8(8) 8_565 8_565
C46B C46B C47B C33B 133.3(9) 8_565 8_565
C45B C46B C47B C33B -7.8(13) . 8_565
C31B C46B C47B C33B 139.6(13) . 8_565
C30B C46B C47B C33B 143.1(11) 8_565 8_565
C44B C46B C47B C33B -4.6(12) 8_565 8_565
C45B C46B C47B C33B 41(3) 8_565 8_565
C31B C46B C47B C28B 128(3) 8_565 8_565
C32B C46B C47B C28B -43.1(14) 8_565 8_565
C46B C46B C47B C28B 106.0(15) 8_565 8_565
C45B C46B C47B C28B -35.1(19) . 8_565
C31B C46B C47B C28B 112.2(17) . 8_565
C30B C46B C47B C28B 115.8(15) 8_565 8_565
C44B C46B C47B C28B -32.0(18) 8_565 8_565
C45B C46B C47B C28B 14(4) 8_565 8_565
C31B C47B C48B C33B 17(3) 8_565 8_565
C30B C47B C48B C33B 127(2) 8_565 8_565
C46B C47B C48B C33B 5(2) . 8_565
C67B C47B C48B C33B 149.7(17) . 8_565
C32B C47B C48B C33B -9.4(16) 8_565 8_565
C29B C47B C48B C33B 145.4(18) 8_565 8_565
C28B C47B C48B C33B 139(3) 8_565 8_565
C31B C47B C48B C28B -122.0(19) 8_565 8_565
C30B C47B C48B C28B -12(2) 8_565 8_565
C46B C47B C48B C28B -134.1(15) . 8_565
C67B C47B C48B C28B 10.8(18) . 8_565
C32B C47B C48B C28B -148.3(16) 8_565 8_565
C29B C47B C48B C28B 6.5(14) 8_565 8_565
C33B C47B C48B C28B -139(3) 8_565 8_565
C31B C47B C48B C95B -144.0(16) 8_565 .
C30B C47B C48B C95B -34(2) 8_565 .
C46B C47B C48B C95B -156.1(12) . .
C67B C47B C48B C95B -11.1(16) . .
C32B C47B C48B C95B -170.3(12) 8_565 .
C29B C47B C48B C95B -15.4(11) 8_565 .
C33B C47B C48B C95B -161(2) 8_565 .
C28B C47B C48B C95B -21.9(11) 8_565 .
C31B C47B C48B C49B 10(2) 8_565 .
C30B C47B C48B C49B 120.0(17) 8_565 .
C46B C47B C48B C49B -2.0(17) . .
C67B C47B C48B C49B 143.0(11) . .
C32B C47B C48B C49B -16.2(11) 8_565 .
C29B C47B C48B C49B 138.7(12) 8_565 .
C33B C47B C48B C49B -6.8(13) 8_565 .
C28B C47B C48B C49B 132(2) 8_565 .
C31B C47B C48B C32B 26.3(15) 8_565 8_565
C30B C47B C48B C32B 136.2(17) 8_565 8_565
C46B C47B C48B C32B 14.2(9) . 8_565
C67B C47B C48B C32B 159.1(11) . 8_565
C29B C47B C48B C32B 154.8(8) 8_565 8_565
C33B C47B C48B C32B 9.4(16) 8_565 8_565
C28B C47B C48B C32B 148.3(16) 8_565 8_565
C31B C47B C48B C29B -128.5(17) 8_565 8_565
C30B C47B C48B C29B -18.7(14) 8_565 8_565
C46B C47B C48B C29B -140.6(11) . 8_565
C67B C47B C48B C29B 4.3(8) . 8_565
C32B C47B C48B C29B -154.8(8) 8_565 8_565
C33B C47B C48B C29B -145.4(18) 8_565 8_565
C28B C47B C48B C29B -6.5(14) 8_565 8_565
C33B C48B C49B C34B 150(7) 8_565 8_565
C28B C48B C49B C34B -55(5) 8_565 8_565
C95B C48B C49B C34B -29(5) . 8_565
C47B C48B C49B C34B 176(4) . 8_565
C32B C48B C49B C34B 162(5) 8_565 8_565
C29B C48B C49B C34B -105(5) 8_565 8_565
C28B C48B C49B C33B 155(6) 8_565 8_565
C95B C48B C49B C33B -179(5) . 8_565
C47B C48B C49B C33B 26(5) . 8_565
C32B C48B C49B C33B 12(5) 8_565 8_565
C29B C48B C49B C33B 105(5) 8_565 8_565
C33B C48B C49B C50B -13(5) 8_565 .
C28B C48B C49B C50B 142.3(16) 8_565 .
C95B C48B C49B C50B 168.3(11) . .
C47B C48B C49B C50B 12.9(17) . .
C32B C48B C49B C50B -1.3(10) 8_565 .
C29B C48B C49B C50B 92(2) 8_565 .
C33B C48B C49B C60B -176(5) 8_565 .
C28B C48B C49B C60B -21(2) 8_565 .
C95B C48B C49B C60B 5.2(17) . .
C47B C48B C49B C60B -150.2(12) . .
C32B C48B C49B C60B -164.4(13) 8_565 .
C29B C48B C49B C60B -71(2) 8_565 .
C33B C48B C49B C32B -12(5) 8_565 8_565
C28B C48B C49B C32B 143.6(17) 8_565 8_565
C95B C48B C49B C32B 169.6(12) . 8_565
C47B C48B C49B C32B 14.2(10) . 8_565
C29B C48B C49B C32B 93.0(19) 8_565 8_565
C33B C48B C49B C42B -10(6) 8_565 8_565
C28B C48B C49B C42B 145(3) 8_565 8_565
C95B C48B C49B C42B 171(3) . 8_565
C47B C48B C49B C42B 16(4) . 8_565
C32B C48B C49B C42B 1(3) 8_565 8_565
C29B C48B C49B C42B 94(4) 8_565 8_565
C33B C48B C49B C35B -176(5) 8_565 8_565
C28B C48B C49B C35B -20.6(19) 8_565 8_565
C95B C48B C49B C35B 5.4(15) . 8_565
C47B C48B C49B C35B -150.0(10) . 8_565
C32B C48B C49B C35B -164.2(10) 8_565 8_565
C29B C48B C49B C35B -71(2) 8_565 8_565
C33B C48B C49B C28B -155(6) 8_565 8_565
C95B C48B C49B C28B 26.0(12) . 8_565
C47B C48B C49B C28B -129(2) . 8_565
C32B C48B C49B C28B -143.6(17) 8_565 8_565
C29B C48B C49B C28B -50.6(17) 8_565 8_565
C34B C49B C50B C42B 7.2(19) 8_565 8_565
C33B C49B C50B C42B 176.0(15) 8_565 8_565
C60B C49B C50B C42B -18.7(14) . 8_565
C48B C49B C50B C42B 178.9(12) . 8_565
C32B C49B C50B C42B 177.5(10) 8_565 8_565
C35B C49B C50B C42B -19.4(12) 8_565 8_565
C28B C49B C50B C42B -161.9(14) 8_565 8_565
C34B C49B C50B C43B 35(3) 8_565 8_565
C33B C49B C50B C43B -157(2) 8_565 8_565
C60B C49B C50B C43B 9(3) . 8_565
C48B C49B C50B C43B -154(2) . 8_565
C32B C49B C50B C43B -155(2) 8_565 8_565
C42B C49B C50B C43B 27(2) 8_565 8_565
C35B C49B C50B C43B 8(3) 8_565 8_565
C28B C49B C50B C43B -134(2) 8_565 8_565
C34B C49B C50B C44B 169(2) 8_565 8_565
C33B C49B C50B C44B -23(2) 8_565 8_565
C60B C49B C50B C44B 142.7(16) . 8_565
C48B C49B C50B C44B -20(2) . 8_565
C32B C49B C50B C44B -21.1(15) 8_565 8_565
C42B C49B C50B C44B 161(2) 8_565 8_565
C35B C49B C50B C44B 142.0(16) 8_565 8_565
C28B C49B C50B C44B -1(3) 8_565 8_565
C34B C49B C50B C51B 30(2) 8_565 .
C33B C49B C50B C51B -161.7(14) 8_565 .
C60B C49B C50B C51B 3.7(18) . .
C48B C49B C50B C51B -158.8(11) . .
C32B C49B C50B C51B -160.1(12) 8_565 .
C42B C49B C50B C51B 22.3(9) 8_565 .
C35B C49B C50B C51B 2.9(16) 8_565 .
C28B C49B C50B C51B -139.6(13) 8_565 .
C34B C49B C50B C45B 176.6(18) 8_565 .
C33B C49B C50B C45B -14.6(18) 8_565 .
C60B C49B C50B C45B 150.7(12) . .
C48B C49B C50B C45B -11.8(16) . .
C32B C49B C50B C45B -13.1(9) 8_565 .
C42B C49B C50B C45B 169.4(13) 8_565 .
C35B C49B C50B C45B 150.0(11) 8_565 .
C28B C49B C50B C45B 7.5(18) 8_565 .
C34B C49B C50B C32B -170(2) 8_565 8_565
C33B C49B C50B C32B -1.5(13) 8_565 8_565
C60B C49B C50B C32B 163.8(13) . 8_565
C48B C49B C50B C32B 1.3(10) . 8_565
C42B C49B C50B C32B -177.5(10) 8_565 8_565
C35B C49B C50B C32B 163.1(11) 8_565 8_565
C28B C49B C50B C32B 20.6(13) 8_565 8_565
C33B C49B C50B C34B 169(3) 8_565 8_565
C60B C49B C50B C34B -25.9(14) . 8_565
C48B C49B C50B C34B 172(3) . 8_565
C32B C49B C50B C34B 170(2) 8_565 8_565
C42B C49B C50B C34B -7.2(19) 8_565 8_565
C35B C49B C50B C34B -26.6(14) 8_565 8_565
C28B C49B C50B C34B -169(3) 8_565 8_565
C34B C49B C50B C33B -169(3) 8_565 8_565
C60B C49B C50B C33B 165(2) . 8_565
C48B C49B C50B C33B 2.9(10) . 8_565
C32B C49B C50B C33B 1.5(13) 8_565 8_565
C42B C49B C50B C33B -176.0(15) 8_565 8_565
C35B C49B C50B C33B 165(2) 8_565 8_565
C28B C49B C50B C33B 22.1(10) 8_565 8_565
C44B C45B C50B C42B -14(4) 8_565 8_565
C32B C45B C50B C42B 172(2) 8_565 8_565
C46B C45B C50B C42B 154(2) . 8_565
C44B C45B C50B C42B 11(3) . 8_565
C45B C45B C50B C42B 27(3) 8_565 8_565
C31B C45B C50B C42B 151(2) 8_565 8_565
C43B C45B C50B C42B -9(2) 8_565 8_565
C46B C45B C50B C42B 103(3) 8_565 8_565
C44B C45B C50B C43B -5(2) 8_565 8_565
C32B C45B C50B C43B -179.7(10) 8_565 8_565
C46B C45B C50B C43B 162.7(12) . 8_565
C44B C45B C50B C43B 19.9(12) . 8_565
C45B C45B C50B C43B 36.1(10) 8_565 8_565
C31B C45B C50B C43B 159.8(10) 8_565 8_565
C46B C45B C50B C43B 112(2) 8_565 8_565
C32B C45B C50B C44B -175(2) 8_565 8_565
C46B C45B C50B C44B 168(3) . 8_565
C44B C45B C50B C44B 24.8(13) . 8_565
C45B C45B C50B C44B 41.0(18) 8_565 8_565
C31B C45B C50B C44B 165(3) 8_565 8_565
C43B C45B C50B C44B 5(2) 8_565 8_565
C46B C45B C50B C44B 117(3) 8_565 8_565
C44B C45B C50B C51B -18(2) 8_565 .
C32B C45B C50B C51B 167.5(10) 8_565 .
C46B C45B C50B C51B 149.9(11) . .
C44B C45B C50B C51B 7.1(15) . .
C45B C45B C50B C51B 23.3(12) 8_565 .
C31B C45B C50B C51B 147.0(9) 8_565 .
C43B C45B C50B C51B -12.8(8) 8_565 .
C46B C45B C50B C51B 99(2) 8_565 .
C44B C45B C50B C49B -167(2) 8_565 .
C32B C45B C50B C49B 18.0(12) 8_565 .
C46B C45B C50B C49B 0.4(17) . .
C44B C45B C50B C49B -142.4(12) . .
C45B C45B C50B C49B -126.2(9) 8_565 .
C31B C45B C50B C49B -2.5(15) 8_565 .
C43B C45B C50B C49B -162.3(13) 8_565 .
C46B C45B C50B C49B -50(2) 8_565 .
C44B C45B C50B C32B 175(2) 8_565 8_565
C46B C45B C50B C32B -17.6(10) . 8_565
C44B C45B C50B C32B -160.4(15) . 8_565
C45B C45B C50B C32B -144.1(10) 8_565 8_565
C31B C45B C50B C32B -20.5(8) 8_565 8_565
C43B C45B C50B C32B 179.7(10) 8_565 8_565
C46B C45B C50B C32B -68.1(19) 8_565 8_565
C44B C45B C50B C34B -165(2) 8_565 8_565
C32B C45B C50B C34B 20.2(17) 8_565 8_565
C46B C45B C50B C34B 3(2) . 8_565
C44B C45B C50B C34B -140.2(14) . 8_565
C45B C45B C50B C34B -123.9(13) 8_565 8_565
C31B C45B C50B C34B 0(2) 8_565 8_565
C43B C45B C50B C34B -160.1(18) 8_565 8_565
C46B C45B C50B C34B -48(3) 8_565 8_565
C44B C45B C50B C33B -174(2) 8_565 8_565
C32B C45B C50B C33B 11.5(8) 8_565 8_565
C46B C45B C50B C33B -6.1(13) . 8_565
C44B C45B C50B C33B -148.9(11) . 8_565
C45B C45B C50B C33B -132.6(7) 8_565 8_565
C31B C45B C50B C33B -8.9(11) 8_565 8_565
C43B C45B C50B C33B -168.8(10) 8_565 8_565
C46B C45B C50B C33B -57(2) 8_565 8_565
C42B C50B C51B C43B -151(2) 8_565 8_565
C44B C50B C51B C43B 19.6(16) 8_565 8_565
C49B C50B C51B C43B 174.9(17) . 8_565
C45B C50B C51B C43B 26.6(18) . 8_565
C32B C50B C51B C43B 49(3) 8_565 8_565
C34B C50B C51B C43B -173.3(16) 8_565 8_565
C33B C50B C51B C43B 160(2) 8_565 8_565
C43B C50B C51B C42B 151(2) 8_565 8_565
C44B C50B C51B C42B 170.6(12) 8_565 8_565
C49B C50B C51B C42B -34.1(14) . 8_565
C45B C50B C51B C42B 177.5(13) . 8_565
C32B C50B C51B C42B -160(2) 8_565 8_565
C34B C50B C51B C42B -22.4(11) 8_565 8_565
C33B C50B C51B C42B -48.6(19) 8_565 8_565
C42B C50B C51B C55B 27.6(10) 8_565 .
C43B C50B C51B C55B 179(2) 8_565 .
C44B C50B C51B C55B -161.9(10) 8_565 .
C49B C50B C51B C55B -6.6(15) . .
C45B C50B C51B C55B -154.9(10) . .
C32B C50B C51B C55B -133(2) 8_565 .
C34B C50B C51B C55B 5.2(12) 8_565 .
C33B C50B C51B C55B -21(2) 8_565 .
C42B C50B C51B C52B 176.6(16) 8_565 .
C43B C50B C51B C52B -32.5(13) 8_565 .
C44B C50B C51B C52B -12.8(12) 8_565 .
C49B C50B C51B C52B 142.5(11) . .
C45B C50B C51B C52B -5.9(15) . .
C32B C50B C51B C52B 16(3) 8_565 .
C34B C50B C51B C52B 154.2(9) 8_565 .
C33B C50B C51B C52B 128.0(15) 8_565 .
C42B C50B C51B C41B 22.4(9) 8_565 8_565
C43B C50B C51B C41B 173.3(19) 8_565 8_565
C44B C50B C51B C41B -167.0(9) 8_565 8_565
C49B C50B C51B C41B -11.8(14) . 8_565
C45B C50B C51B C41B -160.1(9) . 8_565
C32B C50B C51B C41B -138(2) 8_565 8_565
C34B C50B C51B C41B 0.0(10) 8_565 8_565
C33B C50B C51B C41B -26.2(19) 8_565 8_565
C42B C50B C51B C44B -170.6(12) 8_565 8_565
C43B C50B C51B C44B -19.6(16) 8_565 8_565
C49B C50B C51B C44B 155.3(14) . 8_565
C45B C50B C51B C44B 7.0(8) . 8_565
C32B C50B C51B C44B 29(2) 8_565 8_565
C34B C50B C51B C44B 167.1(11) 8_565 8_565
C33B C50B C51B C44B 140.8(19) 8_565 8_565
C51B C43B C52B C43B -149.1(12) 8_565 8_565
C50B C43B C52B C43B -90(3) 8_565 8_565
C44B C43B C52B C43B -11.2(16) . 8_565
C42B C43B C52B C43B -152.9(7) . 8_565
C45B C43B C52B C43B -20.2(15) 8_565 8_565
C51B C43B C52B C53B 4(2) 8_565 .
C50B C43B C52B C53B 63(3) 8_565 .
C44B C43B C52B C53B 141.7(11) . .
C42B C43B C52B C53B 0.0(16) . .
C43B C43B C52B C53B 152.9(13) 8_565 .
C45B C43B C52B C53B 132.7(11) 8_565 .
C51B C43B C52B C51B -134.0(17) 8_565 .
C50B C43B C52B C51B -75(3) 8_565 .
C44B C43B C52B C51B 3.9(14) . .
C42B C43B C52B C51B -137.8(10) . .
C43B C43B C52B C51B 15.1(6) 8_565 .
C45B C43B C52B C51B -5.2(14) 8_565 .
C50B C43B C52B C51B 59(2) 8_565 8_565
C44B C43B C52B C51B 138(2) . 8_565
C42B C43B C52B C51B -3.8(11) . 8_565
C43B C43B C52B C51B 149.1(12) 8_565 8_565
C45B C43B C52B C51B 129(2) 8_565 8_565
C42B C51B C52B C43B -158(6) 8_565 8_565
C50B C51B C52B C43B 34.1(13) . 8_565
C55B C51B C52B C43B -173.3(19) . 8_565
C41B C51B C52B C43B -173(2) 8_565 8_565
C44B C51B C52B C43B 25.1(14) 8_565 8_565
C43B C51B C52B C43B -34.0(14) 8_565 .
C42B C51B C52B C43B 168(5) 8_565 .
C50B C51B C52B C43B 0.1(14) . .
C55B C51B C52B C43B 152.7(9) . .
C41B C51B C52B C43B 153.1(9) 8_565 .
C44B C51B C52B C43B -8.8(9) 8_565 .
C43B C51B C52B C53B 177.1(15) 8_565 .
C42B C51B C52B C53B 19(5) 8_565 .
C50B C51B C52B C53B -148.8(10) . .
C55B C51B C52B C53B 3.7(9) . .
C41B C51B C52B C53B 4.2(9) 8_565 .
C44B C51B C52B C53B -157.8(6) 8_565 .
C43B C51B C52B C51B -60(2) 8_565 8_565
C42B C51B C52B C51B 142(5) 8_565 8_565
C50B C51B C52B C51B -25.9(17) . 8_565
C55B C51B C52B C51B 126.7(7) . 8_565
C41B C51B C52B C51B 127.1(7) 8_565 8_565
C44B C51B C52B C51B -34.8(11) 8_565 8_565
C43B C52B C53B C54B -1.1(14) 8_565 .
C43B C52B C53B C54B -143.4(12) . .
C51B C52B C53B C54B -3.0(11) . .
C51B C52B C53B C54B -141.6(10) 8_565 .
C43B C52B C53B C54B 143.4(12) 8_565 8_565
C43B C52B C53B C54B 1.1(14) . 8_565
C51B C52B C53B C54B 141.6(10) . 8_565
C51B C52B C53B C54B 3.0(11) 8_565 8_565
C43B C52B C53B C40B -3.4(13) 8_565 8_565
C43B C52B C53B C40B -145.6(11) . 8_565
C51B C52B C53B C40B -5.2(10) . 8_565
C51B C52B C53B C40B -143.8(9) 8_565 8_565
C43B C52B C53B C40B 145.6(11) 8_565 .
C43B C52B C53B C40B 3.4(13) . .
C51B C52B C53B C40B 143.8(9) . .
C51B C52B C53B C40B 5.2(10) 8_565 .
C54B C40B C53B C54B -18(10) 8_565 .
C55B C40B C53B C54B 138.0(14) 8_565 .
C39B C40B C53B C54B -6.3(15) . .
C41B C40B C53B C54B 137.6(14) . .
C56B C40B C53B C54B -8.0(14) 8_565 .
C55B C40B C53B C54B 156(11) 8_565 8_565
C39B C40B C53B C54B 12(10) . 8_565
C41B C40B C53B C54B 156(12) . 8_565
C56B C40B C53B C54B 10(10) 8_565 8_565
C54B C40B C53B C52B -161(10) 8_565 .
C55B C40B C53B C52B -4.8(14) 8_565 .
C39B C40B C53B C52B -149.2(11) . .
C41B C40B C53B C52B -5.2(15) . .
C56B C40B C53B C52B -150.9(10) 8_565 .
C54B C40B C53B C40B -21(12) 8_565 8_565
C55B C40B C53B C40B 135.4(11) 8_565 8_565
C39B C40B C53B C40B -9(3) . 8_565
C41B C40B C53B C40B 135.0(11) . 8_565
C56B C40B C53B C40B -11(2) 8_565 8_565
C54B C53B C54B C40B -163(10) 8_565 8_565
C52B C53B C54B C40B -20(11) . 8_565
C40B C53B C54B C40B -161(11) . 8_565
C54B C53B C54B C39B 3(3) 8_565 8_565
C52B C53B C54B C39B 145.8(14) . 8_565
C40B C53B C54B C39B 166(12) 8_565 8_565
C40B C53B C54B C39B 4.8(18) . 8_565
C54B C53B C54B C55B -142.4(8) 8_565 .
C52B C53B C54B C55B 0.7(14) . .
C40B C53B C54B C55B 21(10) 8_565 .
C40B C53B C54B C55B -140.2(13) . .
C54B C53B C54B C56B 5(2) 8_565 .
C52B C53B C54B C56B 148.3(10) . .
C40B C53B C54B C56B 168(11) 8_565 .
C40B C53B C54B C56B 7.3(15) . .
C54B C53B C54B C41B -142.5(8) 8_565 8_565
C52B C53B C54B C41B 0.6(16) . 8_565
C40B C53B C54B C41B 21(10) 8_565 8_565
C40B C53B C54B C41B -140.4(14) . 8_565
C40B C54B C55B C41B -29(12) 8_565 8_565
C53B C54B C55B C41B -180(3) . 8_565
C39B C54B C55B C41B 30(4) 8_565 8_565
C56B C54B C55B C41B 35(4) . 8_565
C53B C54B C55B C40B -151(13) . 8_565
C39B C54B C55B C40B 59(11) 8_565 8_565
C56B C54B C55B C40B 63(11) . 8_565
C41B C54B C55B C40B 29(12) 8_565 8_565
C40B C54B C55B C42B 152(11) 8_565 8_565
C53B C54B C55B C42B 1(3) . 8_565
C39B C54B C55B C42B -149(2) 8_565 8_565
C56B C54B C55B C42B -145(2) . 8_565
C41B C54B C55B C42B -179(100) 8_565 8_565
C40B C54B C55B C59B -61(12) 8_565 .
C53B C54B C55B C59B 148.1(11) . .
C39B C54B C55B C59B -2.3(18) 8_565 .
C56B C54B C55B C59B 2.2(19) . .
C41B C54B C55B C59B -32(3) 8_565 .
C40B C54B C55B C51B 153(12) 8_565 .
C53B C54B C55B C51B 1.9(14) . .
C39B C54B C55B C51B -148.4(13) 8_565 .
C56B C54B C55B C51B -144.0(13) . .
C41B C54B C55B C51B -179(4) 8_565 .
C40B C54B C55B C36B -58(12) 8_565 8_565
C53B C54B C55B C36B 151.1(10) . 8_565
C39B C54B C55B C36B 0.8(16) 8_565 8_565
C56B C54B C55B C36B 5.2(17) . 8_565
C41B C54B C55B C36B -29(3) 8_565 8_565
C43B C51B C55B C41B 148(9) 8_565 8_565
C42B C51B C55B C41B 2(4) 8_565 8_565
C50B C51B C55B C41B -26(4) . 8_565
C52B C51B C55B C41B 178(4) . 8_565
C44B C51B C55B C41B -63(5) 8_565 8_565
C43B C51B C55B C40B -31(9) 8_565 8_565
C42B C51B C55B C40B -176.8(15) 8_565 8_565
C50B C51B C55B C40B 155.5(13) . 8_565
C52B C51B C55B C40B -0.9(15) . 8_565
C41B C51B C55B C40B -179(100) 8_565 8_565
C44B C51B C55B C40B 119(2) 8_565 8_565
C43B C51B C55B C42B 145(9) 8_565 8_565
C50B C51B C55B C42B -27.7(10) . 8_565
C52B C51B C55B C42B 175.9(13) . 8_565
C41B C51B C55B C42B -2(4) 8_565 8_565
C44B C51B C55B C42B -65(2) 8_565 8_565
C43B C51B C55B C59B -178(9) 8_565 .
C42B C51B C55B C59B 36.3(14) 8_565 .
C50B C51B C55B C59B 8.6(16) . .
C52B C51B C55B C59B -147.8(10) . .
C41B C51B C55B C59B 34(3) 8_565 .
C44B C51B C55B C59B -28(3) 8_565 .
C43B C51B C55B C54B -34(9) 8_565 .
C42B C51B C55B C54B -179.5(15) 8_565 .
C50B C51B C55B C54B 152.8(11) . .
C52B C51B C55B C54B -3.6(12) . .
C41B C51B C55B C54B 178(4) 8_565 .
C44B C51B C55B C54B 116(2) 8_565 .
C43B C51B C55B C36B -176(9) 8_565 8_565
C42B C51B C55B C36B 38.9(13) 8_565 8_565
C50B C51B C55B C36B 11.1(15) . 8_565
C52B C51B C55B C36B -145.2(9) . 8_565
C41B C51B C55B C36B 37(3) 8_565 8_565
C44B C51B C55B C36B -26(3) 8_565 8_565
C40B C54B C56B C39B 3(10) 8_565 8_565
C53B C54B C56B C39B -168(7) . 8_565
C55B C54B C56B C39B -26(7) . 8_565
C41B C54B C56B C39B -18(7) 8_565 8_565
C40B C54B C56B C57B 21(8) 8_565 .
C53B C54B C56B C57B -150.2(13) . .
C39B C54B C56B C57B 17(6) 8_565 .
C55B C54B C56B C57B -9(2) . .
C41B C54B C56B C57B -1.0(18) 8_565 .
C40B C54B C56B C87B 170(8) 8_565 .
C53B C54B C56B C87B -0.9(18) . .
C39B C54B C56B C87B 167(8) 8_565 .
C55B C54B C56B C87B 140.4(13) . .
C41B C54B C56B C87B 148.3(12) 8_565 .
C53B C54B C56B C40B -171(9) . 8_565
C39B C54B C56B C40B -3(10) 8_565 8_565
C55B C54B C56B C40B -30(7) . 8_565
C41B C54B C56B C40B -22(7) 8_565 8_565
C40B C54B C56B C38B 25(8) 8_565 8_565
C53B C54B C56B C38B -145.6(12) . 8_565
C39B C54B C56B C38B 22(6) 8_565 8_565
C55B C54B C56B C38B -4(2) . 8_565
C41B C54B C56B C38B 3.6(18) 8_565 8_565
C39B C56B C57B C38B 162(12) 8_565 8_565
C87B C56B C57B C38B -5(9) . 8_565
C54B C56B C57B C38B 143(9) . 8_565
C40B C56B C57B C38B 146(9) 8_565 8_565
C87B C56B C57B C39B -167(8) . 8_565
C54B C56B C57B C39B -19(7) . 8_565
C40B C56B C57B C39B -16(7) 8_565 8_565
C38B C56B C57B C39B -162(12) 8_565 8_565
C39B C56B C57B C58B 26(8) 8_565 .
C87B C56B C57B C58B -141.2(15) . .
C54B C56B C57B C58B 7(2) . .
C40B C56B C57B C58B 9(2) 8_565 .
C38B C56B C57B C58B -136(9) 8_565 .
C39B C56B C57B C37B 42(8) 8_565 8_565
C87B C56B C57B C37B -125(2) . 8_565
C54B C56B C57B C37B 23(3) . 8_565
C40B C56B C57B C37B 26(3) 8_565 8_565
C38B C56B C57B C37B -120(10) 8_565 8_565
C39B C56B C57B C89B 168(7) 8_565 .
C87B C56B C57B C89B 1(2) . .
C54B C56B C57B C89B 149.2(14) . .
C40B C56B C57B C89B 152.0(14) 8_565 .
C38B C56B C57B C89B 6(8) 8_565 .
C39B C56B C57B C85B 170(7) 8_565 8_565
C87B C56B C57B C85B 3.1(17) . 8_565
C54B C56B C57B C85B 151.0(12) . 8_565
C40B C56B C57B C85B 153.8(12) 8_565 8_565
C38B C56B C57B C85B 8(8) 8_565 8_565
C38B C57B C58B C37B -2(5) 8_565 8_565
C39B C57B C58B C37B 159(2) 8_565 8_565
C56B C57B C58B C37B 154(2) . 8_565
C89B C57B C58B C37B 6(2) . 8_565
C85B C57B C58B C37B 18(3) 8_565 8_565
C38B C57B C58B C36B -154(5) 8_565 8_565
C39B C57B C58B C36B 6(3) 8_565 8_565
C56B C57B C58B C36B 1(3) . 8_565
C37B C57B C58B C36B -153(4) 8_565 8_565
C89B C57B C58B C36B -146.7(19) . 8_565
C85B C57B C58B C36B -134(2) 8_565 8_565
C38B C57B C58B C59B -153(5) 8_565 .
C39B C57B C58B C59B 7(2) 8_565 .
C56B C57B C58B C59B 2(2) . .
C37B C57B C58B C59B -151(3) 8_565 .
C89B C57B C58B C59B -145.4(13) . .
C85B C57B C58B C59B -133.1(14) 8_565 .
C38B C57B C58B C90B -5(5) 8_565 .
C39B C57B C58B C90B 155.0(15) 8_565 .
C56B C57B C58B C90B 150.3(16) . .
C37B C57B C58B C90B -3.5(16) 8_565 .
C89B C57B C58B C90B 2.5(15) . .
C85B C57B C58B C90B 14.8(19) 8_565 .
C39B C57B C58B C38B 160(6) 8_565 8_565
C56B C57B C58B C38B 155(6) . 8_565
C37B C57B C58B C38B 2(5) 8_565 8_565
C89B C57B C58B C38B 8(4) . 8_565
C85B C57B C58B C38B 20(4) 8_565 8_565
C38B C57B C58B C24B -11(5) 8_565 8_565
C39B C57B C58B C24B 149.1(15) 8_565 8_565
C56B C57B C58B C24B 144.4(15) . 8_565
C37B C57B C58B C24B -9.5(16) 8_565 8_565
C89B C57B C58B C24B -3.5(13) . 8_565
C85B C57B C58B C24B 8.8(17) 8_565 8_565
C37B C58B C59B C36B 64(6) 8_565 8_565
C90B C58B C59B C36B 39(4) . 8_565
C38B C58B C59B C36B 176(4) 8_565 8_565
C57B C58B C59B C36B -177(4) . 8_565
C24B C58B C59B C36B 50(4) 8_565 8_565
C37B C58B C59B C41B -143(5) 8_565 8_565
C36B C58B C59B C41B 153(5) 8_565 8_565
C90B C58B C59B C41B -167.8(16) . 8_565
C38B C58B C59B C41B -31(2) 8_565 8_565
C57B C58B C59B C41B -24(2) . 8_565
C24B C58B C59B C41B -156.6(15) 8_565 8_565
C37B C58B C59B C55B -129(5) 8_565 .
C36B C58B C59B C55B 167(4) 8_565 .
C90B C58B C59B C55B -154.4(13) . .
C38B C58B C59B C55B -17(2) 8_565 .
C57B C58B C59B C55B -10.1(19) . .
C24B C58B C59B C55B -143.2(12) 8_565 .
C37B C58B C59B C35B 34(5) 8_565 8_565
C36B C58B C59B C35B -30(3) 8_565 8_565
C90B C58B C59B C35B 8.8(17) . 8_565
C38B C58B C59B C35B 146.0(14) 8_565 8_565
C57B C58B C59B C35B 153.0(12) . 8_565
C24B C58B C59B C35B 20.0(16) 8_565 8_565
C37B C58B C59B C60B 27(6) 8_565 .
C36B C58B C59B C60B -37(3) 8_565 .
C90B C58B C59B C60B 2.1(19) . .
C38B C58B C59B C60B 139.3(14) 8_565 .
C57B C58B C59B C60B 146.4(13) . .
C24B C58B C59B C60B 13.3(18) 8_565 .
C36B C58B C59B C37B -64(6) 8_565 8_565
C90B C58B C59B C37B -25(4) . 8_565
C38B C58B C59B C37B 112(6) 8_565 8_565
C57B C58B C59B C37B 119(6) . 8_565
C24B C58B C59B C37B -14(4) 8_565 8_565
C37B C58B C59B C42B -111(6) 8_565 8_565
C36B C58B C59B C42B -175(7) 8_565 8_565
C90B C58B C59B C42B -136(3) . 8_565
C38B C58B C59B C42B 2(5) 8_565 8_565
C57B C58B C59B C42B 9(5) . 8_565
C24B C58B C59B C42B -124(4) 8_565 8_565
C37B C58B C59B C34B 17(6) 8_565 8_565
C36B C58B C59B C34B -47(3) 8_565 8_565
C90B C58B C59B C34B -8(3) . 8_565
C38B C58B C59B C34B 129.6(18) 8_565 8_565
C57B C58B C59B C34B 136.6(18) . 8_565
C24B C58B C59B C34B 4(3) 8_565 8_565
C41B C55B C59B C36B -84(7) 8_565 8_565
C40B C55B C59B C36B 17(6) 8_565 8_565
C42B C55B C59B C36B -173(6) 8_565 8_565
C54B C55B C59B C36B 23(6) . 8_565
C51B C55B C59B C36B 165(6) . 8_565
C40B C55B C59B C41B 101(4) 8_565 8_565
C42B C55B C59B C41B -89(3) 8_565 8_565
C54B C55B C59B C41B 107(4) . 8_565
C51B C55B C59B C41B -111(4) . 8_565
C36B C55B C59B C41B 84(7) 8_565 8_565
C41B C55B C59B C58B -99(4) 8_565 .
C40B C55B C59B C58B 2.6(18) 8_565 .
C42B C55B C59B C58B 172.3(13) 8_565 .
C54B C55B C59B C58B 7.7(17) . .
C51B C55B C59B C58B 149.9(12) . .
C36B C55B C59B C58B -15(5) 8_565 .
C41B C55B C59B C35B 104(4) 8_565 8_565
C40B C55B C59B C35B -154.8(16) 8_565 8_565
C42B C55B C59B C35B 14.9(18) 8_565 8_565
C54B C55B C59B C35B -149.7(15) . 8_565
C51B C55B C59B C35B -7(2) . 8_565
C36B C55B C59B C35B -172(7) 8_565 8_565
C41B C55B C59B C60B 104(4) 8_565 .
C40B C55B C59B C60B -154.5(13) 8_565 .
C42B C55B C59B C60B 15.2(12) 8_565 .
C54B C55B C59B C60B -149.3(12) . .
C51B C55B C59B C60B -7.1(16) . .
C36B C55B C59B C60B -172(7) 8_565 .
C41B C55B C59B C37B -108(4) 8_565 8_565
C40B C55B C59B C37B -6.3(18) 8_565 8_565
C42B C55B C59B C37B 163.4(11) 8_565 8_565
C54B C55B C59B C37B -1.1(17) . 8_565
C51B C55B C59B C37B 141.1(11) . 8_565
C36B C55B C59B C37B -24(5) 8_565 8_565
C41B C55B C59B C42B 89(3) 8_565 8_565
C40B C55B C59B C42B -169.7(16) 8_565 8_565
C54B C55B C59B C42B -164.6(14) . 8_565
C51B C55B C59B C42B -22.4(8) . 8_565
C36B C55B C59B C42B 173(6) 8_565 8_565
C41B C55B C59B C34B 98(3) 8_565 8_565
C40B C55B C59B C34B -160.9(12) 8_565 8_565
C42B C55B C59B C34B 8.9(8) 8_565 8_565
C54B C55B C59B C34B -155.7(10) . 8_565
C51B C55B C59B C34B -13.5(11) . 8_565
C36B C55B C59B C34B -178(6) 8_565 8_565
C33B C49B C60B C34B -155(4) 8_565 8_565
C50B C49B C60B C34B 44(2) . 8_565
C48B C49B C60B C34B -154(3) . 8_565
C32B C49B C60B C34B 122(6) 8_565 8_565
C42B C49B C60B C34B 30(2) 8_565 8_565
C35B C49B C60B C34B -161(37) 8_565 8_565
C28B C49B C60B C34B -162(3) 8_565 8_565
C34B C49B C60B C61B 156(3) 8_565 .
C33B C49B C60B C61B 1(3) 8_565 .
C50B C49B C60B C61B -160.2(12) . .
C48B C49B C60B C61B 2.1(19) . .
C32B C49B C60B C61B -82(5) 8_565 .
C42B C49B C60B C61B -173.5(13) 8_565 .
C35B C49B C60B C61B -5(36) 8_565 .
C28B C49B C60B C61B -5.9(15) 8_565 .
C34B C49B C60B C59B -46(3) 8_565 .
C33B C49B C60B C59B 158.9(19) 8_565 .
C50B C49B C60B C59B -2.3(18) . .
C48B C49B C60B C59B 160.1(11) . .
C32B C49B C60B C59B 76(5) 8_565 .
C42B C49B C60B C59B -15.5(11) 8_565 .
C35B C49B C60B C59B 153(37) 8_565 .
C28B C49B C60B C59B 152.1(10) 8_565 .
C34B C49B C60B C36B -49(3) 8_565 8_565
C33B C49B C60B C36B 155.5(18) 8_565 8_565
C50B C49B C60B C36B -6(2) . 8_565
C48B C49B C60B C36B 156.6(13) . 8_565
C32B C49B C60B C36B 72(6) 8_565 8_565
C42B C49B C60B C36B -18.9(16) 8_565 8_565
C35B C49B C60B C36B 149(38) 8_565 8_565
C28B C49B C60B C36B 148.7(14) 8_565 8_565
C34B C49B C60B C26B 166(3) 8_565 8_565
C33B C49B C60B C26B 10(3) 8_565 8_565
C50B C49B C60B C26B -150.8(12) . 8_565
C48B C49B C60B C26B 11.6(19) . 8_565
C32B C49B C60B C26B -73(5) 8_565 8_565
C42B C49B C60B C26B -164.0(12) 8_565 8_565
C35B C49B C60B C26B 4(36) 8_565 8_565
C28B C49B C60B C26B 3.6(14) 8_565 8_565
C36B C59B C60B C35B 5(4) 8_565 8_565
C41B C59B C60B C35B -166(4) 8_565 8_565
C58B C59B C60B C35B 24(4) . 8_565
C55B C59B C60B C35B -179(3) . 8_565
C37B C59B C60B C35B 28(4) 8_565 8_565
C42B C59B C60B C35B -168(4) 8_565 8_565
C34B C59B C60B C35B -166(4) 8_565 8_565
C36B C59B C60B C34B 171(3) 8_565 8_565
C41B C59B C60B C34B 0.2(19) 8_565 8_565
C58B C59B C60B C34B -170.0(14) . 8_565
C55B C59B C60B C34B -12.8(16) . 8_565
C35B C59B C60B C34B 166(4) 8_565 8_565
C37B C59B C60B C34B -165.4(12) 8_565 8_565
C42B C59B C60B C34B -1.7(10) 8_565 8_565
C36B C59B C60B C61B -13(3) 8_565 .
C41B C59B C60B C61B 175.8(15) 8_565 .
C58B C59B C60B C61B 5.7(18) . .
C55B C59B C60B C61B 162.8(12) . .
C35B C59B C60B C61B -18(3) 8_565 .
C37B C59B C60B C61B 10.2(16) 8_565 .
C42B C59B C60B C61B 173.9(13) 8_565 .
C34B C59B C60B C61B 176(2) 8_565 .
C36B C59B C60B C49B -172(3) 8_565 .
C41B C59B C60B C49B 17(2) 8_565 .
C58B C59B C60B C49B -153.2(13) . .
C55B C59B C60B C49B 4.0(17) . .
C35B C59B C60B C49B -177(4) 8_565 .
C37B C59B C60B C49B -148.7(11) 8_565 .
C42B C59B C60B C49B 15.0(11) 8_565 .
C34B C59B C60B C49B 16.7(9) 8_565 .
C41B C59B C60B C36B -171(4) 8_565 8_565
C58B C59B C60B C36B 18.8(19) . 8_565
C55B C59B C60B C36B 176(3) . 8_565
C35B C59B C60B C36B -5(4) 8_565 8_565
C37B C59B C60B C36B 23(2) 8_565 8_565
C42B C59B C60B C36B -173(3) 8_565 8_565
C34B C59B C60B C36B -171(3) 8_565 8_565
C36B C59B C60B C26B -22(3) 8_565 8_565
C41B C59B C60B C26B 167.5(15) 8_565 8_565
C58B C59B C60B C26B -2.7(17) . 8_565
C55B C59B C60B C26B 154.5(11) . 8_565
C35B C59B C60B C26B -26(3) 8_565 8_565
C37B C59B C60B C26B 1.8(14) 8_565 8_565
C42B C59B C60B C26B 165.5(11) 8_565 8_565
C34B C59B C60B C26B 167.3(19) 8_565 8_565
C35B C60B C61B C26B -90(8) 8_565 8_565
C34B C60B C61B C26B 104(7) 8_565 8_565
C49B C60B C61B C26B 89(7) . 8_565
C59B C60B C61B C26B -69(7) . 8_565
C36B C60B C61B C26B -73(7) 8_565 8_565
C34B C60B C61B C35B -166(6) 8_565 8_565
C49B C60B C61B C35B 179(5) . 8_565
C59B C60B C61B C35B 21(3) . 8_565
C36B C60B C61B C35B 17(3) 8_565 8_565
C26B C60B C61B C35B 90(8) 8_565 8_565
C35B C60B C61B C62B 173(4) 8_565 .
C34B C60B C61B C62B 7(3) 8_565 .
C49B C60B C61B C62B -8(2) . .
C59B C60B C61B C62B -165.8(12) . .
C36B C60B C61B C62B -169.9(13) 8_565 .
C26B C60B C61B C62B -96(7) 8_565 .
C35B C60B C61B C2D -31(4) 8_565 .
C34B C60B C61B C2D 163(2) 8_565 .
C49B C60B C61B C2D 148.3(14) . .
C59B C60B C61B C2D -9.8(19) . .
C36B C60B C61B C2D -13.9(16) 8_565 .
C26B C60B C61B C2D 60(7) 8_565 .
C35B C60B C61B C27B -171(4) 8_565 8_565
C34B C60B C61B C27B 23(3) 8_565 8_565
C49B C60B C61B C27B 8.3(18) . 8_565
C59B C60B C61B C27B -149.8(11) . 8_565
C36B C60B C61B C27B -153.8(11) 8_565 8_565
C26B C60B C61B C27B -80(7) 8_565 8_565
C35B C60B C61B C25B -42(4) 8_565 8_565
C34B C60B C61B C25B 152(2) 8_565 8_565
C49B C60B C61B C25B 137.0(15) . 8_565
C59B C60B C61B C25B -21(2) . 8_565
C36B C60B C61B C25B -25.2(18) 8_565 8_565
C26B C60B C61B C25B 48(6) 8_565 8_565
C26B C61B C62B C27B -82(5) 8_565 8_565
C35B C61B C62B C27B 52(3) 8_565 8_565
C60B C61B C62B C27B 49(3) . 8_565
C2D C61B C62B C27B -109(2) . 8_565
C25B C61B C62B C27B -104(2) 8_565 8_565
C35B C61B C62B C26B 135(6) 8_565 8_565
C60B C61B C62B C26B 131(5) . 8_565
C2D C61B C62B C26B -26(4) . 8_565
C27B C61B C62B C26B 82(5) 8_565 8_565
C25B C61B C62B C26B -22(4) 8_565 8_565
C26B C61B C62B C63B 20(5) 8_565 .
C35B C61B C62B C63B 154.7(19) 8_565 .
C60B C61B C62B C63B 151.6(12) . .
C2D C61B C62B C63B -6.3(18) . .
C27B C61B C62B C63B 102(2) 8_565 .
C25B C61B C62B C63B -1.5(16) 8_565 .
C26B C61B C62B C95B -126(5) 8_565 .
C35B C61B C62B C95B 8(3) 8_565 .
C60B C61B C62B C95B 5.3(18) . .
C2D C61B C62B C95B -152.6(11) . .
C27B C61B C62B C95B -44.0(18) 8_565 .
C25B C61B C62B C95B -147.9(10) 8_565 .
C26B C61B C62B C14B -11(5) 8_565 8_565
C35B C61B C62B C14B 124(2) 8_565 8_565
C60B C61B C62B C14B 120.9(16) . 8_565
C2D C61B C62B C14B -37(2) . 8_565
C27B C61B C62B C14B 72(2) 8_565 8_565
C25B C61B C62B C14B -32.3(18) 8_565 8_565
C26B C61B C62B C28B -115(5) 8_565 8_565
C35B C61B C62B C28B 20(2) 8_565 8_565
C60B C61B C62B C28B 16.5(16) . 8_565
C2D C61B C62B C28B -141.4(10) . 8_565
C27B C61B C62B C28B -32.8(18) 8_565 8_565
C25B C61B C62B C28B -136.7(9) 8_565 8_565
C27B C62B C63B C14B -11(2) 8_565 8_565
C26B C62B C63B C14B -114.9(17) 8_565 8_565
C61B C62B C63B C14B -120.3(18) . 8_565
C95B C62B C63B C14B 28.2(16) . 8_565
C28B C62B C63B C14B 10.2(16) 8_565 8_565
C27B C62B C63B C15B 96(2) 8_565 8_565
C26B C62B C63B C15B -8.6(19) 8_565 8_565
C61B C62B C63B C15B -14(2) . 8_565
C95B C62B C63B C15B 134.5(15) . 8_565
C14B C62B C63B C15B 106(2) 8_565 8_565
C28B C62B C63B C15B 116.5(14) 8_565 8_565
C27B C62B C63B C3D 111.7(19) 8_565 .
C26B C62B C63B C3D 7.5(16) 8_565 .
C61B C62B C63B C3D 2.1(18) . .
C95B C62B C63B C3D 150.6(10) . .
C14B C62B C63B C3D 122(2) 8_565 .
C28B C62B C63B C3D 132.6(10) 8_565 .
C27B C62B C63B C64B -37.1(19) 8_565 .
C26B C62B C63B C64B -141.4(11) 8_565 .
C61B C62B C63B C64B -146.8(12) . .
C95B C62B C63B C64B 1.7(11) . .
C14B C62B C63B C64B -26.5(13) 8_565 .
C28B C62B C63B C64B -16.3(10) 8_565 .
C26B C62B C63B C27B -104(2) 8_565 8_565
C61B C62B C63B C27B -110(2) . 8_565
C95B C62B C63B C27B 38.9(16) . 8_565
C14B C62B C63B C27B 11(2) 8_565 8_565
C28B C62B C63B C27B 20.9(15) 8_565 8_565
C27B C62B C63B C13B -17.8(18) 8_565 8_565
C26B C62B C63B C13B -122.1(10) 8_565 8_565
C61B C62B C63B C13B -127.5(12) . 8_565
C95B C62B C63B C13B 21.0(10) . 8_565
C14B C62B C63B C13B -7.2(12) 8_565 8_565
C28B C62B C63B C13B 3.0(9) 8_565 8_565
C14B C63B C64B C13B 48(3) 8_565 8_565
C15B C63B C64B C13B -44(2) 8_565 8_565
C3D C63B C64B C13B -49(2) . 8_565
C62B C63B C64B C13B 102(2) . 8_565
C27B C63B C64B C13B 90(2) 8_565 8_565
C15B C63B C64B C14B -93(3) 8_565 8_565
C3D C63B C64B C14B -97(3) . 8_565
C62B C63B C64B C14B 54(2) . 8_565
C27B C63B C64B C14B 42(2) 8_565 8_565
C13B C63B C64B C14B -48(3) 8_565 8_565
C14B C63B C64B C65B -56(3) 8_565 .
C15B C63B C64B C65B -148.8(11) 8_565 .
C3D C63B C64B C65B -153.2(11) . .
C62B C63B C64B C65B -2.1(12) . .
C27B C63B C64B C65B -14.5(10) 8_565 .
C13B C63B C64B C65B -105(2) 8_565 .
C14B C63B C64B C72B 93(3) 8_565 .
C15B C63B C64B C72B 0.1(16) 8_565 .
C3D C63B C64B C72B -4.4(15) . .
C62B C63B C64B C72B 146.7(10) . .
C27B C63B C64B C72B 134.4(11) 8_565 .
C13B C63B C64B C72B 44.3(17) 8_565 .
C14B C63B C64B C12B -5(3) 8_565 8_565
C15B C63B C64B C12B -97.8(15) 8_565 8_565
C3D C63B C64B C12B -102.3(14) . 8_565
C62B C63B C64B C12B 48.8(15) . 8_565
C27B C63B C64B C12B 36.5(14) 8_565 8_565
C13B C63B C64B C12B -53.7(18) 8_565 8_565
C14B C63B C64B C8B 90(3) 8_565 8_565
C15B C63B C64B C8B -3.1(13) 8_565 8_565
C3D C63B C64B C8B -7.5(12) . 8_565
C62B C63B C64B C8B 143.6(8) . 8_565
C27B C63B C64B C8B 131.2(8) 8_565 8_565
C13B C63B C64B C8B 41.1(17) 8_565 8_565
C13B C64B C65B C29B -35(2) 8_565 8_565
C14B C64B C65B C29B 73(2) 8_565 8_565
C63B C64B C65B C29B 91.2(18) . 8_565
C72B C64B C65B C29B -58(2) . 8_565
C12B C64B C65B C29B -41.4(15) 8_565 8_565
C8B C64B C65B C29B -41(2) 8_565 8_565
C13B C64B C65B C66B 21.3(17) 8_565 .
C14B C64B C65B C66B 129.9(12) 8_565 .
C63B C64B C65B C66B 147.7(9) . .
C72B C64B C65B C66B -2.0(14) . .
C12B C64B C65B C66B 15.0(7) 8_565 .
C8B C64B C65B C66B 15.3(17) 8_565 .
C13B C64B C65B C12B 6.3(14) 8_565 8_565
C14B C64B C65B C12B 114.9(12) 8_565 8_565
C63B C64B C65B C12B 132.7(10) . 8_565
C72B C64B C65B C12B -17.0(11) . 8_565
C8B C64B C65B C12B 0.3(13) 8_565 8_565
C13B C64B C65B C95B -124.6(15) 8_565 .
C14B C64B C65B C95B -16.1(14) 8_565 .
C63B C64B C65B C95B 1.7(13) . .
C72B C64B C65B C95B -148.0(10) . .
C12B C64B C65B C95B -131.0(11) 8_565 .
C8B C64B C65B C95B -130.7(12) 8_565 .
C14B C64B C65B C13B 108.5(18) 8_565 8_565
C63B C64B C65B C13B 126.3(17) . 8_565
C72B C64B C65B C13B -23.3(11) . 8_565
C12B C64B C65B C13B -6.3(14) 8_565 8_565
C8B C64B C65B C13B -6.0(11) 8_565 8_565
C13B C64B C65B C28B -103.3(15) 8_565 8_565
C14B C64B C65B C28B 5.2(15) 8_565 8_565
C63B C64B C65B C28B 23.0(13) . 8_565
C72B C64B C65B C28B -126.6(11) . 8_565
C12B C64B C65B C28B -109.6(11) 8_565 8_565
C8B C64B C65B C28B -109.3(13) 8_565 8_565
C13B C64B C65B C14B -108.5(18) 8_565 8_565
C63B C64B C65B C14B 17.8(8) . 8_565
C72B C64B C65B C14B -131.8(16) . 8_565
C12B C64B C65B C14B -114.9(12) 8_565 8_565
C8B C64B C65B C14B -114.5(17) 8_565 8_565
C13B C64B C65B C27B -114.5(14) 8_565 8_565
C14B C64B C65B C27B -6.0(10) 8_565 8_565
C63B C64B C65B C27B 11.8(8) . 8_565
C72B C64B C65B C27B -137.8(10) . 8_565
C12B C64B C65B C27B -120.9(7) 8_565 8_565
C8B C64B C65B C27B -120.5(12) 8_565 8_565
C29B C65B C66B C12B 105.4(13) 8_565 8_565
C64B C65B C66B C12B -23.1(12) . 8_565
C95B C65B C66B C12B 118.3(14) . 8_565
C13B C65B C66B C12B -13.4(9) 8_565 8_565
C28B C65B C66B C12B 110.1(12) 8_565 8_565
C14B C65B C66B C12B 11.3(17) 8_565 8_565
C27B C65B C66B C12B 75.6(19) 8_565 8_565
C12B C65B C66B C29B -105.4(13) 8_565 8_565
C64B C65B C66B C29B -128.4(14) . 8_565
C95B C65B C66B C29B 12.9(12) . 8_565
C13B C65B C66B C29B -118.8(12) 8_565 8_565
C28B C65B C66B C29B 4.7(10) 8_565 8_565
C14B C65B C66B C29B -94.1(18) 8_565 8_565
C27B C65B C66B C29B -29.8(18) 8_565 8_565
C29B C65B C66B C67B -18.1(10) 8_565 .
C12B C65B C66B C67B -123.5(13) 8_565 .
C64B C65B C66B C67B -146.6(14) . .
C95B C65B C66B C67B -5.2(14) . .
C13B C65B C66B C67B -136.9(11) 8_565 .
C28B C65B C66B C67B -13.4(11) 8_565 .
C14B C65B C66B C67B -112.2(18) 8_565 .
C27B C65B C66B C67B -48(2) 8_565 .
C29B C65B C66B C70B 123.2(13) 8_565 .
C12B C65B C66B C70B 17.9(9) 8_565 .
C64B C65B C66B C70B -5.2(14) . .
C95B C65B C66B C70B 136.2(15) . .
C13B C65B C66B C70B 4.4(11) 8_565 .
C28B C65B C66B C70B 128.0(11) 8_565 .
C14B C65B C66B C70B 29.1(19) 8_565 .
C27B C65B C66B C70B 93.5(19) 8_565 .
C29B C65B C66B C11B 109.0(12) 8_565 8_565
C12B C65B C66B C11B 3.7(9) 8_565 8_565
C64B C65B C66B C11B -19.4(13) . 8_565
C95B C65B C66B C11B 122.0(13) . 8_565
C13B C65B C66B C11B -9.8(10) 8_565 8_565
C28B C65B C66B C11B 113.8(11) 8_565 8_565
C14B C65B C66B C11B 14.9(19) 8_565 8_565
C27B C65B C66B C11B 79.3(19) 8_565 8_565
C29B C65B C66B C30B -9.8(9) 8_565 8_565
C12B C65B C66B C30B -115.2(12) 8_565 8_565
C64B C65B C66B C30B -138.3(12) . 8_565
C95B C65B C66B C30B 3.1(13) . 8_565
C13B C65B C66B C30B -128.6(10) 8_565 8_565
C28B C65B C66B C30B -5.1(10) 8_565 8_565
C14B C65B C66B C30B -103.9(17) 8_565 8_565
C27B C65B C66B C30B -39.6(19) 8_565 8_565
C12B C66B C67B C30B -29(5) 8_565 8_565
C29B C66B C67B C30B 40(4) 8_565 8_565
C65B C66B C67B C30B 60(5) . 8_565
C70B C66B C67B C30B -86(4) . 8_565
C11B C66B C67B C30B -75(4) 8_565 8_565
C12B C66B C67B C29B -69.1(17) 8_565 8_565
C65B C66B C67B C29B 19.7(10) . 8_565
C70B C66B C67B C29B -126.0(13) . 8_565
C11B C66B C67B C29B -114.9(11) 8_565 8_565
C30B C66B C67B C29B -40(4) 8_565 8_565
C12B C66B C67B C68B 58(2) 8_565 .
C29B C66B C67B C68B 127.2(13) 8_565 .
C65B C66B C67B C68B 146.9(9) . .
C70B C66B C67B C68B 1.2(12) . .
C11B C66B C67B C68B 12.3(11) 8_565 .
C30B C66B C67B C68B 87(4) 8_565 .
C12B C66B C67B C47B -92(2) 8_565 .
C29B C66B C67B C47B -22.5(12) 8_565 .
C65B C66B C67B C47B -2.8(15) . .
C70B C66B C67B C47B -148.5(10) . .
C11B C66B C67B C47B -137.4(10) 8_565 .
C30B C66B C67B C47B -62(4) 8_565 .
C12B C66B C67B C31B -67(3) 8_565 8_565
C29B C66B C67B C31B 2(2) 8_565 8_565
C65B C66B C67B C31B 22(3) . 8_565
C70B C66B C67B C31B -123.9(19) . 8_565
C11B C66B C67B C31B -112.8(19) 8_565 8_565
C30B C66B C67B C31B -38(4) 8_565 8_565
C31B C47B C67B C30B 15(2) 8_565 8_565
C46B C47B C67B C30B 12(2) . 8_565
C48B C47B C67B C30B -135(2) . 8_565
C32B C47B C67B C30B -24(4) 8_565 8_565
C29B C47B C67B C30B -129(3) 8_565 8_565
C33B C47B C67B C30B -119(2) 8_565 8_565
C28B C47B C67B C30B -130(2) 8_565 8_565
C31B C47B C67B C29B 143.5(11) 8_565 8_565
C30B C47B C67B C29B 129(3) 8_565 8_565
C46B C47B C67B C29B 141.2(11) . 8_565
C48B C47B C67B C29B -5.7(11) . 8_565
C32B C47B C67B C29B 105(3) 8_565 8_565
C33B C47B C67B C29B 10.1(13) 8_565 8_565
C28B C47B C67B C29B -1.1(8) 8_565 8_565
C31B C47B C67B C66B 159.9(12) 8_565 .
C30B C47B C67B C66B 145(3) 8_565 .
C46B C47B C67B C66B 157.6(11) . .
C48B C47B C67B C66B 10.7(15) . .
C32B C47B C67B C66B 121(3) 8_565 .
C29B C47B C67B C66B 16.5(9) 8_565 .
C33B C47B C67B C66B 26.5(17) 8_565 .
C28B C47B C67B C66B 15.3(11) 8_565 .
C31B C47B C67B C68B 14.1(14) 8_565 .
C30B C47B C67B C68B -0.6(18) 8_565 .
C46B C47B C67B C68B 11.8(15) . .
C48B C47B C67B C68B -135.1(11) . .
C32B C47B C67B C68B -25(4) 8_565 .
C29B C47B C67B C68B -129.4(14) 8_565 .
C33B C47B C67B C68B -119.3(12) 8_565 .
C28B C47B C67B C68B -130.5(10) 8_565 .
C30B C47B C67B C31B -15(2) 8_565 8_565
C46B C47B C67B C31B -2.3(10) . 8_565
C48B C47B C67B C31B -149.2(15) . 8_565
C32B C47B C67B C31B -39(3) 8_565 8_565
C29B C47B C67B C31B -143.5(11) 8_565 8_565
C33B C47B C67B C31B -133.4(16) 8_565 8_565
C28B C47B C67B C31B -144.6(11) 8_565 8_565
C67B C30B C68B C30B -176.6(15) 8_565 8_565
C31B C30B C68B C30B -10.7(16) . 8_565
C29B C30B C68B C30B 142.6(7) . 8_565
C46B C30B C68B C30B -6.9(16) 8_565 8_565
C66B C30B C68B C30B 162.4(6) 8_565 8_565
C67B C30B C68B C67B -175(2) 8_565 .
C31B C30B C68B C67B -9.1(15) . .
C29B C30B C68B C67B 144.2(10) . .
C46B C30B C68B C67B -5.3(14) 8_565 .
C66B C30B C68B C67B 164.0(9) 8_565 .
C30B C30B C68B C67B 1.6(7) 8_565 .
C31B C30B C68B C67B 166(3) . 8_565
C29B C30B C68B C67B -40.8(16) . 8_565
C46B C30B C68B C67B 170(3) 8_565 8_565
C66B C30B C68B C67B -21.0(16) 8_565 8_565
C30B C30B C68B C67B 176.6(15) 8_565 8_565
C67B C30B C68B C69B 41(2) 8_565 .
C31B C30B C68B C69B -153.0(10) . .
C29B C30B C68B C69B 0.2(14) . .
C46B C30B C68B C69B -149.3(9) 8_565 .
C66B C30B C68B C69B 20.0(10) 8_565 .
C30B C30B C68B C69B -142.4(13) 8_565 .
C30B C67B C68B C30B -3.9(17) 8_565 .
C29B C67B C68B C30B -103.2(15) 8_565 .
C66B C67B C68B C30B -152.0(11) . .
C47B C67B C68B C30B -3.4(14) . .
C31B C67B C68B C30B 4.8(9) 8_565 .
C29B C67B C68B C30B -99(2) 8_565 8_565
C66B C67B C68B C30B -148(2) . 8_565
C47B C67B C68B C30B 0.5(15) . 8_565
C31B C67B C68B C30B 8.6(17) 8_565 8_565
C30B C67B C68B C67B -7(3) 8_565 8_565
C29B C67B C68B C67B -106.7(19) 8_565 8_565
C66B C67B C68B C67B -155.5(13) . 8_565
C47B C67B C68B C67B -7(3) . 8_565
C31B C67B C68B C67B 1(2) 8_565 8_565
C30B C67B C68B C69B 146.5(19) 8_565 .
C29B C67B C68B C69B 47.1(16) 8_565 .
C66B C67B C68B C69B -1.7(11) . .
C47B C67B C68B C69B 146.9(10) . .
C31B C67B C68B C69B 155.1(7) 8_565 .
C70B C11B C69B C11B 169.7(14) 8_565 8_565
C10B C11B C69B C11B 11.8(17) . 8_565
C12B C11B C69B C11B -147.2(7) . 8_565
C73B C11B C69B C11B 11.1(16) 8_565 8_565
C66B C11B C69B C11B -162.2(6) 8_565 8_565
C70B C11B C69B C68B -51(2) 8_565 .
C10B C11B C69B C68B 151.3(10) . .
C12B C11B C69B C68B -7.7(14) . .
C11B C11B C69B C68B 139.5(13) 8_565 .
C73B C11B C69B C68B 150.7(9) 8_565 .
C66B C11B C69B C68B -22.7(10) 8_565 .
C10B C11B C69B C70B -158(3) . 8_565
C12B C11B C69B C70B 43.1(16) . 8_565
C11B C11B C69B C70B -169.7(14) 8_565 8_565
C73B C11B C69B C70B -159(3) 8_565 8_565
C66B C11B C69B C70B 28.0(16) 8_565 8_565
C70B C11B C69B C70B 165(2) 8_565 .
C10B C11B C69B C70B 6.9(15) . .
C12B C11B C69B C70B -152.1(9) . .
C11B C11B C69B C70B -4.9(6) 8_565 .
C73B C11B C69B C70B 6.2(14) 8_565 .
C66B C11B C69B C70B -167.1(8) 8_565 .
C30B C68B C69B C11B 128.7(11) . 8_565
C30B C68B C69B C11B -2.4(15) 8_565 8_565
C67B C68B C69B C11B -18.9(12) . 8_565
C67B C68B C69B C11B 145.2(10) 8_565 8_565
C30B C68B C69B C11B 2.4(15) . .
C30B C68B C69B C11B -128.7(11) 8_565 .
C67B C68B C69B C11B -145.2(10) . .
C67B C68B C69B C11B 18.9(12) 8_565 .
C30B C68B C69B C70B -18.1(12) . 8_565
C30B C68B C69B C70B -149.1(9) 8_565 8_565
C67B C68B C69B C70B -165.7(8) . 8_565
C67B C68B C69B C70B -1.5(10) 8_565 8_565
C30B C68B C69B C70B 149.1(9) . .
C30B C68B C69B C70B 18.1(12) 8_565 .
C67B C68B C69B C70B 1.5(10) . .
C67B C68B C69B C70B 165.7(8) 8_565 .
C12B C66B C70B C11B -62(3) 8_565 8_565
C29B C66B C70B C11B -1(4) 8_565 8_565
C65B C66B C70B C11B -84(4) . 8_565
C67B C66B C70B C11B 61(4) . 8_565
C30B C66B C70B C11B 52(4) 8_565 8_565
C29B C66B C70B C12B 60.8(17) 8_565 8_565
C65B C66B C70B C12B -21.6(12) . 8_565
C67B C66B C70B C12B 123.1(14) . 8_565
C11B C66B C70B C12B 62(3) 8_565 8_565
C30B C66B C70B C12B 113.8(12) 8_565 8_565
C12B C66B C70B C71B 24.9(13) 8_565 .
C29B C66B C70B C71B 85.7(19) 8_565 .
C65B C66B C70B C71B 3.3(16) . .
C67B C66B C70B C71B 148.0(11) . .
C11B C66B C70B C71B 87(3) 8_565 .
C30B C66B C70B C71B 138.7(10) 8_565 .
C12B C66B C70B C69B -123.3(13) 8_565 .
C29B C66B C70B C69B -62.5(18) 8_565 .
C65B C66B C70B C69B -144.8(9) . .
C67B C66B C70B C69B -0.2(11) . .
C11B C66B C70B C69B -61(3) 8_565 .
C30B C66B C70B C69B -9.4(10) 8_565 .
C12B C66B C70B C10B -13(2) 8_565 8_565
C29B C66B C70B C10B 48(3) 8_565 8_565
C65B C66B C70B C10B -34(2) . 8_565
C67B C66B C70B C10B 110(2) . 8_565
C11B C66B C70B C10B 50(3) 8_565 8_565
C30B C66B C70B C10B 101(2) 8_565 8_565
C11B C69B C70B C11B 11.5(16) . 8_565
C68B C69B C70B C11B -138.9(19) . 8_565
C70B C69B C70B C11B 22(3) 8_565 8_565
C11B C69B C70B C12B 97(2) 8_565 8_565
C11B C69B C70B C12B 108.3(15) . 8_565
C68B C69B C70B C12B -42.1(15) . 8_565
C70B C69B C70B C12B 118.5(17) 8_565 8_565
C11B C69B C70B C71B -8.2(15) 8_565 .
C11B C69B C70B C71B 3.3(15) . .
C68B C69B C70B C71B -147.1(10) . .
C70B C69B C70B C71B 14(2) 8_565 .
C11B C69B C70B C66B 138(2) 8_565 .
C11B C69B C70B C66B 149.6(10) . .
C68B C69B C70B C66B -0.8(10) . .
C70B C69B C70B C66B 159.8(11) 8_565 .
C11B C69B C70B C10B -13.3(17) 8_565 8_565
C11B C69B C70B C10B -1.8(10) . 8_565
C68B C69B C70B C10B -152.2(7) . 8_565
C70B C69B C70B C10B 8.4(17) 8_565 8_565
C11B C70B C71B C10B -16.0(19) 8_565 8_565
C12B C70B C71B C10B -133.7(11) 8_565 8_565
C66B C70B C71B C10B -150.0(12) . 8_565
C69B C70B C71B C10B -8.2(15) . 8_565
C12B C70B C71B C11B -118(2) 8_565 8_565
C66B C70B C71B C11B -134(2) . 8_565
C69B C70B C71B C11B 7.7(15) . 8_565
C10B C70B C71B C11B 16.0(19) 8_565 8_565
C11B C70B C71B C72B 140.0(19) 8_565 .
C12B C70B C71B C72B 22.2(13) 8_565 .
C66B C70B C71B C72B 6.0(16) . .
C69B C70B C71B C72B 147.7(11) . .
C10B C70B C71B C72B 156.0(15) 8_565 .
C11B C70B C71B C9B 21(4) 8_565 8_565
C12B C70B C71B C9B -96(4) 8_565 8_565
C66B C70B C71B C9B -113(4) . 8_565
C69B C70B C71B C9B 29(4) . 8_565
C10B C70B C71B C9B 37(4) 8_565 8_565
C11B C70B C71B C73B -17(2) 8_565 .
C12B C70B C71B C73B -135.2(11) 8_565 .
C66B C70B C71B C73B -151.4(11) . .
C69B C70B C71B C73B -9.7(16) . .
C10B C70B C71B C73B -1.5(11) 8_565 .
C11B C70B C71B C12B 118(2) 8_565 8_565
C66B C70B C71B C12B -16.2(8) . 8_565
C69B C70B C71B C12B 125.5(14) . 8_565
C10B C70B C71B C12B 133.7(11) 8_565 8_565
C11B C70B C71B C8B 122(2) 8_565 8_565
C12B C70B C71B C8B 3.8(17) 8_565 8_565
C66B C70B C71B C8B -12(2) . 8_565
C69B C70B C71B C8B 129.3(15) . 8_565
C10B C70B C71B C8B 137.5(18) 8_565 8_565
C11B C70B C71B C13B 126.0(19) 8_565 8_565
C12B C70B C71B C13B 8.3(9) 8_565 8_565
C66B C70B C71B C13B -8.0(12) . 8_565
C69B C70B C71B C13B 133.8(10) . 8_565
C10B C70B C71B C13B 142.0(11) 8_565 8_565
C13B C64B C72B C8B 95(3) 8_565 8_565
C14B C64B C72B C8B 15(3) 8_565 8_565
C63B C64B C72B C8B -10(3) . 8_565
C65B C64B C72B C8B 136(2) . 8_565
C12B C64B C72B C8B 123(2) 8_565 8_565
C14B C64B C72B C13B -80(2) 8_565 8_565
C63B C64B C72B C13B -105(2) . 8_565
C65B C64B C72B C13B 41(2) . 8_565
C12B C64B C72B C13B 28.0(19) 8_565 8_565
C8B C64B C72B C13B -95(3) 8_565 8_565
C13B C64B C72B C76B 117(2) 8_565 .
C14B C64B C72B C76B 37.3(17) 8_565 .
C63B C64B C72B C76B 12.3(15) . .
C65B C64B C72B C76B 158.4(10) . .
C12B C64B C72B C76B 145.2(9) 8_565 .
C8B C64B C72B C76B 21.9(18) 8_565 .
C13B C64B C72B C71B -30(2) 8_565 .
C14B C64B C72B C71B -110.3(14) 8_565 .
C63B C64B C72B C71B -135.4(11) . .
C65B C64B C72B C71B 10.7(15) . .
C12B C64B C72B C71B -2.5(9) 8_565 .
C8B C64B C72B C71B -126(3) 8_565 .
C13B C64B C72B C9B 40(3) 8_565 8_565
C14B C64B C72B C9B -40(3) 8_565 8_565
C63B C64B C72B C9B -65(3) . 8_565
C65B C64B C72B C9B 81(2) . 8_565
C12B C64B C72B C9B 68(2) 8_565 8_565
C8B C64B C72B C9B -55(2) 8_565 8_565
C13B C64B C72B C12B -28.0(19) 8_565 8_565
C14B C64B C72B C12B -107.9(14) 8_565 8_565
C63B C64B C72B C12B -132.9(11) . 8_565
C65B C64B C72B C12B 13.2(9) . 8_565
C8B C64B C72B C12B -123(2) 8_565 8_565
C13B C64B C72B C7B 112(2) 8_565 8_565
C14B C64B C72B C7B 31.8(14) 8_565 8_565
C63B C64B C72B C7B 6.8(12) . 8_565
C65B C64B C72B C7B 152.9(10) . 8_565
C12B C64B C72B C7B 139.7(7) 8_565 8_565
C8B C64B C72B C7B 16.4(19) 8_565 8_565
C10B C71B C72B C8B 0(3) 8_565 8_565
C11B C71B C72B C8B -116(2) 8_565 8_565
C70B C71B C72B C8B -144.9(19) . 8_565
C9B C71B C72B C8B 17.9(17) 8_565 8_565
C73B C71B C72B C8B 11(2) . 8_565
C12B C71B C72B C8B -129.5(18) 8_565 8_565
C13B C71B C72B C8B -118(2) 8_565 8_565
C10B C71B C72B C13B 118.4(18) 8_565 8_565
C11B C71B C72B C13B 2(2) 8_565 8_565
C70B C71B C72B C13B -26.6(15) . 8_565
C9B C71B C72B C13B 136.2(12) 8_565 8_565
C73B C71B C72B C13B 129.7(13) . 8_565
C12B C71B C72B C13B -11.1(10) 8_565 8_565
C8B C71B C72B C13B 118(2) 8_565 8_565
C10B C71B C72B C76B -13(2) 8_565 .
C11B C71B C72B C76B -130.0(17) 8_565 .
C70B C71B C72B C76B -158.5(11) . .
C9B C71B C72B C76B 4.3(10) 8_565 .
C73B C71B C72B C76B -2.2(16) . .
C12B C71B C72B C76B -143.1(10) 8_565 .
C8B C71B C72B C76B -13.6(14) 8_565 .
C13B C71B C72B C76B -131.9(15) 8_565 .
C10B C71B C72B C64B 132.3(16) 8_565 .
C11B C71B C72B C64B 16(2) 8_565 .
C70B C71B C72B C64B -12.8(15) . .
C9B C71B C72B C64B 150.0(10) 8_565 .
C73B C71B C72B C64B 143.5(11) . .
C12B C71B C72B C64B 2.7(10) 8_565 .
C8B C71B C72B C64B 132(2) 8_565 .
C13B C71B C72B C64B 13.8(9) 8_565 .
C10B C71B C72B C9B -17.8(15) 8_565 8_565
C11B C71B C72B C9B -134.3(19) 8_565 8_565
C70B C71B C72B C9B -162.8(12) . 8_565
C73B C71B C72B C9B -6.5(10) . 8_565
C12B C71B C72B C9B -147.4(8) 8_565 8_565
C8B C71B C72B C9B -17.9(17) 8_565 8_565
C13B C71B C72B C9B -136.2(12) 8_565 8_565
C10B C71B C72B C12B 129.6(17) 8_565 8_565
C11B C71B C72B C12B 13.1(16) 8_565 8_565
C70B C71B C72B C12B -15.5(9) . 8_565
C9B C71B C72B C12B 147.4(8) 8_565 8_565
C73B C71B C72B C12B 140.9(12) . 8_565
C8B C71B C72B C12B 129.5(18) 8_565 8_565
C13B C71B C72B C12B 11.1(10) 8_565 8_565
C10B C71B C72B C7B 12(2) 8_565 8_565
C11B C71B C72B C7B -105(2) 8_565 8_565
C70B C71B C72B C7B -133.4(13) . 8_565
C9B C71B C72B C7B 29.5(13) 8_565 8_565
C73B C71B C72B C7B 22.9(18) . 8_565
C12B C71B C72B C7B -117.9(12) 8_565 8_565
C8B C71B C72B C7B 11.6(14) 8_565 8_565
C13B C71B C72B C7B -106.8(16) 8_565 8_565
C73B C10B C73B C10B -179.989(2) 8_565 8_565
C11B C10B C73B C10B 4(4) . 8_565
C9B C10B C73B C10B 161.8(18) . 8_565
C74B C10B C73B C10B 169(3) 8_565 8_565
C70B C10B C73B C10B -3(4) 8_565 8_565
C73B C10B C73B C9B 86(5) 8_565 8_565
C10B C10B C73B C9B -94(5) 8_565 8_565
C11B C10B C73B C9B -91(4) . 8_565
C9B C10B C73B C9B 67(5) . 8_565
C74B C10B C73B C9B 75(4) 8_565 8_565
C70B C10B C73B C9B -98(4) 8_565 8_565
C10B C10B C73B C73B 179.989(11) 8_565 8_565
C11B C10B C73B C73B -176(4) . 8_565
C9B C10B C73B C73B -18.2(18) . 8_565
C74B C10B C73B C73B -11(3) 8_565 8_565
C70B C10B C73B C73B 177(4) 8_565 8_565
C73B C10B C73B C74B 17(4) 8_565 .
C10B C10B C73B C74B -163(4) 8_565 .
C11B C10B C73B C74B -159.0(11) . .
C9B C10B C73B C74B -1(2) . .
C74B C10B C73B C74B 6.1(14) 8_565 .
C70B C10B C73B C74B -166.2(10) 8_565 .
C73B C10B C73B C71B 178.6(17) 8_565 .
C10B C10B C73B C71B -1.4(17) 8_565 .
C11B C10B C73B C71B 2(2) . .
C9B C10B C73B C71B 160.4(9) . .
C74B C10B C73B C71B 167.5(12) 8_565 .
C70B C10B C73B C71B -5(3) 8_565 .
C73B C10B C73B C11B 178(3) 8_565 8_565
C10B C10B C73B C11B -2(2) 8_565 8_565
C11B C10B C73B C11B 1.3(14) . 8_565
C9B C10B C73B C11B 159.3(11) . 8_565
C74B C10B C73B C11B 166.4(6) 8_565 8_565
C70B C10B C73B C11B -5.9(17) 8_565 8_565
C11B C71B C73B C10B -3(3) 8_565 8_565
C70B C71B C73B C10B 5(4) . 8_565
C72B C71B C73B C10B -153(3) . 8_565
C9B C71B C73B C10B -160(4) 8_565 8_565
C12B C71B C73B C10B -43(4) 8_565 8_565
C8B C71B C73B C10B -148(3) 8_565 8_565
C13B C71B C73B C10B -116(4) 8_565 8_565
C10B C71B C73B C9B 160(4) 8_565 8_565
C11B C71B C73B C9B 157.1(11) 8_565 8_565
C70B C71B C73B C9B 165.3(11) . 8_565
C72B C71B C73B C9B 7.8(12) . 8_565
C12B C71B C73B C9B 117.7(16) 8_565 8_565
C8B C71B C73B C9B 12.1(9) 8_565 8_565
C13B C71B C73B C9B 44.6(16) 8_565 8_565
C10B C71B C73B C73B 2(3) 8_565 8_565
C11B C71B C73B C73B -0.9(12) 8_565 8_565
C70B C71B C73B C73B 7.4(15) . 8_565
C72B C71B C73B C73B -150.2(8) . 8_565
C9B C71B C73B C73B -158.0(12) 8_565 8_565
C12B C71B C73B C73B -40(2) 8_565 8_565
C8B C71B C73B C73B -145.9(8) 8_565 8_565
C13B C71B C73B C73B -113.4(14) 8_565 8_565
C10B C71B C73B C74B 164(4) 8_565 .
C11B C71B C73B C74B 160.5(13) 8_565 .
C70B C71B C73B C74B 168.8(11) . .
C72B C71B C73B C74B 11.3(17) . .
C9B C71B C73B C74B 3.5(10) 8_565 .
C12B C71B C73B C74B 121.2(16) 8_565 .
C8B C71B C73B C74B 15.6(14) 8_565 .
C13B C71B C73B C74B 48(2) 8_565 .
C10B C71B C73B C10B 2(2) 8_565 .
C11B C71B C73B C10B -1.7(16) 8_565 .
C70B C71B C73B C10B 6.6(19) . .
C72B C71B C73B C10B -150.9(14) . .
C9B C71B C73B C10B -158.7(19) 8_565 .
C12B C71B C73B C10B -41(2) 8_565 .
C8B C71B C73B C10B -146.6(14) 8_565 .
C13B C71B C73B C10B -114.1(17) 8_565 .
C10B C71B C73B C11B 3(3) 8_565 8_565
C70B C71B C73B C11B 8.3(9) . 8_565
C72B C71B C73B C11B -149.2(14) . 8_565
C9B C71B C73B C11B -157.1(11) 8_565 8_565
C12B C71B C73B C11B -39.4(14) 8_565 8_565
C8B C71B C73B C11B -145.0(11) 8_565 8_565
C13B C71B C73B C11B -112.4(16) 8_565 8_565
C74B C4B C74B C3B -167.4(11) 8_565 8_565
C3B C4B C74B C3B -160.2(17) . 8_565
C5B C4B C74B C3B -15.5(18) . 8_565
C74B C4B C74B C9B -96(4) 8_565 8_565
C3B C4B C74B C9B 71(4) 8_565 8_565
C3B C4B C74B C9B -89(4) . 8_565
C5B C4B C74B C9B 56(4) . 8_565
C74B C4B C74B C73B -9.7(16) 8_565 .
C3B C4B C74B C73B 158(2) 8_565 .
C3B C4B C74B C73B -2.6(15) . .
C5B C4B C74B C73B 142.1(11) . .
C74B C4B C74B C75B -162.5(6) 8_565 .
C3B C4B C74B C75B 4.9(11) 8_565 .
C3B C4B C74B C75B -155.4(10) . .
C5B C4B C74B C75B -10.7(14) . .
C74B C4B C74B C10B -15.0(15) 8_565 8_565
C3B C4B C74B C10B 152(2) 8_565 8_565
C3B C4B C74B C10B -7.9(14) . 8_565
C5B C4B C74B C10B 136.8(10) . 8_565
C3B C4B C74B C74B 167.4(11) 8_565 8_565
C3B C4B C74B C74B 7.1(6) . 8_565
C5B C4B C74B C74B 151.8(13) . 8_565
C10B C73B C74B C3B 13(12) 8_565 8_565
C9B C73B C74B C3B -18(3) 8_565 8_565
C73B C73B C74B C3B 146(3) 8_565 8_565
C10B C73B C74B C3B 140(3) . 8_565
C71B C73B C74B C3B -22(4) . 8_565
C11B C73B C74B C3B 7(5) 8_565 8_565
C10B C73B C74B C9B 32(10) 8_565 8_565
C73B C73B C74B C9B 163.7(8) 8_565 8_565
C10B C73B C74B C9B 157.7(19) . 8_565
C71B C73B C74B C9B -3.9(11) . 8_565
C11B C73B C74B C9B 25(3) 8_565 8_565
C10B C73B C74B C4B -125(10) 8_565 .
C9B C73B C74B C4B -156.7(14) 8_565 .
C73B C73B C74B C4B 7.0(12) 8_565 .
C10B C73B C74B C4B 1(2) . .
C71B C73B C74B C4B -160.6(11) . .
C11B C73B C74B C4B -132(2) 8_565 .
C10B C73B C74B C75B 27(10) 8_565 .
C9B C73B C74B C75B -5.1(11) 8_565 .
C73B C73B C74B C75B 158.6(8) 8_565 .
C10B C73B C74B C75B 152.6(14) . .
C71B C73B C74B C75B -9.0(17) . .
C11B C73B C74B C75B 20(3) 8_565 .
C9B C73B C74B C10B -32(10) 8_565 8_565
C73B C73B C74B C10B 132(10) 8_565 8_565
C10B C73B C74B C10B 126(11) . 8_565
C71B C73B C74B C10B -36(9) . 8_565
C11B C73B C74B C10B -7(8) 8_565 8_565
C10B C73B C74B C74B -132(10) 8_565 8_565
C9B C73B C74B C74B -163.7(8) 8_565 8_565
C73B C73B C74B C74B 0.006(4) 8_565 8_565
C10B C73B C74B C74B -6.0(13) . 8_565
C71B C73B C74B C74B -167.6(12) . 8_565
C11B C73B C74B C74B -139(3) 8_565 8_565
C9B C74B C75B C3B -169(3) 8_565 8_565
C4B C74B C75B C3B -10(2) . 8_565
C73B C74B C75B C3B -164(3) . 8_565
C10B C74B C75B C3B -162(3) 8_565 8_565
C74B C74B C75B C3B -40(3) 8_565 8_565
C3B C74B C75B C2B 19(3) 8_565 8_565
C9B C74B C75B C2B -150.2(13) 8_565 8_565
C4B C74B C75B C2B 8.9(15) . 8_565
C73B C74B C75B C2B -145.2(13) . 8_565
C10B C74B C75B C2B -142.7(11) 8_565 8_565
C74B C74B C75B C2B -20(2) 8_565 8_565
C3B C74B C75B C9B 169(3) 8_565 8_565
C4B C74B C75B C9B 159.1(12) . 8_565
C73B C74B C75B C9B 5.0(11) . 8_565
C10B C74B C75B C9B 7.6(8) 8_565 8_565
C74B C74B C75B C9B 129.8(15) 8_565 8_565
C3B C74B C75B C76B 162(3) 8_565 .
C9B C74B C75B C76B -7.1(12) 8_565 .
C4B C74B C75B C76B 152.0(10) . .
C73B C74B C75B C76B -2.1(17) . .
C10B C74B C75B C76B 0.5(15) 8_565 .
C74B C74B C75B C76B 122.7(13) 8_565 .
C3B C74B C75B C77B 20(3) 8_565 .
C9B C74B C75B C77B -149.6(12) 8_565 .
C4B C74B C75B C77B 9.5(14) . .
C73B C74B C75B C77B -144.6(12) . .
C10B C74B C75B C77B -142.1(10) 8_565 .
C74B C74B C75B C77B -19.9(19) 8_565 .
C3B C74B C75B C8B 161(3) 8_565 8_565
C9B C74B C75B C8B -7.9(8) 8_565 8_565
C4B C74B C75B C8B 151.2(9) . 8_565
C73B C74B C75B C8B -2.9(13) . 8_565
C10B C74B C75B C8B -0.3(11) 8_565 8_565
C74B C74B C75B C8B 121.8(12) 8_565 8_565
C3B C74B C75B C6B 68(3) 8_565 8_565
C9B C74B C75B C6B -100.9(19) 8_565 8_565
C4B C74B C75B C6B 58(2) . 8_565
C73B C74B C75B C6B -96(2) . 8_565
C10B C74B C75B C6B -93.3(19) 8_565 8_565
C74B C74B C75B C6B 29(3) 8_565 8_565
C3B C74B C75B C7B 134(3) 8_565 8_565
C9B C74B C75B C7B -35.4(15) 8_565 8_565
C4B C74B C75B C7B 123.7(14) . 8_565
C73B C74B C75B C7B -30(2) . 8_565
C10B C74B C75B C7B -27.8(18) 8_565 8_565
C74B C74B C75B C7B 94.4(19) 8_565 8_565
C3B C75B C76B C8B 11(3) 8_565 8_565
C2B C75B C76B C8B 138.9(17) 8_565 8_565
C9B C75B C76B C8B -7.7(15) 8_565 8_565
C74B C75B C76B C8B -2(2) . 8_565
C77B C75B C76B C8B 142.4(16) . 8_565
C6B C75B C76B C8B 140.8(16) 8_565 8_565
C7B C75B C76B C8B 130(2) 8_565 8_565
C3B C75B C76B C7B -119(3) 8_565 8_565
C2B C75B C76B C7B 9.1(19) 8_565 8_565
C9B C75B C76B C7B -137.5(15) 8_565 8_565
C74B C75B C76B C7B -131.7(15) . 8_565
C77B C75B C76B C7B 12.7(18) . 8_565
C8B C75B C76B C7B -130(2) 8_565 8_565
C6B C75B C76B C7B 11.1(13) 8_565 8_565
C3B C75B C76B C72B 24(3) 8_565 .
C2B C75B C76B C72B 152.3(12) 8_565 .
C9B C75B C76B C72B 5.7(11) 8_565 .
C74B C75B C76B C72B 11.5(16) . .
C77B C75B C76B C72B 155.9(10) . .
C8B C75B C76B C72B 13.4(12) 8_565 .
C6B C75B C76B C72B 154.3(11) 8_565 .
C7B C75B C76B C72B 143.2(19) 8_565 .
C3B C75B C76B C99B -126(3) 8_565 .
C2B C75B C76B C99B 2.4(16) 8_565 .
C9B C75B C76B C99B -144.2(10) 8_565 .
C74B C75B C76B C99B -138.4(11) . .
C77B C75B C76B C99B 5.9(14) . .
C8B C75B C76B C99B -136.5(19) 8_565 .
C6B C75B C76B C99B 4.3(9) 8_565 .
C7B C75B C76B C99B -6.7(12) 8_565 .
C3B C75B C76B C9B 19(2) 8_565 8_565
C2B C75B C76B C9B 146.6(14) 8_565 8_565
C74B C75B C76B C9B 5.8(10) . 8_565
C77B C75B C76B C9B 150.2(12) . 8_565
C8B C75B C76B C9B 7.7(15) 8_565 8_565
C6B C75B C76B C9B 148.6(8) 8_565 8_565
C7B C75B C76B C9B 137.5(15) 8_565 8_565
C3B C75B C76B C6B -130(3) 8_565 8_565
C2B C75B C76B C6B -2.0(11) 8_565 8_565
C9B C75B C76B C6B -148.6(8) 8_565 8_565
C74B C75B C76B C6B -142.7(12) . 8_565
C77B C75B C76B C6B 1.6(10) . 8_565
C8B C75B C76B C6B -140.8(16) 8_565 8_565
C7B C75B C76B C6B -11.1(13) 8_565 8_565
C13B C72B C76B C8B -75(5) 8_565 8_565
C64B C72B C76B C8B -105(5) . 8_565
C71B C72B C76B C8B 42(5) . 8_565
C9B C72B C76B C8B 46(5) 8_565 8_565
C12B C72B C76B C8B -28(5) 8_565 8_565
C7B C72B C76B C8B -92(5) 8_565 8_565
C8B C72B C76B C7B 92(5) 8_565 8_565
C13B C72B C76B C7B 17(2) 8_565 8_565
C64B C72B C76B C7B -13.2(18) . 8_565
C71B C72B C76B C7B 133.7(16) . 8_565
C9B C72B C76B C7B 137.7(16) 8_565 8_565
C12B C72B C76B C7B 63(3) 8_565 8_565
C8B C72B C76B C75B -51(5) 8_565 .
C13B C72B C76B C75B -125.6(17) 8_565 .
C64B C72B C76B C75B -155.9(10) . .
C71B C72B C76B C75B -9.0(15) . .
C9B C72B C76B C75B -4.9(9) 8_565 .
C12B C72B C76B C75B -79(2) 8_565 .
C7B C72B C76B C75B -143(2) 8_565 .
C8B C72B C76B C99B 96(5) 8_565 .
C13B C72B C76B C99B 21(2) 8_565 .
C64B C72B C76B C99B -9.0(15) . .
C71B C72B C76B C99B 137.9(12) . .
C9B C72B C76B C99B 141.9(12) 8_565 .
C12B C72B C76B C99B 68(3) 8_565 .
C7B C72B C76B C99B 4.2(14) 8_565 .
C8B C72B C76B C9B -46(5) 8_565 8_565
C13B C72B C76B C9B -120.7(17) 8_565 8_565
C64B C72B C76B C9B -150.9(10) . 8_565
C71B C72B C76B C9B -4.0(9) . 8_565
C12B C72B C76B C9B -74(2) 8_565 8_565
C7B C72B C76B C9B -137.7(16) 8_565 8_565
C8B C72B C76B C6B 56(5) 8_565 8_565
C13B C72B C76B C6B -19(4) 8_565 8_565
C64B C72B C76B C6B -49(3) . 8_565
C71B C72B C76B C6B 98(3) . 8_565
C9B C72B C76B C6B 102(3) 8_565 8_565
C12B C72B C76B C6B 28(4) 8_565 8_565
C7B C72B C76B C6B -36(2) 8_565 8_565
C3B C75B C77B C2B 3(10) 8_565 8_565
C9B C75B C77B C2B -61(10) 8_565 8_565
C76B C75B C77B C2B -152(9) . 8_565
C74B C75B C77B C2B -5(10) . 8_565
C8B C75B C77B C2B -133(9) 8_565 8_565
C6B C75B C77B C2B -150(10) 8_565 8_565
C7B C75B C77B C2B -147(10) 8_565 8_565
C3B C75B C77B C1B 4.3(19) 8_565 8_565
C2B C75B C77B C1B 1(9) 8_565 8_565
C9B C75B C77B C1B -60(3) 8_565 8_565
C76B C75B C77B C1B -150.8(13) . 8_565
C74B C75B C77B C1B -3.6(19) . 8_565
C8B C75B C77B C1B -131.6(14) 8_565 8_565
C6B C75B C77B C1B -148.9(19) 8_565 8_565
C7B C75B C77B C1B -145.4(14) 8_565 8_565
C3B C75B C77B C6B 153.1(13) 8_565 8_565
C2B C75B C77B C6B 150(10) 8_565 8_565
C9B C75B C77B C6B 89(3) 8_565 8_565
C76B C75B C77B C6B -2.0(12) . 8_565
C74B C75B C77B C6B 145.3(11) . 8_565
C8B C75B C77B C6B 17.3(15) 8_565 8_565
C7B C75B C77B C6B 3.4(9) 8_565 8_565
C3B C75B C77B C78B 3.4(18) 8_565 .
C2B C75B C77B C78B 0(9) 8_565 .
C9B C75B C77B C78B -61(3) 8_565 .
C76B C75B C77B C78B -151.7(12) . .
C74B C75B C77B C78B -4.4(18) . .
C8B C75B C77B C78B -132.4(13) 8_565 .
C6B C75B C77B C78B -149.7(18) 8_565 .
C7B C75B C77B C78B -146.3(13) 8_565 .
C3B C75B C77B C1D 147.4(12) 8_565 .
C2B C75B C77B C1D 144(10) 8_565 .
C9B C75B C77B C1D 83(3) 8_565 .
C76B C75B C77B C1D -7.7(13) . .
C74B C75B C77B C1D 139.6(9) . .
C8B C75B C77B C1D 11.6(16) 8_565 .
C6B C75B C77B C1D -5.7(8) 8_565 .
C7B C75B C77B C1D -2.3(9) 8_565 .
C2B C75B C77B C3B -3(10) 8_565 8_565
C9B C75B C77B C3B -64(2) 8_565 8_565
C76B C75B C77B C3B -155.1(16) . 8_565
C74B C75B C77B C3B -7.8(10) . 8_565
C8B C75B C77B C3B -135.8(18) 8_565 8_565
C6B C75B C77B C3B -153.1(13) 8_565 8_565
C7B C75B C77B C3B -149.7(13) 8_565 8_565
C78B C5B C78B C1B 143(6) 8_565 8_565
C1B C5B C78B C1B 137(7) . 8_565
C4B C5B C78B C1B -3(7) . 8_565
C78B C5B C78B C20B 9(2) 8_565 8_565
C1B C5B C78B C20B -134(7) 8_565 8_565
C1B C5B C78B C20B 2.4(16) . 8_565
C4B C5B C78B C20B -137.0(12) . 8_565
C78B C5B C78B C77B 148.1(9) 8_565 .
C1B C5B C78B C77B 5(6) 8_565 .
C1B C5B C78B C77B 141.6(13) . .
C4B C5B C78B C77B 2.2(14) . .
C78B C5B C78B C79B 7(2) 8_565 .
C1B C5B C78B C79B -136(7) 8_565 .
C1B C5B C78B C79B 0.8(14) . .
C4B C5B C78B C79B -138.6(10) . .
C78B C5B C78B C2B 147.7(10) 8_565 8_565
C1B C5B C78B C2B 4(6) 8_565 8_565
C1B C5B C78B C2B 141.2(12) . 8_565
C4B C5B C78B C2B 1.8(12) . 8_565
C2B C77B C78B C1B 13(18) 8_565 8_565
C6B C77B C78B C1B -116(18) 8_565 8_565
C75B C77B C78B C1B 13(18) . 8_565
C1D C77B C78B C1B -127(18) . 8_565
C3B C77B C78B C1B 14(18) 8_565 8_565
C2B C77B C78B C5B -2(5) 8_565 .
C1B C77B C78B C5B -14(17) 8_565 .
C6B C77B C78B C5B -130.6(18) 8_565 .
C75B C77B C78B C5B -2(2) . .
C1D C77B C78B C5B -141.6(11) . .
C3B C77B C78B C5B -0.2(14) 8_565 .
C2B C77B C78B C20B 141(4) 8_565 8_565
C1B C77B C78B C20B 129(19) 8_565 8_565
C6B C77B C78B C20B 13(2) 8_565 8_565
C75B C77B C78B C20B 141.3(13) . 8_565
C1D C77B C78B C20B 1.6(17) . 8_565
C3B C77B C78B C20B 143.0(11) 8_565 8_565
C2B C77B C78B C79B 141(4) 8_565 .
C1B C77B C78B C79B 128(18) 8_565 .
C6B C77B C78B C79B 12(2) 8_565 .
C75B C77B C78B C79B 140.6(14) . .
C1D C77B C78B C79B 0.9(15) . .
C3B C77B C78B C79B 142.3(11) 8_565 .
C1B C77B C78B C2B -13(18) 8_565 8_565
C6B C77B C78B C2B -129(5) 8_565 8_565
C75B C77B C78B C2B 0(3) . 8_565
C1D C77B C78B C2B -140(5) . 8_565
C3B C77B C78B C2B 2(4) 8_565 8_565
C1B C78B C79B C20B 30(21) 8_565 8_565
C5B C78B C79B C20B 154(20) . 8_565
C77B C78B C79B C20B 11(20) . 8_565
C2B C78B C79B C20B 21(21) 8_565 8_565
C1B C78B C79B C80B -127(8) 8_565 .
C5B C78B C79B C80B -2.7(16) . .
C20B C78B C79B C80B -157(21) 8_565 .
C77B C78B C79B C80B -145.7(12) . .
C2B C78B C79B C80B -136.1(12) 8_565 .
C1B C78B C79B C19B 19(8) 8_565 8_565
C5B C78B C79B C19B 143.8(12) . 8_565
C20B C78B C79B C19B -10(20) 8_565 8_565
C77B C78B C79B C19B 0.7(15) . 8_565
C2B C78B C79B C19B 10.4(18) 8_565 8_565
C1B C78B C79B C92B 8(8) 8_565 .
C5B C78B C79B C92B 132.2(13) . .
C20B C78B C79B C92B -22(19) 8_565 .
C77B C78B C79B C92B -10.8(18) . .
C2B C78B C79B C92B -1(2) 8_565 .
C5B C78B C79B C1B 125(9) . 8_565
C20B C78B C79B C1B -30(21) 8_565 8_565
C77B C78B C79B C1B -18(8) . 8_565
C2B C78B C79B C1B -9(7) 8_565 8_565
C20B C79B C80B C79B -26(23) 8_565 8_565
C19B C79B C80B C79B -144.7(11) 8_565 8_565
C92B C79B C80B C79B -145.1(10) . 8_565
C78B C79B C80B C79B -1(2) . 8_565
C1B C79B C80B C79B -7(2) 8_565 8_565
C20B C79B C80B C81B 119(22) 8_565 .
C19B C79B C80B C81B -0.1(16) 8_565 .
C92B C79B C80B C81B -0.4(12) . .
C78B C79B C80B C81B 143.2(10) . .
C1B C79B C80B C81B 137.7(11) 8_565 .
C19B C79B C80B C20B -119(22) 8_565 8_565
C92B C79B C80B C20B -119(22) . 8_565
C78B C79B C80B C20B 24(21) . 8_565
C1B C79B C80B C20B 19(21) 8_565 8_565
C20B C79B C80B C20B -24(21) 8_565 .
C19B C79B C80B C20B -143.3(15) 8_565 .
C92B C79B C80B C20B -143.7(12) . .
C78B C79B C80B C20B 0.0(12) . .
C1B C79B C80B C20B -5.6(13) 8_565 .
C79B C20B C80B C79B -155(22) 8_565 .
C78B C20B C80B C79B -1.3(14) 8_565 .
C19B C20B C80B C79B 148.0(14) . .
C92B C20B C80B C79B 147.2(11) 8_565 .
C1B C20B C80B C79B 4.6(14) . .
C78B C20B C80B C79B 154(23) 8_565 8_565
C19B C20B C80B C79B -57(21) . 8_565
C92B C20B C80B C79B -58(21) 8_565 8_565
C1B C20B C80B C79B 160(22) . 8_565
C79B C20B C80B C81B 62(22) 8_565 .
C78B C20B C80B C81B -144.1(12) 8_565 .
C19B C20B C80B C81B 5.2(15) . .
C92B C20B C80B C81B 4.4(12) 8_565 .
C1B C20B C80B C81B -138.2(11) . .
C79B C20B C80B C20B -157(21) 8_565 8_565
C78B C20B C80B C20B -3(2) 8_565 8_565
C19B C20B C80B C20B 146.7(9) . 8_565
C92B C20B C80B C20B 145.9(9) 8_565 8_565
C1B C20B C80B C20B 3(2) . 8_565
C79B C80B C81B C94B -148.9(9) . 8_565
C79B C80B C81B C94B -0.3(11) 8_565 8_565
C20B C80B C81B C94B -146.2(9) 8_565 8_565
C20B C80B C81B C94B -3.0(11) . 8_565
C79B C80B C81B C94B 0.3(11) . .
C79B C80B C81B C94B 148.9(9) 8_565 .
C20B C80B C81B C94B 3.0(11) 8_565 .
C20B C80B C81B C94B 146.2(9) . .
C79B C80B C81B C82B -1.9(13) . 8_565
C79B C80B C81B C82B 146.7(10) 8_565 8_565
C20B C80B C81B C82B 0.8(13) 8_565 8_565
C20B C80B C81B C82B 144.0(10) . 8_565
C79B C80B C81B C82B -146.7(10) . .
C79B C80B C81B C82B 1.9(13) 8_565 .
C20B C80B C81B C82B -144.0(10) 8_565 .
C20B C80B C81B C82B -0.8(13) . .
C92B C21B C82B C94B 6(3) 8_565 8_565
C19B C21B C82B C94B 7(3) . 8_565
C22B C21B C82B C94B 147(3) . 8_565
C98B C21B C82B C94B 157(3) 8_565 8_565
C96B C21B C82B C94B 66(4) 8_565 8_565
C91B C21B C82B C94B 151(3) 8_565 8_565
C94B C21B C82B C98B -157(3) 8_565 8_565
C92B C21B C82B C98B -151.2(13) 8_565 8_565
C19B C21B C82B C98B -150.1(13) . 8_565
C22B C21B C82B C98B -9.4(13) . 8_565
C96B C21B C82B C98B -91(2) 8_565 8_565
C91B C21B C82B C98B -5.7(9) 8_565 8_565
C94B C21B C82B C83B -153(3) 8_565 .
C92B C21B C82B C83B -147.7(12) 8_565 .
C19B C21B C82B C83B -146.5(13) . .
C22B C21B C82B C83B -5.9(17) . .
C98B C21B C82B C83B 3.5(9) 8_565 .
C96B C21B C82B C83B -88(2) 8_565 .
C91B C21B C82B C83B -2.2(12) 8_565 .
C94B C21B C82B C81B 0(2) 8_565 .
C92B C21B C82B C81B 5.2(15) 8_565 .
C19B C21B C82B C81B 6.4(16) . .
C22B C21B C82B C81B 147.0(10) . .
C98B C21B C82B C81B 156.4(14) 8_565 .
C96B C21B C82B C81B 65(2) 8_565 .
C91B C21B C82B C81B 150.8(9) 8_565 .
C94B C21B C82B C93B -152(3) 8_565 8_565
C92B C21B C82B C93B -145.9(11) 8_565 8_565
C19B C21B C82B C93B -144.8(12) . 8_565
C22B C21B C82B C93B -4.1(17) . 8_565
C98B C21B C82B C93B 5.3(8) 8_565 8_565
C96B C21B C82B C93B -86(2) 8_565 8_565
C91B C21B C82B C93B -0.4(12) 8_565 8_565
C94B C21B C82B C92B -6(3) 8_565 8_565
C19B C21B C82B C92B 1.2(12) . 8_565
C22B C21B C82B C92B 141.8(17) . 8_565
C98B C21B C82B C92B 151.2(13) 8_565 8_565
C96B C21B C82B C92B 60(2) 8_565 8_565
C91B C21B C82B C92B 145.6(13) 8_565 8_565
C94B C81B C82B C94B -148(2) . 8_565
C82B C81B C82B C94B -157.9(16) 8_565 8_565
C80B C81B C82B C94B -5(2) . 8_565
C94B C81B C82B C98B 112(4) 8_565 8_565
C94B C81B C82B C98B -35(4) . 8_565
C82B C81B C82B C98B -46(4) 8_565 8_565
C80B C81B C82B C98B 107(3) . 8_565
C94B C81B C82B C21B 0.2(14) 8_565 .
C94B C81B C82B C21B -147.6(11) . .
C82B C81B C82B C21B -157.7(7) 8_565 .
C80B C81B C82B C21B -5.1(14) . .
C94B C81B C82B C83B 154(3) 8_565 .
C94B C81B C82B C83B 5.8(14) . .
C82B C81B C82B C83B -4.3(15) 8_565 .
C80B C81B C82B C83B 148.3(10) . .
C94B C81B C82B C93B 154(2) 8_565 8_565
C94B C81B C82B C93B 6.0(12) . 8_565
C82B C81B C82B C93B -4.0(13) 8_565 8_565
C80B C81B C82B C93B 148.6(8) . 8_565
C94B C81B C82B C92B 3.0(17) 8_565 8_565
C94B C81B C82B C92B -144.9(9) . 8_565
C82B C81B C82B C92B -155.0(6) 8_565 8_565
C80B C81B C82B C92B -2.3(10) . 8_565
C94B C82B C83B C93B 119(13) 8_565 8_565
C98B C82B C83B C93B 160(13) 8_565 8_565
C21B C82B C83B C93B 155(12) . 8_565
C81B C82B C83B C93B 4(13) . 8_565
C92B C82B C83B C93B 126(12) 8_565 8_565
C94B C82B C83B C98B -42(5) 8_565 8_565
C21B C82B C83B C98B -5.0(13) . 8_565
C81B C82B C83B C98B -156.3(15) . 8_565
C93B C82B C83B C98B -160(13) 8_565 8_565
C92B C82B C83B C98B -33.9(18) 8_565 8_565
C94B C82B C83B C84B -42(5) 8_565 .
C98B C82B C83B C84B -0.7(11) 8_565 .
C21B C82B C83B C84B -5.6(17) . .
C81B C82B C83B C84B -156.9(10) . .
C93B C82B C83B C84B -161(13) 8_565 .
C92B C82B C83B C84B -35(2) 8_565 .
C94B C82B C83B C93B 118(5) 8_565 .
C98B C82B C83B C93B 159.2(19) 8_565 .
C21B C82B C83B C93B 154.3(13) . .
C81B C82B C83B C93B 3.0(18) . .
C93B C82B C83B C93B -1(11) 8_565 .
C92B C82B C83B C93B 125.3(17) 8_565 .
C94B C82B C83B C83B 118(5) 8_565 8_565
C98B C82B C83B C83B 159.1(11) 8_565 8_565
C21B C82B C83B C83B 154.2(10) . 8_565
C81B C82B C83B C83B 2.9(10) . 8_565
C93B C82B C83B C83B -1(12) 8_565 8_565
C92B C82B C83B C83B 125.2(15) 8_565 8_565
C94B C82B C83B C88B -37(7) 8_565 8_565
C98B C82B C83B C88B 4(4) 8_565 8_565
C21B C82B C83B C88B -1(4) . 8_565
C81B C82B C83B C88B -152(3) . 8_565
C93B C82B C83B C88B -156(15) 8_565 8_565
C92B C82B C83B C88B -30(5) 8_565 8_565
C98B C82B C83B C94B 42(5) 8_565 8_565
C21B C82B C83B C94B 37(5) . 8_565
C81B C82B C83B C94B -115(5) . 8_565
C93B C82B C83B C94B -119(13) 8_565 8_565
C92B C82B C83B C94B 8(4) 8_565 8_565
C91B C23B C84B C88B -154(2) 8_565 8_565
C5D C23B C84B C88B 28(2) 8_565 8_565
C22B C23B C84B C88B -154.6(19) . 8_565
C24B C23B C84B C88B 5(2) . 8_565
C97B C23B C84B C88B -135(2) 8_565 8_565
C98B C23B C84B C88B -150(2) 8_565 8_565
C90B C23B C84B C88B 11(2) 8_565 8_565
C89B C23B C84B C88B 25.4(18) 8_565 8_565
C91B C23B C84B C89B -179(2) 8_565 8_565
C5D C23B C84B C89B 2.4(12) 8_565 8_565
C22B C23B C84B C89B -180.0(11) . 8_565
C24B C23B C84B C89B -20.4(11) . 8_565
C97B C23B C84B C89B -160.5(13) 8_565 8_565
C98B C23B C84B C89B -175.0(10) 8_565 8_565
C90B C23B C84B C89B -14.7(9) 8_565 8_565
C91B C23B C84B C93B -25(2) 8_565 8_565
C5D C23B C84B C93B 156.6(17) 8_565 8_565
C22B C23B C84B C93B -25.8(19) . 8_565
C24B C23B C84B C93B 133.8(16) . 8_565
C97B C23B C84B C93B -6(2) 8_565 8_565
C98B C23B C84B C93B -20.9(13) 8_565 8_565
C90B C23B C84B C93B 139.4(15) 8_565 8_565
C89B C23B C84B C93B 154.1(18) 8_565 8_565
C91B C23B C84B C98B -4.2(17) 8_565 8_565
C5D C23B C84B C98B 177.5(13) 8_565 8_565
C22B C23B C84B C98B -4.9(10) . 8_565
C24B C23B C84B C98B 154.7(11) . 8_565
C97B C23B C84B C98B 14.5(13) 8_565 8_565
C90B C23B C84B C98B 160.3(9) 8_565 8_565
C89B C23B C84B C98B 175.0(10) 8_565 8_565
C91B C23B C84B C85B -171.4(19) 8_565 .
C5D C23B C84B C85B 10.4(13) 8_565 .
C22B C23B C84B C85B -172.0(12) . .
C24B C23B C84B C85B -12.5(13) . .
C97B C23B C84B C85B -152.6(13) 8_565 .
C98B C23B C84B C85B -167.1(11) 8_565 .
C90B C23B C84B C85B -6.8(11) 8_565 .
C89B C23B C84B C85B 7.9(9) 8_565 .
C91B C23B C84B C83B -14(2) 8_565 .
C5D C23B C84B C83B 167.4(14) 8_565 .
C22B C23B C84B C83B -15.0(13) . .
C24B C23B C84B C83B 144.6(13) . .
C97B C23B C84B C83B 4.4(17) 8_565 .
C98B C23B C84B C83B -10.1(8) 8_565 .
C90B C23B C84B C83B 150.2(10) 8_565 .
C89B C23B C84B C83B 165.0(12) 8_565 .
C91B C23B C84B C5D 178(3) 8_565 8_565
C22B C23B C84B C5D 177.6(17) . 8_565
C24B C23B C84B C5D -22.8(10) . 8_565
C97B C23B C84B C5D -163(2) 8_565 8_565
C98B C23B C84B C5D -177.5(13) 8_565 8_565
C90B C23B C84B C5D -17.2(10) 8_565 8_565
C89B C23B C84B C5D -2.4(12) 8_565 8_565
C5D C23B C84B C91B -178(3) 8_565 8_565
C22B C23B C84B C91B -0.7(14) . 8_565
C24B C23B C84B C91B 159(2) . 8_565
C97B C23B C84B C91B 18.8(14) 8_565 8_565
C98B C23B C84B C91B 4.2(17) 8_565 8_565
C90B C23B C84B C91B 165(2) 8_565 8_565
C89B C23B C84B C91B 179(2) 8_565 8_565
C93B C83B C84B C88B 3(2) 8_565 8_565
C98B C83B C84B C88B 177.6(12) 8_565 8_565
C82B C83B C84B C88B 178.1(11) . 8_565
C93B C83B C84B C88B 17.8(13) . 8_565
C83B C83B C84B C88B 26.9(9) 8_565 8_565
C94B C83B C84B C88B 172.2(9) 8_565 8_565
C93B C83B C84B C89B -6(3) 8_565 8_565
C98B C83B C84B C89B 169.2(17) 8_565 8_565
C82B C83B C84B C89B 169.7(15) . 8_565
C93B C83B C84B C89B 9(2) . 8_565
C83B C83B C84B C89B 19(2) 8_565 8_565
C88B C83B C84B C89B -8.4(15) 8_565 8_565
C94B C83B C84B C89B 163.8(15) 8_565 8_565
C98B C83B C84B C93B 175(3) 8_565 8_565
C82B C83B C84B C93B 175(3) . 8_565
C93B C83B C84B C93B 15.2(14) . 8_565
C83B C83B C84B C93B 24(2) 8_565 8_565
C88B C83B C84B C93B -3(2) 8_565 8_565
C94B C83B C84B C93B 170(3) 8_565 8_565
C93B C83B C84B C23B -159(2) 8_565 .
C98B C83B C84B C23B 15.7(12) 8_565 .
C82B C83B C84B C23B 16.2(14) . .
C93B C83B C84B C23B -144.1(12) . .
C83B C83B C84B C23B -135.0(8) 8_565 .
C88B C83B C84B C23B -161.9(11) 8_565 .
C94B C83B C84B C23B 10.3(12) 8_565 .
C93B C83B C84B C98B -175(3) 8_565 8_565
C82B C83B C84B C98B 0.6(9) . 8_565
C93B C83B C84B C98B -159.7(18) . 8_565
C83B C83B C84B C98B -150.6(13) 8_565 8_565
C88B C83B C84B C98B -177.6(12) 8_565 8_565
C94B C83B C84B C98B -5.3(8) 8_565 8_565
C93B C83B C84B C85B -1(3) 8_565 .
C98B C83B C84B C85B 173.5(11) 8_565 .
C82B C83B C84B C85B 174.0(10) . .
C93B C83B C84B C85B 13.8(16) . .
C83B C83B C84B C85B 22.9(12) 8_565 .
C88B C83B C84B C85B -4.1(8) 8_565 .
C94B C83B C84B C85B 168.1(8) 8_565 .
C93B C83B C84B C5D -145(3) 8_565 8_565
C98B C83B C84B C5D 30(2) 8_565 8_565
C82B C83B C84B C5D 30(3) . 8_565
C93B C83B C84B C5D -130(2) . 8_565
C83B C83B C84B C5D -120.9(19) 8_565 8_565
C88B C83B C84B C5D -148(2) 8_565 8_565
C94B C83B C84B C5D 24(2) 8_565 8_565
C93B C83B C84B C91B -165(2) 8_565 8_565
C98B C83B C84B C91B 10.2(11) 8_565 8_565
C82B C83B C84B C91B 10.7(13) . 8_565
C93B C83B C84B C91B -149.5(12) . 8_565
C83B C83B C84B C91B -140.4(7) 8_565 8_565
C88B C83B C84B C91B -167.4(10) 8_565 8_565
C94B C83B C84B C91B 4.8(10) 8_565 8_565
C88B C84B C85B C89B 178(2) 8_565 8_565
C93B C84B C85B C89B -175.2(18) 8_565 8_565
C23B C84B C85B C89B -16.9(19) . 8_565
C98B C84B C85B C89B -164(2) 8_565 8_565
C83B C84B C85B C89B -174.7(17) . 8_565
C5D C84B C85B C89B -11.4(17) 8_565 8_565
C91B C84B C85B C89B -22(2) 8_565 8_565
C89B C84B C85B C88B -178(2) 8_565 8_565
C93B C84B C85B C88B 6.8(13) 8_565 8_565
C23B C84B C85B C88B 165.1(13) . 8_565
C98B C84B C85B C88B 18(3) 8_565 8_565
C83B C84B C85B C88B 7.3(15) . 8_565
C5D C84B C85B C88B 170.6(13) 8_565 8_565
C91B C84B C85B C88B 159.7(17) 8_565 8_565
C88B C84B C85B C38B -163.2(18) 8_565 .
C89B C84B C85B C38B 18.8(14) 8_565 .
C93B C84B C85B C38B -156.4(10) 8_565 .
C23B C84B C85B C38B 1.9(14) . .
C98B C84B C85B C38B -146(2) 8_565 .
C83B C84B C85B C38B -155.9(10) . .
C5D C84B C85B C38B 7.5(11) 8_565 .
C91B C84B C85B C38B -3(2) 8_565 .
C88B C84B C85B C86B -16.2(10) 8_565 .
C89B C84B C85B C86B 166(2) 8_565 .
C93B C84B C85B C86B -9.4(12) 8_565 .
C23B C84B C85B C86B 148.9(9) . .
C98B C84B C85B C86B 1(3) 8_565 .
C83B C84B C85B C86B -8.9(14) . .
C5D C84B C85B C86B 154.5(10) 8_565 .
C91B C84B C85B C86B 143.6(13) 8_565 .
C88B C84B C85B C57B -159.8(19) 8_565 8_565
C89B C84B C85B C57B 22.2(14) 8_565 8_565
C93B C84B C85B C57B -153.1(12) 8_565 8_565
C23B C84B C85B C57B 5.2(15) . 8_565
C98B C84B C85B C57B -142(2) 8_565 8_565
C83B C84B C85B C57B -152.5(11) . 8_565
C5D C84B C85B C57B 10.8(13) 8_565 8_565
C91B C84B C85B C57B 0(2) 8_565 8_565
C88B C84B C85B C5D -170.6(13) 8_565 8_565
C89B C84B C85B C5D 11.4(17) 8_565 8_565
C93B C84B C85B C5D -163.9(10) 8_565 8_565
C23B C84B C85B C5D -5.6(7) . 8_565
C98B C84B C85B C5D -153(2) 8_565 8_565
C83B C84B C85B C5D -163.3(11) . 8_565
C91B C84B C85B C5D -10.9(13) 8_565 8_565
C57B C38B C85B C89B -177(6) 8_565 8_565
C37B C38B C85B C89B 30(2) . 8_565
C39B C38B C85B C89B 176(2) . 8_565
C58B C38B C85B C89B 43(3) 8_565 8_565
C56B C38B C85B C89B 178(2) 8_565 8_565
C57B C38B C85B C88B 66(10) 8_565 8_565
C89B C38B C85B C88B -117(7) 8_565 8_565
C37B C38B C85B C88B -87(7) . 8_565
C39B C38B C85B C88B 59(7) . 8_565
C58B C38B C85B C88B -75(8) 8_565 8_565
C56B C38B C85B C88B 60(7) 8_565 8_565
C57B C38B C85B C84B 161(6) 8_565 .
C89B C38B C85B C84B -22.3(16) 8_565 .
C37B C38B C85B C84B 7.8(16) . .
C39B C38B C85B C84B 154.2(11) . .
C58B C38B C85B C84B 20(2) 8_565 .
C56B C38B C85B C84B 155.3(11) 8_565 .
C57B C38B C85B C86B 11(6) 8_565 .
C89B C38B C85B C86B -172(2) 8_565 .
C37B C38B C85B C86B -141.8(11) . .
C39B C38B C85B C86B 4.6(12) . .
C58B C38B C85B C86B -129.1(18) 8_565 .
C56B C38B C85B C86B 5.7(11) 8_565 .
C89B C38B C85B C57B 177(6) 8_565 8_565
C37B C38B C85B C57B -153(7) . 8_565
C39B C38B C85B C57B -7(6) . 8_565
C58B C38B C85B C57B -140(7) 8_565 8_565
C56B C38B C85B C57B -6(6) 8_565 8_565
C57B C38B C85B C5D 167(6) 8_565 8_565
C89B C38B C85B C5D -16.5(17) 8_565 8_565
C37B C38B C85B C5D 13.6(10) . 8_565
C39B C38B C85B C5D 160.0(10) . 8_565
C58B C38B C85B C5D 26.3(19) 8_565 8_565
C56B C38B C85B C5D 161.2(9) 8_565 8_565
C89B C85B C86B C88B 141(8) 8_565 8_565
C84B C85B C86B C88B 17.5(11) . 8_565
C38B C85B C86B C88B 165.2(18) . 8_565
C57B C85B C86B C88B 166.9(17) 8_565 8_565
C5D C85B C86B C88B 72(2) 8_565 8_565
C89B C85B C86B C88B 123(7) 8_565 .
C88B C85B C86B C88B -18.4(11) 8_565 .
C84B C85B C86B C88B -0.9(14) . .
C38B C85B C86B C88B 146.7(11) . .
C57B C85B C86B C88B 148.4(11) 8_565 .
C5D C85B C86B C88B 53(3) 8_565 .
C89B C85B C86B C87B -29(7) 8_565 .
C88B C85B C86B C87B -170.5(13) 8_565 .
C84B C85B C86B C87B -153.0(9) . .
C38B C85B C86B C87B -5.4(11) . .
C57B C85B C86B C87B -3.7(10) 8_565 .
C5D C85B C86B C87B -99(2) 8_565 .
C89B C85B C86B C85B 100(7) 8_565 8_565
C88B C85B C86B C85B -42(2) 8_565 8_565
C84B C85B C86B C85B -24(2) . 8_565
C38B C85B C86B C85B 123.5(16) . 8_565
C57B C85B C86B C85B 125.2(17) 8_565 8_565
C5D C85B C86B C85B 30(4) 8_565 8_565
C39B C56B C87B C56B 80(31) 8_565 8_565
C57B C56B C87B C56B 142.6(12) . 8_565
C54B C56B C87B C56B -4(2) . 8_565
C40B C56B C87B C56B -2(3) 8_565 8_565
C38B C56B C87B C56B 142.0(10) 8_565 8_565
C39B C56B C87B C86B -64(31) 8_565 .
C57B C56B C87B C86B -0.9(18) . .
C54B C56B C87B C86B -147.2(10) . .
C40B C56B C87B C86B -145.6(13) 8_565 .
C38B C56B C87B C86B -1.5(15) 8_565 .
C39B C56B C87B C39B 77(31) 8_565 .
C57B C56B C87B C39B 140.4(15) . .
C54B C56B C87B C39B -5.9(15) . .
C40B C56B C87B C39B -4.3(18) 8_565 .
C38B C56B C87B C39B 139.8(13) 8_565 .
C57B C56B C87B C39B 63(31) . 8_565
C54B C56B C87B C39B -83(31) . 8_565
C40B C56B C87B C39B -82(31) 8_565 8_565
C38B C56B C87B C39B 62(31) 8_565 8_565
C88B C86B C87B C56B 143.2(11) 8_565 .
C88B C86B C87B C56B 4.6(15) . .
C85B C86B C87B C56B -2.2(11) 8_565 .
C85B C86B C87B C56B 150.0(10) . .
C88B C86B C87B C56B -4.6(15) 8_565 8_565
C88B C86B C87B C56B -143.2(11) . 8_565
C85B C86B C87B C56B -150.0(10) 8_565 8_565
C85B C86B C87B C56B 2.2(11) . 8_565
C88B C86B C87B C39B -2.8(14) 8_565 .
C88B C86B C87B C39B -141.4(11) . .
C85B C86B C87B C39B -148.2(8) 8_565 .
C85B C86B C87B C39B 4.0(10) . .
C88B C86B C87B C39B 141.4(11) 8_565 8_565
C88B C86B C87B C39B 2.8(14) . 8_565
C85B C86B C87B C39B -4.0(10) 8_565 8_565
C85B C86B C87B C39B 148.2(8) . 8_565
C56B C39B C87B C56B 102(31) 8_565 .
C57B C39B C87B C56B -144.4(17) 8_565 .
C54B C39B C87B C56B 7.8(14) 8_565 .
C40B C39B C87B C56B 6.6(15) . .
C38B C39B C87B C56B -143.1(13) . .
C57B C39B C87B C56B 114(31) 8_565 8_565
C54B C39B C87B C56B -94(31) 8_565 8_565
C40B C39B C87B C56B -95(31) . 8_565
C38B C39B C87B C56B 115(31) . 8_565
C56B C39B C87B C86B -117(31) 8_565 .
C57B C39B C87B C86B -2.9(17) 8_565 .
C54B C39B C87B C86B 149.3(11) 8_565 .
C40B C39B C87B C86B 148.1(12) . .
C38B C39B C87B C86B -1.5(13) . .
C56B C39B C87B C39B 104(31) 8_565 8_565
C57B C39B C87B C39B -142.3(12) 8_565 8_565
C54B C39B C87B C39B 10(2) 8_565 8_565
C40B C39B C87B C39B 9(2) . 8_565
C38B C39B C87B C39B -140.9(10) . 8_565
C88B C86B C88B C85B -163.6(10) 8_565 8_565
C87B C86B C88B C85B -12.7(17) . 8_565
C85B C86B C88B C85B -154.0(15) . 8_565
C88B C86B C88B C84B -105(4) 8_565 8_565
C87B C86B C88B C84B 46(4) . 8_565
C85B C86B C88B C84B 59(4) 8_565 8_565
C85B C86B C88B C84B -95(4) . 8_565
C88B C86B C88B C89B -158.4(7) 8_565 .
C87B C86B C88B C89B -7.5(15) . .
C85B C86B C88B C89B 5.2(11) 8_565 .
C85B C86B C88B C89B -148.8(9) . .
C88B C86B C88B C93B -3.8(16) 8_565 .
C87B C86B C88B C93B 147.1(11) . .
C85B C86B C88B C93B 160(2) 8_565 .
C85B C86B C88B C93B 5.8(16) . .
C87B C86B C88B C88B 150.9(14) . 8_565
C85B C86B C88B C88B 163.6(10) 8_565 8_565
C85B C86B C88B C88B 9.7(6) . 8_565
C88B C86B C88B C83B -7.7(17) 8_565 8_565
C87B C86B C88B C83B 143.3(11) . 8_565
C85B C86B C88B C83B 156(2) 8_565 8_565
C85B C86B C88B C83B 2.0(17) . 8_565
C88B C86B C88B C93B -2.2(9) 8_565 8_565
C87B C86B C88B C93B 148.7(10) . 8_565
C85B C86B C88B C93B 161.4(14) 8_565 8_565
C85B C86B C88B C93B 7.4(10) . 8_565
C86B C88B C89B C85B -15(3) . 8_565
C84B C88B C89B C85B -177(4) 8_565 8_565
C93B C88B C89B C85B -170(3) . 8_565
C88B C88B C89B C85B -48(4) 8_565 8_565
C83B C88B C89B C85B -172(3) 8_565 8_565
C93B C88B C89B C85B -143(4) 8_565 8_565
C85B C88B C89B C38B 23(3) 8_565 8_565
C86B C88B C89B C38B 8.4(18) . 8_565
C84B C88B C89B C38B -154.1(16) 8_565 8_565
C93B C88B C89B C38B -147.4(14) . 8_565
C88B C88B C89B C38B -25(2) 8_565 8_565
C83B C88B C89B C38B -149.5(13) 8_565 8_565
C93B C88B C89B C38B -120.2(19) 8_565 8_565
C85B C88B C89B C84B 177(4) 8_565 8_565
C86B C88B C89B C84B 162.4(11) . 8_565
C93B C88B C89B C84B 6.6(11) . 8_565
C88B C88B C89B C84B 128.8(14) 8_565 8_565
C83B C88B C89B C84B 4.6(8) 8_565 8_565
C93B C88B C89B C84B 33.8(18) 8_565 8_565
C85B C88B C89B C5D 164(4) 8_565 .
C86B C88B C89B C5D 149.6(11) . .
C84B C88B C89B C5D -12.8(11) 8_565 .
C93B C88B C89B C5D -6.2(18) . .
C88B C88B C89B C5D 115.9(14) 8_565 .
C83B C88B C89B C5D -8.2(16) 8_565 .
C93B C88B C89B C5D 21(3) 8_565 .
C85B C88B C89B C57B 21(3) 8_565 .
C86B C88B C89B C57B 6.7(16) . .
C84B C88B C89B C57B -155.7(14) 8_565 .
C93B C88B C89B C57B -149.1(12) . .
C88B C88B C89B C57B -27(2) 8_565 .
C83B C88B C89B C57B -151.1(11) 8_565 .
C93B C88B C89B C57B -121.9(18) 8_565 .
C85B C88B C89B C37B 79(4) 8_565 8_565
C86B C88B C89B C37B 64(2) . 8_565
C84B C88B C89B C37B -98(2) 8_565 8_565
C93B C88B C89B C37B -91(2) . 8_565
C88B C88B C89B C37B 31(3) 8_565 8_565
C83B C88B C89B C37B -94(2) 8_565 8_565
C93B C88B C89B C37B -64(3) 8_565 8_565
C85B C88B C89B C23B 167(4) 8_565 8_565
C86B C88B C89B C23B 152.8(8) . 8_565
C84B C88B C89B C23B -9.7(6) 8_565 8_565
C93B C88B C89B C23B -3.1(13) . 8_565
C88B C88B C89B C23B 119.1(12) 8_565 8_565
C83B C88B C89B C23B -5.1(11) 8_565 8_565
C93B C88B C89B C23B 24(2) 8_565 8_565
C38B C57B C89B C85B 174(11) 8_565 8_565
C39B C57B C89B C85B 7(3) 8_565 8_565
C56B C57B C89B C85B 4(2) . 8_565
C58B C57B C89B C85B 154.2(18) . 8_565
C37B C57B C89B C85B 156.4(18) 8_565 8_565
C39B C57B C89B C38B -167(12) 8_565 8_565
C56B C57B C89B C38B -170(12) . 8_565
C58B C57B C89B C38B -20(10) . 8_565
C37B C57B C89B C38B -18(11) 8_565 8_565
C85B C57B C89B C38B -174(11) 8_565 8_565
C38B C57B C89B C84B 86(12) 8_565 8_565
C39B C57B C89B C84B -82(5) 8_565 8_565
C56B C57B C89B C84B -84(4) . 8_565
C58B C57B C89B C84B 65(4) . 8_565
C37B C57B C89B C84B 68(4) 8_565 8_565
C85B C57B C89B C84B -89(4) 8_565 8_565
C38B C57B C89B C88B 166(11) 8_565 .
C39B C57B C89B C88B -2(3) 8_565 .
C56B C57B C89B C88B -5(2) . .
C58B C57B C89B C88B 145.2(12) . .
C37B C57B C89B C88B 147.4(12) 8_565 .
C85B C57B C89B C88B -8.9(12) 8_565 .
C38B C57B C89B C5D 18(11) 8_565 .
C39B C57B C89B C5D -149.7(18) 8_565 .
C56B C57B C89B C5D -152.3(14) . .
C58B C57B C89B C5D -2.6(14) . .
C37B C57B C89B C5D -0.3(11) 8_565 .
C85B C57B C89B C5D -157(2) 8_565 .
C38B C57B C89B C37B 18(11) 8_565 8_565
C39B C57B C89B C37B -149(2) 8_565 8_565
C56B C57B C89B C37B -152.0(19) . 8_565
C58B C57B C89B C37B -2.2(9) . 8_565
C85B C57B C89B C37B -156.4(18) 8_565 8_565
C38B C57B C89B C23B 28(11) 8_565 8_565
C39B C57B C89B C23B -139.6(17) 8_565 8_565
C56B C57B C89B C23B -142.2(13) . 8_565
C58B C57B C89B C23B 7.6(17) . 8_565
C37B C57B C89B C23B 9.8(14) 8_565 8_565
C85B C57B C89B C23B -147(2) 8_565 8_565
C37B C58B C90B C24B -43(5) 8_565 8_565
C36B C58B C90B C24B 121(4) 8_565 8_565
C59B C58B C90B C24B 110(4) . 8_565
C38B C58B C90B C24B -38(5) 8_565 8_565
C57B C58B C90B C24B -37(5) . 8_565
C36B C58B C90B C37B 164(4) 8_565 8_565
C59B C58B C90B C37B 154(4) . 8_565
C38B C58B C90B C37B 6(3) 8_565 8_565
C57B C58B C90B C37B 7(3) . 8_565
C24B C58B C90B C37B 43(5) 8_565 8_565
C37B C58B C90B C2D -160(4) 8_565 .
C36B C58B C90B C2D 4(2) 8_565 .
C59B C58B C90B C2D -6(2) . .
C38B C58B C90B C2D -154.0(12) 8_565 .
C57B C58B C90B C2D -152.9(13) . .
C24B C58B C90B C2D -116(5) 8_565 .
C37B C58B C90B C5D -8(4) 8_565 .
C36B C58B C90B C5D 155.9(14) 8_565 .
C59B C58B C90B C5D 145.4(13) . .
C38B C58B C90B C5D -2.5(13) 8_565 .
C57B C58B C90B C5D -1.5(15) . .
C24B C58B C90B C5D 35(4) 8_565 .
C37B C58B C90B C25B -149(4) 8_565 8_565
C36B C58B C90B C25B 15(2) 8_565 8_565
C59B C58B C90B C25B 4(2) . 8_565
C38B C58B C90B C25B -143.7(14) 8_565 8_565
C57B C58B C90B C25B -142.6(14) . 8_565
C24B C58B C90B C25B -106(5) 8_565 8_565
C37B C58B C90B C36B -164(4) 8_565 8_565
C59B C58B C90B C36B -10.5(12) . 8_565
C38B C58B C90B C36B -158(2) 8_565 8_565
C57B C58B C90B C36B -157(2) . 8_565
C24B C58B C90B C36B -121(4) 8_565 8_565
C37B C58B C90B C23B -19(4) 8_565 8_565
C36B C58B C90B C23B 144.8(14) 8_565 8_565
C59B C58B C90B C23B 134.3(13) . 8_565
C38B C58B C90B C23B -13.6(15) 8_565 8_565
C57B C58B C90B C23B -12.6(17) . 8_565
C24B C58B C90B C23B 24(4) 8_565 8_565
C20B C79B C92B C19B 27(12) 8_565 8_565
C80B C79B C92B C19B 179(3) . 8_565
C78B C79B C92B C19B 39(3) . 8_565
C1B C79B C92B C19B 40(3) 8_565 8_565
C20B C79B C92B C21B -153(11) 8_565 8_565
C80B C79B C92B C21B -1(3) . 8_565
C19B C79B C92B C21B 180(5) 8_565 8_565
C78B C79B C92B C21B -141(2) . 8_565
C1B C79B C92B C21B -140(2) 8_565 8_565
C20B C79B C92B C94B -152(12) 8_565 .
C80B C79B C92B C94B 0.4(13) . .
C19B C79B C92B C94B -179(4) 8_565 .
C78B C79B C92B C94B -139.4(13) . .
C1B C79B C92B C94B -138.5(12) 8_565 .
C80B C79B C92B C20B 152(12) . 8_565
C19B C79B C92B C20B -27(12) 8_565 8_565
C78B C79B C92B C20B 12(11) . 8_565
C1B C79B C92B C20B 13(11) 8_565 8_565
C20B C79B C92B C96B -4(12) 8_565 .
C80B C79B C92B C96B 147.9(11) . .
C19B C79B C92B C96B -31(3) 8_565 .
C78B C79B C92B C96B 8(2) . .
C1B C79B C92B C96B 9.0(18) 8_565 .
C20B C79B C92B C18B 2(12) 8_565 8_565
C80B C79B C92B C18B 154.4(9) . 8_565
C19B C79B C92B C18B -25(3) 8_565 8_565
C78B C79B C92B C18B 14.5(15) . 8_565
C1B C79B C92B C18B 15.4(14) 8_565 8_565
C20B C79B C92B C82B -150(12) 8_565 8_565
C80B C79B C92B C82B 1.8(12) . 8_565
C19B C79B C92B C82B -177(4) 8_565 8_565
C78B C79B C92B C82B -138.1(12) . 8_565
C1B C79B C92B C82B -137.2(11) 8_565 8_565
C85B C88B C93B C83B -17(6) 8_565 8_565
C86B C88B C93B C83B -164(4) . 8_565
C84B C88B C93B C83B -5(4) 8_565 8_565
C89B C88B C93B C83B -11(5) . 8_565
C88B C88B C93B C83B -166(4) 8_565 8_565
C93B C88B C93B C83B -166(4) 8_565 8_565
C85B C88B C93B C93B 150(2) 8_565 8_565
C86B C88B C93B C93B 2.9(12) . 8_565
C84B C88B C93B C93B 161.7(6) 8_565 8_565
C89B C88B C93B C93B 155.2(9) . 8_565
C88B C88B C93B C93B -0.001(1) 8_565 8_565
C83B C88B C93B C93B 166(4) 8_565 8_565
C85B C88B C93B C84B -12(2) 8_565 8_565
C86B C88B C93B C84B -158.9(13) . 8_565
C89B C88B C93B C84B -6.5(10) . 8_565
C88B C88B C93B C84B -161.7(6) 8_565 8_565
C83B C88B C93B C84B 5(4) 8_565 8_565
C93B C88B C93B C84B -161.7(6) 8_565 8_565
C85B C88B C93B C98B -11(3) 8_565 .
C86B C88B C93B C98B -158.1(11) . .
C84B C88B C93B C98B 0.8(9) 8_565 .
C89B C88B C93B C98B -5.7(16) . .
C88B C88B C93B C98B -160.9(10) 8_565 .
C83B C88B C93B C98B 6(4) 8_565 .
C93B C88B C93B C98B -160.9(10) 8_565 .
C85B C88B C93B C83B 146(2) 8_565 .
C86B C88B C93B C83B -1(2) . .
C84B C88B C93B C83B 158.3(16) 8_565 .
C89B C88B C93B C83B 151.8(13) . .
C88B C88B C93B C83B -3.4(11) 8_565 .
C83B C88B C93B C83B 163(6) 8_565 .
C93B C88B C93B C83B -3.4(11) 8_565 .
C85B C88B C93B C82B -12(4) 8_565 8_565
C86B C88B C93B C82B -158.9(16) . 8_565
C84B C88B C93B C82B 0.0(19) 8_565 8_565
C89B C88B C93B C82B -6(3) . 8_565
C88B C88B C93B C82B -162(2) 8_565 8_565
C83B C88B C93B C82B 5(3) 8_565 8_565
C93B C88B C93B C82B -162(2) 8_565 8_565
C85B C88B C93B C88B 150(2) 8_565 8_565
C86B C88B C93B C88B 2.9(12) . 8_565
C84B C88B C93B C88B 161.7(6) 8_565 8_565
C89B C88B C93B C88B 155.2(9) . 8_565
C83B C88B C93B C88B 166(4) 8_565 8_565
C93B C88B C93B C88B 0.001(3) 8_565 8_565
C93B C83B C93B C83B 180.003(7) 8_565 8_565
C98B C83B C93B C83B 55(6) 8_565 8_565
C82B C83B C93B C83B 0(3) . 8_565
C84B C83B C93B C83B 159.7(17) . 8_565
C88B C83B C93B C83B 173(2) 8_565 8_565
C94B C83B C93B C83B 8(3) 8_565 8_565
C98B C83B C93B C93B -125(6) 8_565 8_565
C82B C83B C93B C93B 180(3) . 8_565
C84B C83B C93B C93B -20.3(17) . 8_565
C83B C83B C93B C93B 179.997(7) 8_565 8_565
C88B C83B C93B C93B -7(2) 8_565 8_565
C94B C83B C93B C93B -172(3) 8_565 8_565
C93B C83B C93B C84B 86(4) 8_565 8_565
C98B C83B C93B C84B -39(6) 8_565 8_565
C82B C83B C93B C84B -94(3) . 8_565
C84B C83B C93B C84B 66(4) . 8_565
C83B C83B C93B C84B -94(4) 8_565 8_565
C88B C83B C93B C84B 79(3) 8_565 8_565
C94B C83B C93B C84B -86(4) 8_565 8_565
C93B C83B C93B C88B 10(3) 8_565 .
C98B C83B C93B C88B -115(4) 8_565 .
C82B C83B C93B C88B -169.9(9) . .
C84B C83B C93B C88B -10(2) . .
C83B C83B C93B C88B -170(3) 8_565 .
C88B C83B C93B C88B 3.3(11) 8_565 .
C94B C83B C93B C88B -161.2(9) 8_565 .
C93B C83B C93B C98B 167.6(17) 8_565 .
C98B C83B C93B C98B 42(5) 8_565 .
C82B C83B C93B C98B -13(2) . .
C84B C83B C93B C98B 147.3(9) . .
C83B C83B C93B C98B -12.4(17) 8_565 .
C88B C83B C93B C98B 160.5(11) 8_565 .
C94B C83B C93B C98B -4.0(19) 8_565 .
C93B C83B C93B C82B -180(2) 8_565 8_565
C98B C83B C93B C82B 55(4) 8_565 8_565
C82B C83B C93B C82B -0.1(12) . 8_565
C84B C83B C93B C82B 159.9(9) . 8_565
C83B C83B C93B C82B 0(2) 8_565 8_565
C88B C83B C93B C82B 173.0(6) 8_565 8_565
C94B C83B C93B C82B 8.5(13) 8_565 8_565
C93B C83B C93B C88B 7(2) 8_565 8_565
C98B C83B C93B C88B -118(4) 8_565 8_565
C82B C83B C93B C88B -173.2(13) . 8_565
C84B C83B C93B C88B -13.2(9) . 8_565
C83B C83B C93B C88B -173(2) 8_565 8_565
C94B C83B C93B C88B -164.5(12) 8_565 8_565
C94B C81B C94B C82B -44(3) 8_565 8_565
C82B C81B C94B C82B -25.4(18) . 8_565
C80B C81B C94B C82B -175.7(19) . 8_565
C94B C81B C94B C21B 135(3) 8_565 8_565
C82B C81B C94B C21B 179(100) 8_565 8_565
C82B C81B C94B C21B 154(4) . 8_565
C80B C81B C94B C21B 3(4) . 8_565
C94B C81B C94B C98B -24(2) 8_565 .
C82B C81B C94B C98B 20.5(15) 8_565 .
C82B C81B C94B C98B -4.9(14) . .
C80B C81B C94B C98B -155.2(9) . .
C94B C81B C94B C92B 131.3(14) 8_565 .
C82B C81B C94B C92B 176(2) 8_565 .
C82B C81B C94B C92B 150.3(11) . .
C80B C81B C94B C92B 0.0(10) . .
C94B C81B C94B C19B 130.9(14) 8_565 8_565
C82B C81B C94B C19B 175(2) 8_565 8_565
C82B C81B C94B C19B 149.9(10) . 8_565
C80B C81B C94B C19B -0.4(10) . 8_565
C94B C81B C94B C83B -28.1(19) 8_565 8_565
C82B C81B C94B C83B 16.3(16) 8_565 8_565
C82B C81B C94B C83B -9.1(10) . 8_565
C80B C81B C94B C83B -159.4(6) . 8_565
C21B C92B C94B C82B -24(12) 8_565 8_565
C79B C92B C94B C82B 157(12) . 8_565
C20B C92B C94B C82B 154(12) 8_565 8_565
C96B C92B C94B C82B 7(13) . 8_565
C18B C92B C94B C82B 17(13) 8_565 8_565
C79B C92B C94B C21B -178.7(15) . 8_565
C20B C92B C94B C21B 178.5(16) 8_565 8_565
C96B C92B C94B C21B 31.7(13) . 8_565
C18B C92B C94B C21B 41.2(17) 8_565 8_565
C82B C92B C94B C21B 24(12) 8_565 8_565
C21B C92B C94B C81B 178.5(15) 8_565 .
C79B C92B C94B C81B -0.2(13) . .
C20B C92B C94B C81B -3.0(14) 8_565 .
C96B C92B C94B C81B -149.9(10) . .
C18B C92B C94B C81B -140.3(14) 8_565 .
C82B C92B C94B C81B -157(13) 8_565 .
C21B C92B C94B C98B -27.2(13) 8_565 .
C79B C92B C94B C98B 154.1(11) . .
C20B C92B C94B C98B 151.3(12) 8_565 .
C96B C92B C94B C98B 4.5(18) . .
C18B C92B C94B C98B 14(2) 8_565 .
C82B C92B C94B C98B -3(12) 8_565 .
C21B C92B C94B C19B -11(23) 8_565 8_565
C79B C92B C94B C19B 171(24) . 8_565
C20B C92B C94B C19B 168(24) 8_565 8_565
C96B C92B C94B C19B 21(23) . 8_565
C18B C92B C94B C19B 31(23) 8_565 8_565
C82B C92B C94B C19B 14(30) 8_565 8_565
C21B C92B C94B C83B -46(2) 8_565 8_565
C79B C92B C94B C83B 135(2) . 8_565
C20B C92B C94B C83B 132(2) 8_565 8_565
C96B C92B C94B C83B -15(3) . 8_565
C18B C92B C94B C83B -5(3) 8_565 8_565
C82B C92B C94B C83B -22(11) 8_565 8_565
C33B C48B C95B C28B -93(4) 8_565 8_565
C47B C48B C95B C28B 63(3) . 8_565
C49B C48B C95B C28B -93(3) . 8_565
C29B C48B C95B C28B 48(3) 8_565 8_565
C33B C48B C95B C27B -30(3) 8_565 8_565
C28B C48B C95B C27B 64(3) 8_565 8_565
C47B C48B C95B C27B 126.1(15) . 8_565
C49B C48B C95B C27B -29.4(18) . 8_565
C29B C48B C95B C27B 111.2(14) 8_565 8_565
C33B C48B C95B C65B -152(2) 8_565 .
C28B C48B C95B C65B -59(3) 8_565 .
C47B C48B C95B C65B 3.6(17) . .
C49B C48B C95B C65B -152.0(11) . .
C29B C48B C95B C65B -11.4(10) 8_565 .
C33B C48B C95B C62B -8(3) 8_565 .
C28B C48B C95B C62B 85(3) 8_565 .
C47B C48B C95B C62B 147.7(12) . .
C49B C48B C95B C62B -7.9(17) . .
C29B C48B C95B C62B 132.7(13) 8_565 .
C33B C48B C95B C29B -141(2) 8_565 8_565
C28B C48B C95B C29B -48(3) 8_565 8_565
C47B C48B C95B C29B 15.0(11) . 8_565
C49B C48B C95B C29B -140.5(11) . 8_565
C28B C48B C95B C33B 93(4) 8_565 8_565
C47B C48B C95B C33B 156(3) . 8_565
C49B C48B C95B C33B 0.4(18) . 8_565
C29B C48B C95B C33B 141(2) 8_565 8_565
C29B C65B C95B C28B -12.1(19) 8_565 8_565
C66B C65B C95B C28B -22(2) . 8_565
C12B C65B C95B C28B 28(3) 8_565 8_565
C64B C65B C95B C28B 123.0(19) . 8_565
C13B C65B C95B C28B 96(2) 8_565 8_565
C14B C65B C95B C28B 114.6(19) 8_565 8_565
C27B C65B C95B C28B 106(2) 8_565 8_565
C29B C65B C95B C27B -118.3(11) 8_565 8_565
C66B C65B C95B C27B -128.0(11) . 8_565
C12B C65B C95B C27B -77.9(16) 8_565 8_565
C64B C65B C95B C27B 16.8(12) . 8_565
C13B C65B C95B C27B -9.7(14) 8_565 8_565
C28B C65B C95B C27B -106(2) 8_565 8_565
C14B C65B C95B C27B 8.4(9) 8_565 8_565
C29B C65B C95B C48B 14.6(13) 8_565 .
C66B C65B C95B C48B 5.0(16) . .
C12B C65B C95B C48B 55.1(19) 8_565 .
C64B C65B C95B C48B 149.8(11) . .
C13B C65B C95B C48B 123.2(13) 8_565 .
C28B C65B C95B C48B 26.7(15) 8_565 .
C14B C65B C95B C48B 141.3(12) 8_565 .
C27B C65B C95B C48B 132.9(16) 8_565 .
C29B C65B C95B C62B -135.7(10) 8_565 .
C66B C65B C95B C62B -145.4(10) . .
C12B C65B C95B C62B -95.3(15) 8_565 .
C64B C65B C95B C62B -0.6(12) . .
C13B C65B C95B C62B -27.2(13) 8_565 .
C28B C65B C95B C62B -124(2) 8_565 .
C14B C65B C95B C62B -9.0(8) 8_565 .
C27B C65B C95B C62B -17.4(7) 8_565 .
C66B C65B C95B C29B -9.7(9) . 8_565
C12B C65B C95B C29B 40.4(13) 8_565 8_565
C64B C65B C95B C29B 135.1(11) . 8_565
C13B C65B C95B C29B 108.5(12) 8_565 8_565
C28B C65B C95B C29B 12.1(19) 8_565 8_565
C14B C65B C95B C29B 126.7(8) 8_565 8_565
C27B C65B C95B C29B 118.3(11) 8_565 8_565
C29B C65B C95B C33B 3.6(14) 8_565 8_565
C66B C65B C95B C33B -6.0(18) . 8_565
C12B C65B C95B C33B 44(2) 8_565 8_565
C64B C65B C95B C33B 138.8(12) . 8_565
C13B C65B C95B C33B 112.2(14) 8_565 8_565
C28B C65B C95B C33B 15.7(13) 8_565 8_565
C14B C65B C95B C33B 130.3(13) 8_565 8_565
C27B C65B C95B C33B 121.9(17) 8_565 8_565
C27B C62B C95B C28B -45(3) 8_565 8_565
C26B C62B C95B C28B 24(3) 8_565 8_565
C61B C62B C95B C28B 38(2) . 8_565
C63B C62B C95B C28B -114(2) . 8_565
C14B C62B C95B C28B -103(2) 8_565 8_565
C26B C62B C95B C27B 69(3) 8_565 8_565
C61B C62B C95B C27B 84(3) . 8_565
C63B C62B C95B C27B -69(3) . 8_565
C14B C62B C95B C27B -57(3) 8_565 8_565
C28B C62B C95B C27B 45(3) 8_565 8_565
C27B C62B C95B C48B -81(3) 8_565 .
C26B C62B C95B C48B -11(2) 8_565 .
C61B C62B C95B C48B 2.9(17) . .
C63B C62B C95B C48B -149.2(12) . .
C14B C62B C95B C48B -137.9(12) 8_565 .
C28B C62B C95B C48B -35.2(17) 8_565 .
C27B C62B C95B C65B 68(3) 8_565 .
C26B C62B C95B C65B 137.2(13) 8_565 .
C61B C62B C95B C65B 151.4(11) . .
C63B C62B C95B C65B -0.7(11) . .
C14B C62B C95B C65B 10.6(9) 8_565 .
C28B C62B C95B C65B 113(2) 8_565 .
C27B C62B C95B C29B 21(3) 8_565 8_565
C26B C62B C95B C29B 90.4(18) 8_565 8_565
C61B C62B C95B C29B 104.6(15) . 8_565
C63B C62B C95B C29B -47.6(16) . 8_565
C14B C62B C95B C29B -36.2(15) 8_565 8_565
C28B C62B C95B C29B 66(2) 8_565 8_565
C27B C62B C95B C33B -83(3) 8_565 8_565
C26B C62B C95B C33B -13.8(16) 8_565 8_565
C61B C62B C95B C33B 0.4(13) . 8_565
C63B C62B C95B C33B -151.8(8) . 8_565
C14B C62B C95B C33B -140.4(8) 8_565 8_565
C28B C62B C95B C33B -37.8(18) 8_565 8_565
C19B C92B C96B C18B -21(4) 8_565 8_565
C21B C92B C96B C18B -177.0(17) 8_565 8_565
C94B C92B C96B C18B 162.5(17) . 8_565
C79B C92B C96B C18B 17(2) . 8_565
C20B C92B C96B C18B 17(2) 8_565 8_565
C82B C92B C96B C18B 163.0(15) 8_565 8_565
C19B C92B C96B C17B 179(4) 8_565 8_565
C21B C92B C96B C17B 23(3) 8_565 8_565
C94B C92B C96B C17B 3(3) . 8_565
C79B C92B C96B C17B -143(3) . 8_565
C20B C92B C96B C17B -143(3) 8_565 8_565
C18B C92B C96B C17B -160(4) 8_565 8_565
C82B C92B C96B C17B 3(3) 8_565 8_565
C21B C92B C96B C19B -155(4) 8_565 8_565
C94B C92B C96B C19B -176(4) . 8_565
C79B C92B C96B C19B 39(3) . 8_565
C20B C92B C96B C19B 38(3) 8_565 8_565
C18B C92B C96B C19B 21(4) 8_565 8_565
C82B C92B C96B C19B -176(4) 8_565 8_565
C19B C92B C96B C97B 171(4) 8_565 .
C21B C92B C96B C97B 15.3(13) 8_565 .
C94B C92B C96B C97B -5.2(16) . .
C79B C92B C96B C97B -150.4(12) . .
C20B C92B C96B C97B -150.8(12) 8_565 .
C18B C92B C96B C97B -168(2) 8_565 .
C82B C92B C96B C97B -4.7(14) 8_565 .
C19B C92B C96B C1D -33(4) 8_565 .
C21B C92B C96B C1D 171.7(11) 8_565 .
C94B C92B C96B C1D 151.1(11) . .
C79B C92B C96B C1D 6.0(15) . .
C20B C92B C96B C1D 5.5(15) 8_565 .
C18B C92B C96B C1D -11.4(13) 8_565 .
C82B C92B C96B C1D 151.6(9) 8_565 .
C19B C92B C96B C22B 160(4) 8_565 8_565
C21B C92B C96B C22B 4.7(10) 8_565 8_565
C94B C92B C96B C22B -15.8(12) . 8_565
C79B C92B C96B C22B -161.0(12) . 8_565
C20B C92B C96B C22B -161.4(12) 8_565 8_565
C18B C92B C96B C22B -178.3(19) 8_565 8_565
C82B C92B C96B C22B -15.3(10) 8_565 8_565
C19B C92B C96B C21B 155(4) 8_565 8_565
C94B C92B C96B C21B -20.5(9) . 8_565
C79B C92B C96B C21B -165.7(17) . 8_565
C20B C92B C96B C21B -166.1(17) 8_565 8_565
C18B C92B C96B C21B 177.0(17) 8_565 8_565
C82B C92B C96B C21B -20.1(7) 8_565 8_565
C19B C92B C96B C6B -42(4) 8_565 8_565
C21B C92B C96B C6B 162.9(10) 8_565 8_565
C94B C92B C96B C6B 142.4(11) . 8_565
C79B C92B C96B C6B -2.8(15) . 8_565
C20B C92B C96B C6B -3.2(15) 8_565 8_565
C18B C92B C96B C6B -20.1(13) 8_565 8_565
C82B C92B C96B C6B 142.8(8) 8_565 8_565
C18B C96B C97B C22B 171(2) 8_565 8_565
C17B C96B C97B C22B 163(2) 8_565 8_565
C19B C96B C97B C22B -18(2) 8_565 8_565
C1D C96B C97B C22B -175.8(14) . 8_565
C92B C96B C97B C22B -22.2(17) . 8_565
C21B C96B C97B C22B -12.3(13) 8_565 8_565
C6B C96B C97B C22B -167.7(13) 8_565 8_565
C18B C96B C97B C17B 8(2) 8_565 8_565
C19B C96B C97B C17B 178(2) 8_565 8_565
C1D C96B C97B C17B 21.2(15) . 8_565
C92B C96B C97B C17B 174.8(15) . 8_565
C22B C96B C97B C17B -163(2) 8_565 8_565
C21B C96B C97B C17B -175.3(13) 8_565 8_565
C6B C96B C97B C17B 29.3(13) 8_565 8_565
C18B C96B C97B C4D -13(2) 8_565 .
C17B C96B C97B C4D -21.1(12) 8_565 .
C19B C96B C97B C4D 157.4(16) 8_565 .
C1D C96B C97B C4D 0.1(17) . .
C92B C96B C97B C4D 153.7(11) . .
C22B C96B C97B C4D 176(2) 8_565 .
C21B C96B C97B C4D 163.6(11) 8_565 .
C6B C96B C97B C4D 8.2(15) 8_565 .
C18B C96B C97B C91B -167.9(18) 8_565 .
C17B C96B C97B C91B -176.4(17) 8_565 .
C19B C96B C97B C91B 2(2) 8_565 .
C1D C96B C97B C91B -155.2(11) . .
C92B C96B C97B C91B -1.7(15) . .
C22B C96B C97B C91B 20.6(11) 8_565 .
C21B C96B C97B C91B 8.3(10) 8_565 .
C6B C96B C97B C91B -147.1(9) 8_565 .
C18B C96B C97B C16B -13(2) 8_565 8_565
C17B C96B C97B C16B -21.4(10) 8_565 8_565
C19B C96B C97B C16B 157.1(16) 8_565 8_565
C1D C96B C97B C16B -0.2(14) . 8_565
C92B C96B C97B C16B 153.4(10) . 8_565
C22B C96B C97B C16B 175.6(17) 8_565 8_565
C21B C96B C97B C16B 163.3(8) 8_565 8_565
C6B C96B C97B C16B 7.9(12) 8_565 8_565
C18B C96B C97B C23B -162.9(17) 8_565 8_565
C17B C96B C97B C23B -171.3(19) 8_565 8_565
C19B C96B C97B C23B 7(2) 8_565 8_565
C1D C96B C97B C23B -150.2(11) . 8_565
C92B C96B C97B C23B 3.4(18) . 8_565
C22B C96B C97B C23B 25.6(11) 8_565 8_565
C21B C96B C97B C23B 13.4(12) 8_565 8_565
C6B C96B C97B C23B -142.0(10) 8_565 8_565
C17B C96B C97B C18B -8(2) 8_565 8_565
C19B C96B C97B C18B 170(3) 8_565 8_565
C1D C96B C97B C18B 12.7(15) . 8_565
C92B C96B C97B C18B 166(3) . 8_565
C22B C96B C97B C18B -171(2) 8_565 8_565
C21B C96B C97B C18B 176(2) 8_565 8_565
C6B C96B C97B C18B 20.8(15) 8_565 8_565
C23B C91B C97B C22B -153(3) 8_565 8_565
C5D C91B C97B C22B -154(2) . 8_565
C98B C91B C97B C22B 48(2) . 8_565
C84B C91B C97B C22B 129(5) 8_565 8_565
C21B C91B C97B C22B 30.6(19) 8_565 8_565
C24B C91B C97B C22B -160(2) 8_565 8_565
C23B C91B C97B C96B 168(2) 8_565 .
C22B C91B C97B C96B -38(2) 8_565 .
C5D C91B C97B C96B 167.9(10) . .
C98B C91B C97B C96B 9.9(16) . .
C84B C91B C97B C96B 91(5) 8_565 .
C21B C91B C97B C96B -7.7(9) 8_565 .
C24B C91B C97B C96B 162.1(9) 8_565 .
C23B C91B C97B C4D 12(2) 8_565 .
C22B C91B C97B C4D 165(2) 8_565 .
C5D C91B C97B C4D 11.1(15) . .
C98B C91B C97B C4D -146.9(11) . .
C84B C91B C97B C4D -66(5) 8_565 .
C21B C91B C97B C4D -164.5(10) 8_565 .
C24B C91B C97B C4D 5.3(10) 8_565 .
C23B C91B C97B C16B 20(3) 8_565 8_565
C22B C91B C97B C16B 173(3) 8_565 8_565
C5D C91B C97B C16B 19.4(17) . 8_565
C98B C91B C97B C16B -138.6(12) . 8_565
C84B C91B C97B C16B -57(5) 8_565 8_565
C21B C91B C97B C16B -156.2(11) 8_565 8_565
C24B C91B C97B C16B 13.6(12) 8_565 8_565
C22B C91B C97B C23B 153(3) 8_565 8_565
C5D C91B C97B C23B -0.4(16) . 8_565
C98B C91B C97B C23B -158(3) . 8_565
C84B C91B C97B C23B -77(5) 8_565 8_565
C21B C91B C97B C23B -176(2) 8_565 8_565
C24B C91B C97B C23B -6.3(19) 8_565 8_565
C23B C91B C97B C18B 162.6(19) 8_565 8_565
C22B C91B C97B C18B -44(2) 8_565 8_565
C5D C91B C97B C18B 162.2(10) . 8_565
C98B C91B C97B C18B 4.2(18) . 8_565
C84B C91B C97B C18B 85(5) 8_565 8_565
C21B C91B C97B C18B -13.4(12) 8_565 8_565
C24B C91B C97B C18B 156.4(11) 8_565 8_565
C93B C93B C98B C83B 36(5) 8_565 8_565
C84B C93B C98B C83B -171(5) 8_565 8_565
C88B C93B C98B C83B -172(5) . 8_565
C83B C93B C98B C83B 30(4) . 8_565
C82B C93B C98B C83B 7(5) 8_565 8_565
C88B C93B C98B C83B 116(7) 8_565 8_565
C83B C93B C98B C82B -7(5) 8_565 8_565
C93B C93B C98B C82B 28.3(13) 8_565 8_565
C84B C93B C98B C82B -178.6(12) 8_565 8_565
C88B C93B C98B C82B -179.3(11) . 8_565
C83B C93B C98B C82B 22.6(16) . 8_565
C88B C93B C98B C82B 109(4) 8_565 8_565
C83B C93B C98B C84B 171(5) 8_565 8_565
C93B C93B C98B C84B -153.1(9) 8_565 8_565
C88B C93B C98B C84B -0.8(9) . 8_565
C83B C93B C98B C84B -158.8(15) . 8_565
C82B C93B C98B C84B 178.6(12) 8_565 8_565
C88B C93B C98B C84B -73(4) 8_565 8_565
C83B C93B C98B C94B -16(5) 8_565 .
C93B C93B C98B C94B 19.2(14) 8_565 .
C84B C93B C98B C94B 172.3(11) 8_565 .
C88B C93B C98B C94B 171.6(10) . .
C83B C93B C98B C94B 13.5(17) . .
C82B C93B C98B C94B -9.1(10) 8_565 .
C88B C93B C98B C94B 100(4) 8_565 .
C83B C93B C98B C91B -174(5) 8_565 .
C93B C93B C98B C91B -138.0(9) 8_565 .
C84B C93B C98B C91B 15.1(10) 8_565 .
C88B C93B C98B C91B 14.4(16) . .
C83B C93B C98B C91B -143.7(13) . .
C82B C93B C98B C91B -166.3(16) 8_565 .
C88B C93B C98B C91B -58(4) 8_565 .
C83B C93B C98B C21B -20(6) 8_565 8_565
C93B C93B C98B C21B 16(3) 8_565 8_565
C84B C93B C98B C21B 169(2) 8_565 8_565
C88B C93B C98B C21B 168(2) . 8_565
C83B C93B C98B C21B 10(3) . 8_565
C82B C93B C98B C21B -13(2) 8_565 8_565
C88B C93B C98B C21B 96(4) 8_565 8_565
C83B C93B C98B C23B -176(5) 8_565 8_565
C93B C93B C98B C23B -140.6(6) 8_565 8_565
C84B C93B C98B C23B 12.5(7) 8_565 8_565
C88B C93B C98B C23B 11.7(13) . 8_565
C83B C93B C98B C23B -146.3(11) . 8_565
C82B C93B C98B C23B -169.0(13) 8_565 8_565
C88B C93B C98B C23B -60(4) 8_565 8_565
C83B C93B C98B C22B -162(5) 8_565 8_565
C93B C93B C98B C22B -126.7(17) 8_565 8_565
C84B C93B C98B C22B 26.4(19) 8_565 8_565
C88B C93B C98B C22B 26(2) . 8_565
C83B C93B C98B C22B -132.4(18) . 8_565
C82B C93B C98B C22B -155(2) 8_565 8_565
C88B C93B C98B C22B -46(5) 8_565 8_565
C82B C94B C98B C83B 21(3) 8_565 8_565
C21B C94B C98B C83B 178.7(14) 8_565 8_565
C81B C94B C98B C83B -8.8(16) . 8_565
C92B C94B C98B C83B -160.1(14) . 8_565
C19B C94B C98B C83B -160.8(12) 8_565 8_565
C21B C94B C98B C82B 158(3) 8_565 8_565
C81B C94B C98B C82B -30(2) . 8_565
C92B C94B C98B C82B 179(3) . 8_565
C19B C94B C98B C82B 178(3) 8_565 8_565
C83B C94B C98B C82B -21(3) 8_565 8_565
C82B C94B C98B C93B 25(3) 8_565 .
C21B C94B C98B C93B -177.6(12) 8_565 .
C81B C94B C98B C93B -5.0(15) . .
C92B C94B C98B C93B -156.3(12) . .
C19B C94B C98B C93B -157.0(10) 8_565 .
C83B C94B C98B C93B 3.8(11) 8_565 .
C82B C94B C98B C91B -176(3) 8_565 .
C21B C94B C98B C91B -18.4(13) 8_565 .
C81B C94B C98B C91B 154.2(10) . .
C92B C94B C98B C91B 2.9(16) . .
C19B C94B C98B C91B 2.2(14) 8_565 .
C83B C94B C98B C91B 163.0(16) 8_565 .
C82B C94B C98B C21B -158(3) 8_565 8_565
C81B C94B C98B C21B 172.6(17) . 8_565
C92B C94B C98B C21B 21.3(10) . 8_565
C19B C94B C98B C21B 20.6(9) 8_565 8_565
C83B C94B C98B C21B -178.7(14) 8_565 8_565
C82B C94B C98B C23B 179(2) 8_565 8_565
C21B C94B C98B C23B -23.0(15) 8_565 8_565
C81B C94B C98B C23B 149.6(9) . 8_565
C92B C94B C98B C23B -1.7(18) . 8_565
C19B C94B C98B C23B -2.4(16) 8_565 8_565
C83B C94B C98B C23B 158.4(17) 8_565 8_565
C82B C94B C98B C22B -171(3) 8_565 8_565
C21B C94B C98B C22B -13.5(10) 8_565 8_565
C81B C94B C98B C22B 159.1(10) . 8_565
C92B C94B C98B C22B 7.8(12) . 8_565
C19B C94B C98B C22B 7.1(11) 8_565 8_565
C83B C94B C98B C22B 167.9(13) 8_565 8_565
C23B C91B C98B C83B -11(3) 8_565 8_565
C22B C91B C98B C83B 166.5(18) 8_565 8_565
C5D C91B C98B C83B -13(2) . 8_565
C97B C91B C98B C83B 145.9(17) . 8_565
C84B C91B C98B C83B -16.3(17) 8_565 8_565
C21B C91B C98B C83B 167(2) 8_565 8_565
C24B C91B C98B C83B 14(3) 8_565 8_565
C23B C91B C98B C82B -169(2) 8_565 8_565
C22B C91B C98B C82B 8(2) 8_565 8_565
C5D C91B C98B C82B -170.9(15) . 8_565
C97B C91B C98B C82B -12(2) . 8_565
C84B C91B C98B C82B -174.5(18) 8_565 8_565
C21B C91B C98B C82B 9.2(14) 8_565 8_565
C24B C91B C98B C82B -144.7(15) 8_565 8_565
C23B C91B C98B C84B 5(2) 8_565 8_565
C22B C91B C98B C84B -177.3(14) 8_565 8_565
C5D C91B C98B C84B 3.6(9) . 8_565
C97B C91B C98B C84B 162.1(12) . 8_565
C21B C91B C98B C84B -176.3(8) 8_565 8_565
C24B C91B C98B C84B 29.8(14) 8_565 8_565
C23B C91B C98B C93B -9(3) 8_565 .
C22B C91B C98B C93B 168.5(13) 8_565 .
C5D C91B C98B C93B -10.6(15) . .
C97B C91B C98B C93B 147.9(12) . .
C84B C91B C98B C93B -14.2(10) 8_565 .
C21B C91B C98B C93B 169.5(12) 8_565 .
C24B C91B C98B C93B 16(2) 8_565 .
C23B C91B C98B C94B -167(2) 8_565 .
C22B C91B C98B C94B 10.3(16) 8_565 .
C5D C91B C98B C94B -168.9(10) . .
C97B C91B C98B C94B -10.3(15) . .
C84B C91B C98B C94B -172.5(11) 8_565 .
C21B C91B C98B C94B 11.2(8) 8_565 .
C24B C91B C98B C94B -142.7(13) 8_565 .
C23B C91B C98B C21B -179(2) 8_565 8_565
C22B C91B C98B C21B -1.0(12) 8_565 8_565
C5D C91B C98B C21B 179.9(10) . 8_565
C97B C91B C98B C21B -21.6(11) . 8_565
C84B C91B C98B C21B 176.3(8) 8_565 8_565
C24B C91B C98B C21B -153.9(14) 8_565 8_565
C22B C91B C98B C23B 178(3) 8_565 8_565
C5D C91B C98B C23B -1.5(18) . 8_565
C97B C91B C98B C23B 157(3) . 8_565
C84B C91B C98B C23B -5(2) 8_565 8_565
C21B C91B C98B C23B 179(2) 8_565 8_565
C24B C91B C98B C23B 24.7(17) 8_565 8_565
C23B C91B C98B C22B -178(3) 8_565 8_565
C5D C91B C98B C22B -179.1(19) . 8_565
C97B C91B C98B C22B -20.6(10) . 8_565
C84B C91B C98B C22B 177.3(14) 8_565 8_565
C21B C91B C98B C22B 1.0(12) 8_565 8_565
C24B C91B C98B C22B -153(2) 8_565 8_565
C8B C76B C99B C7B -14(11) 8_565 8_565
C75B C76B C99B C7B 115(11) . 8_565
C72B C76B C99B C7B -34(11) . 8_565
C9B C76B C99B C7B 61(11) 8_565 8_565
C6B C76B C99B C7B 122(11) 8_565 8_565
C8B C76B C99B C6B -135.8(19) 8_565 8_565
C7B C76B C99B C6B -122(11) 8_565 8_565
C75B C76B C99B C6B -6.2(13) . 8_565
C72B C76B C99B C6B -155.3(12) . 8_565
C9B C76B C99B C6B -61(2) 8_565 8_565
C8B C76B C99B C15B 15(2) 8_565 8_565
C7B C76B C99B C15B 29(11) 8_565 8_565
C75B C76B C99B C15B 144.8(11) . 8_565
C72B C76B C99B C15B -4.3(16) . 8_565
C9B C76B C99B C15B 90.2(19) 8_565 8_565
C6B C76B C99B C15B 151.1(15) 8_565 8_565
C8B C76B C99B C3D 17(2) 8_565 .
C7B C76B C99B C3D 31(11) 8_565 .
C75B C76B C99B C3D 146.7(11) . .
C72B C76B C99B C3D -2.4(18) . .
C9B C76B C99B C3D 92(2) 8_565 .
C6B C76B C99B C3D 152.9(17) 8_565 .
C8B C76B C99B C1D -130.8(18) 8_565 .
C7B C76B C99B C1D -117(11) 8_565 .
C75B C76B C99B C1D -1.2(13) . .
C72B C76B C99B C1D -150.3(10) . .
C9B C76B C99B C1D -56(2) 8_565 .
C6B C76B C99B C1D 5.1(9) 8_565 .
C8B C76B C99B C18B -121.8(19) 8_565 8_565
C7B C76B C99B C18B -108(11) 8_565 8_565
C75B C76B C99B C18B 7.8(15) . 8_565
C72B C76B C99B C18B -141.3(10) . 8_565
C9B C76B C99B C18B -47(2) 8_565 8_565
C6B C76B C99B C18B 14.1(9) 8_565 8_565
C7B C76B C99B C8B 14(11) 8_565 8_565
C75B C76B C99B C8B 130(2) . 8_565
C72B C76B C99B C8B -19.5(15) . 8_565
C9B C76B C99B C8B 75(2) 8_565 8_565
C6B C76B C99B C8B 135.8(19) 8_565 8_565
C18B C96B C1D C6B 163(10) 8_565 8_565
C17B C96B C1D C6B 73(5) 8_565 8_565
C19B C96B C1D C6B -104(5) 8_565 8_565
C97B C96B C1D C6B 61(6) . 8_565
C92B C96B C1D C6B -95(5) . 8_565
C22B C96B C1D C6B 57(6) 8_565 8_565
C21B C96B C1D C6B -84(6) 8_565 8_565
C17B C96B C1D C18B -90(6) 8_565 8_565
C19B C96B C1D C18B 93(6) 8_565 8_565
C97B C96B C1D C18B -102(6) . 8_565
C92B C96B C1D C18B 102(6) . 8_565
C22B C96B C1D C18B -106(7) 8_565 8_565
C21B C96B C1D C18B 113(7) 8_565 8_565
C6B C96B C1D C18B -163(10) 8_565 8_565
C18B C96B C1D C99B 107(6) 8_565 .
C17B C96B C1D C99B 17.2(12) 8_565 .
C19B C96B C1D C99B -159.7(11) 8_565 .
C97B C96B C1D C99B 4.9(16) . .
C92B C96B C1D C99B -151.0(10) . .
C22B C96B C1D C99B 1(3) 8_565 .
C21B C96B C1D C99B -140.0(17) 8_565 .
C6B C96B C1D C99B -56(5) 8_565 .
C18B C96B C1D C77B -118(6) 8_565 .
C17B C96B C1D C77B 151.9(11) 8_565 .
C19B C96B C1D C77B -25.0(15) 8_565 .
C97B C96B C1D C77B 139.7(11) . .
C92B C96B C1D C77B -16.3(14) . .
C22B C96B C1D C77B 135.4(19) 8_565 .
C21B C96B C1D C77B -5(3) 8_565 .
C6B C96B C1D C77B 79(5) 8_565 .
C18B C96B C1D C7B 123(7) 8_565 8_565
C17B C96B C1D C7B 32.8(14) 8_565 8_565
C19B C96B C1D C7B -144.1(13) 8_565 8_565
C97B C96B C1D C7B 20.6(18) . 8_565
C92B C96B C1D C7B -135.4(12) . 8_565
C22B C96B C1D C7B 16(3) 8_565 8_565
C21B C96B C1D C7B -124.3(18) 8_565 8_565
C6B C96B C1D C7B -40(5) 8_565 8_565
C18B C96B C1D C17B 90(6) 8_565 8_565
C19B C96B C1D C17B -176.9(14) 8_565 8_565
C97B C96B C1D C17B -12.2(9) . 8_565
C92B C96B C1D C17B -168.2(13) . 8_565
C22B C96B C1D C17B -16.5(18) 8_565 8_565
C21B C96B C1D C17B -157(2) 8_565 8_565
C6B C96B C1D C17B -73(5) 8_565 8_565
C18B C96B C1D C2B -129(6) 8_565 8_565
C17B C96B C1D C2B 141.2(11) 8_565 8_565
C19B C96B C1D C2B -35.7(15) 8_565 8_565
C97B C96B C1D C2B 129.0(12) . 8_565
C92B C96B C1D C2B -27.0(15) . 8_565
C22B C96B C1D C2B 125(2) 8_565 8_565
C21B C96B C1D C2B -16(3) 8_565 8_565
C6B C96B C1D C2B 68(5) 8_565 8_565
C18B C96B C1D C19B -93(6) 8_565 8_565
C17B C96B C1D C19B 176.9(14) 8_565 8_565
C97B C96B C1D C19B 164.7(16) . 8_565
C92B C96B C1D C19B 8.7(10) . 8_565
C22B C96B C1D C19B 160(3) 8_565 8_565
C21B C96B C1D C19B 19.8(15) 8_565 8_565
C6B C96B C1D C19B 104(5) 8_565 8_565
C7B C99B C1D C6B -23(3) 8_565 8_565
C15B C99B C1D C6B -145(2) 8_565 8_565
C3D C99B C1D C6B -161(2) . 8_565
C76B C99B C1D C6B -12(2) . 8_565
C18B C99B C1D C6B -166(4) 8_565 8_565
C8B C99B C1D C6B -30(2) 8_565 8_565
C7B C99B C1D C18B 143(3) 8_565 8_565
C6B C99B C1D C18B 166(4) 8_565 8_565
C15B C99B C1D C18B 21(3) 8_565 8_565
C3D C99B C1D C18B 5(3) . 8_565
C76B C99B C1D C18B 154(2) . 8_565
C8B C99B C1D C18B 136(2) 8_565 8_565
C7B C99B C1D C96B 129(3) 8_565 .
C6B C99B C1D C96B 152(3) 8_565 .
C15B C99B C1D C96B 7(2) 8_565 .
C3D C99B C1D C96B -8.5(16) . .
C76B C99B C1D C96B 140.4(11) . .
C18B C99B C1D C96B -13.8(17) 8_565 .
C8B C99B C1D C96B 122.6(12) 8_565 .
C7B C99B C1D C77B -15(3) 8_565 .
C6B C99B C1D C77B 8.3(18) 8_565 .
C15B C99B C1D C77B -136.6(15) 8_565 .
C3D C99B C1D C77B -152.3(11) . .
C76B C99B C1D C77B -3.4(11) . .
C18B C99B C1D C77B -158(3) 8_565 .
C8B C99B C1D C77B -21.3(12) 8_565 .
C6B C99B C1D C7B 23(3) 8_565 8_565
C15B C99B C1D C7B -122(3) 8_565 8_565
C3D C99B C1D C7B -137(3) . 8_565
C76B C99B C1D C7B 12(2) . 8_565
C18B C99B C1D C7B -143(3) 8_565 8_565
C8B C99B C1D C7B -6(2) 8_565 8_565
C7B C99B C1D C17B 140(3) 8_565 8_565
C6B C99B C1D C17B 164(2) 8_565 8_565
C15B C99B C1D C17B 18.8(15) 8_565 8_565
C3D C99B C1D C17B 3.1(11) . 8_565
C76B C99B C1D C17B 152.0(10) . 8_565
C18B C99B C1D C17B -2.2(19) 8_565 8_565
C8B C99B C1D C17B 134.2(10) 8_565 8_565
C7B C99B C1D C2B -12(3) 8_565 8_565
C6B C99B C1D C2B 11.8(18) 8_565 8_565
C15B C99B C1D C2B -133.1(15) 8_565 8_565
C3D C99B C1D C2B -148.9(10) . 8_565
C76B C99B C1D C2B 0.0(11) . 8_565
C18B C99B C1D C2B -154(2) 8_565 8_565
C8B C99B C1D C2B -17.8(11) 8_565 8_565
C7B C99B C1D C19B 101(3) 8_565 8_565
C6B C99B C1D C19B 124(3) 8_565 8_565
C15B C99B C1D C19B -21(3) 8_565 8_565
C3D C99B C1D C19B -37(3) . 8_565
C76B C99B C1D C19B 112(2) . 8_565
C18B C99B C1D C19B -42(2) 8_565 8_565
C8B C99B C1D C19B 94(2) 8_565 8_565
C2B C77B C1D C6B 30(5) 8_565 8_565
C1B C77B C1D C6B 159(2) 8_565 8_565
C78B C77B C1D C6B 162(2) . 8_565
C75B C77B C1D C6B 15(2) . 8_565
C3B C77B C1D C6B 35(2) 8_565 8_565
C2B C77B C1D C18B -133(5) 8_565 8_565
C1B C77B C1D C18B -3(3) 8_565 8_565
C6B C77B C1D C18B -163(4) 8_565 8_565
C78B C77B C1D C18B -1(3) . 8_565
C75B C77B C1D C18B -148(2) . 8_565
C3B C77B C1D C18B -128(2) 8_565 8_565
C2B C77B C1D C96B -118(5) 8_565 .
C1B C77B C1D C96B 10.8(18) 8_565 .
C6B C77B C1D C96B -148(3) 8_565 .
C78B C77B C1D C96B 13.7(17) . .
C75B C77B C1D C96B -133.6(12) . .
C3B C77B C1D C96B -113.3(14) 8_565 .
C2B C77B C1D C99B 22(5) 8_565 .
C1B C77B C1D C99B 151.1(12) 8_565 .
C6B C77B C1D C99B -7.9(17) 8_565 .
C78B C77B C1D C99B 154.0(11) . .
C75B C77B C1D C99B 6.6(12) . .
C3B C77B C1D C99B 26.9(15) 8_565 .
C2B C77B C1D C7B 18(5) 8_565 8_565
C1B C77B C1D C7B 147.0(13) 8_565 8_565
C6B C77B C1D C7B -12.0(17) 8_565 8_565
C78B C77B C1D C7B 149.9(11) . 8_565
C75B C77B C1D C7B 2.5(10) . 8_565
C3B C77B C1D C7B 22.9(13) 8_565 8_565
C2B C77B C1D C17B -68(6) 8_565 8_565
C1B C77B C1D C17B 61(3) 8_565 8_565
C6B C77B C1D C17B -98(3) 8_565 8_565
C78B C77B C1D C17B 64(3) . 8_565
C75B C77B C1D C17B -83(2) . 8_565
C3B C77B C1D C17B -63(3) 8_565 8_565
C1B C77B C1D C2B 129(6) 8_565 8_565
C6B C77B C1D C2B -30(5) 8_565 8_565
C78B C77B C1D C2B 132(5) . 8_565
C75B C77B C1D C2B -15(4) . 8_565
C3B C77B C1D C2B 5(4) 8_565 8_565
C2B C77B C1D C19B -134(5) 8_565 8_565
C1B C77B C1D C19B -4.5(13) 8_565 8_565
C6B C77B C1D C19B -164(2) 8_565 8_565
C78B C77B C1D C19B -1.6(12) . 8_565
C75B C77B C1D C19B -148.9(9) . 8_565
C3B C77B C1D C19B -128.6(12) 8_565 8_565
C24B C90B C2D C25B -12(5) 8_565 8_565
C37B C90B C2D C25B 127(5) 8_565 8_565
C58B C90B C2D C25B 137(5) . 8_565
C5D C90B C2D C25B -12(5) . 8_565
C36B C90B C2D C25B 139(5) 8_565 8_565
C23B C90B C2D C25B -12(5) 8_565 8_565
C24B C90B C2D C26B -137(2) 8_565 8_565
C37B C90B C2D C26B 2(3) 8_565 8_565
C58B C90B C2D C26B 11(2) . 8_565
C5D C90B C2D C26B -137.4(14) . 8_565
C25B C90B C2D C26B -125(5) 8_565 8_565
C36B C90B C2D C26B 13.3(15) 8_565 8_565
C23B C90B C2D C26B -137.7(13) 8_565 8_565
C37B C90B C2D C24B 139(3) 8_565 8_565
C58B C90B C2D C24B 148(3) . 8_565
C5D C90B C2D C24B -0.1(14) . 8_565
C25B C90B C2D C24B 12(5) 8_565 8_565
C36B C90B C2D C24B 151(2) 8_565 8_565
C23B C90B C2D C24B -0.5(15) 8_565 8_565
C24B C90B C2D C4D 9(2) 8_565 .
C37B C90B C2D C4D 148(2) 8_565 .
C58B C90B C2D C4D 157.5(12) . .
C5D C90B C2D C4D 8.9(17) . .
C25B C90B C2D C4D 21(4) 8_565 .
C36B C90B C2D C4D 159.7(10) 8_565 .
C23B C90B C2D C4D 8.6(13) 8_565 .
C24B C90B C2D C61B -147(2) 8_565 .
C37B C90B C2D C61B -7(3) 8_565 .
C58B C90B C2D C61B 1.8(18) . .
C5D C90B C2D C61B -146.8(12) . .
C25B C90B C2D C61B -135(5) 8_565 .
C36B C90B C2D C61B 4.0(12) 8_565 .
C23B C90B C2D C61B -147.1(10) 8_565 .
C24B C90B C2D C16B 4(2) 8_565 8_565
C37B C90B C2D C16B 143(2) 8_565 8_565
C58B C90B C2D C16B 152.6(13) . 8_565
C5D C90B C2D C16B 4(2) . 8_565
C25B C90B C2D C16B 16(4) 8_565 8_565
C36B C90B C2D C16B 154.7(12) 8_565 8_565
C23B C90B C2D C16B 3.7(16) 8_565 8_565
C26B C61B C2D C25B -13(7) 8_565 8_565
C35B C61B C2D C25B -145(4) 8_565 8_565
C62B C61B C2D C25B 22(4) . 8_565
C60B C61B C2D C25B -137(4) . 8_565
C27B C61B C2D C25B 0(4) 8_565 8_565
C35B C61B C2D C26B -132(7) 8_565 8_565
C62B C61B C2D C26B 35(5) . 8_565
C60B C61B C2D C26B -123(6) . 8_565
C27B C61B C2D C26B 13(5) 8_565 8_565
C25B C61B C2D C26B 13(7) 8_565 8_565
C26B C61B C2D C24B 111(6) 8_565 8_565
C35B C61B C2D C24B -21(2) 8_565 8_565
C62B C61B C2D C24B 146.3(15) . 8_565
C60B C61B C2D C24B -12(2) . 8_565
C27B C61B C2D C24B 124.7(16) 8_565 8_565
C25B C61B C2D C24B 125(5) 8_565 8_565
C26B C61B C2D C90B 130(6) 8_565 .
C35B C61B C2D C90B -2.5(17) 8_565 .
C62B C61B C2D C90B 164.6(12) . .
C60B C61B C2D C90B 6.4(18) . .
C27B C61B C2D C90B 143.0(12) 8_565 .
C25B C61B C2D C90B 143(5) 8_565 .
C26B C61B C2D C4D -24(6) 8_565 .
C35B C61B C2D C4D -156.4(14) 8_565 .
C62B C61B C2D C4D 10.7(19) . .
C60B C61B C2D C4D -147.6(14) . .
C27B C61B C2D C4D -10.9(19) 8_565 .
C25B C61B C2D C4D -11(3) 8_565 .
C26B C61B C2D C16B -27(6) 8_565 8_565
C35B C61B C2D C16B -158.9(13) 8_565 8_565
C62B C61B C2D C16B 8.2(16) . 8_565
C60B C61B C2D C16B -150.0(13) . 8_565
C27B C61B C2D C16B -13.4(16) 8_565 8_565
C25B C61B C2D C16B -14(3) 8_565 8_565
C7B C99B C3D C15B 1(4) 8_565 8_565
C6B C99B C3D C15B 125(4) 8_565 8_565
C76B C99B C3D C15B -6(4) . 8_565
C1D C99B C3D C15B 139(3) . 8_565
C18B C99B C3D C15B 141(3) 8_565 8_565
C8B C99B C3D C15B 0(3) 8_565 8_565
C7B C99B C3D C16B -132(3) 8_565 8_565
C6B C99B C3D C16B -7(3) 8_565 8_565
C15B C99B C3D C16B -132(4) 8_565 8_565
C76B C99B C3D C16B -138.2(15) . 8_565
C1D C99B C3D C16B 6.6(19) . 8_565
C18B C99B C3D C16B 8.2(16) 8_565 8_565
C8B C99B C3D C16B -132.3(14) 8_565 8_565
C7B C99B C3D C63B 18(3) 8_565 .
C6B C99B C3D C63B 142.3(19) 8_565 .
C15B C99B C3D C63B 17(3) 8_565 .
C76B C99B C3D C63B 11.1(18) . .
C1D C99B C3D C63B 155.9(11) . .
C18B C99B C3D C63B 157.5(10) 8_565 .
C8B C99B C3D C63B 17.0(14) 8_565 .
C7B C99B C3D C4D -131(3) 8_565 .
C6B C99B C3D C4D -7(3) 8_565 .
C15B C99B C3D C4D -132(4) 8_565 .
C76B C99B C3D C4D -137.8(13) . .
C1D C99B C3D C4D 7.0(17) . .
C18B C99B C3D C4D 8.6(14) 8_565 .
C8B C99B C3D C4D -131.9(11) 8_565 .
C6B C99B C3D C7B 125(4) 8_565 8_565
C15B C99B C3D C7B -1(4) 8_565 8_565
C76B C99B C3D C7B -7(2) . 8_565
C1D C99B C3D C7B 138(3) . 8_565
C18B C99B C3D C7B 140(3) 8_565 8_565
C8B C99B C3D C7B -1(2) 8_565 8_565
C7B C99B C3D C14B 4(3) 8_565 8_565
C6B C99B C3D C14B 128.6(19) 8_565 8_565
C15B C99B C3D C14B 3(3) 8_565 8_565
C76B C99B C3D C14B -2.6(15) . 8_565
C1D C99B C3D C14B 142.3(10) . 8_565
C18B C99B C3D C14B 143.9(8) 8_565 8_565
C8B C99B C3D C14B 3.4(11) 8_565 8_565
C7B C99B C3D C17B -141(3) 8_565 8_565
C6B C99B C3D C17B -17(2) 8_565 8_565
C15B C99B C3D C17B -142(4) 8_565 8_565
C76B C99B C3D C17B -147.8(12) . 8_565
C1D C99B C3D C17B -3.0(10) . 8_565
C18B C99B C3D C17B -1.4(7) 8_565 8_565
C8B C99B C3D C17B -141.9(8) 8_565 8_565
C14B C63B C3D C15B -21(5) 8_565 8_565
C64B C63B C3D C15B 17(5) . 8_565
C62B C63B C3D C15B -128(4) . 8_565
C27B C63B C3D C15B -102(5) 8_565 8_565
C13B C63B C3D C15B 3(5) 8_565 8_565
C14B C63B C3D C16B 105(2) 8_565 8_565
C15B C63B C3D C16B 126(5) 8_565 8_565
C64B C63B C3D C16B 143.5(13) . 8_565
C62B C63B C3D C16B -1.6(18) . 8_565
C27B C63B C3D C16B 24.3(19) 8_565 8_565
C13B C63B C3D C16B 129.1(13) 8_565 8_565
C14B C63B C3D C99B -46(2) 8_565 .
C15B C63B C3D C99B -25(4) 8_565 .
C64B C63B C3D C99B -7.6(16) . .
C62B C63B C3D C99B -152.7(11) . .
C27B C63B C3D C99B -126.8(13) 8_565 .
C13B C63B C3D C99B -22.1(14) 8_565 .
C14B C63B C3D C4D 106(2) 8_565 .
C15B C63B C3D C4D 127(5) 8_565 .
C64B C63B C3D C4D 143.9(11) . .
C62B C63B C3D C4D -1.2(15) . .
C27B C63B C3D C4D 24.7(16) 8_565 .
C13B C63B C3D C4D 129.4(10) 8_565 .
C14B C63B C3D C7B -40(2) 8_565 8_565
C15B C63B C3D C7B -19(4) 8_565 8_565
C64B C63B C3D C7B -2.2(13) . 8_565
C62B C63B C3D C7B -147.3(10) . 8_565
C27B C63B C3D C7B -121.4(12) 8_565 8_565
C13B C63B C3D C7B -16.7(11) 8_565 8_565
C15B C63B C3D C14B 21(5) 8_565 8_565
C64B C63B C3D C14B 38.3(16) . 8_565
C62B C63B C3D C14B -107(2) . 8_565
C27B C63B C3D C14B -81(2) 8_565 8_565
C13B C63B C3D C14B 23.8(16) 8_565 8_565
C14B C63B C3D C17B 83(3) 8_565 8_565
C15B C63B C3D C17B 104(5) 8_565 8_565
C64B C63B C3D C17B 121(2) . 8_565
C62B C63B C3D C17B -24(3) . 8_565
C27B C63B C3D C17B 2(3) 8_565 8_565
C13B C63B C3D C17B 107(2) 8_565 8_565
C22B C97B C4D C16B 171(4) 8_565 8_565
C17B C97B C4D C16B -22(3) 8_565 8_565
C96B C97B C4D C16B -1(4) . 8_565
C91B C97B C4D C16B 155(3) . 8_565
C23B C97B C4D C16B 159(3) 8_565 8_565
C18B C97B C4D C16B -5(3) 8_565 8_565
C22B C97B C4D C25B 21(4) 8_565 8_565
C17B C97B C4D C25B -171.5(19) 8_565 8_565
C96B C97B C4D C25B -150.8(14) . 8_565
C91B C97B C4D C25B 5.1(19) . 8_565
C16B C97B C4D C25B -150(4) 8_565 8_565
C23B C97B C4D C25B 8.7(16) 8_565 8_565
C18B C97B C4D C25B -155.0(14) 8_565 8_565
C22B C97B C4D C17B -167(4) 8_565 8_565
C96B C97B C4D C17B 20.7(12) . 8_565
C91B C97B C4D C17B 176.6(17) . 8_565
C16B C97B C4D C17B 22(3) 8_565 8_565
C23B C97B C4D C17B -179.8(15) 8_565 8_565
C18B C97B C4D C17B 16.5(11) 8_565 8_565
C22B C97B C4D C2D 14(4) 8_565 .
C17B C97B C4D C2D -178.9(16) 8_565 .
C96B C97B C4D C2D -158.2(11) . .
C91B C97B C4D C2D -2.3(16) . .
C16B C97B C4D C2D -157(4) 8_565 .
C23B C97B C4D C2D 1.3(13) 8_565 .
C18B C97B C4D C2D -162.4(11) 8_565 .
C22B C97B C4D C3D 170(3) 8_565 .
C17B C97B C4D C3D -22.4(14) 8_565 .
C96B C97B C4D C3D -1.7(16) . .
C91B C97B C4D C3D 154.2(11) . .
C16B C97B C4D C3D -1(3) 8_565 .
C23B C97B C4D C3D 157.8(10) 8_565 .
C18B C97B C4D C3D -5.9(13) 8_565 .
C22B C97B C4D C15B 160(3) 8_565 8_565
C17B C97B C4D C15B -33.0(14) 8_565 8_565
C96B C97B C4D C15B -12.3(16) . 8_565
C91B C97B C4D C15B 143.6(11) . 8_565
C16B C97B C4D C15B -11(3) 8_565 8_565
C23B C97B C4D C15B 147.2(10) 8_565 8_565
C18B C97B C4D C15B -16.5(12) 8_565 8_565
C25B C2D C4D C16B -43(10) 8_565 8_565
C26B C2D C4D C16B -15(4) 8_565 8_565
C24B C2D C4D C16B -160(4) 8_565 8_565
C90B C2D C4D C16B -163(3) . 8_565
C61B C2D C4D C16B -10(4) . 8_565
C26B C2D C4D C25B 28(9) 8_565 8_565
C24B C2D C4D C25B -117(10) 8_565 8_565
C90B C2D C4D C25B -120(10) . 8_565
C61B C2D C4D C25B 33(9) . 8_565
C16B C2D C4D C25B 43(10) 8_565 8_565
C25B C2D C4D C17B 111(10) 8_565 8_565
C26B C2D C4D C17B 139(3) 8_565 8_565
C24B C2D C4D C17B -6(3) 8_565 8_565
C90B C2D C4D C17B -10(4) . 8_565
C61B C2D C4D C17B 144(3) . 8_565
C16B C2D C4D C17B 154(6) 8_565 8_565
C25B C2D C4D C97B 112(10) 8_565 .
C26B C2D C4D C97B 140.7(14) 8_565 .
C24B C2D C4D C97B -4.2(14) 8_565 .
C90B C2D C4D C97B -7.9(18) . .
C61B C2D C4D C97B 145.4(13) . .
C16B C2D C4D C97B 155(4) 8_565 .
C25B C2D C4D C3D -44(10) 8_565 .
C26B C2D C4D C3D -15.3(17) 8_565 .
C24B C2D C4D C3D -160.2(11) 8_565 .
C90B C2D C4D C3D -163.9(12) . .
C61B C2D C4D C3D -10.6(18) . .
C16B C2D C4D C3D -1(3) 8_565 .
C25B C2D C4D C15B -35(10) 8_565 8_565
C26B C2D C4D C15B -7.0(16) 8_565 8_565
C24B C2D C4D C15B -151.9(11) 8_565 8_565
C90B C2D C4D C15B -155.6(11) . 8_565
C61B C2D C4D C15B -2.3(17) . 8_565
C16B C2D C4D C15B 8(3) 8_565 8_565
C15B C3D C4D C16B -119(48) 8_565 8_565
C99B C3D C4D C16B -15(47) . 8_565
C63B C3D C4D C16B -166(47) . 8_565
C7B C3D C4D C16B -33(47) 8_565 8_565
C14B C3D C4D C16B -146(47) 8_565 8_565
C17B C3D C4D C16B -1(46) 8_565 8_565
C15B C3D C4D C25B 47(5) 8_565 8_565
C16B C3D C4D C25B 166(48) 8_565 8_565
C99B C3D C4D C25B 151.0(14) . 8_565
C63B C3D C4D C25B 0.5(17) . 8_565
C7B C3D C4D C25B 132.9(16) 8_565 8_565
C14B C3D C4D C25B 20.4(17) 8_565 8_565
C17B C3D C4D C25B 165.5(18) 8_565 8_565
C15B C3D C4D C17B -118(5) 8_565 8_565
C16B C3D C4D C17B 1(46) 8_565 8_565
C99B C3D C4D C17B -14.6(14) . 8_565
C63B C3D C4D C17B -165.0(11) . 8_565
C7B C3D C4D C17B -32.6(16) 8_565 8_565
C14B C3D C4D C17B -145.1(11) 8_565 8_565
C15B C3D C4D C97B -106(5) 8_565 .
C16B C3D C4D C97B 13(46) 8_565 .
C99B C3D C4D C97B -2.0(17) . .
C63B C3D C4D C97B -152.5(11) . .
C7B C3D C4D C97B -20.1(19) 8_565 .
C14B C3D C4D C97B -132.6(11) 8_565 .
C17B C3D C4D C97B 12.5(8) 8_565 .
C15B C3D C4D C2D 52(5) 8_565 .
C16B C3D C4D C2D 171(100) 8_565 .
C99B C3D C4D C2D 155.8(12) . .
C63B C3D C4D C2D 5.3(15) . .
C7B C3D C4D C2D 137.7(14) 8_565 .
C14B C3D C4D C2D 25.3(15) 8_565 .
C17B C3D C4D C2D 170.4(15) 8_565 .
C16B C3D C4D C15B 119(48) 8_565 8_565
C99B C3D C4D C15B 104(5) . 8_565
C63B C3D C4D C15B -47(4) . 8_565
C7B C3D C4D C15B 86(5) 8_565 8_565
C14B C3D C4D C15B -27(4) 8_565 8_565
C17B C3D C4D C15B 118(5) 8_565 8_565
C24B C90B C5D C23B -1(3) 8_565 8_565
C37B C90B C5D C23B -156.8(17) 8_565 8_565
C2D C90B C5D C23B -1(2) . 8_565
C58B C90B C5D C23B -154.4(16) . 8_565
C25B C90B C5D C23B -3(2) 8_565 8_565
C36B C90B C5D C23B -138.9(16) 8_565 8_565
C37B C90B C5D C24B -156(3) 8_565 8_565
C2D C90B C5D C24B 0.2(19) . 8_565
C58B C90B C5D C24B -153(3) . 8_565
C25B C90B C5D C24B -2.2(18) 8_565 8_565
C36B C90B C5D C24B -138(3) 8_565 8_565
C23B C90B C5D C24B 1(3) 8_565 8_565
C24B C90B C5D C91B 0(3) 8_565 .
C37B C90B C5D C91B -155.7(13) 8_565 .
C2D C90B C5D C91B 0.2(18) . .
C58B C90B C5D C91B -153.3(12) . .
C25B C90B C5D C91B -2.2(16) 8_565 .
C36B C90B C5D C91B -137.8(13) 8_565 .
C23B C90B C5D C91B 1.1(13) 8_565 .
C24B C90B C5D C89B 153(2) 8_565 .
C37B C90B C5D C89B -2.6(14) 8_565 .
C2D C90B C5D C89B 153.3(12) . .
C58B C90B C5D C89B -0.2(14) . .
C25B C90B C5D C89B 150.9(10) 8_565 .
C36B C90B C5D C89B 15.3(16) 8_565 .
C23B C90B C5D C89B 154(2) 8_565 .
C24B C90B C5D C84B 106(3) 8_565 8_565
C37B C90B C5D C84B -50(3) 8_565 8_565
C2D C90B C5D C84B 106(3) . 8_565
C58B C90B C5D C84B -47(3) . 8_565
C25B C90B C5D C84B 104(3) 8_565 8_565
C36B C90B C5D C84B -32(3) 8_565 8_565
C23B C90B C5D C84B 107(3) 8_565 8_565
C24B C90B C5D C37B 156(3) 8_565 8_565
C2D C90B C5D C37B 155.9(18) . 8_565
C58B C90B C5D C37B 2.4(10) . 8_565
C25B C90B C5D C37B 153.5(16) 8_565 8_565
C36B C90B C5D C37B 17.9(9) 8_565 8_565
C23B C90B C5D C37B 156.8(17) 8_565 8_565
C24B C90B C5D C85B 144(2) 8_565 8_565
C37B C90B C5D C85B -11.4(14) 8_565 8_565
C2D C90B C5D C85B 144.5(11) . 8_565
C58B C90B C5D C85B -9.0(13) . 8_565
C25B C90B C5D C85B 142.1(9) 8_565 8_565
C36B C90B C5D C85B 6.5(17) 8_565 8_565
C23B C90B C5D C85B 145(2) 8_565 8_565
C22B C91B C5D C23B -14(17) 8_565 8_565
C98B C91B C5D C23B 164(19) . 8_565
C97B C91B C5D C23B 5(18) . 8_565
C84B C91B C5D C23B 168(19) 8_565 8_565
C21B C91B C5D C23B 165(20) 8_565 8_565
C24B C91B C5D C23B 15(18) 8_565 8_565
C23B C91B C5D C24B -15(18) 8_565 8_565
C22B C91B C5D C24B -30(3) 8_565 8_565
C98B C91B C5D C24B 148.8(11) . 8_565
C97B C91B C5D C24B -10.9(15) . 8_565
C84B C91B C5D C24B 152.3(12) 8_565 8_565
C21B C91B C5D C24B 149(4) 8_565 8_565
C23B C91B C5D C90B -15(18) 8_565 .
C22B C91B C5D C90B -30(3) 8_565 .
C98B C91B C5D C90B 148.8(11) . .
C97B C91B C5D C90B -10.9(17) . .
C84B C91B C5D C90B 152.3(13) 8_565 .
C21B C91B C5D C90B 149(4) 8_565 .
C24B C91B C5D C90B 0.0(10) 8_565 .
C23B C91B C5D C89B -166(18) 8_565 .
C22B C91B C5D C89B 179.8(19) 8_565 .
C98B C91B C5D C89B -1.6(16) . .
C97B C91B C5D C89B -161.3(10) . .
C84B C91B C5D C89B 1.9(10) 8_565 .
C21B C91B C5D C89B -1(5) 8_565 .
C24B C91B C5D C89B -150.4(17) 8_565 .
C23B C91B C5D C84B -168(19) 8_565 8_565
C22B C91B C5D C84B 178(2) 8_565 8_565
C98B C91B C5D C84B -3.5(9) . 8_565
C97B C91B C5D C84B -163.2(11) . 8_565
C21B C91B C5D C84B -3(5) 8_565 8_565
C24B C91B C5D C84B -152.3(12) 8_565 8_565
C23B C91B C5D C37B -47(19) 8_565 8_565
C22B C91B C5D C37B -61(4) 8_565 8_565
C98B C91B C5D C37B 118(2) . 8_565
C97B C91B C5D C37B -42(3) . 8_565
C84B C91B C5D C37B 121(2) 8_565 8_565
C21B C91B C5D C37B 118(5) 8_565 8_565
C24B C91B C5D C37B -31(2) 8_565 8_565
C23B C91B C5D C85B -162(18) 8_565 8_565
C22B C91B C5D C85B -176(2) 8_565 8_565
C98B C91B C5D C85B 2.7(13) . 8_565
C97B C91B C5D C85B -157.1(9) . 8_565
C84B C91B C5D C85B 6.1(7) 8_565 8_565
C21B C91B C5D C85B 3(5) 8_565 8_565
C24B C91B C5D C85B -146.2(13) 8_565 8_565
C85B C89B C5D C23B 21(5) 8_565 8_565
C38B C89B C5D C23B 157.2(17) 8_565 8_565
C84B C89B C5D C23B -3.1(16) 8_565 8_565
C88B C89B C5D C23B 9(2) . 8_565
C57B C89B C5D C23B 155.5(17) . 8_565
C37B C89B C5D C23B 155.2(18) 8_565 8_565
C85B C89B C5D C24B -120(4) 8_565 8_565
C38B C89B C5D C24B 16.5(18) 8_565 8_565
C84B C89B C5D C24B -143.8(15) 8_565 8_565
C88B C89B C5D C24B -131.7(15) . 8_565
C57B C89B C5D C24B 14.8(18) . 8_565
C37B C89B C5D C24B 14.5(12) 8_565 8_565
C23B C89B C5D C24B -141(3) 8_565 8_565
C85B C89B C5D C90B -133(4) 8_565 .
C38B C89B C5D C90B 3.5(13) 8_565 .
C84B C89B C5D C90B -156.8(11) 8_565 .
C88B C89B C5D C90B -144.7(12) . .
C57B C89B C5D C90B 1.8(14) . .
C37B C89B C5D C90B 1.5(8) 8_565 .
C23B C89B C5D C90B -154(2) 8_565 .
C85B C89B C5D C91B 22(4) 8_565 .
C38B C89B C5D C91B 158.2(12) 8_565 .
C84B C89B C5D C91B -2.1(11) 8_565 .
C88B C89B C5D C91B 10.0(18) . .
C57B C89B C5D C91B 156.5(12) . .
C37B C89B C5D C91B 156.2(12) 8_565 .
C23B C89B C5D C91B 1.0(13) 8_565 .
C85B C89B C5D C84B 24(4) 8_565 8_565
C38B C89B C5D C84B 160.3(13) 8_565 8_565
C88B C89B C5D C84B 12.1(11) . 8_565
C57B C89B C5D C84B 158.6(12) . 8_565
C37B C89B C5D C84B 158.3(9) 8_565 8_565
C23B C89B C5D C84B 3.1(16) 8_565 8_565
C85B C89B C5D C37B -134(4) 8_565 8_565
C38B C89B C5D C37B 2.0(9) 8_565 8_565
C84B C89B C5D C37B -158.3(9) 8_565 8_565
C88B C89B C5D C37B -146.2(13) . 8_565
C57B C89B C5D C37B 0.3(10) . 8_565
C23B C89B C5D C37B -155.2(18) 8_565 8_565
C38B C89B C5D C85B 136(4) 8_565 8_565
C84B C89B C5D C85B -24(4) 8_565 8_565
C88B C89B C5D C85B -12(3) . 8_565
C57B C89B C5D C85B 134(4) . 8_565
C37B C89B C5D C85B 134(4) 8_565 8_565
C23B C89B C5D C85B -21(5) 8_565 8_565
La1 La2 La4 La1 150.0(19) . 8_565
La4 La2 La4 La1 159.1(13) 8_565 8_565
La3 La2 La4 La1 -159.2(12) . 8_565
La3 La2 La4 La1 -131.4(14) 8_565 8_565
La1 La2 La4 La4 -159.1(13) 8_565 8_565
La1 La2 La4 La4 -9.0(6) . 8_565
La3 La2 La4 La4 41.7(9) . 8_565
La3 La2 La4 La4 69.5(11) 8_565 8_565
La1 La2 La4 La1 -150.0(19) 8_565 .
La4 La2 La4 La1 9.0(6) 8_565 .
La3 La2 La4 La1 50.8(13) . .
La3 La2 La4 La1 78.5(15) 8_565 .
La1 La2 La4 La3 131.4(14) 8_565 8_565
La1 La2 La4 La3 -78.5(15) . 8_565
La4 La2 La4 La3 -69.5(12) 8_565 8_565
La3 La2 La4 La3 -27.8(11) . 8_565
La1 La2 La4 La3 159.2(12) 8_565 .
La1 La2 La4 La3 -50.8(13) . .
La4 La2 La4 La3 -41.7(9) 8_565 .
La3 La2 La4 La3 27.8(11) 8_565 .
La1 La2 La1 La4 25.3(16) 8_565 8_565
La4 La2 La1 La4 14.5(9) . 8_565
La3 La2 La1 La4 -27.3(9) . 8_565
La3 La2 La1 La4 -14.2(8) 8_565 8_565
La4 La2 La1 La1 -25.3(16) 8_565 8_565
La4 La2 La1 La1 -10.9(7) . 8_565
La3 La2 La1 La1 -52.6(14) . 8_565
La3 La2 La1 La1 -39.5(11) 8_565 8_565
La1 La2 La1 La4 10.9(7) 8_565 .
La4 La2 La1 La4 -14.5(9) 8_565 .
La3 La2 La1 La4 -41.8(10) . .
La3 La2 La1 La4 -28.6(7) 8_565 .
La1 La2 La1 La3 52.6(14) 8_565 .
La4 La2 La1 La3 27.3(9) 8_565 .
La4 La2 La1 La3 41.8(10) . .
La3 La2 La1 La3 13.1(6) 8_565 .
La1 La2 La1 La3 39.5(11) 8_565 8_565
La4 La2 La1 La3 14.2(8) 8_565 8_565
La4 La2 La1 La3 28.6(7) . 8_565
La3 La2 La1 La3 -13.1(6) . 8_565
La1 La4 La1 La4 179.988(2) 8_565 8_565
La2 La4 La1 La4 -165.7(9) . 8_565
La3 La4 La1 La4 -38.6(9) 8_565 8_565
La3 La4 La1 La4 -28.6(6) . 8_565
La1 La4 La1 La2 -14.3(10) 8_565 .
La4 La4 La1 La2 165.7(10) 8_565 .
La3 La4 La1 La2 127.1(13) 8_565 .
La3 La4 La1 La2 137.1(11) . .
La4 La4 La1 La1 -179.988(2) 8_565 8_565
La2 La4 La1 La1 14.3(9) . 8_565
La3 La4 La1 La1 141.4(8) 8_565 8_565
La3 La4 La1 La1 151.4(6) . 8_565
La1 La4 La1 La3 -151.4(6) 8_565 .
La4 La4 La1 La3 28.6(6) 8_565 .
La2 La4 La1 La3 -137.1(11) . .
La3 La4 La1 La3 -10.0(5) 8_565 .
La1 La4 La1 La3 -141.4(8) 8_565 8_565
La4 La4 La1 La3 38.6(9) 8_565 8_565
La2 La4 La1 La3 -127.1(13) . 8_565
La3 La4 La1 La3 10.0(5) . 8_565
